data_4329229
loop_
_publ_author_name
'Shigehisa Akine'
'Hiroki Nagumo'
'Tatsuya Nabeshima'

_publ_contact_author_address
;
Tsukuba, Ibaraki 305-8571, Japan
;
_publ_contact_author_email akine@chem.tsukuba.ac.jp
_publ_contact_author_fax +81-29-853-4527
_publ_contact_author_name 'Shigehisa Akine'
_publ_contact_author_phone +81-29-853-4527
_publ_section_title
;
 Hierarchical Helix of Helix in the Crystal: Formation of Variable-Pitch
 Helical \p-Stacked Array of Single-Helical Dinuclear Metal Complexes
;
_journal_name_full 'Inorganic Chemistry'
_journal_page_first 5506
_journal_page_last 5508
_journal_paper_doi 10.1021/ic3004273
_journal_volume 51
_journal_year 2012
_chemical_formula_moiety C70.71H71N6.71O11.14Pd2
_chemical_formula_sum 'C70.71 H71 N6.71 O11.14 Pd2'
_chemical_formula_weight 1406.00
_chemical_name_common '[LPd2]_19/7(Me2NCHO)_1/7(Et2O)_16/7(H2O)'
_chemical_name_systematic
; 
 ? 
;
_space_group_IT_number 4
_symmetry_cell_setting monoclinic
_symmetry_space_group_name_Hall 'P 2yb'
_symmetry_space_group_name_H-M 'P 1 21 1'
_atom_sites_solution_hydrogens geom
_atom_sites_solution_primary direct
_atom_sites_solution_secondary difmap
_audit_creation_method SHELXL-97
_cell_angle_alpha 90.00
_cell_angle_beta 94.4880(10)
_cell_angle_gamma 90.00
_cell_formula_units_Z 14
_cell_length_a 18.3246(6)
_cell_length_b 32.1089(10)
_cell_length_c 39.6037(12)
_cell_measurement_reflns_used 225767
_cell_measurement_temperature 120
_cell_measurement_theta_max 27.50
_cell_measurement_theta_min 1.03
_cell_volume 23230.7(13)
_computing_cell_refinement 'APEX2 (Bruker AXS, 2009)'
_computing_data_collection 'APEX2 (Bruker AXS, 2009)'
_computing_data_reduction 'APEX2 (Bruker AXS, 2009)'
_computing_molecular_graphics ORTEP-3
_computing_publication_material ORTEP-3
_computing_structure_refinement 'SHELXL-97 (Sheldrick, 1997)'
_computing_structure_solution 'SHELXD (Sheldrick, 2000)'
_diffrn_ambient_temperature 120
_diffrn_detector_area_resol_mean 8.333
_diffrn_measured_fraction_theta_full 0.995
_diffrn_measured_fraction_theta_max 0.995
_diffrn_measurement_device_type 'Bruker APEXII CCD area detector'
_diffrn_measurement_method 'phi and omega scans'
_diffrn_radiation_monochromator 'multilayer confocal mirror'
_diffrn_radiation_source 'fine-focus rotating anode'
_diffrn_radiation_type MoK\a
_diffrn_radiation_wavelength 0.71073
_diffrn_reflns_av_R_equivalents 0.0475
_diffrn_reflns_av_sigmaI/netI 0.0690
_diffrn_reflns_limit_h_max 23
_diffrn_reflns_limit_h_min -23
_diffrn_reflns_limit_k_max 41
_diffrn_reflns_limit_k_min -41
_diffrn_reflns_limit_l_max 51
_diffrn_reflns_limit_l_min -51
_diffrn_reflns_number 225767
_diffrn_reflns_theta_full 27.50
_diffrn_reflns_theta_max 27.50
_diffrn_reflns_theta_min 1.03
_diffrn_standards_decay_% 0
_diffrn_standards_interval_count 0
_diffrn_standards_interval_time 0
_diffrn_standards_number 0
_exptl_absorpt_coefficient_mu 0.607
_exptl_absorpt_correction_T_max 0.9418
_exptl_absorpt_correction_T_min 0.8389
_exptl_absorpt_correction_type empirical
_exptl_absorpt_process_details 'SADABS (Sheldrick, 1996)'
_exptl_crystal_colour red
_exptl_crystal_density_diffrn 1.407
_exptl_crystal_description prismatic
_exptl_crystal_F_000 10128
_exptl_crystal_size_max 0.30
_exptl_crystal_size_mid 0.10
_exptl_crystal_size_min 0.10
_refine_diff_density_max 1.301
_refine_diff_density_min -1.784
_refine_diff_density_rms 0.124
_refine_ls_abs_structure_details 'Flack H D (1983), Acta Cryst. A39, 876-881'
_refine_ls_abs_structure_Flack 0.064(16)
_refine_ls_extinction_method none
_refine_ls_goodness_of_fit_ref 1.091
_refine_ls_hydrogen_treatment mixed
_refine_ls_matrix_type full
_refine_ls_number_parameters 5865
_refine_ls_number_reflns 102098
_refine_ls_number_restraints 1282
_refine_ls_restrained_S_all 1.094
_refine_ls_R_factor_all 0.0907
_refine_ls_R_factor_gt 0.0726
_refine_ls_shift/su_max 0.022
_refine_ls_shift/su_mean 0.000
_refine_ls_structure_factor_coef Fsqd
_refine_ls_weighting_details 'calc w=1/[\s^2^(Fo^2^)+(0.0503P)^2^+111.4897P] where P=(Fo^2^+2Fc^2^)/3'
_refine_ls_weighting_scheme calc
_refine_ls_wR_factor_gt 0.1749
_refine_ls_wR_factor_ref 0.1867
_reflns_number_gt 85191
_reflns_number_total 102098
_reflns_threshold_expression >2sigma(I)
_cod_data_source_file ic3004273_si_002.cif
_cod_data_source_block nag351
_cod_database_code 4329229

loop_
_symmetry_equiv_pos_as_xyz
'x, y, z'
'-x, y+1/2, -z'

loop_
_atom_site_label
_atom_site_type_symbol
_atom_site_fract_x
_atom_site_fract_y
_atom_site_fract_z
_atom_site_U_iso_or_equiv
_atom_site_adp_type
_atom_site_occupancy
_atom_site_symmetry_multiplicity
_atom_site_calc_flag
_atom_site_refinement_flags
_atom_site_disorder_assembly
_atom_site_disorder_group
Pd1 Pd 0.00358(3) 0.654651(19) 0.988629(14) 0.03545(13) Uani 1 1 d . . .
Pd2 Pd 0.10199(3) 0.723360(19) 0.923476(13) 0.02974(11) Uani 1 1 d . . .
C1 C 0.1069(4) 0.7163(3) 1.01458(19) 0.0418(13) Uani 1 1 d U . .
C2 C 0.1541(4) 0.6864(3) 1.0307(2) 0.0439(14) Uani 1 1 d U . .
C3 C 0.2250(4) 0.6997(4) 1.0432(2) 0.056(3) Uani 1 1 d . . .
H1 H 0.2580 0.6793 1.0527 0.067 Uiso 1 1 calc R . .
C4 C 0.2500(4) 0.7418(4) 1.0424(2) 0.064(3) Uani 1 1 d . . .
C5 C 0.2031(5) 0.7698(3) 1.0271(2) 0.050(2) Uani 1 1 d . . .
H2 H 0.2186 0.7979 1.0253 0.060 Uiso 1 1 calc R . .
C6 C 0.1326(4) 0.7589(3) 1.01393(17) 0.0361(12) Uani 1 1 d U . .
O1 O 0.0416(3) 0.71044(19) 0.99855(12) 0.0411(12) Uani 1 1 d U . .
C7 C 0.0855(5) 0.7918(3) 0.9990(2) 0.0433(19) Uani 1 1 d . . .
H3 H 0.0403 0.7835 0.9877 0.052 Uiso 1 1 calc R . .
O2 O 0.0989(4) 0.8290(2) 0.99977(18) 0.0638(18) Uani 1 1 d . . .
C8 C 0.3278(5) 0.7537(5) 1.0592(3) 0.081(4) Uani 1 1 d . . .
C9 C 0.3510(6) 0.7952(5) 1.0493(4) 0.099(5) Uani 1 1 d . . .
H4 H 0.3147 0.8158 1.0553 0.149 Uiso 1 1 calc R . .
H5 H 0.3555 0.7958 1.0248 0.149 Uiso 1 1 calc R . .
H6 H 0.3985 0.8018 1.0613 0.149 Uiso 1 1 calc R . .
C10 C 0.3214(6) 0.7518(5) 1.0988(3) 0.091(4) Uani 1 1 d . . .
H7 H 0.2854 0.7723 1.1052 0.137 Uiso 1 1 calc R . .
H8 H 0.3691 0.7579 1.1107 0.137 Uiso 1 1 calc R . .
H9 H 0.3055 0.7238 1.1051 0.137 Uiso 1 1 calc R . .
C11 C 0.3839(5) 0.7222(5) 1.0494(3) 0.086(4) Uani 1 1 d . . .
H10 H 0.3677 0.6941 1.0550 0.129 Uiso 1 1 calc R . .
H11 H 0.4312 0.7280 1.0619 0.129 Uiso 1 1 calc R . .
H12 H 0.3892 0.7240 1.0250 0.129 Uiso 1 1 calc R . .
N1 N 0.0781(4) 0.6255(2) 1.01907(16) 0.0462(18) Uani 1 1 d . . .
C12 C 0.1360(4) 0.6437(3) 1.03689(18) 0.047(2) Uani 1 1 d . . .
C13 C 0.1750(5) 0.6189(4) 1.0615(2) 0.059(3) Uani 1 1 d . . .
H13 H 0.2140 0.6307 1.0755 0.071 Uiso 1 1 calc R . .
C14 C 0.1567(6) 0.5769(4) 1.0653(3) 0.085(4) Uani 1 1 d . . .
H14 H 0.1853 0.5603 1.0811 0.102 Uiso 1 1 calc R . .
C15 C 0.0989(7) 0.5596(4) 1.0469(3) 0.071(3) Uani 1 1 d . . .
H15 H 0.0863 0.5311 1.0496 0.085 Uiso 1 1 calc R . .
C16 C 0.0591(5) 0.5849(3) 1.0241(2) 0.052(2) Uani 1 1 d . . .
N2 N -0.0337(4) 0.5976(2) 0.98145(17) 0.0473(18) Uani 1 1 d . . .
C17 C -0.0033(6) 0.5702(3) 1.0035(2) 0.058(3) Uani 1 1 d . . .
C18 C -0.0320(8) 0.5306(3) 1.0054(3) 0.085(4) Uani 1 1 d . . .
H16 H -0.0098 0.5107 1.0207 0.102 Uiso 1 1 calc R . .
C19 C -0.0958(9) 0.5204(4) 0.9839(3) 0.094(5) Uani 1 1 d . . .
H17 H -0.1177 0.4937 0.9856 0.112 Uiso 1 1 calc R . .
C20 C -0.1259(7) 0.5487(4) 0.9608(3) 0.080(4) Uani 1 1 d . . .
H18 H -0.1684 0.5420 0.9465 0.096 Uiso 1 1 calc R . .
C21 C -0.0915(5) 0.5884(3) 0.9588(2) 0.052(2) Uani 1 1 d . . .
C22 C -0.1354(4) 0.6867(3) 0.9064(2) 0.0450(15) Uani 1 1 d U . .
C23 C -0.1076(4) 0.6610(3) 0.9330(2) 0.0400(18) Uani 1 1 d . . .
C24 C -0.1173(4) 0.6168(3) 0.9310(2) 0.045(2) Uani 1 1 d . . .
C25 C -0.1474(5) 0.5997(4) 0.9010(2) 0.065(3) Uani 1 1 d . . .
H19 H -0.1505 0.5702 0.8989 0.078 Uiso 1 1 calc R . .
C26 C -0.1727(5) 0.6240(4) 0.8739(2) 0.068(3) Uani 1 1 d . . .
C27 C -0.1999(6) 0.6065(5) 0.8424(3) 0.091(4) Uani 1 1 d . . .
H20 H -0.2027 0.5770 0.8407 0.109 Uiso 1 1 calc R . .
C28 C -0.2211(6) 0.6286(5) 0.8158(3) 0.091(5) Uani 1 1 d . . .
H21 H -0.2387 0.6151 0.7954 0.109 Uiso 1 1 calc R . .
C29 C -0.2181(5) 0.6734(5) 0.8171(2) 0.085(5) Uani 1 1 d . . .
H22 H -0.2324 0.6897 0.7977 0.102 Uiso 1 1 calc R . .
C30 C -0.1936(4) 0.6919(4) 0.8475(2) 0.064(3) Uani 1 1 d . . .
H23 H -0.1934 0.7214 0.8492 0.077 Uiso 1 1 calc R . .
C31 C -0.1690(4) 0.6680(4) 0.8762(2) 0.055(3) Uani 1 1 d . . .
O3 O -0.0777(2) 0.68065(16) 0.96080(12) 0.0317(11) Uani 1 1 d . . .
C32 C -0.1230(4) 0.7315(3) 0.90917(18) 0.0424(12) Uani 1 1 d U . .
C33 C -0.0488(4) 0.7449(3) 0.90880(17) 0.0358(14) Uani 1 1 d U . .
C34 C -0.0339(4) 0.7893(3) 0.91268(18) 0.0397(18) Uani 1 1 d . . .
C35 C -0.0911(4) 0.8157(3) 0.91911(19) 0.044(2) Uani 1 1 d . . .
H24 H -0.0803 0.8442 0.9235 0.053 Uiso 1 1 calc R . .
C36 C -0.1641(4) 0.8025(3) 0.9195(2) 0.046(2) Uani 1 1 d . . .
C37 C -0.2204(5) 0.8298(4) 0.9259(2) 0.059(3) Uani 1 1 d . . .
H25 H -0.2098 0.8585 0.9300 0.071 Uiso 1 1 calc R . .
C38 C -0.2899(5) 0.8161(4) 0.9266(3) 0.075(3) Uani 1 1 d . . .
H26 H -0.3272 0.8348 0.9322 0.090 Uiso 1 1 calc R . .
C39 C -0.3074(5) 0.7743(4) 0.9191(3) 0.064(3) Uani 1 1 d . . .
H27 H -0.3568 0.7650 0.9182 0.077 Uiso 1 1 calc R . .
C40 C -0.2536(5) 0.7479(4) 0.9131(2) 0.061(3) Uani 1 1 d . . .
H28 H -0.2653 0.7195 0.9083 0.073 Uiso 1 1 calc R . .
C41 C -0.1800(4) 0.7607(3) 0.91361(19) 0.0463(15) Uani 1 1 d U . .
O4 O 0.0006(3) 0.7173(2) 0.90310(13) 0.0437(13) Uani 1 1 d . . .
N3 N 0.0994(3) 0.7846(2) 0.92093(14) 0.0317(13) Uani 1 1 d . . .
C42 C 0.0393(4) 0.8074(3) 0.9125(2) 0.0420(18) Uani 1 1 d . . .
C43 C 0.0499(5) 0.8485(3) 0.9028(3) 0.054(2) Uani 1 1 d . . .
H29 H 0.0088 0.8648 0.8948 0.065 Uiso 1 1 calc R . .
C44 C 0.1188(5) 0.8659(3) 0.9046(3) 0.062(3) Uani 1 1 d . . .
H30 H 0.1256 0.8938 0.8975 0.075 Uiso 1 1 calc R . .
C45 C 0.1785(5) 0.8420(3) 0.9170(3) 0.057(2) Uani 1 1 d . . .
H31 H 0.2255 0.8543 0.9206 0.069 Uiso 1 1 calc R . .
C46 C 0.1694(4) 0.8014(3) 0.9240(2) 0.0437(19) Uani 1 1 d . . .
N4 N 0.2047(3) 0.7325(2) 0.93943(15) 0.0337(14) Uani 1 1 d . . .
C47 C 0.2264(4) 0.7717(3) 0.93559(18) 0.0369(17) Uani 1 1 d . . .
C48 C 0.2995(5) 0.7835(3) 0.9417(2) 0.051(2) Uani 1 1 d . . .
H32 H 0.3137 0.8117 0.9394 0.061 Uiso 1 1 calc R . .
C49 C 0.3502(4) 0.7537(3) 0.9511(2) 0.048(2) Uani 1 1 d . . .
H33 H 0.4004 0.7611 0.9551 0.058 Uiso 1 1 calc R . .
C50 C 0.3285(4) 0.7130(3) 0.95471(18) 0.0404(18) Uani 1 1 d . . .
H34 H 0.3639 0.6921 0.9607 0.048 Uiso 1 1 calc R . .
C51 C 0.2540(4) 0.7022(3) 0.94962(18) 0.0382(18) Uani 1 1 d . . .
C52 C 0.1616(4) 0.6424(3) 0.94017(17) 0.0347(17) Uani 1 1 d . . .
C53 C 0.2308(3) 0.6582(2) 0.95373(18) 0.0336(16) Uani 1 1 d . . .
C54 C 0.2785(4) 0.6314(3) 0.9725(2) 0.051(2) Uani 1 1 d . . .
H35 H 0.3228 0.6428 0.9827 0.061 Uiso 1 1 calc R . .
C55 C 0.2655(5) 0.5895(3) 0.9773(3) 0.057(2) Uani 1 1 d . . .
C56 C 0.2015(5) 0.5728(3) 0.9625(2) 0.049(2) Uani 1 1 d . . .
H36 H 0.1925 0.5438 0.9644 0.059 Uiso 1 1 calc R . .
C57 C 0.1499(5) 0.5981(3) 0.9446(2) 0.046(2) Uani 1 1 d . . .
O5 O 0.1080(3) 0.6633(2) 0.92368(12) 0.0435(14) Uani 1 1 d . . .
C58 C 0.0836(5) 0.5797(3) 0.9309(2) 0.048(2) Uani 1 1 d . . .
H37 H 0.0474 0.5980 0.9209 0.058 Uiso 1 1 calc R . .
O6 O 0.0685(4) 0.5423(2) 0.93079(19) 0.0658(19) Uani 1 1 d D . .
C59 C 0.3262(6) 0.5624(4) 0.9960(3) 0.074(3) Uani 1 1 d . . .
C60 C 0.2992(9) 0.5198(5) 1.0023(5) 0.130(7) Uani 1 1 d . . .
H38 H 0.2821 0.5068 0.9807 0.195 Uiso 1 1 calc R . .
H39 H 0.2587 0.5213 1.0170 0.195 Uiso 1 1 calc R . .
H40 H 0.3390 0.5031 1.0134 0.195 Uiso 1 1 calc R . .
C61 C 0.3904(7) 0.5594(4) 0.9730(4) 0.093(4) Uani 1 1 d . . .
H41 H 0.3729 0.5473 0.9511 0.140 Uiso 1 1 calc R . .
H42 H 0.4290 0.5417 0.9838 0.140 Uiso 1 1 calc R . .
H43 H 0.4101 0.5873 0.9694 0.140 Uiso 1 1 calc R . .
C62 C 0.3534(7) 0.5825(5) 1.0297(4) 0.107(5) Uani 1 1 d . . .
H44 H 0.3124 0.5856 1.0439 0.161 Uiso 1 1 calc R . .
H45 H 0.3742 0.6099 1.0254 0.161 Uiso 1 1 calc R . .
H46 H 0.3911 0.5647 1.0412 0.161 Uiso 1 1 calc R . .
Pd3 Pd 0.17612(3) 0.71809(2) 0.851308(13) 0.03217(12) Uani 1 1 d . . .
Pd4 Pd 0.34968(3) 0.69841(2) 0.804816(15) 0.03700(14) Uani 1 1 d . . .
C63 C 0.2624(5) 0.6461(3) 0.87070(18) 0.0421(19) Uani 1 1 d . . .
C64 C 0.2057(5) 0.6175(2) 0.8612(2) 0.0424(19) Uani 1 1 d . . .
C65 C 0.2235(6) 0.5739(3) 0.8601(3) 0.061(3) Uani 1 1 d . . .
H47 H 0.1854 0.5554 0.8523 0.074 Uiso 1 1 calc R . .
C66 C 0.2904(6) 0.5568(3) 0.8692(2) 0.058(3) Uani 1 1 d . . .
C67 C 0.3451(6) 0.5852(3) 0.8792(2) 0.059(3) Uani 1 1 d . . .
H48 H 0.3929 0.5746 0.8847 0.070 Uiso 1 1 calc R . .
C68 C 0.3353(5) 0.6275(3) 0.8816(2) 0.047(2) Uani 1 1 d . . .
O7 O 0.2592(3) 0.68538(16) 0.87349(13) 0.0365(12) Uani 1 1 d . . .
C69 C 0.3946(4) 0.6545(3) 0.8927(2) 0.0433(18) Uani 1 1 d . . .
H49 H 0.3856 0.6836 0.8920 0.052 Uiso 1 1 calc R . .
O8 O 0.4551(4) 0.6431(2) 0.90277(18) 0.0623(18) Uani 1 1 d D . .
C70 C 0.3007(9) 0.5098(4) 0.8687(4) 0.094(4) Uani 1 1 d . . .
C71 C 0.3806(9) 0.4985(4) 0.8744(4) 0.106(5) Uani 1 1 d . . .
H50 H 0.4077 0.5113 0.8567 0.159 Uiso 1 1 calc R . .
H51 H 0.3860 0.4681 0.8735 0.159 Uiso 1 1 calc R . .
H52 H 0.4000 0.5087 0.8966 0.159 Uiso 1 1 calc R . .
C72 C 0.2562(9) 0.4914(4) 0.8973(4) 0.105(5) Uani 1 1 d . . .
H53 H 0.2751 0.5027 0.9192 0.157 Uiso 1 1 calc R . .
H54 H 0.2611 0.4610 0.8976 0.157 Uiso 1 1 calc R . .
H55 H 0.2045 0.4989 0.8930 0.157 Uiso 1 1 calc R . .
C73 C 0.2688(9) 0.4912(3) 0.8352(4) 0.098(5) Uani 1 1 d . . .
H56 H 0.2948 0.5026 0.8166 0.147 Uiso 1 1 calc R . .
H57 H 0.2168 0.4983 0.8317 0.147 Uiso 1 1 calc R . .
H58 H 0.2744 0.4609 0.8358 0.147 Uiso 1 1 calc R . .
N5 N 0.1096(3) 0.6704(2) 0.84420(16) 0.0401(16) Uani 1 1 d . . .
C74 C 0.1278(4) 0.6302(3) 0.85192(19) 0.0400(18) Uani 1 1 d . . .
C75 C 0.0719(6) 0.5995(3) 0.8524(2) 0.060(3) Uani 1 1 d . . .
H59 H 0.0829 0.5717 0.8592 0.071 Uiso 1 1 calc R . .
C76 C 0.0013(6) 0.6114(4) 0.8427(2) 0.062(3) Uani 1 1 d . . .
H60 H -0.0368 0.5913 0.8420 0.074 Uiso 1 1 calc R . .
C77 C -0.0150(5) 0.6517(4) 0.8339(2) 0.057(2) Uani 1 1 d . . .
H61 H -0.0637 0.6595 0.8265 0.069 Uiso 1 1 calc R . .
C78 C 0.0402(4) 0.6810(3) 0.83591(19) 0.0438(14) Uani 1 1 d U . .
N6 N 0.0902(3) 0.7477(2) 0.83138(15) 0.0407(12) Uani 1 1 d U . .
C79 C 0.0287(4) 0.7260(3) 0.82736(17) 0.0424(13) Uani 1 1 d U . .
C80 C -0.0377(5) 0.7421(3) 0.8183(2) 0.057(2) Uani 1 1 d U . .
H62 H -0.0798 0.7248 0.8155 0.069 Uiso 1 1 calc R . .
C81 C -0.0425(5) 0.7828(4) 0.8133(3) 0.074(3) Uani 1 1 d . . .
H63 H -0.0889 0.7949 0.8071 0.089 Uiso 1 1 calc R . .
C82 C 0.0196(5) 0.8084(4) 0.8172(3) 0.062(3) Uani 1 1 d . . .
H64 H 0.0156 0.8378 0.8144 0.074 Uiso 1 1 calc R . .
C83 C 0.0877(4) 0.7895(3) 0.8254(2) 0.0403(18) Uani 1 1 d . . .
C84 C 0.2876(4) 0.8279(3) 0.8380(2) 0.0385(17) Uani 1 1 d . . .
C85 C 0.2251(4) 0.8025(2) 0.84095(18) 0.0345(16) Uani 1 1 d . . .
C86 C 0.1556(4) 0.8152(3) 0.82456(18) 0.0381(17) Uani 1 1 d . . .
C87 C 0.1521(4) 0.8512(3) 0.8061(2) 0.0443(19) Uani 1 1 d . . .
H65 H 0.1069 0.8586 0.7942 0.053 Uiso 1 1 calc R . .
C88 C 0.2135(5) 0.8780(3) 0.8041(2) 0.048(2) Uani 1 1 d . . .
C89 C 0.2071(6) 0.9159(3) 0.7845(3) 0.060(3) Uani 1 1 d . . .
H66 H 0.1613 0.9236 0.7733 0.072 Uiso 1 1 calc R . .
C90 C 0.2667(6) 0.9407(3) 0.7820(3) 0.065(3) Uani 1 1 d . . .
H67 H 0.2624 0.9658 0.7692 0.079 Uiso 1 1 calc R . .
C91 C 0.3344(5) 0.9293(3) 0.7983(3) 0.055(2) Uani 1 1 d . . .
H68 H 0.3755 0.9470 0.7964 0.067 Uiso 1 1 calc R . .
C92 C 0.3429(5) 0.8932(3) 0.8169(2) 0.047(2) Uani 1 1 d . . .
H69 H 0.3893 0.8861 0.8277 0.057 Uiso 1 1 calc R . .
C93 C 0.2813(4) 0.8661(2) 0.8199(2) 0.0390(17) Uani 1 1 d . . .
O9 O 0.2355(2) 0.76861(16) 0.85957(12) 0.0321(11) Uani 1 1 d . . .
C94 C 0.3590(4) 0.8120(2) 0.85304(18) 0.0328(15) Uani 1 1 d . A .
C95 C 0.3867(4) 0.7752(3) 0.83947(19) 0.0376(17) Uani 1 1 d . . .
C96 C 0.4537(4) 0.7587(2) 0.85527(19) 0.0338(16) Uani 1 1 d . A .
C97 C 0.4861(4) 0.7760(3) 0.8838(2) 0.0434(19) Uani 1 1 d . . .
H70 H 0.5288 0.7634 0.8944 0.052 Uiso 1 1 calc R A .
C98 C 0.4587(4) 0.8119(3) 0.8980(2) 0.0393(18) Uani 1 1 d . A .
C99 C 0.4928(5) 0.8293(3) 0.9289(2) 0.051(2) Uani 1 1 d . . .
H71 H 0.5348 0.8163 0.9398 0.061 Uiso 1 1 calc R A .
C100 C 0.4647(5) 0.8648(3) 0.9427(2) 0.053(2) Uani 1 1 d . A .
H72 H 0.4875 0.8764 0.9629 0.064 Uiso 1 1 calc R . .
C101 C 0.4024(5) 0.8836(3) 0.9267(3) 0.058(3) Uani 1 1 d . . .
H73 H 0.3835 0.9081 0.9363 0.070 Uiso 1 1 calc R A .
C102 C 0.3671(4) 0.8675(2) 0.8969(2) 0.0439(19) Uani 1 1 d . A .
H74 H 0.3252 0.8812 0.8865 0.053 Uiso 1 1 calc R . .
C103 C 0.3938(4) 0.8307(2) 0.8820(2) 0.0366(17) Uani 1 1 d . . .
O10 O 0.3512(3) 0.75963(18) 0.81292(13) 0.0395(13) Uani 1 1 d . A .
N7 N 0.4499(3) 0.6918(2) 0.82492(16) 0.0358(14) Uani 1 1 d . A .
C104 C 0.4904(4) 0.7213(3) 0.8422(2) 0.0419(18) Uani 1 1 d . . .
C105 C 0.5655(4) 0.7151(3) 0.8479(2) 0.052(2) Uani 1 1 d . A .
H75 H 0.5951 0.7365 0.8585 0.063 Uiso 1 1 calc R . .
C106 C 0.5974(5) 0.6787(3) 0.8386(3) 0.063(3) Uani 1 1 d . . .
H76 H 0.6488 0.6748 0.8425 0.075 Uiso 1 1 calc R A .
C107 C 0.5538(5) 0.6476(3) 0.8235(2) 0.059(3) Uani 1 1 d . A .
H77 H 0.5746 0.6216 0.8178 0.071 Uiso 1 1 calc R . .
C108 C 0.4798(4) 0.6548(3) 0.8168(2) 0.0444(19) Uani 1 1 d . . .
N8 N 0.3572(4) 0.6384(2) 0.79458(15) 0.0483(18) Uani 1 1 d . A .
C109 C 0.4288(5) 0.6244(3) 0.8017(3) 0.057(2) Uani 1 1 d . A .
C110 C 0.4482(6) 0.5838(3) 0.7940(3) 0.069(3) Uani 1 1 d . . .
H78 H 0.4970 0.5743 0.7987 0.083 Uiso 1 1 calc R A .
C111 C 0.3947(6) 0.5576(4) 0.7793(3) 0.077(3) Uani 1 1 d . A .
H79 H 0.4061 0.5296 0.7741 0.092 Uiso 1 1 calc R . .
C112 C 0.3234(6) 0.5731(4) 0.7721(3) 0.072(3) Uani 1 1 d . . .
H80 H 0.2872 0.5559 0.7606 0.086 Uiso 1 1 calc R A .
C113 C 0.3048(5) 0.6136(3) 0.7817(2) 0.055(2) Uani 1 1 d . A .
C114 C 0.2097(5) 0.6715(4) 0.7737(2) 0.0538(17) Uani 1 1 d U . .
C115 C 0.2310(5) 0.6291(3) 0.7742(2) 0.050(2) Uani 1 1 d . A .
C116 C 0.1748(5) 0.5979(4) 0.7672(3) 0.073(3) Uani 1 1 d . . .
H81 H 0.1876 0.5693 0.7697 0.088 Uiso 1 1 calc R A .
C117 C 0.1013(5) 0.6084(4) 0.7567(3) 0.077(4) Uani 1 1 d . A .
C118 C 0.0831(5) 0.6489(4) 0.7549(2) 0.0674(17) Uani 1 1 d U . .
H82 H 0.0339 0.6562 0.7482 0.081 Uiso 1 1 calc R A .
C119 C 0.1348(5) 0.6813(4) 0.76256(19) 0.0557(14) Uani 1 1 d U A .
O11 O 0.2506(2) 0.7045(2) 0.78137(12) 0.0406(14) Uani 1 1 d . A .
C120 C 0.1144(5) 0.7250(4) 0.75745(19) 0.0608(14) Uani 1 1 d U . .
H83 H 0.1505 0.7458 0.7626 0.073 Uiso 1 1 calc R A .
O12 O 0.0524(4) 0.7363(3) 0.74679(17) 0.082(2) Uani 1 1 d U A .
C121 C 0.0493(7) 0.5710(6) 0.7464(3) 0.106(6) Uani 1 1 d . . .
C122 C -0.0312(6) 0.5876(5) 0.7485(4) 0.103(5) Uani 1 1 d . A .
H84 H -0.0363 0.5991 0.7711 0.154 Uiso 1 1 calc R . .
H85 H -0.0659 0.5645 0.7444 0.154 Uiso 1 1 calc R . .
H86 H -0.0416 0.6093 0.7314 0.154 Uiso 1 1 calc R . .
C123 C 0.0672(10) 0.5548(7) 0.7126(4) 0.188(10) Uani 1 1 d . A .
H87 H 0.0356 0.5309 0.7064 0.281 Uiso 1 1 calc R . .
H88 H 0.1185 0.5460 0.7139 0.281 Uiso 1 1 calc R . .
H89 H 0.0592 0.5768 0.6956 0.281 Uiso 1 1 calc R . .
C124 C 0.0583(7) 0.5335(5) 0.7723(5) 0.116(6) Uani 1 1 d . A .
H90 H 0.0465 0.5429 0.7948 0.174 Uiso 1 1 calc R . .
H91 H 0.1089 0.5233 0.7735 0.174 Uiso 1 1 calc R . .
H92 H 0.0250 0.5109 0.7647 0.174 Uiso 1 1 calc R . .
Pd5 Pd 0.41380(9) 0.71026(6) 0.73365(5) 0.0375(3) Uani 0.661(4) 1 d PDU A 1
C125 C 0.2813(5) 0.6713(4) 0.7036(3) 0.0397(11) Uani 0.661(4) 1 d PDU A 1
C126 C 0.2486(6) 0.7109(4) 0.6974(3) 0.0422(11) Uani 0.661(4) 1 d PDU A 1
C127 C 0.1796(6) 0.7110(6) 0.6771(3) 0.0546(15) Uani 0.661(4) 1 d PDU A 1
H93 H 0.1554 0.7368 0.6730 0.065 Uiso 0.661(4) 1 calc PR A 1
C128 C 0.1471(7) 0.6752(6) 0.6635(4) 0.0605(12) Uani 0.661(4) 1 d PDU A 1
C129 C 0.1784(6) 0.6395(5) 0.6695(3) 0.0513(15) Uani 0.661(4) 1 d PDU A 1
H94 H 0.1556 0.6148 0.6605 0.062 Uiso 0.661(4) 1 calc PR A 1
C130 C 0.2438(6) 0.6369(5) 0.6886(3) 0.0463(15) Uani 0.661(4) 1 d PDU A 1
O13 O 0.3462(4) 0.6641(3) 0.7193(2) 0.0386(12) Uani 0.661(4) 1 d PDU A 1
C131 C 0.2798(7) 0.5943(4) 0.6950(3) 0.0483(16) Uani 0.661(4) 1 d PDU A 1
H95 H 0.3276 0.5936 0.7062 0.058 Uiso 0.661(4) 1 calc PR A 1
O14 O 0.2512(6) 0.5616(4) 0.6867(3) 0.066(2) Uani 0.661(4) 1 d PDU A 1
C132 C 0.0704(7) 0.6822(6) 0.6421(3) 0.0748(10) Uani 0.661(4) 1 d PDU A 1
C133 C 0.0124(8) 0.6790(8) 0.6687(4) 0.0994(15) Uani 0.661(4) 1 d PDU A 1
H96 H 0.0212 0.6537 0.6823 0.149 Uiso 0.661(4) 1 calc PR A 1
H97 H -0.0367 0.6779 0.6570 0.149 Uiso 0.661(4) 1 calc PR A 1
H98 H 0.0163 0.7034 0.6836 0.149 Uiso 0.661(4) 1 calc PR A 1
C134 C 0.0563(8) 0.6483(7) 0.6196(4) 0.0844(15) Uani 0.661(4) 1 d PDU A 1
H99 H 0.0541 0.6224 0.6326 0.127 Uiso 0.661(4) 1 calc PR A 1
H100 H 0.0956 0.6463 0.6043 0.127 Uiso 0.661(4) 1 calc PR A 1
H101 H 0.0095 0.6527 0.6064 0.127 Uiso 0.661(4) 1 calc PR A 1
C135 C 0.0677(10) 0.7251(7) 0.6228(4) 0.094(2) Uani 0.661(4) 1 d PDU A 1
H102 H 0.0764 0.7478 0.6391 0.141 Uiso 0.661(4) 1 calc PR A 1
H103 H 0.0195 0.7286 0.6106 0.141 Uiso 0.661(4) 1 calc PR A 1
H104 H 0.1055 0.7255 0.6066 0.141 Uiso 0.661(4) 1 calc PR A 1
N9 N 0.3405(5) 0.7548(3) 0.7279(3) 0.0434(12) Uani 0.661(4) 1 d PDU A 1
C136 C 0.2731(6) 0.7494(4) 0.7140(4) 0.0475(14) Uani 0.661(4) 1 d PDU A 1
C137 C 0.2232(7) 0.7858(5) 0.7168(4) 0.0506(17) Uani 0.661(4) 1 d PDU A 1
H105 H 0.1737 0.7837 0.7078 0.061 Uiso 0.661(4) 1 calc PR A 1
C138 C 0.2457(7) 0.8210(5) 0.7314(3) 0.0494(17) Uani 0.661(4) 1 d PDU A 1
H106 H 0.2127 0.8436 0.7330 0.059 Uiso 0.661(4) 1 calc PR A 1
C139 C 0.3158(7) 0.8247(4) 0.7442(4) 0.0509(17) Uani 0.661(4) 1 d PDU A 1
H107 H 0.3327 0.8505 0.7536 0.061 Uiso 0.661(4) 1 calc PR A 1
C140 C 0.3632(6) 0.7913(4) 0.7436(3) 0.0438(14) Uani 0.661(4) 1 d PDU A 1
N10 N 0.4791(5) 0.7572(3) 0.7486(4) 0.0482(14) Uani 0.661(4) 1 d PDU A 1
C141 C 0.4375(6) 0.7922(4) 0.7559(3) 0.0440(13) Uani 0.661(4) 1 d PDU A 1
C142 C 0.4728(7) 0.8247(4) 0.7736(4) 0.0509(18) Uani 0.661(4) 1 d PDU A 1
H108 H 0.4472 0.8500 0.7766 0.061 Uiso 0.661(4) 1 calc PR A 1
C143 C 0.5456(8) 0.8211(5) 0.7869(4) 0.060(2) Uani 0.661(4) 1 d PDU A 1
H109 H 0.5679 0.8423 0.8008 0.073 Uiso 0.661(4) 1 calc PR A 1
C144 C 0.5839(7) 0.7858(4) 0.7793(4) 0.052(2) Uani 0.661(4) 1 d PDU A 1
H110 H 0.6329 0.7823 0.7885 0.062 Uiso 0.661(4) 1 calc PR A 1
C145 C 0.5500(6) 0.7543(4) 0.7575(4) 0.0420(18) Uani 0.661(4) 1 d PDU A 1
O15 O 0.4904(5) 0.6682(3) 0.7440(2) 0.0345(19) Uani 0.661(4) 1 d PDU A 1
Pd6 Pd 0.4217(2) 0.71649(14) 0.73039(11) 0.0375(3) Uani 0.339(4) 1 d PDU A 2
C146 C 0.2800(9) 0.6886(6) 0.6999(6) 0.0397(11) Uani 0.339(4) 1 d PDU A 2
C147 C 0.2492(9) 0.7288(6) 0.7006(6) 0.0422(11) Uani 0.339(4) 1 d PDU A 2
C148 C 0.1825(10) 0.7365(8) 0.6795(6) 0.0546(15) Uani 0.339(4) 1 d PDU A 2
H111 H 0.1646 0.7642 0.6767 0.065 Uiso 0.339(4) 1 calc PR A 2
C149 C 0.1442(10) 0.7038(8) 0.6631(6) 0.0605(12) Uani 0.339(4) 1 d PDU A 2
C150 C 0.1699(10) 0.6670(8) 0.6660(6) 0.0513(15) Uani 0.339(4) 1 d PDU A 2
H112 H 0.1418 0.6446 0.6562 0.062 Uiso 0.339(4) 1 calc PR A 2
C151 C 0.2367(10) 0.6583(7) 0.6829(6) 0.0463(15) Uani 0.339(4) 1 d PDU A 2
O16 O 0.3442(7) 0.6769(5) 0.7145(5) 0.0386(12) Uani 0.339(4) 1 d PDU A 2
C152 C 0.2581(13) 0.6123(7) 0.6891(7) 0.0483(16) Uani 0.339(4) 1 d PDU A 2
H113 H 0.2989 0.6060 0.7046 0.058 Uiso 0.339(4) 1 calc PR A 2
O17 O 0.2242(12) 0.5839(7) 0.6748(6) 0.066(2) Uani 0.339(4) 1 d PDU A 2
C153 C 0.0678(10) 0.7195(9) 0.6444(5) 0.0748(10) Uani 0.339(4) 1 d PDU A 2
C154 C 0.0108(13) 0.7028(12) 0.6676(7) 0.0994(15) Uani 0.339(4) 1 d PDU A 2
H114 H 0.0247 0.6747 0.6753 0.149 Uiso 0.339(4) 1 calc PR A 2
H115 H -0.0374 0.7020 0.6551 0.149 Uiso 0.339(4) 1 calc PR A 2
H116 H 0.0088 0.7211 0.6873 0.149 Uiso 0.339(4) 1 calc PR A 2
C155 C 0.0596(15) 0.6977(12) 0.6139(6) 0.0844(15) Uani 0.339(4) 1 d PDU A 2
H117 H 0.0454 0.6689 0.6182 0.127 Uiso 0.339(4) 1 calc PR A 2
H118 H 0.1060 0.6980 0.6031 0.127 Uiso 0.339(4) 1 calc PR A 2
H119 H 0.0215 0.7111 0.5988 0.127 Uiso 0.339(4) 1 calc PR A 2
C156 C 0.0654(19) 0.7688(9) 0.6417(8) 0.094(2) Uani 0.339(4) 1 d PDU A 2
H120 H 0.0761 0.7810 0.6642 0.141 Uiso 0.339(4) 1 calc PR A 2
H121 H 0.0166 0.7776 0.6325 0.141 Uiso 0.339(4) 1 calc PR A 2
H122 H 0.1020 0.7783 0.6266 0.141 Uiso 0.339(4) 1 calc PR A 2
N11 N 0.3550(7) 0.7649(5) 0.7304(6) 0.0434(12) Uani 0.339(4) 1 d PDU A 2
C157 C 0.2836(9) 0.7635(6) 0.7191(7) 0.0475(14) Uani 0.339(4) 1 d PDU A 2
C158 C 0.2392(11) 0.8021(7) 0.7223(8) 0.0506(17) Uani 0.339(4) 1 d PDU A 2
H123 H 0.1885 0.8030 0.7152 0.061 Uiso 0.339(4) 1 calc PR A 2
C159 C 0.2737(12) 0.8349(7) 0.7357(6) 0.0494(17) Uani 0.339(4) 1 d PDU A 2
H124 H 0.2489 0.8609 0.7351 0.059 Uiso 0.339(4) 1 calc PR A 2
C160 C 0.3429(12) 0.8331(7) 0.7502(7) 0.0509(17) Uani 0.339(4) 1 d PDU A 2
H125 H 0.3615 0.8558 0.7637 0.061 Uiso 0.339(4) 1 calc PR A 2
C161 C 0.3874(10) 0.7990(6) 0.7459(6) 0.0438(14) Uani 0.339(4) 1 d PDU A 2
N12 N 0.4927(8) 0.7565(5) 0.7536(8) 0.0482(14) Uani 0.339(4) 1 d PDU A 2
C162 C 0.4606(10) 0.7957(6) 0.7589(6) 0.0440(13) Uani 0.339(4) 1 d PDU A 2
C163 C 0.5011(12) 0.8228(7) 0.7803(7) 0.0509(18) Uani 0.339(4) 1 d PDU A 2
H126 H 0.4781 0.8471 0.7881 0.061 Uiso 0.339(4) 1 calc PR A 2
C164 C 0.5746(13) 0.8154(8) 0.7905(8) 0.060(2) Uani 0.339(4) 1 d PDU A 2
H127 H 0.6021 0.8347 0.8045 0.073 Uiso 0.339(4) 1 calc PR A 2
C165 C 0.6061(11) 0.7794(8) 0.7798(9) 0.052(2) Uani 0.339(4) 1 d PDU A 2
H128 H 0.6571 0.7748 0.7846 0.062 Uiso 0.339(4) 1 calc PR A 2
C166 C 0.5624(9) 0.7485(8) 0.7614(9) 0.0420(18) Uani 0.339(4) 1 d PDU A 2
O18 O 0.4918(9) 0.6701(5) 0.7347(6) 0.0345(19) Uani 0.339(4) 1 d PDU A 2
Pd7 Pd 0.41749(3) 0.65754(2) 0.646219(15) 0.04331(16) Uani 1 1 d . A .
C167 C 0.6035(4) 0.6445(3) 0.7271(2) 0.055(2) Uani 1 1 d . A .
C168 C 0.5602(4) 0.6770(3) 0.7377(2) 0.047(2) Uani 1 1 d . . .
C169 C 0.5936(4) 0.7160(3) 0.7449(2) 0.049(2) Uani 1 1 d . A .
C170 C 0.6695(4) 0.7216(4) 0.7434(2) 0.060(3) Uani 1 1 d . . .
H129 H 0.6915 0.7472 0.7506 0.071 Uiso 1 1 calc R A .
C171 C 0.7123(5) 0.6901(4) 0.7315(2) 0.060(3) Uani 1 1 d . A .
C172 C 0.7870(5) 0.6976(5) 0.7273(3) 0.075(3) Uani 1 1 d . . .
H130 H 0.8080 0.7241 0.7323 0.090 Uiso 1 1 calc R A .
C173 C 0.8284(6) 0.6661(6) 0.7159(4) 0.105(5) Uani 1 1 d . A .
H131 H 0.8795 0.6700 0.7148 0.126 Uiso 1 1 calc R . .
C174 C 0.7970(6) 0.6290(5) 0.7061(3) 0.094(5) Uani 1 1 d . . .
H132 H 0.8264 0.6087 0.6962 0.113 Uiso 1 1 calc R A .
C175 C 0.7254(5) 0.6197(4) 0.7099(3) 0.073(3) Uani 1 1 d . A .
H133 H 0.7059 0.5932 0.7037 0.087 Uiso 1 1 calc R . .
C176 C 0.6806(4) 0.6511(4) 0.7234(2) 0.059(3) Uani 1 1 d . . .
C177 C 0.5666(5) 0.6051(3) 0.7182(3) 0.062(3) Uani 1 1 d . . .
C178 C 0.5153(5) 0.6054(3) 0.6889(2) 0.049(2) Uani 1 1 d . A .
C179 C 0.4709(5) 0.5683(3) 0.6804(3) 0.054(2) Uani 1 1 d . . .
C180 C 0.4831(6) 0.5337(3) 0.7012(3) 0.076(3) Uani 1 1 d . A .
H134 H 0.4558 0.5090 0.6959 0.091 Uiso 1 1 calc R . .
C181 C 0.5347(6) 0.5335(3) 0.7301(3) 0.073(3) Uani 1 1 d . . .
C182 C 0.5455(9) 0.4982(4) 0.7499(4) 0.101(5) Uani 1 1 d . A .
H135 H 0.5207 0.4732 0.7431 0.121 Uiso 1 1 calc R . .
C183 C 0.5912(9) 0.4984(5) 0.7792(5) 0.114(6) Uani 1 1 d . . .
H136 H 0.5919 0.4753 0.7943 0.137 Uiso 1 1 calc R A .
C184 C 0.6381(7) 0.5341(4) 0.7868(4) 0.097(5) Uani 1 1 d . A .
H137 H 0.6741 0.5339 0.8054 0.116 Uiso 1 1 calc R . .
C185 C 0.6286(6) 0.5672(3) 0.7664(3) 0.065(3) Uani 1 1 d . . .
H138 H 0.6580 0.5911 0.7716 0.078 Uiso 1 1 calc R A .
C186 C 0.5783(5) 0.5689(3) 0.7380(3) 0.065(3) Uani 1 1 d . A .
O19 O 0.5086(3) 0.6388(2) 0.67033(17) 0.0537(17) Uani 1 1 d . . .
N13 N 0.3819(4) 0.6004(2) 0.63760(17) 0.0449(17) Uani 1 1 d . . .
C187 C 0.4157(5) 0.5655(3) 0.6512(2) 0.052(2) Uani 1 1 d . A .
C188 C 0.3924(5) 0.5263(3) 0.6386(2) 0.058(3) Uani 1 1 d . . .
H139 H 0.4138 0.5014 0.6477 0.070 Uiso 1 1 calc R A .
C189 C 0.3383(6) 0.5251(3) 0.6127(3) 0.066(3) Uani 1 1 d . A .
H140 H 0.3249 0.4989 0.6029 0.079 Uiso 1 1 calc R . .
C190 C 0.3025(5) 0.5605(3) 0.6005(2) 0.054(2) Uani 1 1 d . . .
H141 H 0.2630 0.5593 0.5835 0.065 Uiso 1 1 calc R A .
C191 C 0.3278(4) 0.5987(3) 0.6147(2) 0.047(2) Uani 1 1 d . A .
N14 N 0.3277(3) 0.6735(3) 0.61791(16) 0.0442(18) Uani 1 1 d . . .
C192 C 0.2955(4) 0.6386(3) 0.6030(2) 0.051(2) Uani 1 1 d . A .
C193 C 0.2367(4) 0.6430(4) 0.5783(2) 0.058(3) Uani 1 1 d . . .
H142 H 0.2133 0.6193 0.5680 0.070 Uiso 1 1 calc R A .
C194 C 0.2142(5) 0.6821(4) 0.5698(2) 0.061(3) Uani 1 1 d . A .
H143 H 0.1738 0.6859 0.5535 0.073 Uiso 1 1 calc R . .
C195 C 0.2497(4) 0.7166(3) 0.5845(2) 0.049(2) Uani 1 1 d . . .
H144 H 0.2350 0.7436 0.5768 0.059 Uiso 1 1 calc R A .
C196 C 0.3060(4) 0.7129(3) 0.60998(19) 0.0380(18) Uani 1 1 d . A .
C197 C 0.4114(5) 0.7471(3) 0.64599(19) 0.0421(19) Uani 1 1 d U A .
C198 C 0.3402(5) 0.7486(3) 0.62761(19) 0.046(2) Uani 1 1 d . . .
C199 C 0.3015(4) 0.7856(3) 0.6252(2) 0.045(2) Uani 1 1 d . A .
H145 H 0.2542 0.7858 0.6135 0.054 Uiso 1 1 calc R . .
C200 C 0.3302(5) 0.8237(3) 0.6398(2) 0.051(2) Uani 1 1 d . . .
C201 C 0.3988(6) 0.8222(3) 0.6558(2) 0.056(2) Uani 1 1 d . A .
H146 H 0.4197 0.8471 0.6651 0.067 Uiso 1 1 calc R . .
C202 C 0.4393(4) 0.7859(3) 0.65892(19) 0.044(2) Uani 1 1 d . . .
O20 O 0.4543(3) 0.7149(2) 0.65116(13) 0.0499(15) Uani 1 1 d . . .
C203 C 0.5122(5) 0.7862(4) 0.6759(2) 0.060(3) Uani 1 1 d . A .
H147 H 0.5381 0.7606 0.6780 0.073 Uiso 1 1 calc R . .
O21 O 0.5426(4) 0.8177(2) 0.68785(17) 0.0633(18) Uani 1 1 d D . .
C204 C 0.2859(6) 0.8641(4) 0.6354(3) 0.063(3) Uani 1 1 d . A .
C205 C 0.3066(8) 0.8953(4) 0.6614(3) 0.083(4) Uani 1 1 d . . .
H148 H 0.2967 0.8844 0.6837 0.125 Uiso 1 1 calc R A .
H149 H 0.2780 0.9208 0.6568 0.125 Uiso 1 1 calc R . .
H150 H 0.3589 0.9017 0.6612 0.125 Uiso 1 1 calc R . .
C206 C 0.2987(10) 0.8816(5) 0.6007(3) 0.115(6) Uani 1 1 d . . .
H151 H 0.2843 0.8609 0.5833 0.172 Uiso 1 1 calc R A .
H152 H 0.3506 0.8884 0.5998 0.172 Uiso 1 1 calc R . .
H153 H 0.2693 0.9069 0.5967 0.172 Uiso 1 1 calc R . .
C207 C 0.2045(7) 0.8570(5) 0.6387(4) 0.100(5) Uani 1 1 d . . .
H154 H 0.1858 0.8367 0.6216 0.150 Uiso 1 1 calc R A .
H155 H 0.1781 0.8833 0.6352 0.150 Uiso 1 1 calc R . .
H156 H 0.1974 0.8462 0.6613 0.150 Uiso 1 1 calc R . .
Pd8 Pd 0.47402(3) 0.668971(18) 0.569189(13) 0.03074(12) Uani 1 1 d . . .
C208 C 0.4723(5) 0.7586(3) 0.5706(2) 0.047(2) Uani 1 1 d . . .
C209 C 0.5402(5) 0.7618(3) 0.5884(2) 0.050(2) Uani 1 1 d . . .
C210 C 0.5692(6) 0.8033(3) 0.5911(3) 0.063(3) Uani 1 1 d . . .
H157 H 0.6169 0.8062 0.6021 0.075 Uiso 1 1 calc R . .
C211 C 0.5346(6) 0.8397(3) 0.5794(3) 0.058(3) Uani 1 1 d . . .
C212 C 0.4688(7) 0.8356(3) 0.5627(3) 0.067(3) Uani 1 1 d . . .
H158 H 0.4441 0.8600 0.5543 0.081 Uiso 1 1 calc R . .
C213 C 0.4331(6) 0.7954(3) 0.5568(2) 0.054(2) Uani 1 1 d . . .
O22 O 0.4311(3) 0.72443(18) 0.56286(12) 0.0402(12) Uani 1 1 d . . .
C214 C 0.3615(6) 0.7943(3) 0.5393(2) 0.057(3) Uani 1 1 d . . .
H159 H 0.3380 0.7680 0.5368 0.069 Uiso 1 1 calc R . .
O23 O 0.3283(5) 0.8249(2) 0.5274(2) 0.073(2) Uani 1 1 d D . .
C215 C 0.5719(8) 0.8825(3) 0.5865(3) 0.084(4) Uani 1 1 d . . .
C216 C 0.5277(10) 0.9178(4) 0.5686(4) 0.122(6) Uani 1 1 d . . .
H160 H 0.4784 0.9185 0.5766 0.183 Uiso 1 1 calc R . .
H161 H 0.5242 0.9131 0.5441 0.183 Uiso 1 1 calc R . .
H162 H 0.5522 0.9445 0.5738 0.183 Uiso 1 1 calc R . .
C217 C 0.5807(10) 0.8893(4) 0.6243(4) 0.113(6) Uani 1 1 d . . .
H163 H 0.5324 0.8892 0.6333 0.169 Uiso 1 1 calc R . .
H164 H 0.6046 0.9161 0.6291 0.169 Uiso 1 1 calc R . .
H165 H 0.6107 0.8669 0.6349 0.169 Uiso 1 1 calc R . .
C218 C 0.6502(9) 0.8822(5) 0.5750(6) 0.168(10) Uani 1 1 d . . .
H166 H 0.6727 0.9096 0.5792 0.252 Uiso 1 1 calc R . .
H167 H 0.6485 0.8759 0.5507 0.252 Uiso 1 1 calc R . .
H168 H 0.6792 0.8609 0.5877 0.252 Uiso 1 1 calc R . .
N15 N 0.5609(3) 0.6882(2) 0.59725(16) 0.0420(17) Uani 1 1 d . . .
C219 C 0.5782(4) 0.7284(3) 0.6034(2) 0.047(2) Uani 1 1 d . . .
C220 C 0.6376(6) 0.7355(4) 0.6292(3) 0.066(3) Uani 1 1 d . . .
H169 H 0.6503 0.7632 0.6358 0.079 Uiso 1 1 calc R . .
C221 C 0.6758(5) 0.7024(4) 0.6442(2) 0.067(3) Uani 1 1 d . . .
H170 H 0.7155 0.7074 0.6605 0.081 Uiso 1 1 calc R . .
C222 C 0.6569(4) 0.6626(4) 0.6357(2) 0.057(3) Uani 1 1 d . . .
H171 H 0.6835 0.6398 0.6457 0.068 Uiso 1 1 calc R . .
C223 C 0.5980(4) 0.6561(4) 0.61229(19) 0.053(2) Uani 1 1 d . . .
N16 N 0.5150(3) 0.6133(2) 0.57795(15) 0.0341(14) Uani 1 1 d . . .
C224 C 0.5732(4) 0.6143(3) 0.6026(2) 0.046(2) Uani 1 1 d . . .
C225 C 0.6019(5) 0.5774(3) 0.6154(2) 0.053(2) Uani 1 1 d . . .
H172 H 0.6427 0.5776 0.6318 0.064 Uiso 1 1 calc R . .
C226 C 0.5713(5) 0.5407(3) 0.6044(2) 0.056(2) Uani 1 1 d . . .
H173 H 0.5900 0.5153 0.6138 0.067 Uiso 1 1 calc R . .
C227 C 0.5133(5) 0.5398(3) 0.5798(3) 0.059(3) Uani 1 1 d . . .
H174 H 0.4935 0.5137 0.5722 0.071 Uiso 1 1 calc R . .
C228 C 0.4837(4) 0.5767(3) 0.5658(2) 0.0392(18) Uani 1 1 d . . .
C229 C 0.3338(4) 0.6098(2) 0.49873(16) 0.0299(12) Uani 1 1 d U . .
C230 C 0.3833(4) 0.6124(2) 0.52784(18) 0.0294(15) Uani 1 1 d . . .
C231 C 0.4275(4) 0.5772(2) 0.53782(18) 0.0339(16) Uani 1 1 d . . .
C232 C 0.4165(4) 0.5406(3) 0.5177(2) 0.0422(19) Uani 1 1 d . . .
H175 H 0.4458 0.5168 0.5236 0.051 Uiso 1 1 calc R . .
C233 C 0.3670(4) 0.5378(3) 0.4909(2) 0.0429(19) Uani 1 1 d . . .
C234 C 0.3575(5) 0.5003(3) 0.4712(3) 0.057(3) Uani 1 1 d . . .
H176 H 0.3841 0.4761 0.4783 0.069 Uiso 1 1 calc R . .
C235 C 0.3118(6) 0.4987(3) 0.4428(3) 0.066(3) Uani 1 1 d . . .
H177 H 0.3075 0.4736 0.4300 0.079 Uiso 1 1 calc R . .
C236 C 0.2712(5) 0.5331(3) 0.4322(3) 0.060(3) Uani 1 1 d . . .
H178 H 0.2392 0.5315 0.4122 0.072 Uiso 1 1 calc R . .
C237 C 0.2765(5) 0.5696(3) 0.4502(2) 0.050(2) Uani 1 1 d . . .
H179 H 0.2481 0.5931 0.4426 0.059 Uiso 1 1 calc R . .
C238 C 0.3249(4) 0.5725(3) 0.4804(2) 0.0398(18) Uani 1 1 d . . .
O24 O 0.3848(3) 0.64740(16) 0.54451(12) 0.0308(11) Uani 1 1 d . . .
C239 C 0.2963(3) 0.6490(2) 0.48833(16) 0.0283(9) Uani 1 1 d U B .
C240 C 0.3390(4) 0.6819(2) 0.47751(16) 0.0310(10) Uani 1 1 d U . .
C241 C 0.3066(4) 0.7215(2) 0.46861(16) 0.0338(9) Uani 1 1 d U B .
C242 C 0.2338(4) 0.7258(3) 0.4700(2) 0.0491(19) Uani 1 1 d U . .
H180 H 0.2132 0.7524 0.4649 0.059 Uiso 1 1 calc R B .
C243 C 0.1855(4) 0.6937(3) 0.4784(2) 0.0452(19) Uani 1 1 d . B .
C244 C 0.1101(5) 0.6987(4) 0.4797(2) 0.061(3) Uani 1 1 d . . .
H181 H 0.0886 0.7246 0.4730 0.073 Uiso 1 1 calc R B .
C245 C 0.0673(5) 0.6688(4) 0.4899(3) 0.068(3) Uani 1 1 d . B .
H182 H 0.0164 0.6737 0.4911 0.081 Uiso 1 1 calc R . .
C246 C 0.0975(5) 0.6295(4) 0.4989(3) 0.063(3) Uani 1 1 d . . .
H183 H 0.0667 0.6076 0.5055 0.076 Uiso 1 1 calc R B .
C247 C 0.1705(4) 0.6230(3) 0.4981(2) 0.044(2) Uani 1 1 d . B .
H184 H 0.1902 0.5965 0.5043 0.053 Uiso 1 1 calc R . .
C248 C 0.2185(4) 0.6550(3) 0.48816(18) 0.0373(14) Uani 1 1 d U . .
Pd9 Pd 0.48276(6) 0.71657(4) 0.48589(3) 0.03346(19) Uani 0.765(3) 1 d PDU B 1
O25 O 0.4083(4) 0.6732(2) 0.4745(3) 0.0356(15) Uani 0.765(3) 1 d PDU B 1
N17 N 0.4175(5) 0.7623(3) 0.4696(2) 0.0367(11) Uani 0.765(3) 1 d PDU B 1
C249 C 0.3457(5) 0.7580(3) 0.4592(3) 0.0398(13) Uani 0.765(3) 1 d PDU B 1
C250 C 0.3113(6) 0.7913(4) 0.4416(3) 0.0503(18) Uani 0.765(3) 1 d PDU B 1
H185 H 0.2611 0.7890 0.4338 0.060 Uiso 0.765(3) 1 calc PR B 1
C251 C 0.3489(7) 0.8273(4) 0.4354(4) 0.056(2) Uani 0.765(3) 1 d PDU B 1
H186 H 0.3255 0.8493 0.4228 0.067 Uiso 0.765(3) 1 calc PR B 1
C252 C 0.4218(8) 0.8310(4) 0.4479(3) 0.056(2) Uani 0.765(3) 1 d PDU B 1
H187 H 0.4480 0.8561 0.4451 0.067 Uiso 0.765(3) 1 calc PR B 1
C253 C 0.4549(6) 0.7980(3) 0.4642(3) 0.0433(15) Uani 0.765(3) 1 d PDU B 1
N18 N 0.5554(4) 0.7606(3) 0.4945(2) 0.0411(11) Uani 0.765(3) 1 d PDU B 1
C254 C 0.5332(6) 0.7979(3) 0.4794(2) 0.0428(14) Uani 0.765(3) 1 d PDU B 1
C255 C 0.5773(7) 0.8314(4) 0.4805(3) 0.0559(19) Uani 0.765(3) 1 d PDU B 1
H188 H 0.5599 0.8576 0.4723 0.067 Uiso 0.765(3) 1 calc PR B 1
C256 C 0.6491(7) 0.8268(4) 0.4941(3) 0.061(2) Uani 0.765(3) 1 d PDU B 1
H189 H 0.6813 0.8500 0.4950 0.073 Uiso 0.765(3) 1 calc PR B 1
C257 C 0.6718(7) 0.7918(5) 0.5052(4) 0.0581(19) Uani 0.765(3) 1 d PDU B 1
H190 H 0.7221 0.7890 0.5126 0.070 Uiso 0.765(3) 1 calc PR B 1
C258 C 0.6261(5) 0.7566(4) 0.5071(3) 0.0452(14) Uani 0.765(3) 1 d PDU B 1
C259 C 0.6152(5) 0.6778(4) 0.5152(3) 0.0372(11) Uani 0.765(3) 1 d PDU B 1
C260 C 0.6527(5) 0.7152(4) 0.5218(2) 0.0416(10) Uani 0.765(3) 1 d PDU B 1
C261 C 0.7198(5) 0.7138(5) 0.5411(2) 0.0513(14) Uani 0.765(3) 1 d PDU B 1
H191 H 0.7439 0.7399 0.5446 0.062 Uiso 0.765(3) 1 calc PR B 1
C262 C 0.7529(6) 0.6827(5) 0.5545(3) 0.0607(11) Uani 0.765(3) 1 d PDU B 1
C263 C 0.7208(6) 0.6431(5) 0.5473(3) 0.0563(16) Uani 0.765(3) 1 d PDU B 1
H192 H 0.7428 0.6179 0.5556 0.068 Uiso 0.765(3) 1 calc PR B 1
C264 C 0.6553(5) 0.6437(4) 0.5275(2) 0.0408(11) Uani 0.765(3) 1 d PDU B 1
O26 O 0.5507(3) 0.6713(2) 0.49697(16) 0.0328(10) Uani 0.765(3) 1 d PDU B 1
C265 C 0.6197(6) 0.6001(4) 0.5220(3) 0.0501(17) Uani 0.765(3) 1 d PDU B 1
H193 H 0.5719 0.5988 0.5109 0.060 Uiso 0.765(3) 1 calc PR B 1
O27 O 0.6488(5) 0.5678(3) 0.5309(3) 0.0592(16) Uani 0.765(3) 1 d PDU B 1
C266 C 0.8320(7) 0.6846(6) 0.5738(3) 0.0809(11) Uani 0.765(3) 1 d PDU B 1
C267 C 0.8369(6) 0.6541(6) 0.6036(3) 0.0766(15) Uani 0.765(3) 1 d PDU B 1
H194 H 0.8009 0.6618 0.6195 0.115 Uiso 0.765(3) 1 calc PR B 1
H195 H 0.8862 0.6551 0.6151 0.115 Uiso 0.765(3) 1 calc PR B 1
H196 H 0.8268 0.6258 0.5952 0.115 Uiso 0.765(3) 1 calc PR B 1
C268 C 0.8879(7) 0.6727(7) 0.5493(4) 0.098(2) Uani 0.765(3) 1 d PDU B 1
H197 H 0.8857 0.6926 0.5305 0.148 Uiso 0.765(3) 1 calc PR B 1
H198 H 0.8770 0.6447 0.5404 0.148 Uiso 0.765(3) 1 calc PR B 1
H199 H 0.9370 0.6730 0.5610 0.148 Uiso 0.765(3) 1 calc PR B 1
C269 C 0.8459(8) 0.7261(6) 0.5869(4) 0.097(2) Uani 0.765(3) 1 d PDU B 1
H200 H 0.8109 0.7327 0.6036 0.145 Uiso 0.765(3) 1 calc PR B 1
H201 H 0.8405 0.7462 0.5682 0.145 Uiso 0.765(3) 1 calc PR B 1
H202 H 0.8959 0.7276 0.5976 0.145 Uiso 0.765(3) 1 calc PR B 1
Pd10 Pd 0.4968(2) 0.71008(15) 0.49003(12) 0.03346(19) Uani 0.235(3) 1 d PDU B 2
O28 O 0.4139(11) 0.6718(7) 0.4802(12) 0.0356(15) Uani 0.235(3) 1 d PDU B 2
N19 N 0.4371(9) 0.7596(5) 0.4759(8) 0.0367(11) Uani 0.235(3) 1 d PDU B 2
C270 C 0.3666(12) 0.7584(8) 0.4629(10) 0.0398(13) Uani 0.235(3) 1 d PDU B 2
C271 C 0.3392(16) 0.7911(9) 0.4424(10) 0.0503(18) Uani 0.235(3) 1 d PDU B 2
H203 H 0.2939 0.7884 0.4291 0.060 Uiso 0.235(3) 1 calc PR B 2
C272 C 0.3797(17) 0.8277(9) 0.4418(11) 0.056(2) Uani 0.235(3) 1 d PDU B 2
H204 H 0.3598 0.8517 0.4305 0.067 Uiso 0.235(3) 1 calc PR B 2
C273 C 0.4498(17) 0.8286(8) 0.4580(11) 0.056(2) Uani 0.235(3) 1 d PDU B 2
H205 H 0.4778 0.8535 0.4579 0.067 Uiso 0.235(3) 1 calc PR B 2
C274 C 0.4786(11) 0.7942(7) 0.4739(9) 0.0433(15) Uani 0.235(3) 1 d PDU B 2
N20 N 0.5763(9) 0.7503(5) 0.4958(7) 0.0411(11) Uani 0.235(3) 1 d PDU B 2
C275 C 0.5560(11) 0.7911(6) 0.4900(9) 0.0428(14) Uani 0.235(3) 1 d PDU B 2
C276 C 0.6039(14) 0.8230(8) 0.4935(10) 0.0559(19) Uani 0.235(3) 1 d PDU B 2
H206 H 0.5893 0.8510 0.4893 0.067 Uiso 0.235(3) 1 calc PR B 2
C277 C 0.6757(15) 0.8126(9) 0.5035(12) 0.061(2) Uani 0.235(3) 1 d PDU B 2
H207 H 0.7130 0.8331 0.5030 0.073 Uiso 0.235(3) 1 calc PR B 2
C278 C 0.6924(14) 0.7757(9) 0.5134(11) 0.0581(19) Uani 0.235(3) 1 d PDU B 2
H208 H 0.7422 0.7700 0.5203 0.070 Uiso 0.235(3) 1 calc PR B 2
C279 C 0.6413(12) 0.7425(7) 0.5148(9) 0.0452(14) Uani 0.235(3) 1 d PDU B 2
C280 C 0.6222(10) 0.6624(6) 0.5177(8) 0.0372(11) Uani 0.235(3) 1 d PDU B 2
C281 C 0.6621(12) 0.6981(7) 0.5250(7) 0.0416(10) Uani 0.235(3) 1 d PDU B 2
C282 C 0.7258(14) 0.6948(9) 0.5475(8) 0.0513(14) Uani 0.235(3) 1 d PDU B 2
H209 H 0.7468 0.7199 0.5564 0.062 Uiso 0.235(3) 1 calc PR B 2
C283 C 0.7565(12) 0.6611(9) 0.5567(8) 0.0607(11) Uani 0.235(3) 1 d PDU B 2
C284 C 0.7249(13) 0.6225(9) 0.5447(10) 0.0563(16) Uani 0.235(3) 1 d PDU B 2
H210 H 0.7506 0.5968 0.5465 0.068 Uiso 0.235(3) 1 calc PR B 2
C285 C 0.6541(12) 0.6257(7) 0.5302(8) 0.0408(11) Uani 0.235(3) 1 d PDU B 2
O29 O 0.5533(9) 0.6608(5) 0.5035(7) 0.0328(10) Uani 0.235(3) 1 d PDU B 2
C286 C 0.6149(17) 0.5843(7) 0.5198(11) 0.0501(17) Uani 0.235(3) 1 d PDU B 2
H211 H 0.5688 0.5851 0.5071 0.060 Uiso 0.235(3) 1 calc PR B 2
O30 O 0.6421(19) 0.5509(8) 0.5278(10) 0.0592(16) Uani 0.235(3) 1 d PDU B 2
C287 C 0.8359(12) 0.6585(11) 0.5759(7) 0.0809(11) Uani 0.235(3) 1 d PDU B 2
C288 C 0.8380(19) 0.6227(13) 0.6016(9) 0.0766(15) Uani 0.235(3) 1 d PDU B 2
H212 H 0.8053 0.6291 0.6193 0.115 Uiso 0.235(3) 1 calc PR B 2
H213 H 0.8881 0.6193 0.6118 0.115 Uiso 0.235(3) 1 calc PR B 2
H214 H 0.8221 0.5969 0.5901 0.115 Uiso 0.235(3) 1 calc PR B 2
C289 C 0.8915(19) 0.6503(18) 0.5504(10) 0.098(2) Uani 0.235(3) 1 d PDU B 2
H215 H 0.8881 0.6721 0.5330 0.148 Uiso 0.235(3) 1 calc PR B 2
H216 H 0.8818 0.6232 0.5397 0.148 Uiso 0.235(3) 1 calc PR B 2
H217 H 0.9408 0.6504 0.5620 0.148 Uiso 0.235(3) 1 calc PR B 2
C290 C 0.851(2) 0.6957(13) 0.5958(11) 0.097(2) Uani 0.235(3) 1 d PDU B 2
H218 H 0.8145 0.6988 0.6124 0.145 Uiso 0.235(3) 1 calc PR B 2
H219 H 0.8496 0.7201 0.5809 0.145 Uiso 0.235(3) 1 calc PR B 2
H220 H 0.9000 0.6935 0.6077 0.145 Uiso 0.235(3) 1 calc PR B 2
Pd11 Pd 0.55785(3) 0.70825(2) 0.414635(13) 0.03592(14) Uani 1 1 d . . .
Pd12 Pd 0.73813(3) 0.720555(19) 0.369948(12) 0.02998(11) Uani 1 1 d . B .
C291 C 0.6928(4) 0.6723(3) 0.44579(18) 0.0467(11) Uani 1 1 d U . .
C292 C 0.6641(5) 0.6310(3) 0.4410(2) 0.0527(13) Uani 1 1 d U B .
C293 C 0.7139(5) 0.5973(4) 0.4475(2) 0.0573(14) Uani 1 1 d U . .
H221 H 0.6950 0.5698 0.4455 0.069 Uiso 1 1 calc R B .
C294 C 0.7883(5) 0.6021(4) 0.4565(2) 0.0598(14) Uani 1 1 d U B .
C295 C 0.8120(5) 0.6419(4) 0.4627(3) 0.070(2) Uani 1 1 d U . .
H222 H 0.8612 0.6460 0.4716 0.084 Uiso 1 1 calc R B .
C296 C 0.7685(5) 0.6761(4) 0.45688(19) 0.0532(12) Uani 1 1 d U B .
O31 O 0.6561(3) 0.7065(2) 0.44015(11) 0.0440(10) Uani 1 1 d U B .
C297 C 0.7939(5) 0.7166(4) 0.4636(2) 0.0594(15) Uani 1 1 d U . .
H223 H 0.7601 0.7389 0.4602 0.071 Uiso 1 1 calc R B .
O32 O 0.8588(4) 0.7252(3) 0.47374(18) 0.080(2) Uani 1 1 d U B .
C298 C 0.8352(6) 0.5622(4) 0.4641(2) 0.071(3) Uani 1 1 d . . .
C299 C 0.9182(6) 0.5749(5) 0.4659(3) 0.091(4) Uani 1 1 d . B .
H224 H 0.9277 0.5963 0.4833 0.136 Uiso 1 1 calc R . .
H225 H 0.9300 0.5859 0.4439 0.136 Uiso 1 1 calc R . .
H226 H 0.9486 0.5504 0.4716 0.136 Uiso 1 1 calc R . .
C300 C 0.8171(7) 0.5449(5) 0.4989(3) 0.108(5) Uani 1 1 d . B .
H227 H 0.8261 0.5664 0.5162 0.163 Uiso 1 1 calc R . .
H228 H 0.8482 0.5207 0.5047 0.163 Uiso 1 1 calc R . .
H229 H 0.7656 0.5365 0.4978 0.163 Uiso 1 1 calc R . .
C301 C 0.8217(7) 0.5285(4) 0.4382(3) 0.087(4) Uani 1 1 d . B .
H230 H 0.8531 0.5046 0.4444 0.130 Uiso 1 1 calc R . .
H231 H 0.8327 0.5390 0.4159 0.130 Uiso 1 1 calc R . .
H232 H 0.7702 0.5199 0.4374 0.130 Uiso 1 1 calc R . .
N21 N 0.5390(4) 0.6482(2) 0.41977(14) 0.0434(12) Uani 1 1 d U B .
C302 C 0.5858(5) 0.6197(3) 0.43429(18) 0.0451(11) Uani 1 1 d U . .
C303 C 0.5580(6) 0.5809(3) 0.4408(2) 0.0553(16) Uani 1 1 d U B .
H233 H 0.5906 0.5606 0.4507 0.066 Uiso 1 1 calc R . .
C304 C 0.4874(6) 0.5701(3) 0.4338(2) 0.0589(17) Uani 1 1 d U . .
H234 H 0.4704 0.5431 0.4390 0.071 Uiso 1 1 calc R B .
C305 C 0.4405(5) 0.5998(3) 0.4189(2) 0.0486(18) Uani 1 1 d U B .
H235 H 0.3909 0.5929 0.4124 0.058 Uiso 1 1 calc R . .
C306 C 0.4658(4) 0.6388(3) 0.41351(18) 0.045(2) Uani 1 1 d . . .
N22 N 0.4577(3) 0.7086(2) 0.39189(14) 0.0374(15) Uani 1 1 d . B .
C307 C 0.4220(4) 0.6725(3) 0.39885(18) 0.0379(17) Uani 1 1 d . B .
C308 C 0.3462(4) 0.6721(3) 0.3908(2) 0.050(2) Uani 1 1 d . . .
H236 H 0.3195 0.6477 0.3954 0.061 Uiso 1 1 calc R B .
C309 C 0.3099(4) 0.7048(3) 0.3768(2) 0.049(2) Uani 1 1 d . B .
H237 H 0.2583 0.7038 0.3721 0.059 Uiso 1 1 calc R . .
C310 C 0.3489(4) 0.7401(3) 0.3695(2) 0.050(2) Uani 1 1 d . . .
H238 H 0.3243 0.7636 0.3595 0.060 Uiso 1 1 calc R B .
C311 C 0.4245(4) 0.7410(3) 0.37672(18) 0.0391(18) Uani 1 1 d . B .
C312 C 0.5737(4) 0.8243(2) 0.37265(19) 0.0369(17) Uani 1 1 d . B .
C313 C 0.5378(4) 0.7888(3) 0.38401(17) 0.0364(17) Uani 1 1 d . . .
C314 C 0.4692(4) 0.7775(2) 0.36668(18) 0.0355(16) Uani 1 1 d . B .
C315 C 0.4432(4) 0.7989(3) 0.33793(19) 0.0418(19) Uani 1 1 d . . .
H239 H 0.3998 0.7895 0.3255 0.050 Uiso 1 1 calc R B .
C316 C 0.4793(5) 0.8342(3) 0.3267(2) 0.0444(19) Uani 1 1 d . B .
C317 C 0.4519(6) 0.8550(3) 0.2962(3) 0.060(3) Uani 1 1 d . . .
H240 H 0.4099 0.8448 0.2831 0.072 Uiso 1 1 calc R B .
C318 C 0.4874(7) 0.8894(3) 0.2865(3) 0.072(3) Uani 1 1 d . B .
H241 H 0.4689 0.9041 0.2668 0.086 Uiso 1 1 calc R . .
C319 C 0.5504(6) 0.9038(3) 0.3047(3) 0.069(3) Uani 1 1 d . . .
H242 H 0.5739 0.9280 0.2971 0.082 Uiso 1 1 calc R B .
C320 C 0.5789(5) 0.8846(3) 0.3327(2) 0.051(2) Uani 1 1 d . B .
H243 H 0.6218 0.8954 0.3447 0.061 Uiso 1 1 calc R . .
C321 C 0.5450(5) 0.8479(3) 0.3447(2) 0.047(2) Uani 1 1 d . . .
O33 O 0.5681(3) 0.76918(18) 0.41068(13) 0.0403(13) Uani 1 1 d . B .
C322 C 0.6478(5) 0.8336(3) 0.3898(2) 0.0421(18) Uani 1 1 d . . .
C323 C 0.7044(4) 0.8064(2) 0.38507(18) 0.0347(16) Uani 1 1 d . B .
C324 C 0.7764(4) 0.8131(3) 0.4017(2) 0.0420(19) Uani 1 1 d . . .
C325 C 0.7865(5) 0.8485(3) 0.4221(2) 0.050(2) Uani 1 1 d . B .
H244 H 0.8334 0.8534 0.4334 0.060 Uiso 1 1 calc R . .
C326 C 0.7300(5) 0.8771(3) 0.4265(2) 0.049(2) Uani 1 1 d . . .
C327 C 0.7434(7) 0.9118(3) 0.4482(3) 0.074(3) Uani 1 1 d . B .
H245 H 0.7911 0.9164 0.4588 0.089 Uiso 1 1 calc R . .
C328 C 0.6883(6) 0.9386(3) 0.4540(3) 0.069(3) Uani 1 1 d . . .
H246 H 0.6969 0.9620 0.4684 0.083 Uiso 1 1 calc R B .
C329 C 0.6180(6) 0.9308(3) 0.4380(3) 0.067(3) Uani 1 1 d . B .
H247 H 0.5794 0.9494 0.4422 0.081 Uiso 1 1 calc R . .
C330 C 0.6029(5) 0.8983(3) 0.4172(2) 0.051(2) Uani 1 1 d . . .
H248 H 0.5548 0.8943 0.4068 0.061 Uiso 1 1 calc R B .
C331 C 0.6605(5) 0.8698(3) 0.4108(2) 0.046(2) Uani 1 1 d . B .
O34 O 0.6876(3) 0.77453(17) 0.36358(15) 0.0408(13) Uani 1 1 d . . .
N23 N 0.8287(3) 0.7450(2) 0.39106(16) 0.0389(15) Uani 1 1 d . . .
C332 C 0.8393(4) 0.7848(3) 0.39964(19) 0.0380(17) Uani 1 1 d . B .
C333 C 0.9117(5) 0.7989(3) 0.4087(3) 0.061(3) Uani 1 1 d . . .
H249 H 0.9208 0.8276 0.4131 0.073 Uiso 1 1 calc R B .
C334 C 0.9684(5) 0.7709(4) 0.4109(3) 0.072(3) Uani 1 1 d . B .
H250 H 1.0165 0.7799 0.4182 0.087 Uiso 1 1 calc R . .
C335 C 0.9555(5) 0.7294(3) 0.4027(3) 0.059(3) Uani 1 1 d . . .
H251 H 0.9944 0.7097 0.4045 0.071 Uiso 1 1 calc R B .
C336 C 0.8859(4) 0.7172(3) 0.39197(19) 0.0418(18) Uani 1 1 d . B .
N24 N 0.7934(3) 0.66771(18) 0.37375(13) 0.0287(12) Uani 1 1 d . . .
C337 C 0.8669(4) 0.6741(3) 0.38299(18) 0.0388(17) Uani 1 1 d . B .
C338 C 0.9166(4) 0.6425(3) 0.3829(2) 0.047(2) Uani 1 1 d . . .
H252 H 0.9667 0.6471 0.3901 0.056 Uiso 1 1 calc R B .
C339 C 0.8922(5) 0.6035(3) 0.3722(3) 0.054(2) Uani 1 1 d . B .
H253 H 0.9260 0.5812 0.3709 0.064 Uiso 1 1 calc R . .
C340 C 0.8199(5) 0.5972(3) 0.3634(2) 0.048(2) Uani 1 1 d . . .
H254 H 0.8036 0.5704 0.3559 0.057 Uiso 1 1 calc R B .
C341 C 0.7682(4) 0.6297(2) 0.36510(18) 0.0344(16) Uani 1 1 d . B .
C342 C 0.6379(3) 0.6526(2) 0.34708(14) 0.0255(13) Uani 1 1 d U B .
C343 C 0.6903(4) 0.6231(3) 0.35685(18) 0.0371(17) Uani 1 1 d . . .
C344 C 0.6668(6) 0.5809(2) 0.35807(17) 0.045(2) Uani 1 1 d . B .
H255 H 0.7014 0.5602 0.3655 0.054 Uiso 1 1 calc R . .
C345 C 0.5929(5) 0.5683(3) 0.3485(2) 0.048(2) Uani 1 1 d . . .
C346 C 0.5450(5) 0.6001(3) 0.33686(18) 0.0422(19) Uani 1 1 d . B .
H256 H 0.4967 0.5928 0.3285 0.051 Uiso 1 1 calc R . .
C347 C 0.5643(4) 0.6412(2) 0.33693(18) 0.0354(16) Uani 1 1 d . . .
O35 O 0.6495(3) 0.69479(17) 0.34720(12) 0.0336(11) Uani 1 1 d . . .
C348 C 0.5099(4) 0.6719(3) 0.32576(17) 0.0398(18) Uani 1 1 d . B .
H257 H 0.5234 0.7003 0.3285 0.048 Uiso 1 1 calc R . .
O36 O 0.4485(3) 0.6648(2) 0.31326(15) 0.0508(15) Uani 1 1 d . . .
C349 C 0.5761(6) 0.5217(3) 0.3480(2) 0.057(3) Uani 1 1 d . B .
C350 C 0.4915(6) 0.5155(3) 0.3456(3) 0.074(3) Uani 1 1 d . . .
H258 H 0.4803 0.4856 0.3454 0.111 Uiso 1 1 calc R B .
H259 H 0.4698 0.5283 0.3247 0.111 Uiso 1 1 calc R . .
H260 H 0.4712 0.5286 0.3652 0.111 Uiso 1 1 calc R . .
C351 C 0.6078(6) 0.5028(3) 0.3166(2) 0.060(3) Uani 1 1 d . . .
H261 H 0.5971 0.4729 0.3155 0.090 Uiso 1 1 calc R B .
H262 H 0.6610 0.5071 0.3181 0.090 Uiso 1 1 calc R . .
H263 H 0.5857 0.5164 0.2962 0.090 Uiso 1 1 calc R . .
C352 C 0.6074(7) 0.4996(3) 0.3794(3) 0.066(3) Uani 1 1 d . . .
H264 H 0.5942 0.4701 0.3780 0.099 Uiso 1 1 calc R B .
H265 H 0.5877 0.5120 0.3994 0.099 Uiso 1 1 calc R . .
H266 H 0.6609 0.5024 0.3812 0.099 Uiso 1 1 calc R . .
Pd13 Pd 0.80337(3) 0.72052(2) 0.295724(13) 0.03140(12) Uani 1 1 d . . .
Pd14 Pd 0.88144(3) 0.645578(19) 0.227454(13) 0.03202(13) Uani 1 1 d . B .
C353 C 0.7245(3) 0.6431(2) 0.27547(14) 0.0239(13) Uani 1 1 d . . .
C354 C 0.6620(4) 0.6644(3) 0.26374(19) 0.0353(16) Uani 1 1 d . B .
C355 C 0.6078(4) 0.6430(3) 0.24554(18) 0.0358(17) Uani 1 1 d . . .
H267 H 0.5658 0.6581 0.2369 0.043 Uiso 1 1 calc R B .
C356 C 0.6102(4) 0.5994(3) 0.23871(18) 0.0379(17) Uani 1 1 d . B .
C357 C 0.6712(4) 0.5787(2) 0.25213(19) 0.0368(17) Uani 1 1 d . . .
H268 H 0.6745 0.5495 0.2489 0.044 Uiso 1 1 calc R B .
C358 C 0.7306(4) 0.6001(2) 0.27096(19) 0.0350(16) Uani 1 1 d . B .
O37 O 0.7839(3) 0.65981(17) 0.29331(12) 0.0355(12) Uani 1 1 d . B .
C359 C 0.7922(4) 0.5763(3) 0.28404(19) 0.0390(19) Uani 1 1 d . . .
H269 H 0.8323 0.5912 0.2948 0.047 Uiso 1 1 calc R B .
O38 O 0.7980(3) 0.53828(19) 0.28259(17) 0.0523(15) Uani 1 1 d . B .
C360 C 0.5448(4) 0.5774(3) 0.2208(2) 0.046(2) Uani 1 1 d . . .
C361 C 0.5637(5) 0.5321(3) 0.2113(3) 0.059(3) Uani 1 1 d . B .
H270 H 0.5212 0.5193 0.1988 0.089 Uiso 1 1 calc R . .
H271 H 0.5767 0.5161 0.2320 0.089 Uiso 1 1 calc R . .
H272 H 0.6051 0.5322 0.1971 0.089 Uiso 1 1 calc R . .
C362 C 0.4822(5) 0.5758(3) 0.2441(2) 0.050(2) Uani 1 1 d . B .
H273 H 0.4396 0.5624 0.2322 0.075 Uiso 1 1 calc R . .
H274 H 0.4693 0.6042 0.2504 0.075 Uiso 1 1 calc R . .
H275 H 0.4976 0.5599 0.2645 0.075 Uiso 1 1 calc R . .
C363 C 0.5178(5) 0.5997(3) 0.1887(2) 0.056(2) Uani 1 1 d . B .
H276 H 0.4764 0.5845 0.1775 0.084 Uiso 1 1 calc R . .
H277 H 0.5574 0.6013 0.1735 0.084 Uiso 1 1 calc R . .
H278 H 0.5022 0.6279 0.1942 0.084 Uiso 1 1 calc R . .
N25 N 0.7013(3) 0.73638(19) 0.28082(16) 0.0336(14) Uani 1 1 d . B .
C364 C 0.6485(4) 0.7098(2) 0.26991(17) 0.0324(16) Uani 1 1 d . . .
C365 C 0.5760(4) 0.7261(3) 0.2651(2) 0.0408(18) Uani 1 1 d . B .
H279 H 0.5366 0.7079 0.2585 0.049 Uiso 1 1 calc R . .
C366 C 0.5619(4) 0.7675(3) 0.26989(19) 0.0419(19) Uani 1 1 d . . .
H280 H 0.5135 0.7779 0.2657 0.050 Uiso 1 1 calc R B .
C367 C 0.6192(4) 0.7943(3) 0.2809(2) 0.0410(18) Uani 1 1 d . B .
H281 H 0.6107 0.8231 0.2846 0.049 Uiso 1 1 calc R . .
C368 C 0.6887(4) 0.7773(2) 0.28643(17) 0.0361(17) Uani 1 1 d . . .
N26 N 0.8181(4) 0.7808(2) 0.30046(16) 0.0393(15) Uani 1 1 d . B .
C369 C 0.7522(5) 0.8027(3) 0.2982(2) 0.0406(18) Uani 1 1 d . B .
C370 C 0.7506(5) 0.8435(3) 0.3063(2) 0.049(2) Uani 1 1 d . . .
H282 H 0.7056 0.8583 0.3044 0.059 Uiso 1 1 calc R B .
C371 C 0.8142(6) 0.8637(3) 0.3174(3) 0.065(3) Uani 1 1 d . B .
H283 H 0.8132 0.8921 0.3241 0.078 Uiso 1 1 calc R . .
C372 C 0.8797(5) 0.8422(3) 0.3186(3) 0.057(2) Uani 1 1 d . . .
H284 H 0.9237 0.8558 0.3267 0.068 Uiso 1 1 calc R B .
C373 C 0.8823(5) 0.8009(3) 0.3080(2) 0.048(2) Uani 1 1 d . B .
C374 C 1.0274(4) 0.7148(3) 0.30715(19) 0.044(2) Uani 1 1 d . B .
C375 C 0.9586(4) 0.7331(3) 0.30949(17) 0.041(2) Uani 1 1 d . . .
C376 C 0.9516(4) 0.7779(3) 0.30558(19) 0.045(2) Uani 1 1 d . B .
C377 C 1.0130(5) 0.8009(3) 0.2997(2) 0.054(2) Uani 1 1 d . . .
H285 H 1.0077 0.8300 0.2960 0.065 Uiso 1 1 calc R B .
C378 C 1.0813(5) 0.7835(3) 0.2988(2) 0.055(2) Uani 1 1 d . B .
C379 C 1.1446(5) 0.8073(4) 0.2920(2) 0.062(3) Uani 1 1 d . . .
H286 H 1.1394 0.8365 0.2888 0.075 Uiso 1 1 calc R B .
C380 C 1.2103(5) 0.7904(4) 0.2901(3) 0.066(3) Uani 1 1 d . B .
H287 H 1.2504 0.8071 0.2846 0.079 Uiso 1 1 calc R . .
C381 C 1.2199(5) 0.7481(4) 0.2960(2) 0.067(3) Uani 1 1 d . . .
H288 H 1.2678 0.7368 0.2962 0.081 Uiso 1 1 calc R B .
C382 C 1.1618(4) 0.7217(4) 0.30183(19) 0.057(3) Uani 1 1 d . B .
H289 H 1.1697 0.6927 0.3052 0.068 Uiso 1 1 calc R . .
C383 C 1.0906(4) 0.7389(3) 0.30264(19) 0.049(2) Uani 1 1 d . . .
O39 O 0.9036(3) 0.70771(16) 0.31477(12) 0.0359(12) Uani 1 1 d . B .
C384 C 1.0330(4) 0.6687(3) 0.30855(18) 0.0418(19) Uani 1 1 d . . .
C385 C 0.9970(4) 0.6461(3) 0.28113(17) 0.0410(19) Uani 1 1 d . B .
C386 C 0.9994(4) 0.6010(3) 0.28225(18) 0.0369(17) Uani 1 1 d . . .
C387 C 1.0326(5) 0.5812(3) 0.3108(2) 0.052(2) Uani 1 1 d . B .
H290 H 1.0344 0.5516 0.3113 0.062 Uiso 1 1 calc R . .
C388 C 1.0633(4) 0.6035(3) 0.3386(2) 0.048(2) Uani 1 1 d . . .
C389 C 1.0894(5) 0.5827(4) 0.3687(2) 0.058(2) Uani 1 1 d . B .
H291 H 1.0870 0.5532 0.3700 0.069 Uiso 1 1 calc R . .
C390 C 1.1183(5) 0.6056(4) 0.3962(3) 0.069(3) Uani 1 1 d . . .
H292 H 1.1339 0.5919 0.4167 0.083 Uiso 1 1 calc R B .
C391 C 1.1245(5) 0.6478(4) 0.3936(2) 0.060(3) Uani 1 1 d . B .
H293 H 1.1486 0.6623 0.4122 0.072 Uiso 1 1 calc R . .
C392 C 1.0983(4) 0.6707(4) 0.3660(2) 0.058(3) Uani 1 1 d . . .
H294 H 1.1014 0.7003 0.3659 0.070 Uiso 1 1 calc R B .
C393 C 1.0652(4) 0.6476(3) 0.3367(2) 0.051(2) Uani 1 1 d . B .
O40 O 0.9665(3) 0.66754(17) 0.25579(12) 0.0368(12) Uani 1 1 d . . .
N27 N 0.9139(3) 0.5873(2) 0.23394(16) 0.0415(16) Uani 1 1 d . . .
C394 C 0.9681(4) 0.5744(3) 0.2549(2) 0.0409(18) Uani 1 1 d . B .
C395 C 0.9949(5) 0.5329(3) 0.2509(2) 0.052(2) Uani 1 1 d . . .
H295 H 1.0363 0.5232 0.2646 0.063 Uiso 1 1 calc R B .
C396 C 0.9601(6) 0.5072(3) 0.2270(3) 0.061(3) Uani 1 1 d . B .
H296 H 0.9783 0.4799 0.2238 0.073 Uiso 1 1 calc R . .
C397 C 0.9000(5) 0.5206(3) 0.2080(2) 0.052(2) Uani 1 1 d . . .
H297 H 0.8740 0.5022 0.1925 0.062 Uiso 1 1 calc R B .
C398 C 0.8773(5) 0.5604(3) 0.2113(2) 0.046(2) Uani 1 1 d . B .
N28 N 0.8013(3) 0.6211(2) 0.19679(16) 0.0405(16) Uani 1 1 d . . .
C399 C 0.8138(4) 0.5793(3) 0.1924(2) 0.0407(18) Uani 1 1 d . B .
C400 C 0.7669(5) 0.5559(3) 0.1698(2) 0.049(2) Uani 1 1 d . . .
H298 H 0.7732 0.5268 0.1669 0.058 Uiso 1 1 calc R B .
C401 C 0.7098(5) 0.5782(4) 0.1517(2) 0.060(3) Uani 1 1 d . B .
H299 H 0.6768 0.5637 0.1361 0.072 Uiso 1 1 calc R . .
C402 C 0.7011(5) 0.6192(3) 0.1559(2) 0.053(2) Uani 1 1 d . . .
H300 H 0.6647 0.6338 0.1423 0.064 Uiso 1 1 calc R B .
C403 C 0.7465(4) 0.6409(3) 0.1810(2) 0.044(2) Uani 1 1 d . B .
C404 C 0.7842(4) 0.7133(3) 0.20363(17) 0.0339(12) Uani 1 1 d U B .
C405 C 0.7325(4) 0.6857(3) 0.18687(19) 0.0405(14) Uani 1 1 d U . .
C406 C 0.6655(5) 0.7017(3) 0.1748(2) 0.052(2) Uani 1 1 d . B .
H301 H 0.6314 0.6826 0.1642 0.063 Uiso 1 1 calc R . .
C407 C 0.6434(5) 0.7421(3) 0.1764(2) 0.050(2) Uani 1 1 d . . .
C408 C 0.6962(5) 0.7698(3) 0.1915(2) 0.056(2) Uani 1 1 d . B .
H302 H 0.6857 0.7988 0.1927 0.067 Uiso 1 1 calc R . .
C409 C 0.7629(4) 0.7548(3) 0.2043(2) 0.0416(15) Uani 1 1 d U . .
O41 O 0.8493(3) 0.70297(18) 0.21787(13) 0.0388(11) Uani 1 1 d U . .
C410 C 0.8156(6) 0.7849(3) 0.2200(2) 0.058(3) Uani 1 1 d . B .
H303 H 0.8597 0.7740 0.2307 0.070 Uiso 1 1 calc R . .
O42 O 0.8080(4) 0.8230(2) 0.22074(19) 0.071(2) Uani 1 1 d . . .
C411 C 0.5685(5) 0.7576(4) 0.1613(3) 0.069(3) Uani 1 1 d . B .
C412 C 0.5501(7) 0.8015(4) 0.1738(4) 0.088(4) Uani 1 1 d . . .
H304 H 0.5488 0.8011 0.1985 0.132 Uiso 1 1 calc R B .
H305 H 0.5022 0.8101 0.1634 0.132 Uiso 1 1 calc R . .
H306 H 0.5875 0.8212 0.1675 0.132 Uiso 1 1 calc R . .
C413 C 0.5711(6) 0.7589(5) 0.1240(3) 0.087(4) Uani 1 1 d . . .
H307 H 0.5834 0.7313 0.1157 0.131 Uiso 1 1 calc R B .
H308 H 0.6083 0.7790 0.1181 0.131 Uiso 1 1 calc R . .
H309 H 0.5232 0.7675 0.1135 0.131 Uiso 1 1 calc R . .
C414 C 0.5082(5) 0.7287(5) 0.1709(3) 0.090(4) Uani 1 1 d . . .
H310 H 0.5058 0.7291 0.1956 0.136 Uiso 1 1 calc R B .
H311 H 0.5185 0.7003 0.1636 0.136 Uiso 1 1 calc R . .
H312 H 0.4612 0.7380 0.1599 0.136 Uiso 1 1 calc R . .
Pd15 Pd 0.95895(3) 0.654775(19) 0.157522(13) 0.03218(12) Uani 1 1 d . . .
Pd16 Pd 0.91631(3) 0.661545(18) 0.056228(13) 0.03069(12) Uani 1 1 d . . .
C415 C 0.8524(4) 0.7146(2) 0.12990(17) 0.0318(15) Uani 1 1 d U . .
C416 C 0.8901(4) 0.7494(2) 0.14259(18) 0.0322(16) Uani 1 1 d . B .
C417 C 0.8688(5) 0.7885(3) 0.13228(17) 0.0409(19) Uani 1 1 d . . .
H313 H 0.8973 0.8114 0.1408 0.049 Uiso 1 1 calc R B .
C418 C 0.8071(5) 0.7969(3) 0.1097(2) 0.050(2) Uani 1 1 d . B .
C419 C 0.7681(5) 0.7619(3) 0.0979(2) 0.049(2) Uani 1 1 d . . .
H314 H 0.7249 0.7658 0.0834 0.058 Uiso 1 1 calc R B .
C420 C 0.7898(4) 0.7217(3) 0.10639(18) 0.0416(18) Uani 1 1 d . B .
O43 O 0.8643(3) 0.67494(16) 0.13493(14) 0.0389(13) Uani 1 1 d . B .
C421 C 0.7443(4) 0.6868(3) 0.0933(2) 0.047(2) Uani 1 1 d . . .
H315 H 0.7604 0.6594 0.0991 0.057 Uiso 1 1 calc R B .
O44 O 0.6878(4) 0.6903(2) 0.07575(18) 0.071(2) Uani 1 1 d . B .
C422 C 0.7828(6) 0.8414(3) 0.1023(3) 0.060(3) Uani 1 1 d . . .
C423 C 0.7278(8) 0.8432(4) 0.0701(3) 0.089(4) Uani 1 1 d . B .
H316 H 0.7518 0.8330 0.0505 0.133 Uiso 1 1 calc R . .
H317 H 0.7119 0.8720 0.0661 0.133 Uiso 1 1 calc R . .
H318 H 0.6852 0.8257 0.0737 0.133 Uiso 1 1 calc R . .
C424 C 0.7489(8) 0.8588(4) 0.1325(3) 0.085(4) Uani 1 1 d . B .
H319 H 0.7076 0.8413 0.1378 0.127 Uiso 1 1 calc R . .
H320 H 0.7315 0.8872 0.1274 0.127 Uiso 1 1 calc R . .
H321 H 0.7855 0.8594 0.1519 0.127 Uiso 1 1 calc R . .
C425 C 0.8480(7) 0.8687(3) 0.0937(3) 0.080(4) Uani 1 1 d . B .
H322 H 0.8706 0.8569 0.0743 0.120 Uiso 1 1 calc R . .
H323 H 0.8842 0.8697 0.1133 0.120 Uiso 1 1 calc R . .
H324 H 0.8307 0.8970 0.0882 0.120 Uiso 1 1 calc R . .
N29 N 0.9888(3) 0.7101(2) 0.17579(15) 0.0395(16) Uani 1 1 d . B .
C426 C 0.9535(4) 0.7466(3) 0.16944(18) 0.0372(17) Uani 1 1 d . . .
C427 C 0.9764(5) 0.7817(3) 0.1885(2) 0.050(2) Uani 1 1 d . B .
H325 H 0.9507 0.8074 0.1855 0.060 Uiso 1 1 calc R . .
C428 C 1.0366(5) 0.7788(3) 0.2118(2) 0.056(2) Uani 1 1 d . . .
H326 H 1.0532 0.8027 0.2242 0.067 Uiso 1 1 calc R B .
C429 C 1.0728(5) 0.7414(3) 0.2170(2) 0.052(2) Uani 1 1 d . B .
H327 H 1.1152 0.7397 0.2324 0.063 Uiso 1 1 calc R . .
C430 C 1.0472(4) 0.7069(3) 0.2001(2) 0.046(2) Uani 1 1 d . . .
N30 N 1.0493(3) 0.6353(2) 0.18194(14) 0.0350(14) Uani 1 1 d . B .
C431 C 1.0789(4) 0.6657(3) 0.2043(2) 0.048(2) Uani 1 1 d . B .
C432 C 1.1338(5) 0.6539(4) 0.2283(2) 0.057(2) Uani 1 1 d . . .
H328 H 1.1544 0.6738 0.2440 0.069 Uiso 1 1 calc R B .
C433 C 1.1584(5) 0.6145(4) 0.2296(3) 0.067(3) Uani 1 1 d . B .
H329 H 1.1962 0.6068 0.2462 0.080 Uiso 1 1 calc R . .
C434 C 1.1297(5) 0.5853(3) 0.2072(2) 0.051(2) Uani 1 1 d . . .
H330 H 1.1466 0.5573 0.2085 0.061 Uiso 1 1 calc R B .
C435 C 1.0766(4) 0.5966(3) 0.1828(2) 0.046(2) Uani 1 1 d . B .
C436 C 0.9588(4) 0.5388(2) 0.1126(2) 0.0394(18) Uani 1 1 d . B .
C437 C 0.9782(4) 0.5693(3) 0.1368(2) 0.0415(18) Uani 1 1 d . . .
C438 C 1.0488(5) 0.5666(3) 0.1560(2) 0.0434(19) Uani 1 1 d . B .
C439 C 1.0964(5) 0.5354(3) 0.1478(2) 0.050(2) Uani 1 1 d . . .
H331 H 1.1440 0.5347 0.1591 0.060 Uiso 1 1 calc R B .
C440 C 1.0771(5) 0.5049(3) 0.1235(2) 0.049(2) Uani 1 1 d . B .
C441 C 1.1259(6) 0.4721(4) 0.1148(3) 0.064(3) Uani 1 1 d . . .
H332 H 1.1731 0.4703 0.1265 0.076 Uiso 1 1 calc R B .
C442 C 1.1073(7) 0.4449(4) 0.0911(3) 0.071(3) Uani 1 1 d . B .
H333 H 1.1422 0.4248 0.0853 0.086 Uiso 1 1 calc R . .
C443 C 1.0376(6) 0.4443(3) 0.0741(3) 0.058(2) Uani 1 1 d . . .
H334 H 1.0245 0.4232 0.0580 0.069 Uiso 1 1 calc R B .
C444 C 0.9881(6) 0.4750(3) 0.0812(2) 0.052(2) Uani 1 1 d . B .
H335 H 0.9408 0.4752 0.0695 0.062 Uiso 1 1 calc R . .
C445 C 1.0076(5) 0.5065(3) 0.10613(19) 0.044(2) Uani 1 1 d . . .
O45 O 0.9300(3) 0.59821(16) 0.14337(13) 0.0354(12) Uani 1 1 d . B .
C446 C 0.8860(4) 0.5432(2) 0.0932(2) 0.0390(17) Uani 1 1 d . . .
C447 C 0.8755(4) 0.5771(2) 0.07066(19) 0.0369(17) Uani 1 1 d . B .
C448 C 0.8057(5) 0.5820(2) 0.0525(2) 0.0403(18) Uani 1 1 d . . .
C449 C 0.7477(5) 0.5546(3) 0.0585(2) 0.049(2) Uani 1 1 d . B .
H336 H 0.7013 0.5583 0.0464 0.059 Uiso 1 1 calc R . .
C450 C 0.7577(5) 0.5222(3) 0.0819(2) 0.046(2) Uani 1 1 d . . .
C451 C 0.6972(5) 0.4966(3) 0.0893(3) 0.058(2) Uani 1 1 d . B .
H337 H 0.6503 0.5012 0.0779 0.070 Uiso 1 1 calc R . .
C452 C 0.7067(6) 0.4658(3) 0.1127(3) 0.067(3) Uani 1 1 d . . .
H338 H 0.6659 0.4501 0.1189 0.080 Uiso 1 1 calc R B .
C453 C 0.7761(6) 0.4573(3) 0.1274(3) 0.063(3) Uani 1 1 d . B .
H339 H 0.7823 0.4340 0.1423 0.076 Uiso 1 1 calc R . .
C454 C 0.8366(5) 0.4810(3) 0.1215(3) 0.054(2) Uani 1 1 d . . .
H340 H 0.8832 0.4748 0.1326 0.064 Uiso 1 1 calc R B .
C455 C 0.8274(5) 0.5153(2) 0.0982(2) 0.0431(19) Uani 1 1 d . B .
O46 O 0.9321(3) 0.60176(17) 0.06691(13) 0.0397(13) Uani 1 1 d . . .
N31 N 0.8238(3) 0.6503(2) 0.02935(14) 0.0343(14) Uani 1 1 d . . .
C456 C 0.7883(4) 0.6138(3) 0.02674(19) 0.0403(18) Uani 1 1 d . B .
C457 C 0.7334(5) 0.6079(3) 0.0002(2) 0.049(2) Uani 1 1 d . . .
H341 H 0.7100 0.5816 -0.0028 0.058 Uiso 1 1 calc R B .
C458 C 0.7139(5) 0.6398(3) -0.0212(2) 0.059(3) Uani 1 1 d . B .
H342 H 0.6790 0.6356 -0.0400 0.070 Uiso 1 1 calc R . .
C459 C 0.7446(5) 0.6776(3) -0.0156(2) 0.058(3) Uani 1 1 d . . .
H343 H 0.7270 0.7006 -0.0288 0.070 Uiso 1 1 calc R B .
C460 C 0.8017(4) 0.6834(3) 0.00926(19) 0.0401(18) Uani 1 1 d . B .
N32 N 0.8989(3) 0.7196(2) 0.04070(13) 0.0331(13) Uani 1 1 d . . .
C461 C 0.8421(4) 0.7225(3) 0.01623(15) 0.0333(15) Uani 1 1 d . B .
C462 C 0.8258(4) 0.7590(3) -0.00007(19) 0.046(2) Uani 1 1 d . . .
H344 H 0.7852 0.7607 -0.0165 0.055 Uiso 1 1 calc R B .
C463 C 0.8684(5) 0.7934(3) 0.00744(19) 0.044(2) Uani 1 1 d . B .
H345 H 0.8588 0.8188 -0.0044 0.053 Uiso 1 1 calc R . .
C464 C 0.9254(5) 0.7909(3) 0.03226(19) 0.0415(18) Uani 1 1 d . . .
H346 H 0.9545 0.8149 0.0375 0.050 Uiso 1 1 calc R B .
C465 C 0.9422(4) 0.7526(2) 0.0506(2) 0.0358(17) Uani 1 1 d . B .
C466 C 1.0349(4) 0.7116(2) 0.08921(18) 0.0351(17) Uani 1 1 d . B .
C467 C 1.0011(4) 0.7503(3) 0.0759(2) 0.0367(17) Uani 1 1 d . . .
C468 C 1.0331(5) 0.7864(3) 0.0905(2) 0.050(2) Uani 1 1 d . B .
H347 H 1.0098 0.8119 0.0838 0.059 Uiso 1 1 calc R . .
C469 C 1.0921(5) 0.7901(3) 0.1128(2) 0.047(2) Uani 1 1 d . . .
C470 C 1.1247(4) 0.7529(3) 0.1236(2) 0.0435(19) Uani 1 1 d . B .
H348 H 1.1671 0.7537 0.1391 0.052 Uiso 1 1 calc R . .
C471 C 1.0972(4) 0.7144(3) 0.11256(17) 0.0391(18) Uani 1 1 d . . .
O47 O 1.0136(3) 0.67311(16) 0.08069(12) 0.0336(11) Uani 1 1 d . . .
C472 C 1.1316(4) 0.6763(3) 0.12422(19) 0.0393(18) Uani 1 1 d . B .
H349 H 1.1095 0.6508 0.1169 0.047 Uiso 1 1 calc R . .
O48 O 1.1885(3) 0.6748(2) 0.14322(16) 0.0577(17) Uani 1 1 d . . .
C473 C 1.1229(6) 0.8317(3) 0.1243(2) 0.057(2) Uani 1 1 d . B .
C474 C 1.1783(7) 0.8296(4) 0.1539(3) 0.075(3) Uani 1 1 d . . .
H350 H 1.1956 0.8577 0.1598 0.113 Uiso 1 1 calc R B .
H351 H 1.2197 0.8124 0.1480 0.113 Uiso 1 1 calc R . .
H352 H 1.1560 0.8172 0.1732 0.113 Uiso 1 1 calc R . .
C475 C 1.1589(6) 0.8524(3) 0.0941(3) 0.063(3) Uani 1 1 d . . .
H353 H 1.1795 0.8795 0.1012 0.094 Uiso 1 1 calc R B .
H354 H 1.1218 0.8564 0.0752 0.094 Uiso 1 1 calc R . .
H355 H 1.1979 0.8344 0.0869 0.094 Uiso 1 1 calc R . .
C476 C 1.0621(7) 0.8609(3) 0.1343(3) 0.070(3) Uani 1 1 d . . .
H356 H 1.0835 0.8877 0.1417 0.104 Uiso 1 1 calc R B .
H357 H 1.0371 0.8484 0.1528 0.104 Uiso 1 1 calc R . .
H358 H 1.0269 0.8653 0.1147 0.104 Uiso 1 1 calc R . .
O49 O 0.9482(8) 0.9742(5) 0.6559(4) 0.177(5) Uani 1 1 d DU . .
C477 C 0.9940(11) 0.9593(6) 0.6787(5) 0.125(4) Uani 1 1 d U . .
H359 H 0.9757 0.9464 0.6979 0.150 Uiso 1 1 calc R . .
N33 N 1.0685(8) 0.9610(4) 0.6766(3) 0.108(3) Uani 1 1 d U . .
C478 C 1.1021(10) 0.9839(6) 0.6533(4) 0.126(4) Uani 1 1 d U . .
H360 H 1.1553 0.9800 0.6568 0.190 Uiso 1 1 calc R . .
H361 H 1.0903 1.0134 0.6559 0.190 Uiso 1 1 calc R . .
H362 H 1.0851 0.9746 0.6304 0.190 Uiso 1 1 calc R . .
C479 C 1.1160(9) 0.9417(5) 0.7026(4) 0.107(4) Uani 1 1 d U . .
H363 H 1.1671 0.9471 0.6984 0.161 Uiso 1 1 calc R . .
H364 H 1.1072 0.9116 0.7025 0.161 Uiso 1 1 calc R . .
H365 H 1.1061 0.9532 0.7247 0.161 Uiso 1 1 calc R . .
O50 O 0.6270(5) 1.2773(4) 0.7489(3) 0.112(4) Uani 1 1 d . . .
C480 C 0.6264(5) 1.2384(5) 0.7500(3) 0.077(4) Uani 1 1 d . . .
H366 H 0.5993 1.2237 0.7324 0.092 Uiso 1 1 calc R . .
N34 N 0.6612(4) 1.2171(3) 0.7741(2) 0.068(2) Uani 1 1 d . . .
C481 C 0.7043(7) 1.2375(5) 0.8007(3) 0.097(5) Uani 1 1 d . . .
H367 H 0.7262 1.2167 0.8165 0.145 Uiso 1 1 calc R . .
H368 H 0.6731 1.2563 0.8128 0.145 Uiso 1 1 calc R . .
H369 H 0.7431 1.2536 0.7911 0.145 Uiso 1 1 calc R . .
C482 C 0.6529(9) 1.1731(5) 0.7744(6) 0.136(7) Uani 1 1 d . . .
H370 H 0.6821 1.1615 0.7940 0.204 Uiso 1 1 calc R . .
H371 H 0.6696 1.1614 0.7535 0.204 Uiso 1 1 calc R . .
H372 H 0.6012 1.1661 0.7760 0.204 Uiso 1 1 calc R . .
O51 O 0.7634(5) 0.8141(3) 0.7618(2) 0.105(3) Uani 1 1 d D . .
C483 C 0.7821(8) 0.8440(5) 0.7796(4) 0.099(5) Uani 1 1 d . . .
H373 H 0.7934 0.8692 0.7685 0.118 Uiso 1 1 calc R . .
N35 N 0.7880(7) 0.8437(4) 0.8140(3) 0.108(4) Uani 1 1 d . . .
C484 C 0.7657(8) 0.8097(5) 0.8316(4) 0.104(5) Uani 1 1 d . . .
H374 H 0.7738 0.8150 0.8560 0.156 Uiso 1 1 calc R . .
H375 H 0.7938 0.7852 0.8257 0.156 Uiso 1 1 calc R . .
H376 H 0.7135 0.8047 0.8257 0.156 Uiso 1 1 calc R . .
C485 C 0.8238(13) 0.8807(6) 0.8315(5) 0.159(9) Uani 1 1 d . . .
H377 H 0.8248 0.8769 0.8560 0.238 Uiso 1 1 calc R . .
H378 H 0.7961 0.9059 0.8249 0.238 Uiso 1 1 calc R . .
H379 H 0.8740 0.8834 0.8248 0.238 Uiso 1 1 calc R . .
O52 O 0.5925(10) 0.5393(6) 0.9639(4) 0.197(5) Uani 1 1 d DU . .
C486 C 0.5761(11) 0.5586(7) 0.9370(6) 0.133(4) Uani 1 1 d U . .
H380 H 0.5339 0.5759 0.9356 0.160 Uiso 1 1 calc R . .
N36 N 0.6148(9) 0.5560(5) 0.9107(5) 0.134(3) Uani 1 1 d U . .
C487 C 0.6844(12) 0.5345(8) 0.9112(8) 0.204(7) Uani 1 1 d U . .
H381 H 0.7057 0.5385 0.8895 0.306 Uiso 1 1 calc R . .
H382 H 0.6768 0.5047 0.9150 0.306 Uiso 1 1 calc R . .
H383 H 0.7178 0.5457 0.9296 0.306 Uiso 1 1 calc R . .
C488 C 0.5994(14) 0.5767(9) 0.8846(6) 0.200(8) Uani 1 1 d U . .
H384 H 0.6340 0.5700 0.8677 0.300 Uiso 1 1 calc R . .
H385 H 0.6025 0.6065 0.8900 0.300 Uiso 1 1 calc R . .
H386 H 0.5496 0.5699 0.8754 0.300 Uiso 1 1 calc R . .
O53 O -0.0549(9) 0.8841(5) 0.4752(4) 0.182(5) Uani 1 1 d DU . .
C489 C -0.0235(12) 0.8519(7) 0.4885(6) 0.146(4) Uani 1 1 d U . .
H387 H 0.0273 0.8492 0.4857 0.175 Uiso 1 1 calc R . .
N37 N -0.0522(9) 0.8226(6) 0.5054(5) 0.148(4) Uani 1 1 d U . .
C490 C -0.1300(11) 0.8241(7) 0.5096(5) 0.150(5) Uani 1 1 d U . .
H388 H -0.1438 0.8000 0.5229 0.225 Uiso 1 1 calc R . .
H389 H -0.1573 0.8235 0.4873 0.225 Uiso 1 1 calc R . .
H390 H -0.1415 0.8497 0.5215 0.225 Uiso 1 1 calc R . .
C491 C 0.0035(14) 0.7823(8) 0.5217(7) 0.204(8) Uani 1 1 d U . .
H391 H -0.0259 0.7625 0.5338 0.306 Uiso 1 1 calc R . .
H392 H 0.0425 0.7937 0.5374 0.306 Uiso 1 1 calc R . .
H393 H 0.0252 0.7679 0.5031 0.306 Uiso 1 1 calc R . .
O54 O 0.1327(8) 0.8168(4) 0.4511(3) 0.142(4) Uani 1 1 d DU . .
C492 C 0.1231(11) 0.8445(6) 0.4259(5) 0.136(5) Uani 1 1 d U . .
H394 H 0.1155 0.8726 0.4323 0.164 Uiso 1 1 calc R . .
N38 N 0.1229(10) 0.8370(6) 0.3933(5) 0.154(4) Uani 1 1 d U . .
C493 C 0.1480(10) 0.7897(6) 0.3834(4) 0.133(5) Uani 1 1 d U . .
H395 H 0.1463 0.7869 0.3587 0.200 Uiso 1 1 calc R . .
H396 H 0.1147 0.7694 0.3925 0.200 Uiso 1 1 calc R . .
H397 H 0.1980 0.7845 0.3931 0.200 Uiso 1 1 calc R . .
C494 C 0.1101(17) 0.8677(8) 0.3702(6) 0.204(7) Uani 1 1 d U . .
H398 H 0.1121 0.8562 0.3474 0.306 Uiso 1 1 calc R . .
H399 H 0.1475 0.8894 0.3740 0.306 Uiso 1 1 calc R . .
H400 H 0.0616 0.8797 0.3725 0.306 Uiso 1 1 calc R . .
O55 O 0.8432(13) 0.9174(8) 0.5757(6) 0.280(6) Uani 1 1 d DU . .
C495 C 0.8433(12) 0.9347(8) 0.5415(7) 0.174(3) Uani 1 1 d U . .
H401 H 0.8183 0.9223 0.5222 0.209 Uiso 1 1 calc R . .
N39 N 0.8874(11) 0.9744(6) 0.5402(6) 0.173(3) Uani 1 1 d U . .
C496 C 0.9403(13) 0.9897(8) 0.5620(6) 0.181(6) Uani 1 1 d U . .
H402 H 0.9576 1.0163 0.5535 0.271 Uiso 1 1 calc R . .
H403 H 0.9811 0.9699 0.5644 0.271 Uiso 1 1 calc R . .
H404 H 0.9209 0.9940 0.5841 0.271 Uiso 1 1 calc R . .
C497 C 0.8685(15) 0.9992(8) 0.5055(6) 0.192(7) Uani 1 1 d U . .
H405 H 0.8988 1.0243 0.5053 0.288 Uiso 1 1 calc R . .
H406 H 0.8167 1.0071 0.5037 0.288 Uiso 1 1 calc R . .
H407 H 0.8786 0.9814 0.4864 0.288 Uiso 1 1 calc R . .
O56 O 0.5573(10) 0.4391(7) 0.5482(5) 0.117(4) Uiso 0.50 1 d PD C 1
C498 C 0.5902(11) 0.4553(8) 0.5317(4) 0.117(4) Uiso 0.50 1 d PD C 1
H408 H 0.5900 0.4844 0.5363 0.140 Uiso 0.50 1 calc PR C 1
N40 N 0.6336(11) 0.4465(7) 0.5053(5) 0.117(4) Uiso 0.50 1 d PD C 1
C499 C 0.6708(16) 0.4051(7) 0.5090(7) 0.117(4) Uiso 0.50 1 d PD C 1
H409 H 0.6990 0.4001 0.4893 0.175 Uiso 0.50 1 calc PR C 1
H410 H 0.6340 0.3831 0.5103 0.175 Uiso 0.50 1 calc PR C 1
H411 H 0.7039 0.4049 0.5296 0.175 Uiso 0.50 1 calc PR C 1
C500 C 0.6660(17) 0.4702(8) 0.4794(7) 0.117(4) Uiso 0.50 1 d PD C 1
H412 H 0.6884 0.4512 0.4638 0.175 Uiso 0.50 1 calc PR C 1
H413 H 0.7035 0.4888 0.4900 0.175 Uiso 0.50 1 calc PR C 1
H414 H 0.6280 0.4868 0.4668 0.175 Uiso 0.50 1 calc PR C 1
O57 O 0.5838(13) 0.4262(10) 0.6227(7) 0.197(9) Uiso 0.50 1 d PD D 2
C501 C 0.6272(13) 0.4340(10) 0.5966(6) 0.197(9) Uiso 0.50 1 d PD D 2
H415 H 0.6168 0.4464 0.5750 0.237 Uiso 0.50 1 calc PR D 2
N41 N 0.6949(11) 0.4166(8) 0.6132(6) 0.197(9) Uiso 0.50 1 d PD D 2
C502 C 0.7627(13) 0.4180(13) 0.5993(9) 0.197(9) Uiso 0.50 1 d PD D 2
H416 H 0.8000 0.4050 0.6149 0.296 Uiso 0.50 1 calc PR D 2
H417 H 0.7762 0.4471 0.5955 0.296 Uiso 0.50 1 calc PR D 2
H418 H 0.7595 0.4030 0.5777 0.296 Uiso 0.50 1 calc PR D 2
C503 C 0.688(2) 0.3966(13) 0.6460(8) 0.197(9) Uiso 0.50 1 d PD D 2
H419 H 0.7360 0.3864 0.6551 0.296 Uiso 0.50 1 calc PR D 2
H420 H 0.6538 0.3732 0.6432 0.296 Uiso 0.50 1 calc PR D 2
H421 H 0.6696 0.4169 0.6618 0.296 Uiso 0.50 1 calc PR D 2
O58 O 0.7294(11) 0.5199(7) 0.6457(5) 0.131(5) Uiso 0.50 1 d PD . .
C504 C 0.7776(13) 0.4995(8) 0.6586(5) 0.131(5) Uiso 0.50 1 d PD . .
H422 H 0.8064 0.4850 0.6436 0.158 Uiso 0.50 1 calc PR . .
N42 N 0.7969(12) 0.4943(7) 0.6917(5) 0.131(5) Uiso 0.50 1 d PD . .
C505 C 0.7616(16) 0.5142(10) 0.7187(6) 0.131(5) Uiso 0.50 1 d PD . .
H423 H 0.7867 0.5064 0.7405 0.197 Uiso 0.50 1 calc PR . .
H424 H 0.7104 0.5053 0.7180 0.197 Uiso 0.50 1 calc PR . .
H425 H 0.7637 0.5445 0.7159 0.197 Uiso 0.50 1 calc PR . .
C506 C 0.8544(15) 0.4643(9) 0.7048(7) 0.131(5) Uiso 0.50 1 d PD . .
H426 H 0.8584 0.4648 0.7296 0.197 Uiso 0.50 1 calc PR . .
H427 H 0.9015 0.4721 0.6965 0.197 Uiso 0.50 1 calc PR . .
H428 H 0.8411 0.4361 0.6969 0.197 Uiso 0.50 1 calc PR . .
O59 O 0.6851(8) 0.9581(6) 0.8408(4) 0.092(3) Uiso 0.50 1 d PD . .
C507 C 0.6265(9) 0.9679(6) 0.8496(5) 0.092(3) Uiso 0.50 1 d PD . .
H429 H 0.6142 0.9966 0.8470 0.110 Uiso 0.50 1 calc PR . .
N43 N 0.5745(8) 0.9431(5) 0.8628(5) 0.092(3) Uiso 0.50 1 d PD . .
C508 C 0.5819(13) 0.8977(5) 0.8642(7) 0.092(3) Uiso 0.50 1 d PD . .
H430 H 0.5398 0.8857 0.8745 0.138 Uiso 0.50 1 calc PR . .
H431 H 0.6270 0.8903 0.8778 0.138 Uiso 0.50 1 calc PR . .
H432 H 0.5838 0.8868 0.8412 0.138 Uiso 0.50 1 calc PR . .
C509 C 0.5026(9) 0.9599(7) 0.8678(7) 0.092(3) Uiso 0.50 1 d PD . .
H433 H 0.4726 0.9384 0.8775 0.138 Uiso 0.50 1 calc PR . .
H434 H 0.4790 0.9689 0.8459 0.138 Uiso 0.50 1 calc PR . .
H435 H 0.5076 0.9837 0.8832 0.138 Uiso 0.50 1 calc PR . .
O60 O 0.4610(8) 0.4512(6) 1.0274(5) 0.104(4) Uiso 0.50 1 d PD E 1
C510 C 0.4168(9) 0.4564(7) 1.0495(5) 0.104(4) Uiso 0.50 1 d PD E 1
H436 H 0.4292 0.4739 1.0684 0.125 Uiso 0.50 1 calc PR E 1
N44 N 0.3491(9) 0.4364(6) 1.0461(5) 0.104(4) Uiso 0.50 1 d PD E 1
C511 C 0.3288(14) 0.4079(8) 1.0187(6) 0.104(4) Uiso 0.50 1 d PD E 1
H437 H 0.2795 0.3971 1.0211 0.156 Uiso 0.50 1 calc PR E 1
H438 H 0.3637 0.3847 1.0192 0.156 Uiso 0.50 1 calc PR E 1
H439 H 0.3295 0.4226 0.9970 0.156 Uiso 0.50 1 calc PR E 1
C512 C 0.2955(12) 0.4450(9) 1.0705(6) 0.104(4) Uiso 0.50 1 d PD E 1
H440 H 0.2514 0.4283 1.0649 0.156 Uiso 0.50 1 calc PR E 1
H441 H 0.2827 0.4747 1.0696 0.156 Uiso 0.50 1 calc PR E 1
H442 H 0.3162 0.4379 1.0933 0.156 Uiso 0.50 1 calc PR E 1
O61 O 0.4517(18) 0.4142(13) 0.9761(8) 0.278(14) Uiso 0.50 1 d PD F 2
C513 C 0.5048(18) 0.4245(11) 0.9609(7) 0.278(14) Uiso 0.50 1 d PD F 2
H443 H 0.5383 0.4444 0.9709 0.334 Uiso 0.50 1 calc PR F 2
N45 N 0.5170(16) 0.4083(10) 0.9301(7) 0.278(14) Uiso 0.50 1 d PD F 2
C514 C 0.468(2) 0.3780(15) 0.9132(11) 0.278(14) Uiso 0.50 1 d PD F 2
H444 H 0.4855 0.3706 0.8913 0.417 Uiso 0.50 1 calc PR F 2
H445 H 0.4186 0.3901 0.9096 0.417 Uiso 0.50 1 calc PR F 2
H446 H 0.4658 0.3530 0.9273 0.417 Uiso 0.50 1 calc PR F 2
C515 C 0.577(2) 0.4213(17) 0.9098(11) 0.278(14) Uiso 0.50 1 d PD F 2
H447 H 0.5738 0.4056 0.8885 0.417 Uiso 0.50 1 calc PR F 2
H448 H 0.6238 0.4157 0.9224 0.417 Uiso 0.50 1 calc PR F 2
H449 H 0.5724 0.4511 0.9049 0.417 Uiso 0.50 1 calc PR F 2
O62 O 0.5287(14) 0.9307(9) 0.7899(5) 0.135(6) Uiso 0.50 1 d PD G 1
C516 C 0.5768(14) 0.9370(8) 0.7711(5) 0.135(6) Uiso 0.50 1 d PD G 1
H450 H 0.6203 0.9503 0.7802 0.162 Uiso 0.50 1 calc PR G 1
N46 N 0.5725(12) 0.9263(8) 0.7374(5) 0.135(6) Uiso 0.50 1 d PD G 1
C517 C 0.5053(13) 0.9070(11) 0.7222(7) 0.135(6) Uiso 0.50 1 d PD G 1
H451 H 0.5102 0.9019 0.6981 0.203 Uiso 0.50 1 calc PR G 1
H452 H 0.4637 0.9256 0.7248 0.203 Uiso 0.50 1 calc PR G 1
H453 H 0.4970 0.8805 0.7336 0.203 Uiso 0.50 1 calc PR G 1
C518 C 0.6325(14) 0.9314(11) 0.7160(7) 0.135(6) Uiso 0.50 1 d PD G 1
H454 H 0.6166 0.9228 0.6929 0.203 Uiso 0.50 1 calc PR G 1
H455 H 0.6738 0.9140 0.7247 0.203 Uiso 0.50 1 calc PR G 1
H456 H 0.6476 0.9607 0.7161 0.203 Uiso 0.50 1 calc PR G 1
O63 O 0.5108(15) 0.9213(9) 0.7920(6) 0.140(6) Uiso 0.50 1 d PD H 2
C519 C 0.5155(12) 0.9269(8) 0.7619(6) 0.140(6) Uiso 0.50 1 d PD H 2
H457 H 0.4724 0.9356 0.7489 0.168 Uiso 0.50 1 calc PR H 2
N47 N 0.5773(12) 0.9218(9) 0.7449(5) 0.140(6) Uiso 0.50 1 d PD H 2
C520 C 0.6465(13) 0.9063(12) 0.7630(7) 0.140(6) Uiso 0.50 1 d PD H 2
H458 H 0.6848 0.9048 0.7471 0.209 Uiso 0.50 1 calc PR H 2
H459 H 0.6383 0.8784 0.7721 0.209 Uiso 0.50 1 calc PR H 2
H460 H 0.6617 0.9253 0.7815 0.209 Uiso 0.50 1 calc PR H 2
C521 C 0.5773(17) 0.9244(12) 0.7087(5) 0.140(6) Uiso 0.50 1 d PD H 2
H461 H 0.6273 0.9205 0.7021 0.209 Uiso 0.50 1 calc PR H 2
H462 H 0.5592 0.9518 0.7011 0.209 Uiso 0.50 1 calc PR H 2
H463 H 0.5455 0.9026 0.6983 0.209 Uiso 0.50 1 calc PR H 2
O64 O 0.7065(11) 1.0415(6) 0.7444(4) 0.094(3) Uiso 0.50 1 d PD I 1
C522 C 0.7184(11) 1.0309(6) 0.7158(4) 0.094(3) Uiso 0.50 1 d PD I 1
H464 H 0.7337 1.0031 0.7123 0.113 Uiso 0.50 1 calc PR I 1
N48 N 0.7109(12) 1.0571(6) 0.6884(4) 0.094(3) Uiso 0.50 1 d PD I 1
C523 C 0.6882(15) 1.1003(5) 0.6913(6) 0.094(3) Uiso 0.50 1 d PD I 1
H465 H 0.6858 1.1134 0.6689 0.141 Uiso 0.50 1 calc PR I 1
H466 H 0.7237 1.1152 0.7066 0.141 Uiso 0.50 1 calc PR I 1
H467 H 0.6398 1.1014 0.7002 0.141 Uiso 0.50 1 calc PR I 1
C524 C 0.7219(15) 1.0422(7) 0.6545(4) 0.094(3) Uiso 0.50 1 d PD I 1
H468 H 0.7133 1.0650 0.6382 0.141 Uiso 0.50 1 calc PR I 1
H469 H 0.6876 1.0195 0.6485 0.141 Uiso 0.50 1 calc PR I 1
H470 H 0.7722 1.0321 0.6538 0.141 Uiso 0.50 1 calc PR I 1
O65 O 0.6960(11) 1.0566(6) 0.7472(4) 0.096(4) Uiso 0.50 1 d PD J 2
C525 C 0.6817(11) 1.0714(7) 0.7197(4) 0.096(4) Uiso 0.50 1 d PD J 2
H471 H 0.6416 1.0902 0.7174 0.115 Uiso 0.50 1 calc PR J 2
N49 N 0.7176(11) 1.0640(6) 0.6914(4) 0.096(4) Uiso 0.50 1 d PD J 2
C526 C 0.7761(12) 1.0326(7) 0.6908(6) 0.096(4) Uiso 0.50 1 d PD J 2
H472 H 0.7948 1.0321 0.6683 0.144 Uiso 0.50 1 calc PR J 2
H473 H 0.7564 1.0051 0.6959 0.144 Uiso 0.50 1 calc PR J 2
H474 H 0.8159 1.0396 0.7078 0.144 Uiso 0.50 1 calc PR J 2
C527 C 0.7038(14) 1.0874(8) 0.6602(5) 0.096(4) Uiso 0.50 1 d PD J 2
H475 H 0.7352 1.0769 0.6432 0.144 Uiso 0.50 1 calc PR J 2
H476 H 0.7146 1.1169 0.6645 0.144 Uiso 0.50 1 calc PR J 2
H477 H 0.6523 1.0843 0.6518 0.144 Uiso 0.50 1 calc PR J 2
O66 O 0.6062(11) 1.0426(5) 0.8881(5) 0.115(4) Uiso 0.50 1 d PD K 1
C528 C 0.6056(11) 1.0795(6) 0.8856(6) 0.115(4) Uiso 0.50 1 d PD K 1
H478 H 0.5690 1.0945 0.8962 0.138 Uiso 0.50 1 calc PR K 1
N50 N 0.6550(11) 1.1015(5) 0.8683(5) 0.115(4) Uiso 0.50 1 d PD K 1
C529 C 0.7051(14) 1.0839(8) 0.8475(7) 0.115(4) Uiso 0.50 1 d PD K 1
H479 H 0.7334 1.1060 0.8376 0.173 Uiso 0.50 1 calc PR K 1
H480 H 0.6786 1.0680 0.8293 0.173 Uiso 0.50 1 calc PR K 1
H481 H 0.7383 1.0653 0.8609 0.173 Uiso 0.50 1 calc PR K 1
C530 C 0.6461(15) 1.1474(5) 0.8671(7) 0.115(4) Uiso 0.50 1 d PD K 1
H482 H 0.6836 1.1595 0.8537 0.173 Uiso 0.50 1 calc PR K 1
H483 H 0.6515 1.1586 0.8902 0.173 Uiso 0.50 1 calc PR K 1
H484 H 0.5974 1.1543 0.8566 0.173 Uiso 0.50 1 calc PR K 1
O67 O 0.6198(12) 1.1231(10) 0.8854(7) 0.173(7) Uiso 0.50 1 d PD L 2
C531 C 0.5687(11) 1.1039(10) 0.8931(7) 0.173(7) Uiso 0.50 1 d PD L 2
H485 H 0.5838 1.0756 0.8940 0.208 Uiso 0.50 1 calc PR L 2
N51 N 0.5007(12) 1.1040(8) 0.9010(8) 0.173(7) Uiso 0.50 1 d PD L 2
C532 C 0.4515(17) 1.1403(8) 0.9021(11) 0.173(7) Uiso 0.50 1 d PD L 2
H486 H 0.4039 1.1312 0.9091 0.259 Uiso 0.50 1 calc PR L 2
H487 H 0.4450 1.1529 0.8795 0.259 Uiso 0.50 1 calc PR L 2
H488 H 0.4730 1.1607 0.9183 0.259 Uiso 0.50 1 calc PR L 2
C533 C 0.4632(18) 1.0658(9) 0.9127(11) 0.173(7) Uiso 0.50 1 d PD L 2
H489 H 0.4129 1.0727 0.9173 0.259 Uiso 0.50 1 calc PR L 2
H490 H 0.4897 1.0552 0.9334 0.259 Uiso 0.50 1 calc PR L 2
H491 H 0.4626 1.0444 0.8950 0.259 Uiso 0.50 1 calc PR L 2
O68 O 0.1377(9) 0.3941(5) 1.0168(4) 0.081(3) Uiso 0.50 1 d PD M 1
C534 C 0.0800(10) 0.3955(6) 0.9985(4) 0.081(3) Uiso 0.50 1 d PD M 1
H492 H 0.0451 0.3739 1.0001 0.098 Uiso 0.50 1 calc PR M 1
N52 N 0.0646(9) 0.4273(6) 0.9758(5) 0.081(3) Uiso 0.50 1 d PD M 1
C535 C 0.1159(11) 0.4613(6) 0.9735(7) 0.081(3) Uiso 0.50 1 d PD M 1
H493 H 0.0966 0.4812 0.9563 0.122 Uiso 0.50 1 calc PR M 1
H494 H 0.1629 0.4504 0.9673 0.122 Uiso 0.50 1 calc PR M 1
H495 H 0.1229 0.4754 0.9955 0.122 Uiso 0.50 1 calc PR M 1
C536 C -0.0020(10) 0.4282(7) 0.9534(6) 0.081(3) Uiso 0.50 1 d PD M 1
H496 H -0.0026 0.4534 0.9394 0.122 Uiso 0.50 1 calc PR M 1
H497 H -0.0445 0.4283 0.9670 0.122 Uiso 0.50 1 calc PR M 1
H498 H -0.0039 0.4036 0.9388 0.122 Uiso 0.50 1 calc PR M 1
O69 O 0.0886(11) 0.3867(6) 1.0155(4) 0.101(4) Uiso 0.50 1 d PD N 2
C537 C 0.0379(12) 0.3957(6) 0.9923(5) 0.101(4) Uiso 0.50 1 d PD N 2
H499 H -0.0077 0.3816 0.9893 0.121 Uiso 0.50 1 calc PR N 2
N53 N 0.0582(11) 0.4289(6) 0.9720(5) 0.101(4) Uiso 0.50 1 d PD N 2
C538 C 0.1302(11) 0.4479(9) 0.9814(7) 0.101(4) Uiso 0.50 1 d PD N 2
H500 H 0.1386 0.4708 0.9658 0.152 Uiso 0.50 1 calc PR N 2
H501 H 0.1686 0.4269 0.9800 0.152 Uiso 0.50 1 calc PR N 2
H502 H 0.1313 0.4586 1.0046 0.152 Uiso 0.50 1 calc PR N 2
C539 C 0.0160(13) 0.4426(8) 0.9425(6) 0.101(4) Uiso 0.50 1 d PD N 2
H503 H 0.0404 0.4663 0.9326 0.152 Uiso 0.50 1 calc PR N 2
H504 H -0.0327 0.4511 0.9486 0.152 Uiso 0.50 1 calc PR N 2
H505 H 0.0110 0.4198 0.9260 0.152 Uiso 0.50 1 calc PR N 2
O70 O 0.0265(10) 0.4436(6) 0.6689(5) 0.112(4) Uiso 0.50 1 d PD O 1
C540 C 0.0845(11) 0.4567(7) 0.6613(5) 0.112(4) Uiso 0.50 1 d PD O 1
H506 H 0.1138 0.4706 0.6787 0.135 Uiso 0.50 1 calc PR O 1
N54 N 0.1128(10) 0.4539(7) 0.6308(5) 0.112(4) Uiso 0.50 1 d PD O 1
C541 C 0.0723(14) 0.4317(9) 0.6024(6) 0.112(4) Uiso 0.50 1 d PD O 1
H507 H 0.1007 0.4326 0.5824 0.168 Uiso 0.50 1 calc PR O 1
H508 H 0.0248 0.4452 0.5971 0.168 Uiso 0.50 1 calc PR O 1
H509 H 0.0647 0.4027 0.6089 0.168 Uiso 0.50 1 calc PR O 1
C542 C 0.1873(11) 0.4656(10) 0.6259(7) 0.112(4) Uiso 0.50 1 d PD O 1
H510 H 0.1972 0.4609 0.6023 0.168 Uiso 0.50 1 calc PR O 1
H511 H 0.2210 0.4488 0.6408 0.168 Uiso 0.50 1 calc PR O 1
H512 H 0.1945 0.4952 0.6315 0.168 Uiso 0.50 1 calc PR O 1
O71 O 0.1408(15) 0.5385(7) 0.5625(7) 0.151(6) Uiso 0.50 1 d PD P 2
C543 C 0.1306(14) 0.5032(8) 0.5722(5) 0.151(6) Uiso 0.50 1 d PD P 2
H513 H 0.1205 0.4830 0.5549 0.182 Uiso 0.50 1 calc PR P 2
N55 N 0.1318(14) 0.4887(7) 0.6046(5) 0.151(6) Uiso 0.50 1 d PD P 2
C544 C 0.144(2) 0.5158(9) 0.6340(6) 0.151(6) Uiso 0.50 1 d PD P 2
H514 H 0.1434 0.4991 0.6547 0.227 Uiso 0.50 1 calc PR P 2
H515 H 0.1053 0.5368 0.6336 0.227 Uiso 0.50 1 calc PR P 2
H516 H 0.1917 0.5295 0.6335 0.227 Uiso 0.50 1 calc PR P 2
C545 C 0.124(2) 0.4445(7) 0.6123(8) 0.151(6) Uiso 0.50 1 d PD P 2
H517 H 0.1276 0.4406 0.6369 0.227 Uiso 0.50 1 calc PR P 2
H518 H 0.1633 0.4288 0.6025 0.227 Uiso 0.50 1 calc PR P 2
H519 H 0.0766 0.4345 0.6026 0.227 Uiso 0.50 1 calc PR P 2
O72 O 0.1334(11) 0.5543(7) 0.5597(6) 0.118(4) Uiso 0.50 1 d PD Q 1
C546 C 0.1037(10) 0.5555(7) 0.5867(6) 0.118(4) Uiso 0.50 1 d PD Q 1
H520 H 0.1324 0.5610 0.6073 0.142 Uiso 0.50 1 calc PR Q 1
N56 N 0.0303(10) 0.5489(7) 0.5874(5) 0.118(4) Uiso 0.50 1 d PD Q 1
C547 C -0.0139(13) 0.5402(10) 0.5560(5) 0.118(4) Uiso 0.50 1 d PD Q 1
H521 H -0.0652 0.5366 0.5609 0.178 Uiso 0.50 1 calc PR Q 1
H522 H 0.0037 0.5147 0.5458 0.178 Uiso 0.50 1 calc PR Q 1
H523 H -0.0100 0.5635 0.5403 0.178 Uiso 0.50 1 calc PR Q 1
C548 C -0.0077(14) 0.5473(10) 0.6183(5) 0.118(4) Uiso 0.50 1 d PD Q 1
H524 H -0.0601 0.5428 0.6125 0.178 Uiso 0.50 1 calc PR Q 1
H525 H -0.0005 0.5736 0.6306 0.178 Uiso 0.50 1 calc PR Q 1
H526 H 0.0119 0.5243 0.6325 0.178 Uiso 0.50 1 calc PR Q 1
O73 O -0.0603(16) 0.4794(8) 0.6493(7) 0.176(7) Uiso 0.50 1 d PD R 2
C549 C -0.0522(16) 0.4914(7) 0.6200(7) 0.176(7) Uiso 0.50 1 d PD R 2
H527 H -0.0373 0.4730 0.6031 0.211 Uiso 0.50 1 calc PR R 2
N57 N -0.0663(14) 0.5331(7) 0.6136(6) 0.176(7) Uiso 0.50 1 d PD R 2
C550 C -0.091(2) 0.5589(10) 0.6411(7) 0.176(7) Uiso 0.50 1 d PD R 2
H528 H -0.0986 0.5875 0.6330 0.264 Uiso 0.50 1 calc PR R 2
H529 H -0.0536 0.5587 0.6602 0.264 Uiso 0.50 1 calc PR R 2
H530 H -0.1369 0.5477 0.6484 0.264 Uiso 0.50 1 calc PR R 2
C551 C -0.059(2) 0.5531(10) 0.5819(7) 0.176(7) Uiso 0.50 1 d PD R 2
H531 H -0.0711 0.5827 0.5838 0.264 Uiso 0.50 1 calc PR R 2
H532 H -0.0924 0.5401 0.5645 0.264 Uiso 0.50 1 calc PR R 2
H533 H -0.0085 0.5502 0.5758 0.264 Uiso 0.50 1 calc PR R 2
O74 O -0.2210(9) 0.4503(5) 0.9416(3) 0.081(3) Uiso 0.50 1 d PD S 1
C552 C -0.2096(10) 0.4260(6) 0.9655(4) 0.081(3) Uiso 0.50 1 d PD S 1
H534 H -0.1788 0.4025 0.9631 0.097 Uiso 0.50 1 calc PR S 1
N58 N -0.2409(9) 0.4323(5) 0.9960(3) 0.081(3) Uiso 0.50 1 d PD S 1
C553 C -0.2870(12) 0.4686(6) 1.0003(6) 0.081(3) Uiso 0.50 1 d PD S 1
H535 H -0.3046 0.4681 1.0231 0.121 Uiso 0.50 1 calc PR S 1
H536 H -0.3289 0.4679 0.9834 0.121 Uiso 0.50 1 calc PR S 1
H537 H -0.2586 0.4940 0.9975 0.121 Uiso 0.50 1 calc PR S 1
C554 C -0.2216(13) 0.4067(6) 1.0244(4) 0.081(3) Uiso 0.50 1 d PD S 1
H538 H -0.2488 0.4155 1.0435 0.121 Uiso 0.50 1 calc PR S 1
H539 H -0.1689 0.4091 1.0307 0.121 Uiso 0.50 1 calc PR S 1
H540 H -0.2336 0.3776 1.0188 0.121 Uiso 0.50 1 calc PR S 1
O75 O -0.1849(16) 0.4503(10) 0.9485(8) 0.093(7) Uiso 0.25 1 d PD T 2
C555 C -0.2280(16) 0.4262(10) 0.9584(6) 0.093(7) Uiso 0.25 1 d PD T 2
H541 H -0.2551 0.4108 0.9412 0.112 Uiso 0.25 1 calc PR T 2
N59 N -0.2440(16) 0.4176(9) 0.9908(6) 0.093(7) Uiso 0.25 1 d PD T 2
C556 C -0.205(2) 0.4359(14) 1.0203(7) 0.093(7) Uiso 0.25 1 d PD T 2
H542 H -0.2256 0.4256 1.0408 0.140 Uiso 0.25 1 calc PR T 2
H543 H -0.2092 0.4663 1.0192 0.140 Uiso 0.25 1 calc PR T 2
H544 H -0.1530 0.4281 1.0209 0.140 Uiso 0.25 1 calc PR T 2
C557 C -0.287(2) 0.3805(11) 0.9972(10) 0.093(7) Uiso 0.25 1 d PD T 2
H545 H -0.2938 0.3786 1.0214 0.140 Uiso 0.25 1 calc PR T 2
H546 H -0.2612 0.3557 0.9900 0.140 Uiso 0.25 1 calc PR T 2
H547 H -0.3349 0.3824 0.9844 0.140 Uiso 0.25 1 calc PR T 2
O76 O 0.9070(16) 0.7882(10) 0.7063(7) 0.102(7) Uiso 0.25 1 d PD U 1
C558 C 0.8698(18) 0.7938(9) 0.6812(6) 0.102(7) Uiso 0.25 1 d PD U 1
H548 H 0.8284 0.7759 0.6795 0.122 Uiso 0.25 1 calc PR U 1
N60 N 0.8712(15) 0.8193(9) 0.6543(7) 0.102(7) Uiso 0.25 1 d PD U 1
C559 C 0.9293(19) 0.8498(13) 0.6502(12) 0.102(7) Uiso 0.25 1 d PD U 1
H549 H 0.9183 0.8653 0.6291 0.153 Uiso 0.25 1 calc PR U 1
H550 H 0.9762 0.8354 0.6494 0.153 Uiso 0.25 1 calc PR U 1
H551 H 0.9321 0.8692 0.6694 0.153 Uiso 0.25 1 calc PR U 1
C560 C 0.811(2) 0.8200(15) 0.6276(9) 0.102(7) Uiso 0.25 1 d PD U 1
H552 H 0.8208 0.8411 0.6107 0.153 Uiso 0.25 1 calc PR U 1
H553 H 0.7650 0.8266 0.6376 0.153 Uiso 0.25 1 calc PR U 1
H554 H 0.8067 0.7926 0.6167 0.153 Uiso 0.25 1 calc PR U 1
O77 O 1.0433(16) 0.8208(19) 0.6802(16) 0.23(2) Uiso 0.25 1 d PD V 2
C561 C 0.9862(16) 0.8398(14) 0.6794(13) 0.23(2) Uiso 0.25 1 d PD V 2
H555 H 0.9832 0.8660 0.6682 0.281 Uiso 0.25 1 calc PR V 2
N61 N 0.9252(16) 0.8253(12) 0.6940(12) 0.23(2) Uiso 0.25 1 d PD V 2
C562 C 0.923(3) 0.7856(17) 0.711(2) 0.23(2) Uiso 0.25 1 d PD V 2
H556 H 0.8753 0.7818 0.7201 0.352 Uiso 0.25 1 calc PR V 2
H557 H 0.9615 0.7849 0.7299 0.352 Uiso 0.25 1 calc PR V 2
H558 H 0.9317 0.7631 0.6952 0.352 Uiso 0.25 1 calc PR V 2
C563 C 0.858(2) 0.850(2) 0.692(2) 0.23(2) Uiso 0.25 1 d PD V 2
H559 H 0.8215 0.8354 0.7048 0.352 Uiso 0.25 1 calc PR V 2
H560 H 0.8391 0.8522 0.6683 0.352 Uiso 0.25 1 calc PR V 2
H561 H 0.8679 0.8773 0.7016 0.352 Uiso 0.25 1 calc PR V 2
O78 O -0.0892(14) 0.4550(12) 0.7966(11) 0.128(10) Uiso 0.25 1 d PD W 1
C564 C -0.0290(14) 0.4469(11) 0.8060(9) 0.128(10) Uiso 0.25 1 d PD W 1
H562 H -0.0138 0.4607 0.8265 0.154 Uiso 0.25 1 calc PR W 1
N62 N 0.0246(14) 0.4229(11) 0.7948(9) 0.128(10) Uiso 0.25 1 d PD W 1
C565 C 0.019(3) 0.3987(17) 0.7636(11) 0.128(10) Uiso 0.25 1 d PD W 1
H563 H 0.0657 0.3841 0.7613 0.193 Uiso 0.25 1 calc PR W 1
H564 H 0.0093 0.4174 0.7442 0.193 Uiso 0.25 1 calc PR W 1
H565 H -0.0203 0.3783 0.7642 0.193 Uiso 0.25 1 calc PR W 1
C566 C 0.0976(16) 0.4230(18) 0.8131(13) 0.128(10) Uiso 0.25 1 d PD W 1
H566 H 0.1297 0.4038 0.8019 0.193 Uiso 0.25 1 calc PR W 1
H567 H 0.0937 0.4139 0.8365 0.193 Uiso 0.25 1 calc PR W 1
H568 H 0.1181 0.4511 0.8130 0.193 Uiso 0.25 1 calc PR W 1
O79 O 0.0776(15) 0.4090(15) 0.7779(12) 0.160(13) Uiso 0.25 1 d PD X 2
C567 C 0.0249(14) 0.4221(14) 0.7911(10) 0.160(13) Uiso 0.25 1 d PD X 2
H569 H 0.0313 0.4368 0.8120 0.192 Uiso 0.25 1 calc PR X 2
N63 N -0.0451(13) 0.4154(12) 0.7759(9) 0.160(13) Uiso 0.25 1 d PD X 2
C568 C -0.054(3) 0.392(2) 0.7442(12) 0.160(13) Uiso 0.25 1 d PD X 2
H570 H -0.1063 0.3896 0.7372 0.240 Uiso 0.25 1 calc PR X 2
H571 H -0.0320 0.3648 0.7473 0.240 Uiso 0.25 1 calc PR X 2
H572 H -0.0299 0.4076 0.7267 0.240 Uiso 0.25 1 calc PR X 2
C569 C -0.1097(18) 0.433(2) 0.7890(16) 0.160(13) Uiso 0.25 1 d PD X 2
H573 H -0.1531 0.4235 0.7750 0.240 Uiso 0.25 1 calc PR X 2
H574 H -0.1069 0.4632 0.7886 0.240 Uiso 0.25 1 calc PR X 2
H575 H -0.1130 0.4232 0.8123 0.240 Uiso 0.25 1 calc PR X 2
O80 O -0.2415(17) 0.4284(13) 0.7999(10) 0.141(11) Uiso 0.25 1 d PD Y 1
C570 C -0.2810(16) 0.4274(11) 0.8232(9) 0.141(11) Uiso 0.25 1 d PD Y 1
H576 H -0.2711 0.4458 0.8417 0.169 Uiso 0.25 1 calc PR Y 1
N64 N -0.3398(16) 0.4004(11) 0.8235(8) 0.141(11) Uiso 0.25 1 d PD Y 1
C571 C -0.356(3) 0.3710(15) 0.7958(12) 0.141(11) Uiso 0.25 1 d PD Y 1
H577 H -0.3995 0.3549 0.7999 0.211 Uiso 0.25 1 calc PR Y 1
H578 H -0.3140 0.3520 0.7945 0.211 Uiso 0.25 1 calc PR Y 1
H579 H -0.3639 0.3862 0.7744 0.211 Uiso 0.25 1 calc PR Y 1
C572 C -0.385(3) 0.3980(19) 0.8520(11) 0.141(11) Uiso 0.25 1 d PD Y 1
H580 H -0.4237 0.3773 0.8472 0.211 Uiso 0.25 1 calc PR Y 1
H581 H -0.4069 0.4252 0.8557 0.211 Uiso 0.25 1 calc PR Y 1
H582 H -0.3545 0.3896 0.8724 0.211 Uiso 0.25 1 calc PR Y 1
O81 O -0.2332(14) 0.4518(9) 0.8278(8) 0.094(6) Uiso 0.25 1 d PD Z 2
C573 C -0.2863(15) 0.4302(8) 0.8309(7) 0.094(6) Uiso 0.25 1 d PD Z 2
H583 H -0.3103 0.4348 0.8510 0.113 Uiso 0.25 1 calc PR Z 2
N65 N -0.3168(14) 0.4001(8) 0.8099(7) 0.094(6) Uiso 0.25 1 d PD Z 2
C574 C -0.289(2) 0.3872(14) 0.7784(8) 0.094(6) Uiso 0.25 1 d PD Z 2
H584 H -0.3197 0.3652 0.7680 0.141 Uiso 0.25 1 calc PR Z 2
H585 H -0.2386 0.3767 0.7829 0.141 Uiso 0.25 1 calc PR Z 2
H586 H -0.2883 0.4111 0.7630 0.141 Uiso 0.25 1 calc PR Z 2
C575 C -0.3817(19) 0.3762(13) 0.8185(11) 0.094(6) Uiso 0.25 1 d PD Z 2
H587 H -0.3951 0.3562 0.8004 0.141 Uiso 0.25 1 calc PR Z 2
H588 H -0.4226 0.3954 0.8209 0.141 Uiso 0.25 1 calc PR Z 2
H589 H -0.3704 0.3613 0.8398 0.141 Uiso 0.25 1 calc PR Z 2
O82 O 0.3541(14) 0.4720(7) 0.7445(6) 0.143(6) Uiso 0.50 1 d PD A 1
C576 C 0.3283(14) 0.4412(7) 0.7536(6) 0.143(6) Uiso 0.50 1 d PD A 1
H590 H 0.2826 0.4336 0.7423 0.172 Uiso 0.50 1 calc PR A 1
N66 N 0.3559(13) 0.4146(7) 0.7786(6) 0.143(6) Uiso 0.50 1 d PD A 1
C577 C 0.4211(15) 0.4236(10) 0.8007(8) 0.143(6) Uiso 0.50 1 d PD A 1
H591 H 0.4307 0.4004 0.8165 0.215 Uiso 0.50 1 calc PR A 1
H592 H 0.4135 0.4492 0.8135 0.215 Uiso 0.50 1 calc PR A 1
H593 H 0.4629 0.4272 0.7870 0.215 Uiso 0.50 1 calc PR A 1
C578 C 0.3158(17) 0.3776(8) 0.7858(8) 0.143(6) Uiso 0.50 1 d PD A 1
H594 H 0.3429 0.3618 0.8039 0.215 Uiso 0.50 1 calc PR A 1
H595 H 0.3094 0.3604 0.7654 0.215 Uiso 0.50 1 calc PR A 1
H596 H 0.2677 0.3853 0.7930 0.215 Uiso 0.50 1 calc PR A 1
O83 O 0.2394(15) 0.4484(12) 0.7427(9) 0.115(8) Uiso 0.25 1 d PD B 2
C579 C 0.2776(13) 0.4249(11) 0.7599(9) 0.115(8) Uiso 0.25 1 d PD B 2
H597 H 0.2577 0.3991 0.7666 0.138 Uiso 0.25 1 calc PR B 2
N67 N 0.3492(13) 0.4343(9) 0.7702(9) 0.115(8) Uiso 0.25 1 d PD B 2
C580 C 0.381(2) 0.4735(11) 0.7607(15) 0.115(8) Uiso 0.25 1 d PD B 2
H598 H 0.4319 0.4752 0.7709 0.173 Uiso 0.25 1 calc PR B 2
H599 H 0.3528 0.4967 0.7688 0.173 Uiso 0.25 1 calc PR B 2
H600 H 0.3815 0.4750 0.7360 0.173 Uiso 0.25 1 calc PR B 2
C581 C 0.396(2) 0.4070(14) 0.7914(14) 0.115(8) Uiso 0.25 1 d PD B 2
H601 H 0.4434 0.4205 0.7968 0.173 Uiso 0.25 1 calc PR B 2
H602 H 0.4030 0.3808 0.7795 0.173 Uiso 0.25 1 calc PR B 2
H603 H 0.3729 0.4013 0.8125 0.173 Uiso 0.25 1 calc PR B 2
C582 C 0.5139(10) 0.6473(5) 1.0020(5) 0.131(6) Uiso 1 1 d D . .
H604 H 0.5187 0.6226 1.0165 0.196 Uiso 1 1 calc R . .
H605 H 0.5350 0.6416 0.9805 0.196 Uiso 1 1 calc R . .
H606 H 0.4620 0.6544 0.9976 0.196 Uiso 1 1 calc R . .
C583 C 0.5527(10) 0.6822(5) 1.0190(4) 0.130(6) Uiso 1 1 d D . .
H607 H 0.6052 0.6752 1.0236 0.156 Uiso 1 1 calc R . .
H608 H 0.5321 0.6879 1.0410 0.156 Uiso 1 1 calc R . .
O84 O 0.5447(10) 0.7192(4) 0.9971(4) 0.220(8) Uiso 1 1 d D . .
C584 C 0.6003(13) 0.7505(6) 1.0086(9) 0.293(19) Uiso 1 1 d D . .
H609 H 0.6278 0.7410 1.0297 0.351 Uiso 1 1 calc R . .
H610 H 0.6354 0.7545 0.9911 0.351 Uiso 1 1 calc R . .
C585 C 0.5623(15) 0.7901(6) 1.0147(7) 0.219(13) Uiso 1 1 d D . .
H611 H 0.5984 0.8114 1.0223 0.328 Uiso 1 1 calc R . .
H612 H 0.5280 0.7859 1.0321 0.328 Uiso 1 1 calc R . .
H613 H 0.5354 0.7994 0.9936 0.328 Uiso 1 1 calc R . .
O85 O -0.0157(9) 0.5040(5) 0.8727(4) 0.180(6) Uani 1 1 d D . .
H614 H 0.017(4) 0.510(4) 0.889(3) 0.270 Uiso 1 1 d D . .
H615 H -0.060(2) 0.494(4) 0.870(2) 0.270 Uiso 1 1 d D . .
O86 O -0.1631(9) 0.4822(5) 0.8839(3) 0.168(6) Uani 1 1 d D . .
H616 H -0.176(7) 0.476(6) 0.8633(13) 0.251 Uiso 1 1 d D . .
H617 H -0.181(6) 0.473(7) 0.902(3) 0.251 Uiso 1 1 d D . .
O87 O 0.5752(5) 0.6938(4) 0.9313(3) 0.112(3) Uani 1 1 d D . .
H618 H 0.543(3) 0.676(3) 0.924(4) 0.168 Uiso 1 1 d D . .
H619 H 0.558(6) 0.698(5) 0.9509(16) 0.168 Uiso 1 1 d D . .
O88 O 0.6982(5) 0.8252(4) 0.6955(3) 0.116(4) Uani 1 1 d D . .
H620 H 0.6527(11) 0.820(4) 0.692(5) 0.174 Uiso 1 1 d D . .
H621 H 0.718(6) 0.816(3) 0.7143(12) 0.174 Uiso 1 1 d D . .
O89 O 0.1806(9) 0.8306(7) 0.5114(5) 0.304(14) Uani 1 1 d D . .
H622 H 0.226(2) 0.825(5) 0.515(6) 0.456 Uiso 1 1 d D . .
H623 H 0.167(10) 0.825(10) 0.491(2) 0.456 Uiso 1 1 d D . .
O90 O 0.7560(7) 0.5283(6) 0.5768(3) 0.169(6) Uani 1 1 d D . .
H624 H 0.730(4) 0.541(6) 0.561(3) 0.253 Uiso 1 1 d D . .
H625 H 0.756(8) 0.522(6) 0.5978(13) 0.253 Uiso 1 1 d D . .
O91 O 0.8097(11) 0.9483(6) 0.6334(5) 0.105(6) Uiso 0.50 1 d PD . .
H626 H 0.849(3) 0.961(4) 0.640(6) 0.157 Uiso 0.50 1 d PD . .
H627 H 0.816(9) 0.939(8) 0.614(2) 0.157 Uiso 0.50 1 d PD . .
O92 O 0.7682(13) 0.9115(7) 0.6905(5) 0.267(10) Uani 1 1 d DU . .
H628 H 0.752(7) 0.8866(17) 0.687(3) 0.400 Uiso 1 1 d D . .
H629 H 0.788(8) 0.926(5) 0.6759(18) 0.400 Uiso 1 1 d D . .
O93 O 0.7662(8) 0.9926(5) 0.7934(4) 0.212(8) Uani 1 1 d D . .
H630 H 0.742(7) 0.987(10) 0.810(3) 0.318 Uiso 1 1 d D . .
H631 H 0.742(6) 1.009(4) 0.780(3) 0.318 Uiso 1 1 d D . .
O94 O 0.8576(9) 0.9437(6) 0.7504(6) 0.236(10) Uani 1 1 d D . .
H632 H 0.833(7) 0.938(5) 0.732(2) 0.354 Uiso 1 1 d D . .
H633 H 0.828(5) 0.959(6) 0.760(4) 0.354 Uiso 1 1 d D . .
O95 O 1.0403(9) 0.8368(7) 0.7289(4) 0.202(7) Uani 1 1 d D C 1
H634 H 1.001(3) 0.826(3) 0.720(3) 0.302 Uiso 1 1 d D D 1
H635 H 1.066(5) 0.835(8) 0.712(2) 0.302 Uiso 1 1 d D E 1
O96 O 0.9785(9) 0.9003(4) 0.7713(4) 0.193(7) Uani 1 1 d D . .
H636 H 0.944(3) 0.917(3) 0.765(6) 0.290 Uiso 1 1 d D . .
H637 H 0.993(7) 0.886(3) 0.755(2) 0.290 Uiso 1 1 d D . .
O97 O 1.0142(10) 0.9237(4) 0.8363(4) 0.190(7) Uani 1 1 d D . .
H638 H 0.996(6) 0.917(2) 0.8166(10) 0.286 Uiso 1 1 d D . .
H639 H 0.996(8) 0.948(2) 0.838(3) 0.286 Uiso 1 1 d D . .
O98 O 0.0475(12) 0.9480(9) 0.4744(6) 0.330(15) Uani 1 1 d D . .
H640 H 0.013(4) 0.930(3) 0.472(6) 0.494 Uiso 1 1 d D . .
H641 H 0.057(5) 0.937(7) 0.494(3) 0.494 Uiso 1 1 d D . .
O99 O 0.1564(16) 0.9628(9) 0.4301(8) 0.176(12) Uiso 0.50 1 d PD . .
H642 H 0.183(3) 0.9845(16) 0.433(3) 0.264 Uiso 0.50 1 d PD . .
H643 H 0.129(4) 0.964(4) 0.446(2) 0.264 Uiso 0.50 1 d PD . .
O100 O 0.1198(14) 0.9072(8) 0.5358(7) 0.179(12) Uiso 0.50 1 d PD . .
H644 H 0.137(4) 0.884(2) 0.531(4) 0.268 Uiso 0.50 1 d PD . .
H645 H 0.086(3) 0.900(4) 0.548(2) 0.268 Uiso 0.50 1 d PD . .
O101 O 0.032(2) 0.8905(9) 0.5789(7) 0.27(2) Uiso 0.50 1 d PD . .
H646 H 0.031(3) 0.90540(16) 0.5962(9) 0.399 Uiso 0.50 1 d PD . .
H647 H 0.031(5) 0.8665(5) 0.5872(14) 0.399 Uiso 0.50 1 d PD . .
O102 O 0.134(2) 0.7943(13) 0.5582(8) 0.26(2) Uiso 0.50 1 d PD . .
H648 H 0.1456(3) 0.8027(11) 0.5391(6) 0.389 Uiso 0.50 1 d PD . .
H649 H 0.106(6) 0.814(3) 0.5634(19) 0.389 Uiso 0.50 1 d PD . .
O103 O 0.5595(13) 0.5117(7) 1.0242(6) 0.131(8) Uiso 0.50 1 d PD . .
H650 H 0.570(10) 0.522(7) 1.006(3) 0.197 Uiso 0.50 1 d PD . .
H651 H 0.534(4) 0.490(3) 1.026(9) 0.197 Uiso 0.50 1 d PD . .

loop_
_atom_site_aniso_label
_atom_site_aniso_U_11
_atom_site_aniso_U_22
_atom_site_aniso_U_33
_atom_site_aniso_U_23
_atom_site_aniso_U_13
_atom_site_aniso_U_12
Pd1 0.0401(3) 0.0410(3) 0.0264(3) -0.0028(2) 0.0101(2) 0.0010(3)
Pd2 0.0236(2) 0.0414(3) 0.0248(2) -0.0014(2) 0.00586(18) -0.0039(2)
C1 0.036(2) 0.054(2) 0.036(3) -0.025(3) 0.010(2) 0.0037(18)
C2 0.039(3) 0.060(2) 0.033(4) -0.012(3) 0.009(3) -0.001(3)
C3 0.031(4) 0.103(8) 0.035(4) 0.004(5) 0.003(3) 0.027(5)
C4 0.028(4) 0.126(10) 0.038(5) -0.015(5) -0.004(3) -0.013(5)
C5 0.044(4) 0.077(6) 0.030(4) -0.007(4) 0.010(3) -0.010(4)
C6 0.030(3) 0.063(2) 0.017(3) -0.006(3) 0.010(2) -0.005(2)
O1 0.037(2) 0.060(4) 0.028(2) -0.005(2) 0.0114(17) -0.0078(19)
C7 0.043(4) 0.046(5) 0.043(5) -0.006(4) 0.015(4) -0.003(4)
O2 0.075(5) 0.059(4) 0.059(4) -0.010(3) 0.017(3) -0.008(4)
C8 0.040(5) 0.148(12) 0.053(6) -0.024(7) -0.012(4) -0.008(6)
C9 0.036(5) 0.163(15) 0.098(10) -0.019(10) 0.007(6) -0.024(7)
C10 0.057(6) 0.171(14) 0.043(6) -0.030(7) -0.015(5) 0.004(7)
C11 0.044(5) 0.150(12) 0.063(6) -0.032(8) -0.004(4) -0.004(7)
N1 0.047(4) 0.064(5) 0.028(3) 0.003(3) 0.009(3) 0.021(3)
C12 0.048(4) 0.073(6) 0.020(3) 0.005(4) 0.014(3) 0.026(4)
C13 0.051(5) 0.090(8) 0.036(4) 0.012(5) 0.006(4) 0.030(5)
C14 0.074(7) 0.119(10) 0.067(7) 0.048(7) 0.039(6) 0.052(7)
C15 0.087(8) 0.064(7) 0.067(7) 0.020(5) 0.038(6) 0.040(6)
C16 0.070(6) 0.052(5) 0.038(5) -0.003(4) 0.026(4) 0.018(5)
N2 0.065(5) 0.044(4) 0.036(4) -0.005(3) 0.025(3) -0.009(3)
C17 0.098(8) 0.042(5) 0.038(5) -0.002(4) 0.034(5) 0.005(5)
C18 0.152(12) 0.039(6) 0.073(7) 0.014(5) 0.067(8) 0.016(6)
C19 0.161(13) 0.047(7) 0.078(8) -0.006(6) 0.045(9) -0.037(8)
C20 0.098(8) 0.061(7) 0.087(8) -0.032(6) 0.043(7) -0.036(6)
C21 0.059(5) 0.046(5) 0.055(5) 0.001(4) 0.028(4) -0.005(4)
C22 0.030(3) 0.0732(19) 0.033(4) 0.002(4) 0.013(3) -0.012(2)
C23 0.029(3) 0.046(5) 0.047(4) -0.009(4) 0.019(3) -0.018(3)
C24 0.041(4) 0.053(5) 0.043(4) -0.016(4) 0.019(3) -0.023(4)
C25 0.066(6) 0.087(7) 0.045(5) -0.012(5) 0.025(4) -0.044(6)
C26 0.055(5) 0.115(9) 0.034(5) -0.027(5) 0.015(4) -0.052(6)
C27 0.067(6) 0.154(12) 0.051(6) -0.035(7) 0.007(5) -0.073(7)
C28 0.054(6) 0.179(14) 0.039(6) -0.045(7) 0.004(4) -0.050(8)
C29 0.026(4) 0.190(15) 0.037(5) -0.019(7) -0.006(4) -0.024(6)
C30 0.024(4) 0.137(10) 0.033(4) -0.012(5) 0.004(3) -0.010(5)
C31 0.030(4) 0.103(8) 0.034(4) -0.021(5) 0.009(3) -0.025(4)
O3 0.026(2) 0.042(3) 0.027(2) -0.008(2) -0.0025(19) 0.002(2)
C32 0.0371(17) 0.071(2) 0.021(3) 0.003(3) 0.013(3) -0.0042(16)
C33 0.0325(16) 0.050(4) 0.024(3) 0.003(3) -0.003(3) 0.001(2)
C34 0.036(4) 0.057(5) 0.026(4) 0.010(3) 0.006(3) 0.001(3)
C35 0.033(4) 0.069(6) 0.032(4) 0.015(4) 0.004(3) 0.008(4)
C36 0.033(4) 0.065(6) 0.038(4) 0.011(4) -0.001(3) 0.017(4)
C37 0.039(4) 0.081(7) 0.060(6) 0.021(5) 0.018(4) 0.014(4)
C38 0.033(4) 0.108(10) 0.086(8) 0.019(7) 0.011(5) 0.029(5)
C39 0.026(4) 0.096(8) 0.071(6) 0.029(6) 0.007(4) 0.007(5)
C40 0.041(4) 0.107(8) 0.035(4) 0.024(5) 0.006(4) 0.015(5)
C41 0.033(2) 0.078(3) 0.028(4) 0.015(4) 0.005(3) 0.003(3)
O4 0.027(2) 0.068(4) 0.036(3) -0.003(3) -0.003(2) -0.009(3)
N3 0.030(3) 0.045(4) 0.021(3) -0.002(2) 0.005(2) -0.009(3)
C42 0.041(4) 0.046(5) 0.040(4) 0.006(4) 0.009(3) -0.001(4)
C43 0.048(5) 0.049(5) 0.068(6) 0.019(4) 0.017(4) 0.011(4)
C44 0.063(6) 0.032(4) 0.098(8) 0.025(5) 0.038(5) 0.002(4)
C45 0.052(5) 0.047(5) 0.077(7) 0.003(5) 0.033(5) -0.008(4)
C46 0.037(4) 0.049(5) 0.047(5) -0.007(4) 0.019(3) -0.011(4)
N4 0.034(3) 0.043(4) 0.025(3) 0.000(2) 0.010(2) -0.011(3)
C47 0.039(4) 0.044(4) 0.027(4) -0.007(3) -0.000(3) -0.005(3)
C48 0.045(4) 0.059(6) 0.052(5) -0.011(4) 0.021(4) -0.025(4)
C49 0.025(3) 0.069(6) 0.053(5) -0.017(4) 0.013(3) -0.009(4)
C50 0.030(3) 0.062(5) 0.031(4) -0.007(4) 0.008(3) 0.002(3)
C51 0.022(3) 0.066(5) 0.026(3) -0.005(3) 0.001(3) 0.001(3)
C52 0.037(4) 0.045(4) 0.024(3) -0.008(3) 0.018(3) 0.003(3)
C53 0.021(3) 0.042(4) 0.039(4) 0.003(3) 0.006(3) -0.013(3)
C54 0.029(4) 0.066(6) 0.058(5) 0.002(4) 0.011(4) -0.002(4)
C55 0.052(5) 0.052(6) 0.072(6) 0.004(5) 0.019(5) 0.015(4)
C56 0.058(5) 0.039(5) 0.053(5) 0.004(4) 0.013(4) 0.004(4)
C57 0.051(5) 0.041(5) 0.052(5) -0.002(4) 0.033(4) -0.006(4)
O5 0.042(3) 0.064(4) 0.025(2) -0.008(3) 0.011(2) -0.015(3)
C58 0.052(5) 0.047(5) 0.048(5) -0.013(4) 0.020(4) -0.007(4)
O6 0.078(5) 0.050(4) 0.071(5) -0.003(3) 0.022(4) -0.014(3)
C59 0.063(6) 0.068(7) 0.090(9) 0.015(6) 0.005(6) 0.020(5)
C60 0.119(12) 0.100(11) 0.167(17) 0.058(11) -0.012(11) 0.044(10)
C61 0.067(7) 0.085(9) 0.127(12) -0.010(8) 0.008(7) 0.034(7)
C62 0.072(8) 0.143(13) 0.105(11) 0.053(10) 0.003(7) 0.053(8)
Pd3 0.0289(2) 0.0435(3) 0.0251(2) -0.0034(2) 0.00791(19) -0.0030(2)
Pd4 0.0261(2) 0.0545(4) 0.0314(3) -0.0091(3) 0.0081(2) 0.0021(2)
C63 0.064(5) 0.042(5) 0.023(3) -0.012(3) 0.024(3) -0.005(4)
C64 0.056(5) 0.025(4) 0.046(5) -0.003(3) 0.008(4) -0.015(3)
C65 0.076(7) 0.049(6) 0.060(6) -0.015(5) 0.012(5) -0.009(5)
C66 0.087(7) 0.038(5) 0.052(5) -0.004(4) 0.016(5) 0.004(5)
C67 0.084(7) 0.048(5) 0.044(5) -0.001(4) 0.010(5) 0.019(5)
C68 0.053(5) 0.037(4) 0.055(5) 0.005(4) 0.027(4) 0.013(4)
O7 0.047(3) 0.033(3) 0.030(3) 0.005(2) 0.013(2) 0.010(2)
C69 0.034(4) 0.045(5) 0.052(5) 0.000(4) 0.007(3) 0.011(4)
O8 0.065(4) 0.049(4) 0.073(4) 0.008(3) 0.009(3) 0.006(3)
C70 0.125(12) 0.044(6) 0.116(11) -0.019(7) 0.029(9) 0.001(7)
C71 0.149(14) 0.041(6) 0.127(12) -0.006(7) 0.000(10) 0.037(7)
C72 0.142(13) 0.039(6) 0.133(13) 0.004(7) 0.010(10) -0.012(7)
C73 0.139(12) 0.038(6) 0.115(11) -0.030(6) 0.003(9) -0.017(7)
N5 0.035(3) 0.058(4) 0.029(3) -0.014(3) 0.011(3) -0.010(3)
C74 0.045(4) 0.051(5) 0.025(4) -0.004(3) 0.005(3) -0.011(4)
C75 0.076(6) 0.073(7) 0.032(4) -0.013(4) 0.017(4) -0.034(5)
C76 0.063(6) 0.086(8) 0.039(5) -0.018(5) 0.013(4) -0.040(5)
C77 0.042(4) 0.081(7) 0.051(5) -0.004(5) 0.014(4) -0.020(5)
C78 0.044(4) 0.064(2) 0.026(4) -0.002(3) 0.020(3) -0.006(2)
N6 0.0376(17) 0.062(3) 0.023(3) 0.007(3) 0.011(2) -0.001(2)
C79 0.0402(18) 0.067(2) 0.022(3) 0.002(3) 0.011(2) -0.0042(17)
C80 0.0362(19) 0.082(5) 0.056(5) 0.022(5) 0.014(3) -0.006(3)
C81 0.026(4) 0.117(10) 0.079(7) 0.036(7) 0.007(4) 0.009(5)
C82 0.033(4) 0.082(7) 0.073(7) 0.015(5) 0.015(4) 0.020(4)
C83 0.028(3) 0.056(5) 0.037(4) 0.008(4) 0.005(3) 0.005(3)
C84 0.037(4) 0.044(4) 0.036(4) 0.011(3) 0.012(3) 0.005(3)
C85 0.037(4) 0.036(4) 0.031(4) -0.002(3) 0.010(3) 0.002(3)
C86 0.035(4) 0.053(5) 0.027(4) 0.009(3) 0.007(3) 0.012(3)
C87 0.042(4) 0.051(5) 0.041(4) 0.011(4) 0.010(3) 0.014(4)
C88 0.052(5) 0.047(5) 0.047(5) 0.013(4) 0.014(4) 0.011(4)
C89 0.067(6) 0.055(6) 0.058(6) 0.014(5) -0.002(5) 0.019(5)
C90 0.083(7) 0.052(6) 0.061(6) 0.027(5) 0.001(5) 0.006(5)
C91 0.058(5) 0.041(5) 0.069(6) 0.013(4) 0.014(5) -0.005(4)
C92 0.044(4) 0.047(5) 0.052(5) 0.014(4) 0.013(4) 0.001(4)
C93 0.046(4) 0.029(4) 0.043(4) 0.010(3) 0.014(3) 0.005(3)
O9 0.027(2) 0.039(3) 0.032(3) 0.003(2) 0.0079(19) 0.004(2)
C94 0.031(3) 0.036(4) 0.033(4) 0.003(3) 0.009(3) -0.001(3)
C95 0.030(3) 0.046(4) 0.039(4) 0.006(3) 0.014(3) 0.005(3)
C96 0.028(3) 0.036(4) 0.038(4) 0.000(3) 0.004(3) 0.000(3)
C97 0.021(3) 0.046(5) 0.062(5) -0.001(4) -0.001(3) 0.000(3)
C98 0.030(4) 0.042(4) 0.046(4) -0.002(3) 0.005(3) 0.000(3)
C99 0.037(4) 0.055(5) 0.060(5) -0.003(4) -0.009(4) -0.002(4)
C100 0.050(5) 0.055(5) 0.055(5) -0.016(4) 0.001(4) -0.011(4)
C101 0.049(5) 0.036(5) 0.092(7) -0.024(5) 0.022(5) -0.004(4)
C102 0.041(4) 0.029(4) 0.063(5) 0.005(4) 0.012(4) -0.004(3)
C103 0.030(3) 0.029(4) 0.052(5) 0.011(3) 0.010(3) -0.005(3)
O10 0.030(2) 0.053(3) 0.036(3) -0.003(2) 0.004(2) 0.005(2)
N7 0.025(3) 0.047(4) 0.036(3) -0.008(3) 0.006(2) 0.006(3)
C104 0.030(3) 0.048(5) 0.049(4) -0.003(4) 0.009(3) 0.009(3)
C105 0.031(4) 0.064(6) 0.062(5) -0.013(5) 0.004(3) 0.001(4)
C106 0.031(4) 0.079(7) 0.077(7) -0.025(5) -0.000(4) 0.017(4)
C107 0.048(5) 0.072(6) 0.056(5) -0.024(5) -0.001(4) 0.015(5)
C108 0.034(3) 0.053(5) 0.047(4) -0.018(4) 0.008(3) 0.009(4)
N8 0.061(4) 0.067(5) 0.017(3) -0.015(3) 0.001(3) -0.007(4)
C109 0.051(5) 0.054(5) 0.070(6) -0.018(5) 0.024(5) 0.011(4)
C110 0.065(6) 0.066(7) 0.077(7) -0.029(6) 0.008(5) 0.006(5)
C111 0.075(7) 0.067(7) 0.089(8) -0.034(6) 0.014(6) 0.004(6)
C112 0.071(7) 0.081(8) 0.067(7) -0.041(6) 0.024(5) -0.022(6)
C113 0.050(5) 0.071(6) 0.044(5) -0.027(4) 0.008(4) -0.019(4)
C114 0.0386(18) 0.088(4) 0.036(4) -0.020(4) 0.015(3) -0.015(2)
C115 0.047(5) 0.080(7) 0.024(4) -0.012(4) 0.002(3) -0.014(5)
C116 0.050(5) 0.111(9) 0.062(6) -0.036(6) 0.023(5) -0.028(6)
C117 0.050(5) 0.125(10) 0.058(6) -0.055(6) 0.020(5) -0.042(6)
C118 0.045(3) 0.126(3) 0.033(4) -0.036(5) 0.020(3) -0.030(3)
C119 0.043(2) 0.104(2) 0.020(3) -0.012(4) 0.005(3) -0.020(2)
O11 0.017(2) 0.080(4) 0.026(2) -0.017(3) 0.0067(18) 0.010(2)
C120 0.051(2) 0.112(2) 0.019(3) -0.011(4) 0.003(3) -0.003(3)
O12 0.053(3) 0.153(5) 0.041(4) -0.002(4) 0.008(3) 0.012(4)
C121 0.063(7) 0.197(17) 0.059(7) -0.024(9) 0.015(6) -0.061(9)
C122 0.040(5) 0.139(13) 0.125(12) 0.021(10) -0.019(6) -0.031(7)
C123 0.177(15) 0.32(3) 0.069(9) -0.111(12) 0.059(9) -0.173(17)
C124 0.059(7) 0.119(12) 0.168(16) -0.064(12) -0.000(9) -0.019(8)
Pd5 0.0242(4) 0.0602(6) 0.0300(4) -0.0077(4) 0.0147(3) -0.0113(4)
C125 0.0266(12) 0.0623(9) 0.032(3) -0.0007(16) 0.0110(15) -0.0137(11)
C126 0.0318(15) 0.0688(9) 0.028(3) -0.0017(17) 0.0138(15) -0.0050(12)
C127 0.0267(18) 0.0893(14) 0.049(4) -0.016(3) 0.0115(18) 0.006(2)
C128 0.0332(12) 0.0987(13) 0.050(3) -0.007(2) 0.0037(16) -0.0084(17)
C129 0.0371(18) 0.0863(14) 0.031(4) 0.002(3) 0.0056(19) -0.024(2)
C130 0.0378(19) 0.0698(9) 0.032(4) -0.000(2) 0.006(2) -0.0214(17)
O13 0.0267(12) 0.0597(11) 0.031(3) -0.006(3) 0.0111(14) -0.0114(11)
C131 0.039(3) 0.0673(9) 0.041(5) -0.016(3) 0.019(3) -0.0150(19)
O14 0.059(6) 0.0723(12) 0.066(6) -0.019(4) 0.009(4) -0.022(3)
C132 0.0379(15) 0.1377(15) 0.048(2) -0.0234(16) -0.0002(13) 0.0074(17)
C133 0.0342(18) 0.197(3) 0.068(3) -0.053(3) 0.009(3) -0.026(4)
C134 0.049(5) 0.1505(17) 0.053(2) -0.0298(19) -0.0015(18) -0.007(3)
C135 0.091(7) 0.1406(15) 0.049(3) -0.0192(18) -0.006(3) 0.045(3)
N9 0.0303(10) 0.0557(11) 0.047(3) 0.0039(19) 0.0189(17) -0.0117(10)
C136 0.0332(13) 0.0633(13) 0.048(4) -0.002(2) 0.0128(19) -0.0037(11)
C137 0.0430(18) 0.064(2) 0.046(5) 0.004(3) 0.013(3) 0.0012(16)
C138 0.0469(16) 0.059(2) 0.044(5) 0.007(3) 0.020(3) -0.0015(17)
C139 0.0512(19) 0.065(2) 0.039(5) -0.004(3) 0.015(3) -0.0002(17)
C140 0.0357(12) 0.0534(16) 0.046(4) 0.004(2) 0.024(2) -0.0131(13)
N10 0.0355(10) 0.0608(10) 0.049(4) -0.0157(19) 0.0074(17) -0.0112(9)
C141 0.0366(13) 0.0561(14) 0.043(4) -0.005(2) 0.023(2) -0.0147(14)
C142 0.0486(16) 0.053(2) 0.053(5) -0.008(3) 0.013(3) -0.009(2)
C143 0.044(3) 0.059(2) 0.080(7) -0.021(3) 0.012(3) -0.015(3)
C144 0.033(2) 0.065(3) 0.060(5) -0.024(3) 0.015(4) -0.018(2)
C145 0.0357(13) 0.052(3) 0.039(5) -0.004(3) 0.005(2) -0.0159(11)
O15 0.0288(14) 0.0601(13) 0.016(6) -0.009(2) 0.009(2) -0.0100(11)
Pd6 0.0242(4) 0.0602(6) 0.0300(4) -0.0077(4) 0.0147(3) -0.0113(4)
C146 0.0266(12) 0.0623(9) 0.032(3) -0.0007(16) 0.0110(15) -0.0137(11)
C147 0.0318(15) 0.0688(9) 0.028(3) -0.0017(17) 0.0138(15) -0.0050(12)
C148 0.0267(18) 0.0893(14) 0.049(4) -0.016(3) 0.0115(18) 0.006(2)
C149 0.0332(12) 0.0987(13) 0.050(3) -0.007(2) 0.0037(16) -0.0084(17)
C150 0.0371(18) 0.0863(14) 0.031(4) 0.002(3) 0.0056(19) -0.024(2)
C151 0.0378(19) 0.0698(9) 0.032(4) -0.000(2) 0.006(2) -0.0214(17)
O16 0.0267(12) 0.0597(11) 0.031(3) -0.006(3) 0.0111(14) -0.0114(11)
C152 0.039(3) 0.0673(9) 0.041(5) -0.016(3) 0.019(3) -0.0150(19)
O17 0.059(6) 0.0723(12) 0.066(6) -0.019(4) 0.009(4) -0.022(3)
C153 0.0379(15) 0.1377(15) 0.048(2) -0.0234(16) -0.0002(13) 0.0074(17)
C154 0.0342(18) 0.197(3) 0.068(3) -0.053(3) 0.009(3) -0.026(4)
C155 0.049(5) 0.1505(17) 0.053(2) -0.0298(19) -0.0015(18) -0.007(3)
C156 0.091(7) 0.1406(15) 0.049(3) -0.0192(18) -0.006(3) 0.045(3)
N11 0.0303(10) 0.0557(11) 0.047(3) 0.0039(19) 0.0189(17) -0.0117(10)
C157 0.0332(13) 0.0633(13) 0.048(4) -0.002(2) 0.0128(19) -0.0037(11)
C158 0.0430(18) 0.064(2) 0.046(5) 0.004(3) 0.013(3) 0.0012(16)
C159 0.0469(16) 0.059(2) 0.044(5) 0.007(3) 0.020(3) -0.0015(17)
C160 0.0512(19) 0.065(2) 0.039(5) -0.004(3) 0.015(3) -0.0002(17)
C161 0.0357(12) 0.0534(16) 0.046(4) 0.004(2) 0.024(2) -0.0131(13)
N12 0.0355(10) 0.0608(10) 0.049(4) -0.0157(19) 0.0074(17) -0.0112(9)
C162 0.0366(13) 0.0561(14) 0.043(4) -0.005(2) 0.023(2) -0.0147(14)
C163 0.0486(16) 0.053(2) 0.053(5) -0.008(3) 0.013(3) -0.009(2)
C164 0.044(3) 0.059(2) 0.080(7) -0.021(3) 0.012(3) -0.015(3)
C165 0.033(2) 0.065(3) 0.060(5) -0.024(3) 0.015(4) -0.018(2)
C166 0.0357(13) 0.052(3) 0.039(5) -0.004(3) 0.005(2) -0.0159(11)
O18 0.0288(14) 0.0601(13) 0.016(6) -0.009(2) 0.009(2) -0.0100(11)
Pd7 0.0345(3) 0.0622(4) 0.0347(3) -0.0218(3) 0.0117(2) -0.0099(3)
C167 0.027(4) 0.079(7) 0.059(5) -0.019(5) 0.008(3) 0.004(4)
C168 0.029(4) 0.075(6) 0.035(4) -0.008(4) 0.002(3) -0.006(4)
C169 0.030(3) 0.056(5) 0.059(5) -0.016(4) -0.004(3) -0.010(4)
C170 0.039(4) 0.102(8) 0.038(4) -0.000(5) 0.006(3) -0.029(5)
C171 0.032(4) 0.097(8) 0.051(5) 0.007(5) -0.009(4) -0.014(5)
C172 0.028(4) 0.137(11) 0.059(6) -0.003(7) -0.001(4) -0.007(6)
C173 0.031(5) 0.172(15) 0.109(10) 0.022(11) -0.010(6) -0.006(8)
C174 0.048(6) 0.155(14) 0.079(8) 0.010(9) 0.008(6) 0.036(8)
C175 0.045(5) 0.107(9) 0.066(7) -0.010(6) 0.002(5) 0.018(6)
C176 0.031(4) 0.094(8) 0.051(5) -0.006(5) 0.003(3) 0.010(5)
C177 0.045(5) 0.073(7) 0.070(6) -0.020(5) 0.023(5) 0.009(5)
C178 0.043(4) 0.060(6) 0.044(5) -0.019(4) 0.010(4) 0.006(4)
C179 0.049(5) 0.051(5) 0.063(6) -0.020(5) 0.014(4) 0.004(4)
C180 0.068(7) 0.058(6) 0.098(9) -0.044(6) -0.012(6) 0.011(5)
C181 0.078(7) 0.054(6) 0.085(8) -0.022(6) -0.006(6) 0.029(5)
C182 0.135(12) 0.054(7) 0.105(10) -0.027(7) -0.038(9) 0.028(7)
C183 0.130(13) 0.071(9) 0.137(14) -0.010(9) -0.014(11) 0.048(9)
C184 0.080(8) 0.079(9) 0.126(12) -0.020(8) -0.028(8) 0.032(7)
C185 0.057(6) 0.057(6) 0.080(7) -0.017(5) -0.002(5) 0.024(5)
C186 0.044(5) 0.068(7) 0.081(7) -0.033(6) -0.006(5) 0.014(5)
O19 0.036(3) 0.068(4) 0.059(4) -0.026(3) 0.013(3) -0.001(3)
N13 0.051(4) 0.051(4) 0.036(4) -0.007(3) 0.020(3) -0.003(3)
C187 0.049(5) 0.064(6) 0.043(5) -0.027(4) 0.011(4) -0.022(4)
C188 0.060(6) 0.060(6) 0.055(6) -0.029(5) 0.006(4) -0.004(5)
C189 0.059(6) 0.055(6) 0.084(7) -0.033(5) 0.019(5) -0.014(5)
C190 0.040(4) 0.073(7) 0.049(5) -0.020(5) 0.005(4) -0.005(4)
C191 0.030(4) 0.073(6) 0.039(4) -0.020(4) 0.014(3) -0.011(4)
N14 0.016(2) 0.085(5) 0.032(3) -0.022(3) 0.009(2) -0.005(3)
C192 0.027(3) 0.093(7) 0.033(4) -0.026(4) 0.005(3) -0.005(4)
C193 0.036(4) 0.088(7) 0.054(5) -0.033(5) 0.019(4) -0.013(5)
C194 0.033(4) 0.100(9) 0.052(5) -0.015(5) 0.020(4) -0.004(5)
C195 0.045(4) 0.060(5) 0.044(4) -0.020(4) 0.012(3) -0.017(4)
C196 0.032(3) 0.048(5) 0.034(4) -0.003(3) 0.006(3) -0.010(3)
C197 0.048(4) 0.055(4) 0.027(3) -0.005(3) 0.024(3) -0.003(3)
C198 0.047(5) 0.066(6) 0.025(4) -0.009(4) 0.011(3) -0.012(4)
C199 0.037(4) 0.064(6) 0.035(4) -0.002(4) 0.006(3) -0.000(4)
C200 0.052(5) 0.070(6) 0.032(4) -0.015(4) 0.010(4) -0.007(4)
C201 0.070(6) 0.056(6) 0.042(5) -0.002(4) 0.012(4) -0.011(5)
C202 0.038(4) 0.073(6) 0.022(4) 0.005(4) 0.005(3) -0.003(4)
O20 0.055(3) 0.066(4) 0.031(3) -0.017(3) 0.015(2) -0.021(3)
C203 0.057(6) 0.077(7) 0.049(5) -0.010(5) 0.016(4) -0.020(5)
O21 0.067(4) 0.066(4) 0.057(4) -0.017(3) 0.002(3) -0.024(3)
C204 0.070(6) 0.067(7) 0.052(6) 0.007(5) -0.001(5) -0.009(5)
C205 0.098(9) 0.073(8) 0.079(8) 0.002(6) 0.005(7) -0.003(7)
C206 0.175(16) 0.112(12) 0.062(8) 0.002(8) 0.040(9) 0.053(11)
C207 0.083(9) 0.090(10) 0.128(13) 0.002(9) 0.021(8) 0.015(8)
Pd8 0.0322(3) 0.0379(3) 0.0230(2) -0.0041(2) 0.0074(2) -0.0064(2)
C208 0.066(5) 0.036(4) 0.045(4) -0.025(3) 0.043(4) -0.028(4)
C209 0.057(5) 0.047(5) 0.050(5) -0.017(4) 0.029(4) -0.026(4)
C210 0.072(6) 0.067(7) 0.053(6) -0.020(5) 0.032(5) -0.033(5)
C211 0.076(7) 0.049(6) 0.052(6) -0.012(4) 0.021(5) -0.017(5)
C212 0.105(9) 0.041(5) 0.062(6) -0.013(4) 0.042(6) -0.014(5)
C213 0.074(6) 0.036(5) 0.057(6) -0.008(4) 0.037(5) -0.001(4)
O22 0.053(3) 0.041(3) 0.028(2) -0.009(2) 0.010(2) -0.001(3)
C214 0.076(7) 0.060(6) 0.039(5) -0.001(4) 0.024(5) 0.013(5)
O23 0.099(6) 0.049(4) 0.072(5) 0.001(4) 0.011(4) 0.019(4)
C215 0.114(9) 0.047(6) 0.098(9) -0.030(6) 0.057(8) -0.028(6)
C216 0.174(16) 0.054(8) 0.143(14) -0.005(8) 0.047(12) -0.043(9)
C217 0.188(16) 0.057(7) 0.097(10) -0.041(7) 0.037(10) -0.041(9)
C218 0.130(13) 0.087(11) 0.30(3) -0.072(13) 0.120(15) -0.070(10)
N15 0.028(3) 0.067(5) 0.031(3) -0.003(3) 0.009(3) -0.015(3)
C219 0.040(4) 0.070(6) 0.033(4) -0.013(4) 0.019(3) -0.026(4)
C220 0.063(6) 0.086(8) 0.050(6) -0.022(5) 0.018(5) -0.020(6)
C221 0.040(4) 0.113(9) 0.048(5) -0.021(6) 0.001(4) -0.026(5)
C222 0.039(4) 0.101(8) 0.031(4) 0.003(5) 0.010(3) -0.001(5)
C223 0.033(4) 0.103(8) 0.024(4) -0.005(4) 0.002(3) -0.012(5)
N16 0.031(3) 0.047(4) 0.023(3) 0.012(3) -0.005(2) -0.001(3)
C224 0.037(4) 0.057(5) 0.045(5) -0.003(4) 0.017(4) 0.007(4)
C225 0.044(5) 0.084(7) 0.031(4) 0.002(4) -0.002(3) 0.014(5)
C226 0.062(6) 0.062(6) 0.044(5) 0.018(4) -0.001(4) 0.011(5)
C227 0.054(5) 0.049(5) 0.076(7) 0.022(5) 0.018(5) 0.001(4)
C228 0.042(4) 0.041(4) 0.035(4) 0.011(3) 0.006(3) 0.004(3)
C229 0.033(2) 0.0374(18) 0.019(3) 0.000(2) -0.003(2) 0.0024(18)
C230 0.024(3) 0.027(3) 0.038(4) -0.002(3) 0.011(3) -0.003(3)
C231 0.032(3) 0.039(4) 0.032(4) 0.007(3) 0.008(3) -0.004(3)
C232 0.041(4) 0.035(4) 0.053(5) 0.003(4) 0.018(4) 0.001(3)
C233 0.039(4) 0.037(4) 0.055(5) -0.010(4) 0.020(4) -0.007(3)
C234 0.049(5) 0.040(5) 0.085(7) -0.024(5) 0.019(5) -0.009(4)
C235 0.063(6) 0.055(6) 0.080(7) -0.040(5) 0.014(5) -0.014(5)
C236 0.043(5) 0.076(7) 0.062(6) -0.041(5) 0.005(4) -0.012(5)
C237 0.043(4) 0.058(5) 0.047(5) -0.020(4) 0.001(4) -0.005(4)
C238 0.037(4) 0.043(4) 0.042(4) -0.017(3) 0.019(3) -0.003(3)
O24 0.034(2) 0.032(3) 0.027(2) -0.009(2) 0.0038(19) -0.005(2)
C239 0.0271(11) 0.0329(13) 0.0235(18) -0.0054(14) -0.0065(14) 0.0004(11)
C240 0.0349(13) 0.0392(18) 0.019(3) 0.001(2) 0.000(2) 0.0017(12)
C241 0.0397(13) 0.0368(13) 0.0246(18) 0.0004(15) 0.0006(15) 0.0012(12)
C242 0.0436(17) 0.057(5) 0.047(4) -0.016(4) 0.003(3) 0.015(2)
C243 0.032(4) 0.057(5) 0.046(5) -0.008(4) 0.003(3) 0.010(4)
C244 0.052(5) 0.082(7) 0.048(5) -0.009(5) 0.001(4) 0.023(5)
C245 0.027(4) 0.098(8) 0.079(7) -0.015(6) 0.007(4) 0.011(5)
C246 0.035(4) 0.081(7) 0.074(7) -0.023(6) 0.006(4) -0.020(5)
C247 0.032(4) 0.062(5) 0.040(4) -0.020(4) -0.000(3) -0.006(4)
C248 0.0288(13) 0.045(4) 0.038(4) -0.013(3) 0.002(2) 0.0041(17)
Pd9 0.0242(4) 0.0573(5) 0.0187(4) 0.0018(3) 0.0006(3) -0.0005(3)
O25 0.0304(8) 0.0483(10) 0.027(5) 0.008(2) -0.0043(14) 0.0002(7)
N17 0.0415(10) 0.0459(9) 0.022(3) -0.0083(18) -0.0050(17) 0.0008(8)
C249 0.0371(13) 0.0474(17) 0.034(4) -0.000(2) -0.001(2) 0.0085(11)
C250 0.046(2) 0.053(2) 0.051(5) 0.009(3) 0.001(3) 0.014(2)
C251 0.0588(19) 0.050(3) 0.060(6) 0.008(3) 0.007(3) 0.013(2)
C252 0.062(2) 0.055(2) 0.050(6) 0.008(3) 0.005(3) -0.001(2)
C253 0.0518(13) 0.0536(13) 0.024(4) -0.001(2) 0.000(2) -0.0055(11)
N18 0.0324(10) 0.0630(8) 0.029(3) -0.0059(17) 0.0070(17) -0.0073(8)
C254 0.0476(13) 0.0611(10) 0.020(4) -0.005(2) 0.005(2) -0.0121(10)
C255 0.0627(16) 0.0687(13) 0.036(6) -0.004(3) 0.005(3) -0.0233(13)
C256 0.0537(17) 0.0783(15) 0.052(6) -0.009(3) 0.014(3) -0.0289(16)
C257 0.0432(19) 0.0829(17) 0.048(6) -0.011(3) 0.006(3) -0.0235(15)
C258 0.0332(14) 0.0697(10) 0.033(4) -0.010(2) 0.0025(19) -0.0117(11)
C259 0.0209(12) 0.0682(8) 0.024(3) 0.001(2) 0.0084(15) 0.0058(12)
C260 0.0337(15) 0.0747(9) 0.017(3) -0.014(2) 0.0070(16) 0.0012(14)
C261 0.0381(19) 0.0949(13) 0.021(4) 0.004(2) 0.0026(18) -0.0121(18)
C262 0.0416(12) 0.1081(13) 0.031(3) 0.0023(19) -0.0042(15) 0.0009(16)
C263 0.0354(15) 0.0946(13) 0.038(4) 0.003(2) -0.004(2) 0.0172(17)
C264 0.0270(15) 0.0790(9) 0.018(3) 0.012(2) 0.0084(16) 0.0089(15)
O26 0.0247(12) 0.0637(9) 0.011(3) 0.011(2) 0.0079(14) 0.0015(9)
C265 0.040(3) 0.0699(10) 0.040(5) 0.012(3) 0.001(3) 0.015(2)
O27 0.052(4) 0.0774(10) 0.049(4) 0.026(4) 0.013(3) 0.022(3)
C266 0.0445(16) 0.1353(18) 0.060(3) 0.0045(16) -0.0138(15) -0.0012(18)
C267 0.032(4) 0.1371(19) 0.056(3) 0.004(3) -0.023(2) 0.001(4)
C268 0.043(2) 0.169(4) 0.083(4) 0.026(4) -0.001(3) 0.014(6)
C269 0.073(5) 0.141(2) 0.069(4) 0.005(2) -0.034(4) -0.020(4)
Pd10 0.0242(4) 0.0573(5) 0.0187(4) 0.0018(3) 0.0006(3) -0.0005(3)
O28 0.0304(8) 0.0483(10) 0.027(5) 0.008(2) -0.0043(14) 0.0002(7)
N19 0.0415(10) 0.0459(9) 0.022(3) -0.0083(18) -0.0050(17) 0.0008(8)
C270 0.0371(13) 0.0474(17) 0.034(4) -0.000(2) -0.001(2) 0.0085(11)
C271 0.046(2) 0.053(2) 0.051(5) 0.009(3) 0.001(3) 0.014(2)
C272 0.0588(19) 0.050(3) 0.060(6) 0.008(3) 0.007(3) 0.013(2)
C273 0.062(2) 0.055(2) 0.050(6) 0.008(3) 0.005(3) -0.001(2)
C274 0.0518(13) 0.0536(13) 0.024(4) -0.001(2) 0.000(2) -0.0055(11)
N20 0.0324(10) 0.0630(8) 0.029(3) -0.0059(17) 0.0070(17) -0.0073(8)
C275 0.0476(13) 0.0611(10) 0.020(4) -0.005(2) 0.005(2) -0.0121(10)
C276 0.0627(16) 0.0687(13) 0.036(6) -0.004(3) 0.005(3) -0.0233(13)
C277 0.0537(17) 0.0783(15) 0.052(6) -0.009(3) 0.014(3) -0.0289(16)
C278 0.0432(19) 0.0829(17) 0.048(6) -0.011(3) 0.006(3) -0.0235(15)
C279 0.0332(14) 0.0697(10) 0.033(4) -0.010(2) 0.0025(19) -0.0117(11)
C280 0.0209(12) 0.0682(8) 0.024(3) 0.001(2) 0.0084(15) 0.0058(12)
C281 0.0337(15) 0.0747(9) 0.017(3) -0.014(2) 0.0070(16) 0.0012(14)
C282 0.0381(19) 0.0949(13) 0.021(4) 0.004(2) 0.0026(18) -0.0121(18)
C283 0.0416(12) 0.1081(13) 0.031(3) 0.0023(19) -0.0042(15) 0.0009(16)
C284 0.0354(15) 0.0946(13) 0.038(4) 0.003(2) -0.004(2) 0.0172(17)
C285 0.0270(15) 0.0790(9) 0.018(3) 0.012(2) 0.0084(16) 0.0089(15)
O29 0.0247(12) 0.0637(9) 0.011(3) 0.011(2) 0.0079(14) 0.0015(9)
C286 0.040(3) 0.0699(10) 0.040(5) 0.012(3) 0.001(3) 0.015(2)
O30 0.052(4) 0.0774(10) 0.049(4) 0.026(4) 0.013(3) 0.022(3)
C287 0.0445(16) 0.1353(18) 0.060(3) 0.0045(16) -0.0138(15) -0.0012(18)
C288 0.032(4) 0.1371(19) 0.056(3) 0.004(3) -0.023(2) 0.001(4)
C289 0.043(2) 0.169(4) 0.083(4) 0.026(4) -0.001(3) 0.014(6)
C290 0.073(5) 0.141(2) 0.069(4) 0.005(2) -0.034(4) -0.020(4)
Pd11 0.0287(2) 0.0576(4) 0.0224(2) -0.0006(2) 0.0075(2) -0.0011(2)
Pd12 0.0316(2) 0.0362(3) 0.0231(2) -0.0058(2) 0.00828(19) -0.0022(2)
C291 0.0447(14) 0.0807(13) 0.016(3) -0.003(3) 0.012(2) 0.0105(13)
C292 0.0543(12) 0.0778(14) 0.027(4) 0.003(3) 0.010(3) 0.0116(12)
C293 0.0578(16) 0.0819(16) 0.034(4) 0.013(4) 0.012(3) 0.0141(18)
C294 0.0565(18) 0.0978(15) 0.027(4) 0.011(4) 0.014(3) 0.018(2)
C295 0.045(2) 0.1035(18) 0.061(6) -0.004(5) 0.007(4) 0.018(2)
C296 0.0443(16) 0.0966(15) 0.020(3) -0.002(3) 0.010(3) 0.0125(15)
O31 0.044(2) 0.0777(16) 0.011(2) 0.002(2) 0.0084(19) 0.006(2)
C297 0.044(2) 0.1015(17) 0.031(4) -0.009(5) -0.007(3) 0.012(2)
O32 0.045(2) 0.136(5) 0.058(4) -0.002(5) -0.003(3) -0.005(3)
C298 0.063(6) 0.110(9) 0.040(5) 0.018(5) 0.011(4) 0.033(6)
C299 0.053(6) 0.134(12) 0.086(9) 0.002(8) 0.008(6) 0.043(7)
C300 0.079(8) 0.166(14) 0.081(9) 0.047(9) 0.010(7) 0.061(9)
C301 0.092(9) 0.084(9) 0.085(9) 0.027(7) 0.017(7) 0.038(7)
N21 0.049(2) 0.064(2) 0.019(3) 0.013(3) 0.011(2) -0.004(3)
C302 0.0546(14) 0.065(2) 0.018(3) 0.002(3) 0.018(2) 0.0095(14)
C303 0.0680(19) 0.065(3) 0.035(4) 0.012(4) 0.016(3) 0.0104(19)
C304 0.073(3) 0.067(4) 0.039(4) 0.012(4) 0.019(4) -0.001(2)
C305 0.057(3) 0.056(5) 0.034(4) 0.001(3) 0.010(3) -0.013(3)
C306 0.042(4) 0.071(6) 0.022(3) -0.000(4) 0.004(3) -0.001(4)
N22 0.034(3) 0.057(4) 0.022(3) -0.004(3) 0.006(2) -0.002(3)
C307 0.039(4) 0.052(5) 0.025(3) 0.002(3) 0.015(3) -0.004(3)
C308 0.042(4) 0.078(6) 0.032(4) 0.000(4) 0.003(3) -0.027(4)
C309 0.031(4) 0.078(6) 0.040(4) -0.004(4) 0.003(3) -0.012(4)
C310 0.037(4) 0.068(6) 0.046(5) -0.004(4) 0.011(4) 0.006(4)
C311 0.031(3) 0.059(5) 0.027(4) -0.001(3) -0.003(3) 0.003(3)
C312 0.037(4) 0.040(4) 0.035(4) -0.012(3) 0.009(3) 0.009(3)
C313 0.037(4) 0.051(5) 0.021(3) -0.014(3) 0.002(3) 0.002(3)
C314 0.035(4) 0.045(4) 0.027(3) -0.013(3) 0.009(3) -0.001(3)
C315 0.038(4) 0.055(5) 0.033(4) -0.008(3) 0.001(3) 0.012(4)
C316 0.052(5) 0.042(5) 0.039(4) -0.006(3) 0.004(4) 0.014(4)
C317 0.070(6) 0.051(6) 0.056(6) 0.003(4) -0.008(5) 0.014(5)
C318 0.099(8) 0.052(6) 0.063(7) 0.015(5) -0.006(6) 0.019(6)
C319 0.082(7) 0.036(5) 0.089(8) 0.007(5) 0.010(6) 0.006(5)
C320 0.066(6) 0.042(5) 0.048(5) 0.000(4) 0.019(4) 0.005(4)
C321 0.053(5) 0.042(5) 0.048(5) -0.012(4) 0.015(4) 0.011(4)
O33 0.037(3) 0.051(3) 0.033(3) -0.002(2) 0.002(2) -0.003(2)
C322 0.049(4) 0.040(4) 0.037(4) -0.011(3) 0.003(3) -0.003(4)
C323 0.044(4) 0.034(4) 0.028(3) -0.005(3) 0.009(3) -0.000(3)
C324 0.042(4) 0.043(4) 0.042(4) -0.015(3) 0.011(3) -0.011(3)
C325 0.046(4) 0.050(5) 0.052(5) -0.017(4) -0.003(4) -0.008(4)
C326 0.069(6) 0.036(4) 0.043(5) -0.020(4) 0.007(4) -0.004(4)
C327 0.088(8) 0.061(6) 0.070(7) -0.035(5) -0.013(6) -0.003(6)
C328 0.089(8) 0.056(6) 0.060(6) -0.024(5) -0.005(6) 0.004(6)
C329 0.087(7) 0.044(5) 0.072(7) -0.024(5) 0.012(6) 0.018(5)
C330 0.067(6) 0.039(5) 0.046(5) -0.013(4) 0.002(4) -0.000(4)
C331 0.052(5) 0.038(4) 0.050(5) -0.012(4) 0.011(4) 0.003(4)
O34 0.040(3) 0.033(3) 0.051(3) -0.008(2) 0.014(2) -0.003(2)
N23 0.036(3) 0.046(4) 0.035(3) -0.010(3) 0.009(3) -0.003(3)
C332 0.037(4) 0.048(5) 0.029(4) -0.009(3) 0.002(3) -0.003(3)
C333 0.045(5) 0.057(6) 0.080(7) -0.020(5) 0.002(5) -0.017(4)
C334 0.024(4) 0.079(7) 0.114(9) -0.036(7) 0.001(5) -0.010(4)
C335 0.040(4) 0.060(6) 0.075(6) -0.012(5) -0.010(4) 0.007(4)
C336 0.038(4) 0.053(5) 0.034(4) 0.001(4) 0.005(3) 0.010(4)
N24 0.040(3) 0.032(3) 0.014(2) -0.002(2) 0.001(2) 0.003(3)
C337 0.043(4) 0.048(5) 0.026(3) 0.007(3) 0.010(3) 0.005(3)
C338 0.036(4) 0.070(6) 0.037(4) 0.010(4) 0.013(3) -0.001(4)
C339 0.042(4) 0.050(5) 0.074(6) -0.005(4) 0.035(4) 0.004(4)
C340 0.052(5) 0.052(5) 0.042(5) -0.001(4) 0.015(4) 0.009(4)
C341 0.043(4) 0.034(4) 0.028(4) 0.004(3) 0.018(3) 0.010(3)
C342 0.031(2) 0.033(3) 0.013(2) -0.004(2) 0.0025(19) -0.001(2)
C343 0.042(4) 0.047(5) 0.023(3) -0.003(3) 0.006(3) -0.002(3)
C344 0.096(7) 0.027(4) 0.014(3) 0.003(3) 0.016(4) -0.002(4)
C345 0.056(5) 0.038(5) 0.049(5) 0.004(4) 0.006(4) -0.015(4)
C346 0.061(5) 0.047(5) 0.019(3) 0.004(3) 0.003(3) -0.019(4)
C347 0.048(4) 0.030(4) 0.029(4) -0.001(3) 0.006(3) 0.001(3)
O35 0.032(2) 0.041(3) 0.027(2) -0.016(2) 0.0023(19) -0.013(2)
C348 0.056(5) 0.046(4) 0.018(3) -0.001(3) 0.005(3) -0.005(4)
O36 0.040(3) 0.063(4) 0.048(3) -0.005(3) -0.002(2) -0.012(3)
C349 0.097(8) 0.032(4) 0.043(5) -0.005(4) 0.017(5) -0.011(5)
C350 0.085(8) 0.053(6) 0.085(8) 0.002(5) 0.012(6) -0.028(6)
C351 0.092(7) 0.037(5) 0.050(5) -0.007(4) 0.008(5) -0.006(5)
C352 0.100(8) 0.047(6) 0.052(6) 0.013(4) 0.006(5) -0.015(5)
Pd13 0.0276(2) 0.0429(3) 0.0244(2) -0.0033(2) 0.00650(19) -0.0057(2)
Pd14 0.0286(2) 0.0463(3) 0.0217(2) 0.0004(2) 0.0047(2) -0.0025(2)
C353 0.032(3) 0.029(3) 0.011(3) 0.001(2) 0.003(2) 0.001(3)
C354 0.025(3) 0.046(5) 0.036(4) -0.001(3) 0.011(3) 0.001(3)
C355 0.032(3) 0.046(4) 0.029(4) 0.004(3) 0.002(3) 0.001(3)
C356 0.045(4) 0.044(4) 0.025(4) -0.008(3) 0.006(3) -0.007(3)
C357 0.042(4) 0.036(4) 0.033(4) -0.004(3) 0.007(3) 0.008(3)
C358 0.036(4) 0.039(4) 0.031(4) -0.011(3) 0.010(3) -0.001(3)
O37 0.031(2) 0.044(3) 0.032(2) -0.010(2) 0.0064(19) -0.009(2)
C359 0.029(3) 0.056(5) 0.030(4) 0.011(3) -0.011(3) -0.006(3)
O38 0.049(3) 0.042(4) 0.066(4) 0.006(3) 0.005(3) 0.009(3)
C360 0.036(4) 0.049(5) 0.054(5) -0.008(4) -0.001(4) -0.006(4)
C361 0.052(5) 0.051(6) 0.076(7) -0.021(5) 0.011(5) -0.011(4)
C362 0.046(5) 0.058(5) 0.047(5) -0.011(4) 0.002(4) -0.015(4)
C363 0.048(5) 0.074(7) 0.043(5) 0.004(4) -0.007(4) -0.011(5)
N25 0.026(3) 0.037(3) 0.040(3) 0.004(3) 0.017(2) 0.008(2)
C364 0.034(3) 0.041(4) 0.024(3) -0.002(3) 0.017(3) 0.001(3)
C365 0.028(3) 0.037(4) 0.059(5) -0.010(4) 0.012(3) 0.001(3)
C366 0.044(4) 0.050(5) 0.033(4) -0.005(3) 0.015(3) 0.017(4)
C367 0.045(4) 0.042(4) 0.037(4) -0.001(3) 0.006(3) 0.006(4)
C368 0.056(5) 0.037(4) 0.016(3) -0.002(3) 0.008(3) -0.006(3)
N26 0.047(4) 0.041(4) 0.032(3) 0.005(3) 0.018(3) 0.006(3)
C369 0.047(4) 0.040(4) 0.037(4) -0.005(3) 0.015(3) -0.010(3)
C370 0.047(5) 0.049(5) 0.052(5) -0.001(4) 0.015(4) -0.001(4)
C371 0.076(7) 0.045(5) 0.076(7) -0.025(5) 0.022(5) -0.024(5)
C372 0.057(5) 0.049(5) 0.067(6) -0.007(4) 0.015(5) -0.022(4)
C373 0.043(4) 0.061(6) 0.041(4) -0.000(4) 0.010(4) -0.013(4)
C374 0.029(3) 0.068(6) 0.036(4) -0.007(4) 0.001(3) -0.016(4)
C375 0.038(4) 0.069(6) 0.019(3) -0.009(3) 0.010(3) -0.020(4)
C376 0.043(4) 0.064(6) 0.027(4) -0.014(4) 0.007(3) -0.023(4)
C377 0.046(5) 0.073(6) 0.043(5) -0.018(4) 0.009(4) -0.024(4)
C378 0.047(5) 0.075(7) 0.045(5) -0.003(4) 0.010(4) -0.017(5)
C379 0.062(6) 0.087(7) 0.038(5) -0.016(5) 0.005(4) -0.038(5)
C380 0.046(5) 0.099(9) 0.054(6) -0.008(6) 0.014(4) -0.032(5)
C381 0.036(4) 0.128(10) 0.037(5) -0.003(6) 0.001(4) -0.018(5)
C382 0.029(3) 0.110(8) 0.032(4) -0.004(5) -0.001(3) -0.013(5)
C383 0.036(4) 0.088(7) 0.024(4) -0.006(4) 0.003(3) -0.028(4)
O39 0.036(2) 0.041(3) 0.031(3) -0.007(2) 0.001(2) 0.000(2)
C384 0.026(3) 0.073(6) 0.027(3) 0.003(4) 0.004(3) 0.005(4)
C385 0.029(3) 0.073(6) 0.021(3) 0.002(3) 0.005(3) 0.005(4)
C386 0.030(3) 0.053(5) 0.028(4) 0.002(3) 0.006(3) 0.001(3)
C387 0.043(4) 0.074(6) 0.038(4) 0.010(4) 0.006(4) 0.008(4)
C388 0.028(4) 0.075(6) 0.041(4) 0.008(4) 0.007(3) 0.004(4)
C389 0.042(5) 0.081(7) 0.049(5) 0.000(5) -0.006(4) 0.011(5)
C390 0.037(5) 0.104(9) 0.063(6) 0.004(6) -0.015(4) 0.010(5)
C391 0.043(4) 0.094(8) 0.040(5) 0.000(5) -0.010(4) -0.006(5)
C392 0.037(4) 0.106(8) 0.033(4) -0.006(5) 0.008(3) -0.006(5)
C393 0.031(4) 0.087(7) 0.036(4) -0.001(4) 0.006(3) -0.004(4)
O40 0.031(2) 0.049(3) 0.030(2) 0.012(2) -0.001(2) -0.004(2)
N27 0.034(3) 0.064(5) 0.027(3) 0.002(3) 0.005(3) -0.012(3)
C394 0.040(4) 0.050(5) 0.034(4) 0.002(3) 0.013(3) 0.002(4)
C395 0.049(5) 0.065(6) 0.043(5) 0.004(4) 0.005(4) 0.007(4)
C396 0.074(7) 0.052(6) 0.055(6) -0.003(5) 0.002(5) 0.008(5)
C397 0.063(5) 0.046(5) 0.046(5) -0.001(4) 0.001(4) -0.007(4)
C398 0.056(5) 0.056(5) 0.029(4) -0.002(4) 0.013(4) -0.011(4)
N28 0.029(3) 0.066(5) 0.027(3) -0.002(3) 0.006(2) -0.018(3)
C399 0.038(4) 0.046(5) 0.040(4) -0.005(3) 0.010(3) -0.003(3)
C400 0.049(5) 0.067(6) 0.031(4) -0.013(4) 0.005(3) -0.007(4)
C401 0.041(5) 0.099(8) 0.039(5) -0.028(5) 0.000(4) -0.009(5)
C402 0.038(4) 0.088(7) 0.033(4) -0.020(4) -0.003(3) -0.002(4)
C403 0.036(4) 0.065(6) 0.032(4) 0.007(4) 0.001(3) 0.001(4)
C404 0.029(2) 0.046(2) 0.028(3) -0.006(3) 0.010(2) -0.0026(18)
C405 0.035(2) 0.061(3) 0.026(3) -0.002(3) 0.012(2) -0.015(3)
C406 0.038(4) 0.074(6) 0.046(5) 0.018(4) 0.012(4) 0.005(4)
C407 0.043(4) 0.078(7) 0.030(4) 0.020(4) 0.017(3) 0.011(4)
C408 0.049(5) 0.060(6) 0.060(6) 0.027(5) 0.016(4) 0.014(4)
C409 0.038(3) 0.047(2) 0.042(4) 0.008(3) 0.017(3) 0.001(2)
O41 0.039(2) 0.048(3) 0.029(3) 0.006(2) 0.0006(18) -0.0015(19)
C410 0.064(6) 0.075(7) 0.039(5) 0.030(5) 0.029(4) 0.020(5)
O42 0.091(5) 0.056(4) 0.066(5) 0.004(4) 0.013(4) 0.003(4)
C411 0.053(5) 0.090(8) 0.065(6) 0.026(6) 0.018(5) 0.025(5)
C412 0.070(7) 0.091(9) 0.104(10) 0.016(8) 0.010(7) 0.042(7)
C413 0.068(7) 0.146(12) 0.050(6) 0.032(7) 0.014(5) 0.032(7)
C414 0.037(5) 0.136(12) 0.100(9) 0.050(9) 0.011(5) 0.019(6)
Pd15 0.0327(2) 0.0391(3) 0.0258(2) 0.0007(2) 0.0088(2) 0.0037(2)
Pd16 0.0336(3) 0.0341(3) 0.0253(2) 0.0017(2) 0.0084(2) -0.0005(2)
C415 0.030(3) 0.035(3) 0.032(3) -0.014(2) 0.010(2) 0.002(2)
C416 0.038(4) 0.033(4) 0.026(3) -0.004(3) 0.007(3) 0.001(3)
C417 0.061(5) 0.048(5) 0.015(3) -0.009(3) 0.015(3) -0.009(4)
C418 0.073(6) 0.043(5) 0.037(4) 0.013(4) 0.022(4) 0.017(4)
C419 0.048(5) 0.069(6) 0.031(4) 0.006(4) 0.018(3) 0.020(4)
C420 0.048(4) 0.051(5) 0.027(3) 0.003(3) 0.013(3) 0.022(4)
O43 0.036(3) 0.030(3) 0.052(3) -0.003(2) 0.013(2) 0.017(2)
C421 0.036(4) 0.053(5) 0.053(5) -0.011(4) 0.005(4) 0.007(4)
O44 0.067(4) 0.082(5) 0.061(4) -0.013(4) -0.015(3) 0.023(4)
C422 0.073(6) 0.043(5) 0.066(6) 0.018(4) 0.026(5) 0.014(5)
C423 0.129(11) 0.071(8) 0.066(7) 0.017(6) 0.004(7) 0.043(7)
C424 0.143(12) 0.054(7) 0.062(7) 0.010(5) 0.037(7) 0.024(7)
C425 0.100(9) 0.046(6) 0.096(9) 0.014(6) 0.028(7) 0.016(6)
N29 0.031(3) 0.061(5) 0.028(3) -0.008(3) 0.013(2) -0.003(3)
C426 0.046(4) 0.041(4) 0.026(4) -0.002(3) 0.017(3) 0.003(3)
C427 0.054(5) 0.046(5) 0.053(5) -0.008(4) 0.021(4) -0.015(4)
C428 0.069(6) 0.060(6) 0.041(5) -0.011(4) 0.021(4) -0.022(5)
C429 0.044(4) 0.087(7) 0.027(4) -0.009(4) 0.013(3) -0.004(5)
C430 0.038(4) 0.057(5) 0.045(5) 0.010(4) 0.014(3) -0.004(4)
N30 0.027(3) 0.055(4) 0.023(3) -0.003(3) 0.005(2) 0.003(3)
C431 0.037(4) 0.078(6) 0.031(4) 0.008(4) 0.014(3) -0.006(4)
C432 0.042(4) 0.093(8) 0.037(4) -0.011(5) -0.002(3) -0.005(5)
C433 0.047(5) 0.107(9) 0.046(5) 0.008(6) -0.005(4) 0.010(6)
C434 0.044(4) 0.075(6) 0.034(4) 0.010(4) 0.002(4) 0.010(4)
C435 0.037(4) 0.061(6) 0.042(4) 0.018(4) 0.008(3) 0.010(4)
C436 0.052(4) 0.028(4) 0.041(4) 0.003(3) 0.019(3) -0.001(3)
C437 0.036(4) 0.043(5) 0.045(4) 0.015(4) 0.007(3) 0.004(3)
C438 0.049(4) 0.053(5) 0.031(4) 0.003(3) 0.019(3) 0.013(4)
C439 0.050(5) 0.055(5) 0.045(5) 0.010(4) 0.012(4) 0.026(4)
C440 0.064(5) 0.051(5) 0.033(4) 0.011(4) 0.021(4) 0.022(4)
C441 0.061(6) 0.077(7) 0.053(6) 0.012(5) 0.003(5) 0.018(5)
C442 0.090(8) 0.063(7) 0.065(7) -0.002(5) 0.029(6) 0.033(6)
C443 0.067(6) 0.048(5) 0.059(6) -0.001(4) 0.012(5) 0.012(5)
C444 0.079(6) 0.037(5) 0.042(5) 0.004(4) 0.017(4) 0.011(4)
C445 0.068(5) 0.038(4) 0.029(4) 0.009(3) 0.021(4) 0.017(4)
O45 0.041(3) 0.030(3) 0.037(3) 0.001(2) 0.014(2) 0.007(2)
C446 0.046(4) 0.031(4) 0.040(4) 0.004(3) 0.010(3) 0.011(3)
C447 0.045(4) 0.031(4) 0.037(4) -0.014(3) 0.017(3) 0.000(3)
C448 0.051(4) 0.035(4) 0.036(4) -0.008(3) 0.007(3) 0.001(3)
C449 0.048(5) 0.040(5) 0.061(6) -0.009(4) 0.010(4) -0.012(4)
C450 0.052(5) 0.033(4) 0.055(5) -0.007(4) 0.010(4) -0.002(4)
C451 0.052(5) 0.049(5) 0.074(7) -0.007(5) 0.009(5) -0.020(4)
C452 0.068(6) 0.052(6) 0.084(8) -0.012(5) 0.034(6) -0.012(5)
C453 0.092(8) 0.026(4) 0.076(7) 0.005(4) 0.043(6) 0.008(5)
C454 0.059(5) 0.043(5) 0.062(6) -0.008(4) 0.023(4) 0.005(4)
C455 0.057(5) 0.031(4) 0.043(4) -0.011(3) 0.018(4) -0.005(4)
O46 0.047(3) 0.037(3) 0.036(3) 0.014(2) 0.008(2) 0.000(2)
N31 0.023(2) 0.057(4) 0.023(3) 0.008(3) 0.003(2) 0.001(3)
C456 0.045(4) 0.050(5) 0.027(4) -0.006(3) 0.006(3) -0.005(4)
C457 0.041(4) 0.061(6) 0.043(5) -0.011(4) -0.001(4) -0.013(4)
C458 0.043(5) 0.080(7) 0.053(5) -0.001(5) 0.000(4) -0.014(5)
C459 0.041(4) 0.086(7) 0.048(5) 0.033(5) 0.014(4) 0.014(5)
C460 0.032(4) 0.059(5) 0.031(4) -0.004(3) 0.007(3) 0.004(3)
N32 0.039(3) 0.042(3) 0.021(3) 0.005(3) 0.015(2) 0.011(3)
C461 0.039(3) 0.049(4) 0.013(3) 0.007(3) 0.013(2) 0.004(3)
C462 0.043(4) 0.071(6) 0.022(4) 0.005(4) 0.001(3) 0.011(4)
C463 0.065(5) 0.040(4) 0.029(4) 0.011(3) 0.011(4) 0.019(4)
C464 0.049(4) 0.047(5) 0.030(4) 0.001(3) 0.010(3) -0.001(4)
C465 0.042(4) 0.025(4) 0.044(4) 0.008(3) 0.030(3) 0.007(3)
C466 0.055(4) 0.027(4) 0.027(3) -0.001(3) 0.027(3) -0.010(3)
C467 0.028(3) 0.040(4) 0.045(4) -0.014(3) 0.015(3) -0.004(3)
C468 0.071(6) 0.035(4) 0.046(5) -0.006(4) 0.026(4) -0.022(4)
C469 0.042(4) 0.054(5) 0.046(5) -0.006(4) 0.015(4) -0.014(4)
C470 0.042(4) 0.060(5) 0.030(4) 0.002(4) 0.013(3) -0.013(4)
C471 0.033(3) 0.061(5) 0.024(3) -0.008(3) 0.005(3) 0.001(4)
O47 0.042(3) 0.034(3) 0.026(2) 0.009(2) 0.012(2) 0.002(2)
C472 0.032(4) 0.053(5) 0.034(4) 0.007(3) 0.008(3) 0.006(3)
O48 0.047(3) 0.071(4) 0.054(4) 0.008(3) -0.003(3) 0.009(3)
C473 0.066(6) 0.056(6) 0.050(5) -0.009(4) 0.014(4) -0.024(5)
C474 0.090(8) 0.076(7) 0.057(6) -0.009(5) -0.009(6) -0.038(6)
C475 0.070(6) 0.065(6) 0.056(6) 0.004(5) 0.019(5) -0.025(5)
C476 0.095(8) 0.043(5) 0.072(7) -0.011(5) 0.011(6) -0.027(5)
O49 0.135(3) 0.186(11) 0.205(9) 0.036(9) -0.030(6) 0.017(8)
C477 0.1240(18) 0.130(11) 0.119(9) 0.011(8) 0.002(3) -0.007(7)
N33 0.1209(19) 0.089(6) 0.109(6) 0.022(5) -0.017(3) -0.026(5)
C478 0.145(9) 0.128(7) 0.104(7) 0.027(6) -0.010(7) -0.037(9)
C479 0.143(6) 0.090(9) 0.083(7) -0.004(5) -0.024(6) -0.014(7)
O50 0.080(6) 0.116(8) 0.142(9) 0.033(7) 0.012(6) 0.022(6)
C480 0.037(5) 0.120(11) 0.075(8) -0.005(7) 0.011(5) 0.004(6)
N34 0.041(4) 0.073(6) 0.088(6) 0.010(5) -0.003(4) -0.009(4)
C481 0.078(8) 0.137(13) 0.074(8) 0.004(8) -0.001(7) 0.011(8)
C482 0.092(10) 0.080(10) 0.24(2) -0.006(12) 0.006(12) -0.002(9)
O51 0.094(6) 0.126(8) 0.094(7) -0.021(6) -0.003(5) -0.040(6)
C483 0.100(10) 0.109(11) 0.082(9) 0.022(8) -0.019(8) -0.025(9)
N35 0.111(9) 0.116(10) 0.091(9) 0.010(7) -0.028(7) -0.009(8)
C484 0.112(11) 0.118(12) 0.080(9) 0.042(9) -0.002(8) -0.021(9)
C485 0.22(2) 0.134(16) 0.115(14) -0.057(13) -0.003(15) -0.009(16)
O52 0.183(12) 0.230(10) 0.180(4) 0.052(7) 0.024(7) -0.018(11)
C486 0.106(4) 0.141(12) 0.154(3) -0.004(6) 0.011(5) -0.017(8)
N36 0.120(4) 0.114(7) 0.173(5) 0.020(6) 0.029(5) 0.021(6)
C487 0.142(6) 0.198(13) 0.273(16) 0.003(12) 0.034(9) 0.064(8)
C488 0.197(15) 0.233(17) 0.174(9) 0.056(10) 0.031(10) 0.052(12)
O53 0.178(10) 0.169(4) 0.193(11) -0.003(6) -0.032(9) -0.044(6)
C489 0.126(4) 0.155(3) 0.157(12) -0.030(6) 0.021(6) -0.030(6)
N37 0.126(3) 0.166(5) 0.150(11) -0.019(6) -0.003(6) -0.040(5)
C490 0.137(3) 0.190(13) 0.125(12) -0.015(10) 0.021(7) -0.034(7)
C491 0.180(11) 0.196(12) 0.242(18) 0.024(11) 0.047(13) 0.009(10)
O54 0.157(9) 0.138(5) 0.126(3) -0.023(4) -0.024(8) 0.025(8)
C492 0.146(12) 0.121(5) 0.137(2) -0.021(3) -0.021(10) -0.010(9)
N38 0.186(12) 0.138(4) 0.131(2) -0.015(3) -0.037(9) -0.036(7)
C493 0.142(12) 0.150(4) 0.107(9) -0.025(6) 0.005(9) -0.048(8)
C494 0.268(19) 0.181(8) 0.159(5) 0.023(6) -0.001(14) -0.005(13)
O55 0.270(14) 0.291(9) 0.276(4) 0.067(8) 0.003(13) -0.018(12)
C495 0.142(6) 0.183(4) 0.193(6) -0.055(6) -0.008(10) -0.017(6)
N39 0.169(6) 0.149(7) 0.196(5) -0.049(5) -0.014(7) 0.002(6)
C496 0.186(10) 0.173(14) 0.181(8) -0.031(11) -0.002(8) -0.045(10)
C497 0.205(16) 0.191(12) 0.177(10) -0.048(8) -0.002(10) -0.001(12)
O85 0.218(16) 0.176(14) 0.143(12) 0.004(10) -0.005(11) -0.068(12)
O86 0.176(13) 0.151(12) 0.173(14) -0.023(11) -0.008(11) -0.043(10)
O87 0.084(6) 0.128(8) 0.119(8) 0.032(7) -0.032(6) -0.028(6)
O88 0.080(6) 0.185(11) 0.081(6) 0.014(7) 0.005(5) -0.032(7)
O89 0.114(12) 0.41(3) 0.38(3) -0.03(3) -0.024(17) 0.093(17)
O90 0.109(9) 0.239(17) 0.161(13) 0.009(12) 0.031(9) 0.068(10)
O92 0.30(2) 0.30(2) 0.198(16) 0.015(16) 0.007(15) -0.101(17)
O93 0.187(13) 0.157(13) 0.268(19) 0.050(13) -0.134(13) -0.078(11)
O94 0.166(15) 0.171(16) 0.37(3) 0.037(18) 0.017(17) -0.010(13)
O95 0.152(13) 0.28(2) 0.173(15) 0.005(15) 0.005(11) 0.021(14)
O96 0.211(15) 0.156(12) 0.193(14) 0.070(11) -0.114(12) -0.061(11)
O97 0.30(2) 0.112(10) 0.175(13) -0.017(9) 0.128(14) -0.035(12)
O98 0.31(3) 0.33(3) 0.35(3) -0.03(3) 0.07(2) -0.21(2)

loop_
_atom_type_symbol
_atom_type_description
_atom_type_scat_dispersion_real
_atom_type_scat_dispersion_imag
_atom_type_scat_source
C C 0.0033 0.0016 'International Tables Vol C Tables 4.2.6.8 and 6.1.1.4'
H H 0.0000 0.0000 'International Tables Vol C Tables 4.2.6.8 and 6.1.1.4'
N N 0.0061 0.0033 'International Tables Vol C Tables 4.2.6.8 and 6.1.1.4'
O O 0.0106 0.0060 'International Tables Vol C Tables 4.2.6.8 and 6.1.1.4'
Pd Pd -0.9988 1.0072 'International Tables Vol C Tables 4.2.6.8 and 6.1.1.4'

loop_
_geom_angle_atom_site_label_1
_geom_angle_atom_site_label_2
_geom_angle_atom_site_label_3
_geom_angle
_geom_angle_site_symmetry_3
O1 Pd1 O3 88.1(2) .
O1 Pd1 N2 176.6(3) .
O3 Pd1 N2 94.3(3) .
O1 Pd1 N1 95.4(3) .
O3 Pd1 N1 174.3(3) .
N2 Pd1 N1 82.1(3) .
O1 Pd1 Pd16 87.85(14) 1_456
O3 Pd1 Pd16 91.89(14) 1_456
N2 Pd1 Pd16 89.69(19) 1_456
N1 Pd1 Pd16 83.72(19) 1_456
O5 Pd2 N4 95.4(2) .
O5 Pd2 N3 176.6(2) .
N4 Pd2 N3 83.5(3) .
O5 Pd2 O4 87.5(3) .
N4 Pd2 O4 174.1(2) .
N3 Pd2 O4 93.4(3) .
O1 C1 C2 128.2(8) .
O1 C1 C6 114.2(7) .
C2 C1 C6 117.5(7) .
C1 C2 C3 117.7(9) .
C1 C2 C12 125.8(8) .
C3 C2 C12 116.4(8) .
C2 C3 C4 124.2(8) .
C2 C3 H1 117.9 .
C4 C3 H1 117.9 .
C5 C4 C3 116.5(8) .
C5 C4 C8 123.4(11) .
C3 C4 C8 120.1(10) .
C4 C5 C6 122.4(10) .
C4 C5 H2 118.8 .
C6 C5 H2 118.8 .
C5 C6 C1 121.5(8) .
C5 C6 C7 118.0(8) .
C1 C6 C7 120.5(7) .
C1 O1 Pd1 121.6(6) .
O2 C7 C6 126.0(8) .
O2 C7 H3 117.0 .
C6 C7 H3 117.0 .
C9 C8 C11 108.8(11) .
C9 C8 C4 112.3(11) .
C11 C8 C4 109.8(10) .
C9 C8 C10 110.4(11) .
C11 C8 C10 109.4(10) .
C4 C8 C10 106.0(9) .
C8 C9 H4 109.5 .
C8 C9 H5 109.5 .
H4 C9 H5 109.5 .
C8 C9 H6 109.5 .
H4 C9 H6 109.5 .
H5 C9 H6 109.5 .
C8 C10 H7 109.5 .
C8 C10 H8 109.5 .
H7 C10 H8 109.5 .
C8 C10 H9 109.5 .
H7 C10 H9 109.5 .
H8 C10 H9 109.5 .
C8 C11 H10 109.5 .
C8 C11 H11 109.5 .
H10 C11 H11 109.5 .
C8 C11 H12 109.5 .
H10 C11 H12 109.5 .
H11 C11 H12 109.5 .
C12 N1 C16 122.1(8) .
C12 N1 Pd1 125.7(6) .
C16 N1 Pd1 111.6(6) .
N1 C12 C13 116.6(9) .
N1 C12 C2 120.2(7) .
C13 C12 C2 123.2(9) .
C14 C13 C12 120.5(10) .
C14 C13 H13 119.8 .
C12 C13 H13 119.8 .
C15 C14 C13 121.4(10) .
C15 C14 H14 119.3 .
C13 C14 H14 119.3 .
C14 C15 C16 117.3(11) .
C14 C15 H15 121.3 .
C16 C15 H15 121.3 .
N1 C16 C15 122.0(10) .
N1 C16 C17 115.5(8) .
C15 C16 C17 122.4(10) .
C17 N2 C21 123.6(8) .
C17 N2 Pd1 113.4(7) .
C21 N2 Pd1 122.5(6) .
N2 C17 C18 120.3(11) .
N2 C17 C16 115.6(9) .
C18 C17 C16 124.1(11) .
C17 C18 C19 118.4(11) .
C17 C18 H16 120.8 .
C19 C18 H16 120.8 .
C20 C19 C18 120.6(11) .
C20 C19 H17 119.7 .
C18 C19 H17 119.7 .
C19 C20 C21 118.2(12) .
C19 C20 H18 120.9 .
C21 C20 H18 120.9 .
N2 C21 C20 118.5(10) .
N2 C21 C24 122.9(8) .
C20 C21 C24 118.4(10) .
C23 C22 C31 119.2(9) .
C23 C22 C32 118.5(7) .
C31 C22 C32 122.0(8) .
O3 C23 C22 116.0(7) .
O3 C23 C24 123.3(8) .
C22 C23 C24 120.4(8) .
C25 C24 C23 118.7(9) .
C25 C24 C21 118.5(9) .
C23 C24 C21 122.7(7) .
C26 C25 C24 121.9(10) .
C26 C25 H19 119.0 .
C24 C25 H19 119.0 .
C25 C26 C31 120.4(8) .
C25 C26 C27 122.0(12) .
C31 C26 C27 117.5(11) .
C28 C27 C26 123.7(14) .
C28 C27 H20 118.2 .
C26 C27 H20 118.2 .
C27 C28 C29 120.4(10) .
C27 C28 H21 119.8 .
C29 C28 H21 119.8 .
C30 C29 C28 118.0(12) .
C30 C29 H22 121.0 .
C28 C29 H22 121.0 .
C29 C30 C31 121.7(12) .
C29 C30 H23 119.2 .
C31 C30 H23 119.2 .
C30 C31 C26 118.7(8) .
C30 C31 C22 122.1(10) .
C26 C31 C22 119.0(9) .
C23 O3 Pd1 120.0(5) .
C41 C32 C33 120.7(8) .
C41 C32 C22 123.2(7) .
C33 C32 C22 116.0(7) .
O4 C33 C32 118.3(7) .
O4 C33 C34 123.9(7) .
C32 C33 C34 117.8(7) .
C35 C34 C33 118.6(7) .
C35 C34 C42 117.6(8) .
C33 C34 C42 123.6(7) .
C34 C35 C36 123.4(9) .
C34 C35 H24 118.3 .
C36 C35 H24 118.3 .
C41 C36 C37 119.3(8) .
C41 C36 C35 118.6(8) .
C37 C36 C35 122.1(9) .
C38 C37 C36 120.7(11) .
C38 C37 H25 119.6 .
C36 C37 H25 119.6 .
C37 C38 C39 120.5(10) .
C37 C38 H26 119.7 .
C39 C38 H26 119.7 .
C40 C39 C38 118.9(9) .
C40 C39 H27 120.6 .
C38 C39 H27 120.6 .
C39 C40 C41 122.1(11) .
C39 C40 H28 118.9 .
C41 C40 H28 118.9 .
C36 C41 C40 118.2(9) .
C36 C41 C32 120.7(7) .
C40 C41 C32 121.1(9) .
C33 O4 Pd2 120.6(5) .
C42 N3 C46 123.1(7) .
C42 N3 Pd2 124.9(5) .
C46 N3 Pd2 111.4(5) .
N3 C42 C43 117.1(7) .
N3 C42 C34 121.2(7) .
C43 C42 C34 121.8(8) .
C44 C43 C42 121.2(8) .
C44 C43 H29 119.4 .
C42 C43 H29 119.4 .
C43 C44 C45 119.0(8) .
C43 C44 H30 120.5 .
C45 C44 H30 120.5 .
C46 C45 C44 120.0(9) .
C46 C45 H31 120.0 .
C44 C45 H31 120.0 .
C45 C46 N3 119.1(8) .
C45 C46 C47 126.8(8) .
N3 C46 C47 114.0(7) .
C47 N4 C51 120.7(6) .
C47 N4 Pd2 113.1(5) .
C51 N4 Pd2 125.8(5) .
N4 C47 C48 121.9(8) .
N4 C47 C46 116.1(7) .
C48 C47 C46 122.0(8) .
C49 C48 C47 118.8(8) .
C49 C48 H32 120.6 .
C47 C48 H32 120.6 .
C48 C49 C50 119.8(7) .
C48 C49 H33 120.1 .
C50 C49 H33 120.1 .
C49 C50 C51 120.2(8) .
C49 C50 H34 119.9 .
C51 C50 H34 119.9 .
N4 C51 C50 118.6(8) .
N4 C51 C53 121.4(6) .
C50 C51 C53 120.0(7) .
O5 C52 C53 127.5(7) .
O5 C52 C57 116.5(7) .
C53 C52 C57 115.9(7) .
C54 C53 C52 118.8(7) .
C54 C53 C51 118.0(6) .
C52 C53 C51 123.2(7) .
C55 C54 C53 124.3(8) .
C55 C54 H35 117.8 .
C53 C54 H35 117.8 .
C56 C55 C54 118.0(9) .
C56 C55 C59 122.6(9) .
C54 C55 C59 119.1(9) .
C55 C56 C57 120.6(9) .
C55 C56 H36 119.7 .
C57 C56 H36 119.7 .
C56 C57 C58 118.4(8) .
C56 C57 C52 122.1(8) .
C58 C57 C52 119.5(8) .
C52 O5 Pd2 123.4(5) .
O6 C58 C57 126.3(10) .
O6 C58 H37 116.9 .
C57 C58 H37 116.9 .
C60 C59 C62 109.3(12) .
C60 C59 C61 108.7(12) .
C62 C59 C61 109.2(11) .
C60 C59 C55 111.2(10) .
C62 C59 C55 110.6(10) .
C61 C59 C55 107.7(10) .
C59 C60 H38 109.5 .
C59 C60 H39 109.5 .
H38 C60 H39 109.5 .
C59 C60 H40 109.5 .
H38 C60 H40 109.5 .
H39 C60 H40 109.5 .
C59 C61 H41 109.5 .
C59 C61 H42 109.5 .
H41 C61 H42 109.5 .
C59 C61 H43 109.5 .
H41 C61 H43 109.5 .
H42 C61 H43 109.5 .
C59 C62 H44 109.5 .
C59 C62 H45 109.5 .
H44 C62 H45 109.5 .
C59 C62 H46 109.5 .
H44 C62 H46 109.5 .
H45 C62 H46 109.5 .
N6 Pd3 N5 81.3(3) .
N6 Pd3 O9 94.8(3) .
N5 Pd3 O9 175.1(2) .
N6 Pd3 O7 175.9(2) .
N5 Pd3 O7 95.5(3) .
O9 Pd3 O7 88.2(2) .
N7 Pd4 N8 84.2(3) .
N7 Pd4 O11 176.1(2) .
N8 Pd4 O11 94.4(3) .
N7 Pd4 O10 92.4(2) .
N8 Pd4 O10 174.4(3) .
O11 Pd4 O10 88.8(2) .
N7 Pd4 Pd5 88.48(19) .
N8 Pd4 Pd5 84.1(2) .
O11 Pd4 Pd5 87.78(14) .
O10 Pd4 Pd5 91.35(16) .
O7 C63 C64 129.0(9) .
O7 C63 C68 114.7(8) .
C64 C63 C68 116.1(8) .
C63 C64 C65 118.3(9) .
C63 C64 C74 123.7(7) .
C65 C64 C74 118.0(8) .
C66 C65 C64 125.8(9) .
C66 C65 H47 117.1 .
C64 C65 H47 117.1 .
C65 C66 C67 115.0(9) .
C65 C66 C70 120.4(11) .
C67 C66 C70 124.5(11) .
C68 C67 C66 125.0(10) .
C68 C67 H48 117.5 .
C66 C67 H48 117.5 .
C67 C68 C69 121.3(9) .
C67 C68 C63 119.4(9) .
C69 C68 C63 119.2(7) .
C63 O7 Pd3 121.6(6) .
O8 C69 C68 125.1(8) .
O8 C69 H49 117.4 .
C68 C69 H49 117.4 .
C71 C70 C66 110.9(11) .
C71 C70 C73 109.7(12) .
C66 C70 C73 111.0(12) .
C71 C70 C72 110.9(13) .
C66 C70 C72 107.1(10) .
C73 C70 C72 107.2(12) .
C70 C71 H50 109.5 .
C70 C71 H51 109.5 .
H50 C71 H51 109.5 .
C70 C71 H52 109.5 .
H50 C71 H52 109.5 .
H51 C71 H52 109.5 .
C70 C72 H53 109.5 .
C70 C72 H54 109.5 .
H53 C72 H54 109.5 .
C70 C72 H55 109.5 .
H53 C72 H55 109.5 .
H54 C72 H55 109.5 .
C70 C73 H56 109.5 .
C70 C73 H57 109.5 .
H56 C73 H57 109.5 .
C70 C73 H58 109.5 .
H56 C73 H58 109.5 .
H57 C73 H58 109.5 .
C78 N5 C74 120.5(7) .
C78 N5 Pd3 114.0(6) .
C74 N5 Pd3 124.7(5) .
N5 C74 C75 119.7(8) .
N5 C74 C64 121.4(7) .
C75 C74 C64 118.9(8) .
C76 C75 C74 117.9(10) .
C76 C75 H59 121.0 .
C74 C75 H59 121.0 .
C77 C76 C75 121.1(9) .
C77 C76 H60 119.5 .
C75 C76 H60 119.5 .
C76 C77 C78 119.1(9) .
C76 C77 H61 120.5 .
C78 C77 H61 120.5 .
N5 C78 C77 121.6(9) .
N5 C78 C79 114.6(7) .
C77 C78 C79 123.7(8) .
C79 N6 C83 118.8(7) .
C79 N6 Pd3 116.4(6) .
C83 N6 Pd3 124.3(5) .
N6 C79 C80 125.0(9) .
N6 C79 C78 112.2(7) .
C80 C79 C78 122.8(8) .
C81 C80 C79 117.9(9) .
C81 C80 H62 121.1 .
C79 C80 H62 121.1 .
C80 C81 C82 121.3(9) .
C80 C81 H63 119.4 .
C82 C81 H63 119.4 .
C83 C82 C81 118.1(10) .
C83 C82 H64 121.0 .
C81 C82 H64 121.0 .
N6 C83 C82 118.9(8) .
N6 C83 C86 122.0(7) .
C82 C83 C86 118.9(8) .
C85 C84 C93 120.2(7) .
C85 C84 C94 117.5(7) .
C93 C84 C94 122.3(7) .
O9 C85 C84 116.0(6) .
O9 C85 C86 124.6(7) .
C84 C85 C86 119.5(7) .
C87 C86 C85 118.8(7) .
C87 C86 C83 118.2(7) .
C85 C86 C83 122.9(7) .
C86 C87 C88 122.5(8) .
C86 C87 H65 118.7 .
C88 C87 H65 118.7 .
C93 C88 C87 119.0(7) .
C93 C88 C89 120.3(8) .
C87 C88 C89 120.6(8) .
C90 C89 C88 120.0(9) .
C90 C89 H66 120.0 .
C88 C89 H66 120.0 .
C89 C90 C91 120.0(9) .
C89 C90 H67 120.0 .
C91 C90 H67 120.0 .
C92 C91 C90 121.6(9) .
C92 C91 H68 119.2 .
C90 C91 H68 119.2 .
C91 C92 C93 120.0(8) .
C91 C92 H69 120.0 .
C93 C92 H69 120.0 .
C88 C93 C84 119.8(7) .
C88 C93 C92 118.1(7) .
C84 C93 C92 122.1(7) .
C85 O9 Pd3 122.3(4) .
C103 C94 C95 121.2(7) .
C103 C94 C84 120.6(7) .
C95 C94 C84 118.0(7) .
O10 C95 C94 117.4(7) .
O10 C95 C96 124.9(7) .
C94 C95 C96 117.7(7) .
C97 C96 C95 121.0(7) .
C97 C96 C104 116.3(7) .
C95 C96 C104 122.7(7) .
C96 C97 C98 121.9(7) .
C96 C97 H70 119.0 .
C98 C97 H70 119.0 .
C97 C98 C103 118.9(7) .
C97 C98 C99 121.2(7) .
C103 C98 C99 119.8(7) .
C100 C99 C98 120.4(8) .
C100 C99 H71 119.8 .
C98 C99 H71 119.8 .
C99 C100 C101 119.6(8) .
C99 C100 H72 120.2 .
C101 C100 H72 120.2 .
C100 C101 C102 122.0(8) .
C100 C101 H73 119.0 .
C102 C101 H73 119.0 .
C101 C102 C103 120.3(8) .
C101 C102 H74 119.9 .
C103 C102 H74 119.9 .
C94 C103 C102 123.0(7) .
C94 C103 C98 119.1(7) .
C102 C103 C98 117.9(7) .
C95 O10 Pd4 120.8(5) .
C104 N7 C108 121.0(6) .
C104 N7 Pd4 126.1(5) .
C108 N7 Pd4 112.5(5) .
N7 C104 C105 118.7(8) .
N7 C104 C96 119.6(6) .
C105 C104 C96 121.7(8) .
C106 C105 C104 121.0(9) .
C106 C105 H75 119.5 .
C104 C105 H75 119.5 .
C105 C106 C107 119.2(8) .
C105 C106 H76 120.4 .
C107 C106 H76 120.4 .
C108 C107 C106 119.1(9) .
C108 C107 H77 120.4 .
C106 C107 H77 120.4 .
N7 C108 C107 120.6(8) .
N7 C108 C109 115.3(7) .
C107 C108 C109 124.0(8) .
C113 N8 C109 121.9(9) .
C113 N8 Pd4 127.4(7) .
C109 N8 Pd4 110.6(6) .
C110 C109 N8 120.6(9) .
C110 C109 C108 123.7(9) .
N8 C109 C108 115.7(8) .
C111 C110 C109 118.5(10) .
C111 C110 H78 120.7 .
C109 C110 H78 120.7 .
C110 C111 C112 119.1(10) .
C110 C111 H79 120.5 .
C112 C111 H79 120.5 .
C113 C112 C111 120.9(9) .
C113 C112 H80 119.5 .
C111 C112 H80 119.5 .
N8 C113 C112 118.6(9) .
N8 C113 C115 120.8(9) .
C112 C113 C115 120.2(8) .
O11 C114 C115 128.2(8) .
O11 C114 C119 114.0(9) .
C115 C114 C119 117.8(8) .
C114 C115 C116 118.2(9) .
C114 C115 C113 125.6(8) .
C116 C115 C113 116.2(10) .
C117 C116 C115 122.4(12) .
C117 C116 H81 118.8 .
C115 C116 H81 118.8 .
C118 C117 C116 118.1(10) .
C118 C117 C121 125.8(11) .
C116 C117 C121 116.0(13) .
C117 C118 C119 122.6(10) .
C117 C118 H82 118.7 .
C119 C118 H82 118.7 .
C118 C119 C114 120.5(11) .
C118 C119 C120 120.9(9) .
C114 C119 C120 118.5(9) .
C114 O11 Pd4 120.8(6) .
O12 C120 C119 123.2(10) .
O12 C120 H83 118.4 .
C119 C120 H83 118.4 .
C123 C121 C117 109.2(10) .
C123 C121 C122 115.9(13) .
C117 C121 C122 106.3(13) .
C123 C121 C124 107.2(17) .
C117 C121 C124 112.6(11) .
C122 C121 C124 105.7(10) .
C121 C122 H84 109.5 .
C121 C122 H85 109.5 .
H84 C122 H85 109.5 .
C121 C122 H86 109.5 .
H84 C122 H86 109.5 .
H85 C122 H86 109.5 .
C121 C123 H87 109.5 .
C121 C123 H88 109.5 .
H87 C123 H88 109.5 .
C121 C123 H89 109.5 .
H87 C123 H89 109.5 .
H88 C123 H89 109.5 .
C121 C124 H90 109.5 .
C121 C124 H91 109.5 .
H90 C124 H91 109.5 .
C121 C124 H92 109.5 .
H90 C124 H92 109.5 .
H91 C124 H92 109.5 .
N9 Pd5 O15 174.2(4) .
N9 Pd5 O13 96.0(4) .
O15 Pd5 O13 88.0(4) .
N9 Pd5 N10 82.7(4) .
O15 Pd5 N10 93.2(4) .
O13 Pd5 N10 178.4(5) .
N9 Pd5 Pd4 83.9(4) .
O15 Pd5 Pd4 92.4(3) .
O13 Pd5 Pd4 84.2(3) .
N10 Pd5 Pd4 94.8(5) .
O13 C125 C130 117.0(12) .
O13 C125 C126 126.3(10) .
C130 C125 C126 116.5(10) .
C125 C126 C127 115.9(12) .
C125 C126 C136 125.0(9) .
C127 C126 C136 118.3(12) .
C128 C127 C126 123.2(14) .
C128 C127 H93 118.4 .
C126 C127 H93 118.4 .
C129 C128 C127 119.5(11) .
C129 C128 C132 125.3(14) .
C127 C128 C132 115.1(15) .
C128 C129 C130 120.8(14) .
C128 C129 H94 119.6 .
C130 C129 H94 119.6 .
C129 C130 C125 124.2(14) .
C129 C130 C131 119.6(12) .
C125 C130 C131 116.2(10) .
C125 O13 Pd5 121.5(8) .
O14 C131 C130 124.0(13) .
O14 C131 H95 118.0 .
C130 C131 H95 118.0 .
C134 C132 C133 106.0(14) .
C134 C132 C135 111.7(13) .
C133 C132 C135 112.9(15) .
C134 C132 C128 109.6(14) .
C133 C132 C128 104.5(11) .
C135 C132 C128 111.9(14) .
C132 C133 H96 109.5 .
C132 C133 H97 109.5 .
H96 C133 H97 109.5 .
C132 C133 H98 109.5 .
H96 C133 H98 109.5 .
H97 C133 H98 109.5 .
C132 C134 H99 109.5 .
C132 C134 H100 109.5 .
H99 C134 H100 109.5 .
C132 C134 H101 109.5 .
H99 C134 H101 109.5 .
H100 C134 H101 109.5 .
C132 C135 H102 109.5 .
C132 C135 H103 109.5 .
H102 C135 H103 109.5 .
C132 C135 H104 109.5 .
H102 C135 H104 109.5 .
H103 C135 H104 109.5 .
C136 N9 C140 122.6(10) .
C136 N9 Pd5 124.1(9) .
C140 N9 Pd5 112.8(7) .
N9 C136 C126 122.9(11) .
N9 C136 C137 115.1(12) .
C126 C136 C137 122.1(10) .
C138 C137 C136 121.9(12) .
C138 C137 H105 119.0 .
C136 C137 H105 119.0 .
C137 C138 C139 119.8(13) .
C137 C138 H106 120.1 .
C139 C138 H106 120.1 .
C138 C139 C140 120.4(14) .
C138 C139 H107 119.8 .
C140 C139 H107 119.8 .
N9 C140 C139 120.0(11) .
N9 C140 C141 115.1(10) .
C139 C140 C141 124.7(12) .
C145 N10 C141 122.7(10) .
C145 N10 Pd5 125.6(8) .
C141 N10 Pd5 110.2(7) .
C142 C141 N10 117.9(11) .
C142 C141 C140 126.1(11) .
N10 C141 C140 115.9(10) .
C141 C142 C143 121.3(12) .
C141 C142 H108 119.3 .
C143 C142 H108 119.3 .
C144 C143 C142 118.2(11) .
C144 C143 H109 120.9 .
C142 C143 H109 120.9 .
C143 C144 C145 120.4(12) .
C143 C144 H110 119.8 .
C145 C144 H110 119.8 .
N10 C145 C144 118.6(11) .
N10 C145 C169 119.0(9) .
C144 C145 C169 122.4(9) .
C168 O15 Pd5 119.2(7) .
O18 Pd6 O16 89.4(7) .
O18 Pd6 N11 174.5(9) .
O16 Pd6 N11 94.4(6) .
O18 Pd6 N12 92.9(7) .
O16 Pd6 N12 170.7(11) .
N11 Pd6 N12 82.8(6) .
O16 C146 C151 117.9(16) .
O16 C146 C147 126.4(15) .
C151 C146 C147 115.7(14) .
C146 C147 C148 117.8(17) .
C146 C147 C157 123.7(13) .
C148 C147 C157 118.3(17) .
C149 C148 C147 121(2) .
C149 C148 H111 119.6 .
C147 C148 H111 119.6 .
C150 C149 C148 119.2(17) .
C150 C149 C153 129(2) .
C148 C149 C153 111.4(18) .
C149 C150 C151 123(2) .
C149 C150 H112 118.7 .
C151 C150 H112 118.7 .
C150 C151 C146 123(2) .
C150 C151 C152 118.4(18) .
C146 C151 C152 117.5(15) .
C146 O16 Pd6 123.5(12) .
O17 C152 C151 122(2) .
O17 C152 H113 119.1 .
C151 C152 H113 119.1 .
C155 C153 C154 108(2) .
C155 C153 C156 116(2) .
C154 C153 C156 112(2) .
C155 C153 C149 105.8(19) .
C154 C153 C149 102.9(17) .
C156 C153 C149 111.2(19) .
C153 C154 H114 109.5 .
C153 C154 H115 109.5 .
H114 C154 H115 109.5 .
C153 C154 H116 109.5 .
H114 C154 H116 109.5 .
H115 C154 H116 109.5 .
C153 C155 H117 109.5 .
C153 C155 H118 109.5 .
H117 C155 H118 109.5 .
C153 C155 H119 109.5 .
H117 C155 H119 109.5 .
H118 C155 H119 109.5 .
C153 C156 H120 109.5 .
C153 C156 H121 109.5 .
H120 C156 H121 109.5 .
C153 C156 H122 109.5 .
H120 C156 H122 109.5 .
H121 C156 H122 109.5 .
C157 N11 C161 123.4(14) .
C157 N11 Pd6 123.9(12) .
C161 N11 Pd6 112.5(10) .
N11 C157 C147 124.4(15) .
N11 C157 C158 117.7(16) .
C147 C157 C158 117.6(15) .
C159 C158 C157 116.8(18) .
C159 C158 H123 121.6 .
C157 C158 H123 121.6 .
C158 C159 C160 123(2) .
C158 C159 H124 118.6 .
C160 C159 H124 118.6 .
C159 C160 C161 122(2) .
C159 C160 H125 119.2 .
C161 C160 H125 119.2 .
N11 C161 C160 116.7(16) .
N11 C161 C162 118.3(14) .
C160 C161 C162 124.8(17) .
C166 N12 C162 123.3(14) .
C166 N12 Pd6 124.4(12) .
C162 N12 Pd6 112.2(10) .
C163 C162 C161 128.8(16) .
C163 C162 N12 116.2(16) .
C161 C162 N12 114.2(14) .
C162 C163 C164 121.8(18) .
C162 C163 H126 119.1 .
C164 C163 H126 119.1 .
C165 C164 C163 118.1(18) .
C165 C164 H127 120.9 .
C163 C164 H127 120.9 .
C164 C165 C166 120.5(18) .
C164 C165 H128 119.7 .
C166 C165 H128 119.7 .
N12 C166 C169 118.1(16) .
N12 C166 C165 118.3(16) .
C169 C166 C165 121.8(16) .
C168 O18 Pd6 120.7(13) .
O19 Pd7 O20 88.1(3) .
O19 Pd7 N13 93.3(3) .
O20 Pd7 N13 175.7(3) .
O19 Pd7 N14 174.5(3) .
O20 Pd7 N14 94.4(3) .
N13 Pd7 N14 83.9(3) .
C168 C167 C176 120.2(9) .
C168 C167 C177 117.1(7) .
C176 C167 C177 122.6(8) .
O18 C168 C167 114.9(10) .
O15 C168 C167 117.8(8) .
O18 C168 C169 125.6(10) .
O15 C168 C169 123.4(8) .
C167 C168 C169 118.4(7) .
C166 C169 C170 111.9(11) .
C166 C169 C168 125.2(12) .
C170 C169 C168 121.2(9) .
C170 C169 C145 116.3(9) .
C168 C169 C145 122.3(8) .
C171 C170 C169 120.6(9) .
C171 C170 H129 119.7 .
C169 C170 H129 119.7 .
C170 C171 C176 119.6(8) .
C170 C171 C172 119.6(11) .
C176 C171 C172 120.8(11) .
C173 C172 C171 118.9(13) .
C173 C172 H130 120.6 .
C171 C172 H130 120.6 .
C172 C173 C174 120.6(10) .
C172 C173 H131 119.7 .
C174 C173 H131 119.7 .
C175 C174 C173 123.0(13) .
C175 C174 H132 118.5 .
C173 C174 H132 118.5 .
C174 C175 C176 118.3(13) .
C174 C175 H133 120.9 .
C176 C175 H133 120.9 .
C171 C176 C175 118.2(9) .
C171 C176 C167 119.7(9) .
C175 C176 C167 121.9(10) .
C186 C177 C178 121.0(10) .
C186 C177 C167 122.1(10) .
C178 C177 C167 116.8(10) .
O19 C178 C177 119.3(9) .
O19 C178 C179 120.8(8) .
C177 C178 C179 119.9(10) .
C180 C179 C178 116.8(9) .
C180 C179 C187 118.9(9) .
C178 C179 C187 124.3(9) .
C179 C180 C181 123.0(10) .
C179 C180 H134 118.5 .
C181 C180 H134 118.5 .
C182 C181 C186 118.9(11) .
C182 C181 C180 120.9(12) .
C186 C181 C180 120.1(11) .
C183 C182 C181 121.6(13) .
C183 C182 H135 119.2 .
C181 C182 H135 119.2 .
C182 C183 C184 119.4(15) .
C182 C183 H136 120.3 .
C184 C183 H136 120.3 .
C185 C184 C183 117.1(13) .
C185 C184 H137 121.5 .
C183 C184 H137 121.5 .
C184 C185 C186 124.3(12) .
C184 C185 H138 117.8 .
C186 C185 H138 117.8 .
C185 C186 C177 122.9(10) .
C185 C186 C181 118.1(11) .
C177 C186 C181 119.0(10) .
C178 O19 Pd7 124.7(6) .
C191 N13 C187 122.6(8) .
C191 N13 Pd7 112.9(7) .
C187 N13 Pd7 124.2(6) .
N13 C187 C188 118.4(8) .
N13 C187 C179 121.2(8) .
C188 C187 C179 120.2(10) .
C189 C188 C187 118.3(10) .
C189 C188 H139 120.8 .
C187 C188 H139 120.8 .
C188 C189 C190 122.3(9) .
C188 C189 H140 118.9 .
C190 C189 H140 118.9 .
C189 C190 C191 116.2(9) .
C189 C190 H141 121.9 .
C191 C190 H141 121.9 .
N13 C191 C190 121.9(9) .
N13 C191 C192 116.8(8) .
C190 C191 C192 121.3(8) .
C196 N14 C192 123.5(7) .
C196 N14 Pd7 126.0(5) .
C192 N14 Pd7 109.9(6) .
N14 C192 C193 119.8(9) .
N14 C192 C191 115.2(7) .
C193 C192 C191 125.1(9) .
C194 C193 C192 118.0(9) .
C194 C193 H142 121.0 .
C192 C193 H142 121.0 .
C193 C194 C195 120.7(9) .
C193 C194 H143 119.6 .
C195 C194 H143 119.6 .
C194 C195 C196 122.1(10) .
C194 C195 H144 119.0 .
C196 C195 H144 119.0 .
N14 C196 C195 115.9(7) .
N14 C196 C198 121.0(7) .
C195 C196 C198 123.1(8) .
O20 C197 C202 116.2(8) .
O20 C197 C198 127.8(8) .
C202 C197 C198 116.0(8) .
C199 C198 C197 120.0(8) .
C199 C198 C196 116.3(8) .
C197 C198 C196 123.7(8) .
C198 C199 C200 122.4(8) .
C198 C199 H145 118.8 .
C200 C199 H145 118.8 .
C201 C200 C199 116.9(9) .
C201 C200 C204 122.9(9) .
C199 C200 C204 120.1(8) .
C200 C201 C202 122.7(9) .
C200 C201 H146 118.6 .
C202 C201 H146 118.6 .
C201 C202 C197 121.9(8) .
C201 C202 C203 120.3(9) .
C197 C202 C203 117.7(9) .
C197 O20 Pd7 121.9(5) .
O21 C203 C202 123.9(11) .
O21 C203 H147 118.0 .
C202 C203 H147 118.0 .
C205 C204 C206 109.5(11) .
C205 C204 C207 104.1(11) .
C206 C204 C207 110.7(11) .
C205 C204 C200 113.1(9) .
C206 C204 C200 107.4(9) .
C207 C204 C200 112.0(9) .
C204 C205 H148 109.5 .
C204 C205 H149 109.5 .
H148 C205 H149 109.5 .
C204 C205 H150 109.5 .
H148 C205 H150 109.5 .
H149 C205 H150 109.5 .
C204 C206 H151 109.5 .
C204 C206 H152 109.5 .
H151 C206 H152 109.5 .
C204 C206 H153 109.5 .
H151 C206 H153 109.5 .
H152 C206 H153 109.5 .
C204 C207 H154 109.5 .
C204 C207 H155 109.5 .
H154 C207 H155 109.5 .
C204 C207 H156 109.5 .
H154 C207 H156 109.5 .
H155 C207 H156 109.5 .
O22 Pd8 N16 176.9(2) .
O22 Pd8 O24 86.9(2) .
N16 Pd8 O24 93.4(2) .
O22 Pd8 N15 95.0(3) .
N16 Pd8 N15 84.5(3) .
O24 Pd8 N15 175.3(2) .
O22 C208 C209 129.8(9) .
O22 C208 C213 108.6(8) .
C209 C208 C213 121.6(8) .
C208 C209 C219 124.1(8) .
C208 C209 C210 114.9(10) .
C219 C209 C210 121.0(9) .
C211 C210 C209 126.7(10) .
C211 C210 H157 116.6 .
C209 C210 H157 116.6 .
C212 C211 C210 116.9(9) .
C212 C211 C215 123.1(11) .
C210 C211 C215 120.1(11) .
C211 C212 C213 122.9(11) .
C211 C212 H158 118.6 .
C213 C212 H158 118.6 .
C214 C213 C212 118.7(10) .
C214 C213 C208 124.3(8) .
C212 C213 C208 116.9(10) .
C208 O22 Pd8 119.8(6) .
O23 C214 C213 124.9(10) .
O23 C214 H159 117.6 .
C213 C214 H159 117.6 .
C217 C215 C216 111.3(11) .
C217 C215 C218 105.4(15) .
C216 C215 C218 109.8(13) .
C217 C215 C211 108.6(10) .
C216 C215 C211 111.2(12) .
C218 C215 C211 110.3(10) .
C215 C216 H160 109.5 .
C215 C216 H161 109.5 .
H160 C216 H161 109.5 .
C215 C216 H162 109.5 .
H160 C216 H162 109.5 .
H161 C216 H162 109.5 .
C215 C217 H163 109.5 .
C215 C217 H164 109.5 .
H163 C217 H164 109.5 .
C215 C217 H165 109.5 .
H163 C217 H165 109.5 .
H164 C217 H165 109.5 .
C215 C218 H166 109.5 .
C215 C218 H167 109.5 .
H166 C218 H167 109.5 .
C215 C218 H168 109.5 .
H166 C218 H168 109.5 .
H167 C218 H168 109.5 .
C219 N15 C223 123.2(7) .
C219 N15 Pd8 124.9(6) .
C223 N15 Pd8 111.6(6) .
N15 C219 C209 124.1(8) .
N15 C219 C220 115.6(9) .
C209 C219 C220 120.2(9) .
C221 C220 C219 120.5(10) .
C221 C220 H169 119.7 .
C219 C220 H169 119.7 .
C222 C221 C220 120.5(9) .
C222 C221 H170 119.8 .
C220 C221 H170 119.8 .
C221 C222 C223 118.5(10) .
C221 C222 H171 120.7 .
C223 C222 H171 120.7 .
N15 C223 C222 121.5(10) .
N15 C223 C224 116.8(7) .
C222 C223 C224 121.7(10) .
C228 N16 C224 122.7(7) .
C228 N16 Pd8 125.0(5) .
C224 N16 Pd8 111.5(6) .
C225 C224 N16 119.4(8) .
C225 C224 C223 126.3(8) .
N16 C224 C223 114.3(8) .
C226 C225 C224 119.4(8) .
C226 C225 H172 120.3 .
C224 C225 H172 120.3 .
C225 C226 C227 121.2(9) .
C225 C226 H173 119.4 .
C227 C226 H173 119.4 .
C226 C227 C228 120.8(10) .
C226 C227 H174 119.6 .
C228 C227 H174 119.6 .
N16 C228 C227 116.6(8) .
N16 C228 C231 120.5(7) .
C227 C228 C231 122.7(8) .
C238 C229 C230 120.9(7) .
C238 C229 C239 123.4(6) .
C230 C229 C239 115.6(6) .
O24 C230 C229 116.8(6) .
O24 C230 C231 123.6(6) .
C229 C230 C231 119.6(6) .
C232 C231 C230 116.5(7) .
C232 C231 C228 118.5(7) .
C230 C231 C228 124.9(7) .
C233 C232 C231 123.5(8) .
C233 C232 H175 118.2 .
C231 C232 H175 118.2 .
C232 C233 C238 120.2(7) .
C232 C233 C234 122.0(8) .
C238 C233 C234 117.7(8) .
C235 C234 C233 121.8(9) .
C235 C234 H176 119.1 .
C233 C234 H176 119.1 .
C234 C235 C236 120.4(9) .
C234 C235 H177 119.8 .
C236 C235 H177 119.8 .
C237 C236 C235 120.9(9) .
C237 C236 H178 119.6 .
C235 C236 H178 119.6 .
C236 C237 C238 120.1(9) .
C236 C237 H179 119.9 .
C238 C237 H179 119.9 .
C233 C238 C229 119.1(7) .
C233 C238 C237 119.1(7) .
C229 C238 C237 121.7(8) .
C230 O24 Pd8 122.7(4) .
C240 C239 C248 118.2(6) .
C240 C239 C229 118.0(6) .
C248 C239 C229 123.8(7) .
O25 C240 C239 115.8(7) .
C239 C240 O28 111.7(12) .
O25 C240 C241 123.3(7) .
C239 C240 C241 120.8(6) .
O28 C240 C241 127.2(11) .
C242 C241 C240 118.2(8) .
C242 C241 C249 116.3(8) .
C240 C241 C249 125.5(7) .
C242 C241 C270 127.5(11) .
C240 C241 C270 113.8(9) .
C241 C242 C243 125.2(8) .
C241 C242 H180 117.4 .
C243 C242 H180 117.4 .
C244 C243 C242 124.4(9) .
C244 C243 C248 119.4(9) .
C242 C243 C248 116.0(7) .
C245 C244 C243 122.8(10) .
C245 C244 H181 118.6 .
C243 C244 H181 118.6 .
C244 C245 C246 119.7(8) .
C244 C245 H182 120.2 .
C246 C245 H182 120.2 .
C247 C246 C245 119.9(9) .
C247 C246 H183 120.0 .
C245 C246 H183 120.0 .
C246 C247 C248 121.8(9) .
C246 C247 H184 119.1 .
C248 C247 H184 119.1 .
C243 C248 C247 116.4(7) .
C243 C248 C239 121.4(7) .
C247 C248 C239 122.2(7) .
O26 Pd9 N18 94.9(3) .
O26 Pd9 N17 173.7(3) .
N18 Pd9 N17 84.6(4) .
O26 Pd9 O25 86.7(3) .
N18 Pd9 O25 176.7(4) .
N17 Pd9 O25 93.4(3) .
O26 Pd9 Pd11 80.0(2) .
N18 Pd9 Pd11 83.2(3) .
N17 Pd9 Pd11 93.7(3) .
O25 Pd9 Pd11 94.3(4) .
C240 O25 Pd9 119.0(7) .
C249 N17 C253 121.7(9) .
C249 N17 Pd9 125.1(7) .
C253 N17 Pd9 112.3(7) .
N17 C249 C250 117.7(10) .
N17 C249 C241 119.6(8) .
C250 C249 C241 122.5(9) .
C251 C250 C249 121.1(11) .
C251 C250 H185 119.4 .
C249 C250 H185 119.4 .
C250 C251 C252 119.2(11) .
C250 C251 H186 120.4 .
C252 C251 H186 120.4 .
C253 C252 C251 118.8(11) .
C253 C252 H187 120.6 .
C251 C252 H187 120.6 .
C252 C253 N17 121.4(11) .
C252 C253 C254 124.3(10) .
N17 C253 C254 114.2(9) .
C258 N18 C254 118.6(9) .
C258 N18 Pd9 127.9(8) .
C254 N18 Pd9 112.2(7) .
C255 C254 N18 121.5(11) .
C255 C254 C253 124.2(11) .
N18 C254 C253 114.2(8) .
C254 C255 C256 118.4(13) .
C254 C255 H188 120.8 .
C256 C255 H188 120.8 .
C257 C256 C255 120.3(11) .
C257 C256 H189 119.8 .
C255 C256 H189 119.8 .
C256 C257 C258 123.3(12) .
C256 C257 H190 118.3 .
C258 C257 H190 118.3 .
N18 C258 C257 117.2(11) .
N18 C258 C260 119.5(9) .
C257 C258 C260 123.2(10) .
O26 C259 C264 118.9(9) .
O26 C259 C260 128.9(9) .
C264 C259 C260 111.9(8) .
C261 C260 C259 118.3(11) .
C261 C260 C258 118.7(10) .
C259 C260 C258 122.9(8) .
C262 C261 C260 128.8(13) .
C262 C261 H191 115.6 .
C260 C261 H191 115.6 .
C261 C262 C263 116.5(10) .
C261 C262 C266 124.3(13) .
C263 C262 C266 118.6(12) .
C264 C263 C262 115.3(12) .
C264 C263 H192 122.3 .
C262 C263 H192 122.3 .
C263 C264 C259 128.6(12) .
C263 C264 C265 113.8(10) .
C259 C264 C265 117.3(8) .
C259 O26 Pd9 121.6(7) .
O27 C265 C264 124.3(10) .
O27 C265 H193 117.9 .
C264 C265 H193 117.9 .
C269 C266 C268 110.6(15) .
C269 C266 C267 108.5(12) .
C268 C266 C267 109.4(13) .
C269 C266 C262 109.6(13) .
C268 C266 C262 108.5(11) .
C267 C266 C262 110.2(11) .
C266 C267 H194 109.5 .
C266 C267 H195 109.5 .
H194 C267 H195 109.5 .
C266 C267 H196 109.5 .
H194 C267 H196 109.5 .
H195 C267 H196 109.5 .
C266 C268 H197 109.5 .
C266 C268 H198 109.5 .
H197 C268 H198 109.5 .
C266 C268 H199 109.5 .
H197 C268 H199 109.5 .
H198 C268 H199 109.5 .
C266 C269 H200 109.5 .
C266 C269 H201 109.5 .
H200 C269 H201 109.5 .
C266 C269 H202 109.5 .
H200 C269 H202 109.5 .
H201 C269 H202 109.5 .
O29 Pd10 N20 97.5(7) .
O29 Pd10 O28 86.1(8) .
N20 Pd10 O28 174.8(14) .
O29 Pd10 N19 178.7(8) .
N20 Pd10 N19 83.8(7) .
O28 Pd10 N19 92.5(8) .
C240 O28 Pd10 127.3(17) .
C274 N19 C270 121.7(16) .
C274 N19 Pd10 112.0(13) .
C270 N19 Pd10 125.0(14) .
N19 C270 C271 119(2) .
N19 C270 C241 126.7(17) .
C271 C270 C241 114.0(17) .
C272 C271 C270 118(2) .
C272 C271 H203 120.8 .
C270 C271 H203 120.8 .
C273 C272 C271 119(2) .
C273 C272 H204 120.4 .
C271 C272 H204 120.4 .
C274 C273 C272 120(2) .
C274 C273 H205 119.8 .
C272 C273 H205 119.8 .
N19 C274 C273 119.8(19) .
N19 C274 C275 115.8(17) .
C273 C274 C275 124.4(18) .
C275 N20 C279 118.3(16) .
C275 N20 Pd10 115.0(12) .
C279 N20 Pd10 123.3(13) .
C276 C275 N20 122.8(19) .
C276 C275 C274 125(2) .
N20 C275 C274 111.3(15) .
C275 C276 C277 116(2) .
C275 C276 H206 121.9 .
C277 C276 H206 121.9 .
C278 C277 C276 121(2) .
C278 C277 H207 119.7 .
C276 C277 H207 119.7 .
C277 C278 C279 124(2) .
C277 C278 H208 117.8 .
C279 C278 H208 117.8 .
N20 C279 C278 112.6(19) .
N20 C279 C281 120.2(15) .
C278 C279 C281 124.1(19) .
O29 C280 C281 125.8(17) .
O29 C280 C285 118.3(16) .
C281 C280 C285 115.5(15) .
C280 C281 C282 117.8(19) .
C280 C281 C279 127.3(15) .
C282 C281 C279 114.5(17) .
C283 C282 C281 125(2) .
C283 C282 H209 117.5 .
C281 C282 H209 117.5 .
C282 C283 C284 119.1(18) .
C282 C283 C287 124(2) .
C284 C283 C287 116(2) .
C285 C284 C283 115(2) .
C285 C284 H210 122.7 .
C283 C284 H210 122.7 .
C284 C285 C280 124(2) .
C284 C285 C286 116.7(19) .
C280 C285 C286 117.3(16) .
C280 O29 Pd10 123.3(14) .
O30 C286 C285 121(2) .
O30 C286 H211 119.5 .
C285 C286 H211 119.5 .
C290 C287 C289 113(3) .
C290 C287 C288 105(2) .
C289 C287 C288 109(2) .
C290 C287 C283 110(2) .
C289 C287 C283 109(2) .
C288 C287 C283 109(2) .
C287 C288 H212 109.5 .
C287 C288 H213 109.5 .
H212 C288 H213 109.5 .
C287 C288 H214 109.5 .
H212 C288 H214 109.5 .
H213 C288 H214 109.5 .
C287 C289 H215 109.5 .
C287 C289 H216 109.5 .
H215 C289 H216 109.5 .
C287 C289 H217 109.5 .
H215 C289 H217 109.5 .
H216 C289 H217 109.5 .
C287 C290 H218 109.5 .
C287 C290 H219 109.5 .
H218 C290 H219 109.5 .
C287 C290 H220 109.5 .
H218 C290 H220 109.5 .
H219 C290 H220 109.5 .
N21 Pd11 O33 175.0(3) .
N21 Pd11 N22 83.6(3) .
O33 Pd11 N22 92.8(3) .
N21 Pd11 O31 94.5(3) .
O33 Pd11 O31 88.9(2) .
N22 Pd11 O31 176.4(2) .
N21 Pd11 Pd9 84.33(18) .
O33 Pd11 Pd9 92.12(16) .
N22 Pd11 Pd9 87.38(17) .
O31 Pd11 Pd9 89.36(14) .
N23 Pd12 O34 94.4(3) .
N23 Pd12 N24 84.2(3) .
O34 Pd12 N24 175.9(2) .
N23 Pd12 O35 177.5(2) .
O34 Pd12 O35 87.0(2) .
N24 Pd12 O35 94.2(2) .
N23 Pd12 Pd13 91.52(19) .
O34 Pd12 Pd13 94.98(16) .
N24 Pd12 Pd13 81.17(16) .
O35 Pd12 Pd13 86.27(14) .
O31 C291 C296 117.4(9) .
O31 C291 C292 125.4(8) .
C296 C291 C292 117.2(9) .
C293 C292 C291 117.1(9) .
C293 C292 C302 116.3(10) .
C291 C292 C302 126.0(8) .
C294 C293 C292 124.2(11) .
C294 C293 H221 117.9 .
C292 C293 H221 117.9 .
C295 C294 C293 116.2(10) .
C295 C294 C298 124.8(10) .
C293 C294 C298 118.3(11) .
C296 C295 C294 123.2(10) .
C296 C295 H222 118.4 .
C294 C295 H222 118.4 .
C295 C296 C297 122.3(9) .
C295 C296 C291 121.6(10) .
C297 C296 C291 116.0(9) .
C291 O31 Pd11 123.2(6) .
O32 C297 C296 123.8(10) .
O32 C297 H223 118.1 .
C296 C297 H223 118.1 .
C301 C298 C300 108.3(12) .
C301 C298 C294 113.7(9) .
C300 C298 C294 108.3(9) .
C301 C298 C299 109.1(10) .
C300 C298 C299 109.1(9) .
C294 C298 C299 108.3(11) .
C298 C299 H224 109.5 .
C298 C299 H225 109.5 .
H224 C299 H225 109.5 .
C298 C299 H226 109.5 .
H224 C299 H226 109.5 .
H225 C299 H226 109.5 .
C298 C300 H227 109.5 .
C298 C300 H228 109.5 .
H227 C300 H228 109.5 .
C298 C300 H229 109.5 .
H227 C300 H229 109.5 .
H228 C300 H229 109.5 .
C298 C301 H230 109.5 .
C298 C301 H231 109.5 .
H230 C301 H231 109.5 .
C298 C301 H232 109.5 .
H230 C301 H232 109.5 .
H231 C301 H232 109.5 .
C302 N21 C306 120.3(8) .
C302 N21 Pd11 126.5(6) .
C306 N21 Pd11 111.9(6) .
N21 C302 C303 117.4(8) .
N21 C302 C292 119.0(8) .
C303 C302 C292 123.6(9) .
C304 C303 C302 123.9(9) .
C304 C303 H233 118.0 .
C302 C303 H233 118.0 .
C303 C304 C305 117.7(10) .
C303 C304 H234 121.2 .
C305 C304 H234 121.2 .
C306 C305 C304 119.5(9) .
C306 C305 H235 120.2 .
C304 C305 H235 120.3 .
C305 C306 N21 121.0(8) .
C305 C306 C307 124.6(8) .
N21 C306 C307 114.2(8) .
C311 N22 C307 123.0(6) .
C311 N22 Pd11 126.0(5) .
C307 N22 Pd11 110.2(5) .
N22 C307 C308 116.3(7) .
N22 C307 C306 117.1(7) .
C308 C307 C306 126.6(8) .
C309 C308 C307 122.6(8) .
C309 C308 H236 118.7 .
C307 C308 H236 118.7 .
C308 C309 C310 118.7(7) .
C308 C309 H237 120.6 .
C310 C309 H237 120.6 .
C309 C310 C311 119.8(9) .
C309 C310 H238 120.1 .
C311 C310 H238 120.1 .
N22 C311 C310 119.4(8) .
N22 C311 C314 119.5(6) .
C310 C311 C314 121.1(8) .
C313 C312 C321 122.1(7) .
C313 C312 C322 116.6(7) .
C321 C312 C322 121.1(8) .
O33 C313 C312 117.8(7) .
O33 C313 C314 124.3(7) .
C312 C313 C314 117.9(7) .
C315 C314 C313 120.2(7) .
C315 C314 C311 116.5(7) .
C313 C314 C311 123.2(7) .
C314 C315 C316 121.4(7) .
C314 C315 H239 119.3 .
C316 C315 H239 119.3 .
C315 C316 C321 119.7(8) .
C315 C316 C317 119.9(8) .
C321 C316 C317 120.3(9) .
C318 C317 C316 118.3(10) .
C318 C317 H240 120.9 .
C316 C317 H240 120.9 .
C317 C318 C319 121.4(10) .
C317 C318 H241 119.3 .
C319 C318 H241 119.3 .
C320 C319 C318 122.2(10) .
C320 C319 H242 118.9 .
C318 C319 H242 118.9 .
C319 C320 C321 120.1(10) .
C319 C320 H243 120.0 .
C321 C320 H243 120.0 .
C312 C321 C316 118.5(8) .
C312 C321 C320 124.0(8) .
C316 C321 C320 117.6(8) .
C313 O33 Pd11 120.2(5) .
C323 C322 C331 120.0(7) .
C323 C322 C312 118.4(7) .
C331 C322 C312 121.6(7) .
O34 C323 C322 115.3(7) .
O34 C323 C324 123.9(7) .
C322 C323 C324 120.8(7) .
C325 C324 C323 117.5(7) .
C325 C324 C332 117.7(7) .
C323 C324 C332 124.8(7) .
C324 C325 C326 122.5(8) .
C324 C325 H244 118.7 .
C326 C325 H244 118.7 .
C331 C326 C325 119.4(7) .
C331 C326 C327 120.9(9) .
C325 C326 C327 119.7(9) .
C328 C327 C326 120.2(10) .
C328 C327 H245 119.9 .
C326 C327 H245 119.9 .
C327 C328 C329 118.4(9) .
C327 C328 H246 120.8 .
C329 C328 H246 120.8 .
C330 C329 C328 123.4(10) .
C330 C329 H247 118.3 .
C328 C329 H247 118.3 .
C329 C330 C331 118.9(9) .
C329 C330 H248 120.6 .
C331 C330 H248 120.6 .
C326 C331 C330 118.3(8) .
C326 C331 C322 119.8(8) .
C330 C331 C322 121.9(8) .
C323 O34 Pd12 120.2(5) .
C332 N23 C336 121.3(7) .
C332 N23 Pd12 126.3(5) .
C336 N23 Pd12 111.8(5) .
N23 C332 C333 119.0(8) .
N23 C332 C324 120.5(7) .
C333 C332 C324 120.4(8) .
C334 C333 C332 119.6(9) .
C334 C333 H249 120.2 .
C332 C333 H249 120.2 .
C333 C334 C335 120.0(8) .
C333 C334 H250 120.0 .
C335 C334 H250 120.0 .
C336 C335 C334 118.9(9) .
C336 C335 H251 120.5 .
C334 C335 H251 120.5 .
C335 C336 N23 121.0(8) .
C335 C336 C337 122.9(8) .
N23 C336 C337 116.0(7) .
C341 N24 C337 120.8(6) .
C341 N24 Pd12 126.8(5) .
C337 N24 Pd12 112.0(5) .
C338 C337 N24 121.6(8) .
C338 C337 C336 123.9(7) .
N24 C337 C336 114.5(7) .
C337 C338 C339 118.3(8) .
C337 C338 H252 120.8 .
C339 C338 H252 120.8 .
C340 C339 C338 119.8(8) .
C340 C339 H253 120.1 .
C338 C339 H253 120.1 .
C339 C340 C341 121.4(9) .
C339 C340 H254 119.3 .
C341 C340 H254 119.3 .
N24 C341 C340 117.8(7) .
N24 C341 C343 120.2(7) .
C340 C341 C343 122.0(8) .
O35 C342 C343 125.0(6) .
O35 C342 C347 113.5(6) .
C343 C342 C347 121.5(7) .
C342 C343 C344 117.2(8) .
C342 C343 C341 127.5(7) .
C344 C343 C341 115.2(8) .
C343 C344 C345 122.7(8) .
C343 C344 H255 118.6 .
C345 C344 H255 118.6 .
C346 C345 C344 115.8(7) .
C346 C345 C349 126.2(8) .
C344 C345 C349 117.7(8) .
C347 C346 C345 123.3(8) .
C347 C346 H256 118.4 .
C345 C346 H256 118.4 .
C346 C347 C342 119.3(7) .
C346 C347 C348 119.0(8) .
C342 C347 C348 121.8(7) .
C342 O35 Pd12 122.5(4) .
O36 C348 C347 126.3(8) .
O36 C348 H257 116.9 .
C347 C348 H257 116.9 .
C352 C349 C345 112.9(8) .
C352 C349 C351 109.7(9) .
C345 C349 C351 107.9(8) .
C352 C349 C350 107.7(9) .
C345 C349 C350 109.0(8) .
C351 C349 C350 109.7(8) .
C349 C350 H258 109.5 .
C349 C350 H259 109.5 .
H258 C350 H259 109.5 .
C349 C350 H260 109.5 .
H258 C350 H260 109.5 .
H259 C350 H260 109.5 .
C349 C351 H261 109.5 .
C349 C351 H262 109.5 .
H261 C351 H262 109.5 .
C349 C351 H263 109.5 .
H261 C351 H263 109.5 .
H262 C351 H263 109.5 .
C349 C352 H264 109.5 .
C349 C352 H265 109.5 .
H264 C352 H265 109.5 .
C349 C352 H266 109.5 .
H264 C352 H266 109.5 .
H265 C352 H266 109.5 .
N26 Pd13 O39 93.0(3) .
N26 Pd13 O37 176.2(2) .
O39 Pd13 O37 88.4(2) .
N26 Pd13 N25 84.0(3) .
O39 Pd13 N25 174.3(2) .
O37 Pd13 N25 94.3(2) .
N26 Pd13 Pd12 88.33(18) .
O39 Pd13 Pd12 92.95(15) .
O37 Pd13 Pd12 88.07(14) .
N25 Pd13 Pd12 82.20(18) .
O41 Pd14 N27 176.3(2) .
O41 Pd14 O40 89.2(2) .
N27 Pd14 O40 92.8(2) .
O41 Pd14 N28 93.2(3) .
N27 Pd14 N28 84.6(3) .
O40 Pd14 N28 175.5(3) .
O41 Pd14 Pd15 83.89(15) .
N27 Pd14 Pd15 92.88(18) .
O40 Pd14 Pd15 94.25(14) .
N28 Pd14 Pd15 82.27(18) .
O37 C353 C354 125.9(7) .
O37 C353 C358 112.8(6) .
C354 C353 C358 121.2(6) .
C355 C354 C353 118.5(7) .
C355 C354 C364 116.8(7) .
C353 C354 C364 124.7(7) .
C354 C355 C356 124.1(7) .
C354 C355 H267 117.9 .
C356 C355 H267 117.9 .
C357 C356 C355 116.0(7) .
C357 C356 C360 123.0(8) .
C355 C356 C360 120.7(7) .
C356 C357 C358 121.9(7) .
C356 C357 H268 119.0 .
C358 C357 H268 119.0 .
C353 C358 C359 123.4(7) .
C353 C358 C357 118.1(7) .
C359 C358 C357 118.5(7) .
C353 O37 Pd13 123.1(4) .
O38 C359 C358 125.7(7) .
O38 C359 H269 117.1 .
C358 C359 H269 117.1 .
C363 C360 C356 111.4(7) .
C363 C360 C362 108.1(7) .
C356 C360 C362 109.7(7) .
C363 C360 C361 107.9(8) .
C356 C360 C361 111.6(7) .
C362 C360 C361 108.1(8) .
C360 C361 H270 109.5 .
C360 C361 H271 109.5 .
H270 C361 H271 109.5 .
C360 C361 H272 109.5 .
H270 C361 H272 109.5 .
H271 C361 H272 109.5 .
C360 C362 H273 109.5 .
C360 C362 H274 109.5 .
H273 C362 H274 109.5 .
C360 C362 H275 109.5 .
H273 C362 H275 109.5 .
H274 C362 H275 109.5 .
C360 C363 H276 109.5 .
C360 C363 H277 109.5 .
H276 C363 H277 109.5 .
C360 C363 H278 109.5 .
H276 C363 H278 109.5 .
H277 C363 H278 109.5 .
C364 N25 C368 123.0(6) .
C364 N25 Pd13 125.0(5) .
C368 N25 Pd13 111.6(5) .
N25 C364 C365 116.8(7) .
N25 C364 C354 123.2(6) .
C365 C364 C354 120.0(6) .
C366 C365 C364 121.5(7) .
C366 C365 H279 119.3 .
C364 C365 H279 119.3 .
C365 C366 C367 119.6(7) .
C365 C366 H280 120.2 .
C367 C366 H280 120.2 .
C368 C367 C366 117.7(8) .
C368 C367 H281 121.2 .
C366 C367 H281 121.2 .
N25 C368 C367 121.4(7) .
N25 C368 C369 116.7(7) .
C367 C368 C369 121.9(7) .
C373 N26 C369 120.4(7) .
C373 N26 Pd13 127.1(6) .
C369 N26 Pd13 112.3(5) .
C370 C369 N26 120.6(8) .
C370 C369 C368 125.7(8) .
N26 C369 C368 113.7(7) .
C369 C370 C371 119.9(9) .
C369 C370 H282 120.0 .
C371 C370 H282 120.0 .
C370 C371 C372 119.2(9) .
C370 C371 H283 120.4 .
C372 C371 H283 120.4 .
C371 C372 C373 121.0(9) .
C371 C372 H284 119.5 .
C373 C372 H284 119.5 .
N26 C373 C372 118.1(8) .
N26 C373 C376 118.8(8) .
C372 C373 C376 123.1(8) .
C375 C374 C383 121.8(9) .
C375 C374 C384 118.5(7) .
C383 C374 C384 119.6(8) .
O39 C375 C374 116.8(8) .
O39 C375 C376 124.4(7) .
C374 C375 C376 118.8(7) .
C377 C376 C375 118.8(8) .
C377 C376 C373 117.3(9) .
C375 C376 C373 123.9(7) .
C378 C377 C376 122.9(10) .
C378 C377 H285 118.6 .
C376 C377 H285 118.6 .
C377 C378 C379 122.7(10) .
C377 C378 C383 120.0(8) .
C379 C378 C383 117.1(9) .
C380 C379 C378 122.9(11) .
C380 C379 H286 118.5 .
C378 C379 H286 118.5 .
C379 C380 C381 119.6(9) .
C379 C380 H287 120.2 .
C381 C380 H287 120.2 .
C380 C381 C382 122.5(10) .
C380 C381 H288 118.8 .
C382 C381 H288 118.8 .
C381 C382 C383 118.7(11) .
C381 C382 H289 120.7 .
C383 C382 H289 120.7 .
C374 C383 C382 123.5(10) .
C374 C383 C378 117.6(8) .
C382 C383 C378 119.0(8) .
C375 O39 Pd13 120.5(5) .
C393 C384 C385 120.1(9) .
C393 C384 C374 122.5(8) .
C385 C384 C374 117.0(7) .
O40 C385 C384 117.4(8) .
O40 C385 C386 124.1(7) .
C384 C385 C386 118.4(7) .
C387 C386 C385 119.4(7) .
C387 C386 C394 117.1(8) .
C385 C386 C394 123.5(7) .
C386 C387 C388 122.0(9) .
C386 C387 H290 119.0 .
C388 C387 H290 119.0 .
C387 C388 C389 120.9(9) .
C387 C388 C393 118.8(8) .
C389 C388 C393 120.3(9) .
C390 C389 C388 119.8(11) .
C390 C389 H291 120.1 .
C388 C389 H291 120.1 .
C391 C390 C389 119.8(10) .
C391 C390 H292 120.1 .
C389 C390 H292 120.1 .
C390 C391 C392 124.4(10) .
C390 C391 H293 117.8 .
C392 C391 H293 117.8 .
C391 C392 C393 117.1(11) .
C391 C392 H294 121.5 .
C393 C392 H294 121.5 .
C384 C393 C388 121.0(8) .
C384 C393 C392 120.6(10) .
C388 C393 C392 118.3(8) .
C385 O40 Pd14 121.2(5) .
C394 N27 C398 121.3(8) .
C394 N27 Pd14 125.9(6) .
C398 N27 Pd14 112.5(6) .
N27 C394 C395 118.2(8) .
N27 C394 C386 121.3(8) .
C395 C394 C386 120.5(7) .
C396 C395 C394 119.3(9) .
C396 C395 H295 120.4 .
C394 C395 H295 120.4 .
C397 C396 C395 120.5(10) .
C397 C396 H296 119.8 .
C395 C396 H296 119.8 .
C398 C397 C396 119.1(9) .
C398 C397 H297 120.4 .
C396 C397 H297 120.4 .
C397 C398 N27 121.2(8) .
C397 C398 C399 125.4(8) .
N27 C398 C399 113.4(8) .
C403 N28 C399 122.9(7) .
C403 N28 Pd14 127.1(6) .
C399 N28 Pd14 109.9(5) .
N28 C399 C400 120.2(8) .
N28 C399 C398 118.3(7) .
C400 C399 C398 121.6(8) .
C399 C400 C401 116.3(9) .
C399 C400 H298 121.9 .
C401 C400 H298 121.9 .
C402 C401 C400 121.5(8) .
C402 C401 H299 119.2 .
C400 C401 H299 119.2 .
C401 C402 C403 120.0(9) .
C401 C402 H300 120.0 .
C403 C402 H300 120.0 .
N28 C403 C402 118.7(9) .
N28 C403 C405 122.2(8) .
C402 C403 C405 119.0(8) .
O41 C404 C409 118.5(7) .
O41 C404 C405 126.1(8) .
C409 C404 C405 115.4(7) .
C406 C405 C404 118.1(9) .
C406 C405 C403 117.8(8) .
C404 C405 C403 124.0(7) .
C407 C406 C405 126.7(9) .
C407 C406 H301 116.6 .
C405 C406 H301 116.6 .
C406 C407 C408 115.1(8) .
C406 C407 C411 123.4(10) .
C408 C407 C411 121.4(9) .
C409 C408 C407 119.6(9) .
C409 C408 H302 120.2 .
C407 C408 H302 120.2 .
C408 C409 C404 125.0(9) .
C408 C409 C410 117.4(9) .
C404 C409 C410 117.7(7) .
C404 O41 Pd14 124.4(5) .
O42 C410 C409 126.3(9) .
O42 C410 H303 116.8 .
C409 C410 H303 116.8 .
C413 C411 C414 110.5(11) .
C413 C411 C407 107.5(8) .
C414 C411 C407 110.5(9) .
C413 C411 C412 108.6(10) .
C414 C411 C412 107.3(10) .
C407 C411 C412 112.4(10) .
C411 C412 H304 109.5 .
C411 C412 H305 109.5 .
H304 C412 H305 109.5 .
C411 C412 H306 109.5 .
H304 C412 H306 109.5 .
H305 C412 H306 109.5 .
C411 C413 H307 109.5 .
C411 C413 H308 109.5 .
H307 C413 H308 109.5 .
C411 C413 H309 109.5 .
H307 C413 H309 109.5 .
H308 C413 H309 109.5 .
C411 C414 H310 109.5 .
C411 C414 H311 109.5 .
H310 C414 H311 109.5 .
C411 C414 H312 109.5 .
H310 C414 H312 109.5 .
H311 C414 H312 109.5 .
N30 Pd15 O45 92.5(3) .
N30 Pd15 N29 84.7(3) .
O45 Pd15 N29 175.2(2) .
N30 Pd15 O43 177.0(2) .
O45 Pd15 O43 88.1(2) .
N29 Pd15 O43 94.5(2) .
N30 Pd15 Pd14 87.62(17) .
O45 Pd15 Pd14 91.91(15) .
N29 Pd15 Pd14 84.03(17) .
O43 Pd15 Pd14 89.38(16) .
N31 Pd16 N32 83.9(3) .
N31 Pd16 O46 92.5(3) .
N32 Pd16 O46 174.2(2) .
N31 Pd16 O47 176.2(2) .
N32 Pd16 O47 95.3(2) .
O46 Pd16 O47 88.1(2) .
N31 Pd16 Pd1 90.04(16) 1_654
N32 Pd16 Pd1 83.41(15) 1_654
O46 Pd16 Pd1 92.12(16) 1_654
O47 Pd16 Pd1 86.20(14) 1_654
O43 C415 C416 131.1(7) .
O43 C415 C420 111.8(7) .
C416 C415 C420 117.1(7) .
C417 C416 C415 120.5(7) .
C417 C416 C426 116.7(7) .
C415 C416 C426 122.7(7) .
C416 C417 C418 124.1(8) .
C416 C417 H313 118.0 .
C418 C417 H313 118.0 .
C419 C418 C417 115.1(8) .
C419 C418 C422 124.0(9) .
C417 C418 C422 120.7(9) .
C420 C419 C418 122.7(8) .
C420 C419 H314 118.7 .
C418 C419 H314 118.7 .
C419 C420 C415 120.4(8) .
C419 C420 C421 118.8(8) .
C415 C420 C421 120.5(8) .
C415 O43 Pd15 121.0(5) .
O44 C421 C420 124.7(9) .
O44 C421 H315 117.6 .
C420 C421 H315 117.6 .
C424 C422 C418 109.3(8) .
C424 C422 C425 109.8(10) .
C418 C422 C425 111.0(8) .
C424 C422 C423 110.8(10) .
C418 C422 C423 110.7(9) .
C425 C422 C423 105.1(9) .
C422 C423 H316 109.5 .
C422 C423 H317 109.5 .
H316 C423 H317 109.5 .
C422 C423 H318 109.5 .
H316 C423 H318 109.5 .
H317 C423 H318 109.5 .
C422 C424 H319 109.5 .
C422 C424 H320 109.5 .
H319 C424 H320 109.5 .
C422 C424 H321 109.5 .
H319 C424 H321 109.5 .
H320 C424 H321 109.5 .
C422 C425 H322 109.5 .
C422 C425 H323 109.5 .
H322 C425 H323 109.5 .
C422 C425 H324 109.5 .
H322 C425 H324 109.5 .
H323 C425 H324 109.5 .
C426 N29 C430 121.7(7) .
C426 N29 Pd15 126.5(5) .
C430 N29 Pd15 111.4(6) .
N29 C426 C427 118.5(8) .
N29 C426 C416 120.8(7) .
C427 C426 C416 120.7(7) .
C428 C427 C426 119.4(9) .
C428 C427 H325 120.3 .
C426 C427 H325 120.3 .
C429 C428 C427 120.6(9) .
C429 C428 H326 119.7 .
C427 C428 H326 119.7 .
C430 C429 C428 119.4(8) .
C430 C429 H327 120.3 .
C428 C429 H327 120.3 .
C429 C430 N29 120.0(8) .
C429 C430 C431 124.6(8) .
N29 C430 C431 115.2(8) .
C435 N30 C431 120.4(7) .
C435 N30 Pd15 127.6(6) .
C431 N30 Pd15 111.2(5) .
C432 C431 N30 118.1(9) .
C432 C431 C430 126.2(9) .
N30 C431 C430 115.6(7) .
C433 C432 C431 120.5(9) .
C433 C432 H328 119.7 .
C431 C432 H328 119.7 .
C432 C433 C434 120.7(9) .
C432 C433 H329 119.7 .
C434 C433 H329 119.7 .
C435 C434 C433 119.6(10) .
C435 C434 H330 120.2 .
C433 C434 H330 120.2 .
N30 C435 C434 120.6(9) .
N30 C435 C438 118.3(7) .
C434 C435 C438 121.1(8) .
C437 C436 C445 120.8(8) .
C437 C436 C446 117.1(7) .
C445 C436 C446 122.0(7) .
O45 C437 C436 119.4(7) .
O45 C437 C438 121.4(8) .
C436 C437 C438 119.1(7) .
C439 C438 C437 118.2(8) .
C439 C438 C435 116.6(8) .
C437 C438 C435 125.1(7) .
C438 C439 C440 122.6(8) .
C438 C439 H331 118.7 .
C440 C439 H331 118.7 .
C439 C440 C445 119.0(8) .
C439 C440 C441 123.3(9) .
C445 C440 C441 117.8(9) .
C442 C441 C440 121.9(10) .
C442 C441 H332 119.0 .
C440 C441 H332 119.0 .
C441 C442 C443 122.1(10) .
C441 C442 H333 119.0 .
C443 C442 H333 119.0 .
C444 C443 C442 119.0(10) .
C444 C443 H334 120.5 .
C442 C443 H334 120.5 .
C443 C444 C445 120.5(9) .
C443 C444 H335 119.7 .
C445 C444 H335 119.7 .
C440 C445 C436 120.3(8) .
C440 C445 C444 118.6(8) .
C436 C445 C444 121.1(8) .
C437 O45 Pd15 122.5(5) .
C447 C446 C455 120.4(7) .
C447 C446 C436 118.1(7) .
C455 C446 C436 121.4(7) .
O46 C447 C446 117.7(7) .
O46 C447 C448 123.8(7) .
C446 C447 C448 118.5(7) .
C449 C448 C447 120.1(8) .
C449 C448 C456 115.2(8) .
C447 C448 C456 124.6(7) .
C450 C449 C448 121.0(8) .
C450 C449 H336 119.5 .
C448 C449 H336 119.5 .
C449 C450 C455 119.4(8) .
C449 C450 C451 120.2(9) .
C455 C450 C451 120.4(8) .
C452 C451 C450 120.0(10) .
C452 C451 H337 120.0 .
C450 C451 H337 120.0 .
C451 C452 C453 119.8(9) .
C451 C452 H338 120.1 .
C453 C452 H338 120.1 .
C454 C453 C452 122.9(9) .
C454 C453 H339 118.6 .
C452 C453 H339 118.6 .
C453 C454 C455 118.4(9) .
C453 C454 H340 120.8 .
C455 C454 H340 120.8 .
C450 C455 C446 120.3(8) .
C450 C455 C454 118.3(8) .
C446 C455 C454 121.2(8) .
C447 O46 Pd16 120.1(5) .
C456 N31 C460 121.0(6) .
C456 N31 Pd16 126.5(5) .
C460 N31 Pd16 112.0(5) .
N31 C456 C457 119.2(8) .
N31 C456 C448 118.7(7) .
C457 C456 C448 122.1(8) .
C458 C457 C456 120.1(8) .
C458 C457 H341 120.0 .
C456 C457 H341 120.0 .
C459 C458 C457 119.2(8) .
C459 C458 H342 120.4 .
C457 C458 H342 120.4 .
C458 C459 C460 121.3(9) .
C458 C459 H343 119.3 .
C460 C459 H343 119.3 .
N31 C460 C459 118.5(8) .
N31 C460 C461 115.6(6) .
C459 C460 C461 125.9(8) .
C465 N32 C461 123.0(7) .
C465 N32 Pd16 124.5(5) .
C461 N32 Pd16 112.3(5) .
C462 C461 N32 121.4(8) .
C462 C461 C460 123.9(7) .
N32 C461 C460 114.7(7) .
C461 C462 C463 119.4(7) .
C461 C462 H344 120.3 .
C463 C462 H344 120.3 .
C462 C463 C464 119.6(7) .
C462 C463 H345 120.2 .
C464 C463 H345 120.2 .
C463 C464 C465 121.8(8) .
C463 C464 H346 119.1 .
C465 C464 H346 119.1 .
N32 C465 C467 123.8(7) .
N32 C465 C464 114.8(7) .
C467 C465 C464 121.3(7) .
O47 C466 C471 115.5(7) .
O47 C466 C467 125.9(7) .
C471 C466 C467 118.6(7) .
C468 C467 C465 121.2(8) .
C468 C467 C466 113.6(7) .
C465 C467 C466 125.2(7) .
C469 C468 C467 129.0(9) .
C469 C468 H347 115.5 .
C467 C468 H347 115.5 .
C468 C469 C470 115.6(8) .
C468 C469 C473 122.5(9) .
C470 C469 C473 121.8(8) .
C469 C470 C471 121.9(8) .
C469 C470 H348 119.0 .
C471 C470 H348 119.0 .
C470 C471 C466 121.1(8) .
C470 C471 C472 121.0(7) .
C466 C471 C472 117.9(7) .
C466 O47 Pd16 121.9(5) .
O48 C472 C471 123.9(8) .
O48 C472 H349 118.1 .
C471 C472 H349 118.1 .
C474 C473 C469 114.4(9) .
C474 C473 C476 106.9(9) .
C469 C473 C476 111.0(8) .
C474 C473 C475 108.6(8) .
C469 C473 C475 108.4(8) .
C476 C473 C475 107.2(9) .
C473 C474 H350 109.5 .
C473 C474 H351 109.5 .
H350 C474 H351 109.5 .
C473 C474 H352 109.5 .
H350 C474 H352 109.5 .
H351 C474 H352 109.5 .
C473 C475 H353 109.5 .
C473 C475 H354 109.5 .
H353 C475 H354 109.5 .
C473 C475 H355 109.5 .
H353 C475 H355 109.5 .
H354 C475 H355 109.5 .
C473 C476 H356 109.5 .
C473 C476 H357 109.5 .
H356 C476 H357 109.5 .
C473 C476 H358 109.5 .
H356 C476 H358 109.5 .
H357 C476 H358 109.5 .
O49 C477 N33 122.9(18) .
O49 C477 H359 118.6 .
N33 C477 H359 118.6 .
C478 N33 C477 124.4(15) .
C478 N33 C479 115.9(15) .
C477 N33 C479 119.3(15) .
N33 C478 H360 109.5 .
N33 C478 H361 109.5 .
H360 C478 H361 109.5 .
N33 C478 H362 109.5 .
H360 C478 H362 109.5 .
H361 C478 H362 109.5 .
N33 C479 H363 109.5 .
N33 C479 H364 109.5 .
H363 C479 H364 109.5 .
N33 C479 H365 109.5 .
H363 C479 H365 109.5 .
H364 C479 H365 109.5 .
O50 C480 N34 123.3(13) .
O50 C480 H366 118.4 .
N34 C480 H366 118.4 .
C480 N34 C482 118.9(13) .
C480 N34 C481 120.7(12) .
C482 N34 C481 120.4(12) .
N34 C481 H367 109.5 .
N34 C481 H368 109.5 .
H367 C481 H368 109.5 .
N34 C481 H369 109.5 .
H367 C481 H369 109.5 .
H368 C481 H369 109.5 .
N34 C482 H370 109.5 .
N34 C482 H371 109.5 .
H370 C482 H371 109.5 .
N34 C482 H372 109.5 .
H370 C482 H372 109.5 .
H371 C482 H372 109.5 .
O51 C483 N35 124.6(15) .
O51 C483 H373 117.7 .
N35 C483 H373 117.7 .
C483 N35 C484 120.7(14) .
C483 N35 C485 117.0(14) .
C484 N35 C485 122.2(14) .
N35 C484 H374 109.5 .
N35 C484 H375 109.5 .
H374 C484 H375 109.5 .
N35 C484 H376 109.5 .
H374 C484 H376 109.5 .
H375 C484 H376 109.5 .
N35 C485 H377 109.5 .
N35 C485 H378 109.5 .
H377 C485 H378 109.5 .
N35 C485 H379 109.5 .
H377 C485 H379 109.5 .
H378 C485 H379 109.5 .
O52 C486 N36 123(2) .
O52 C486 H380 118.7 .
N36 C486 H380 118.7 .
C488 N36 C486 122(2) .
C488 N36 C487 114(2) .
C486 N36 C487 123(2) .
N36 C487 H381 109.5 .
N36 C487 H382 109.5 .
H381 C487 H382 109.5 .
N36 C487 H383 109.5 .
H381 C487 H383 109.5 .
H382 C487 H383 109.5 .
N36 C488 H384 109.5 .
N36 C488 H385 109.5 .
H384 C488 H385 109.5 .
N36 C488 H386 109.5 .
H384 C488 H386 109.5 .
H385 C488 H386 109.5 .
O53 C489 N37 128(2) .
O53 C489 H387 116.0 .
N37 C489 H387 116.0 .
C489 N37 C490 119(2) .
C489 N37 C491 118.9(19) .
C490 N37 C491 122.4(18) .
N37 C490 H388 109.5 .
N37 C490 H389 109.5 .
H388 C490 H389 109.5 .
N37 C490 H390 109.5 .
H388 C490 H390 109.5 .
H389 C490 H390 109.5 .
N37 C491 H391 109.5 .
N37 C491 H392 109.5 .
H391 C491 H392 109.5 .
N37 C491 H393 109.5 .
H391 C491 H393 109.5 .
H392 C491 H393 109.5 .
N38 C492 O54 127(2) .
N38 C492 H394 116.6 .
O54 C492 H394 116.6 .
C492 N38 C494 121(2) .
C492 N38 C493 115.2(18) .
C494 N38 C493 123.3(19) .
N38 C493 H395 109.5 .
N38 C493 H396 109.5 .
H395 C493 H396 109.5 .
N38 C493 H397 109.5 .
H395 C493 H397 109.5 .
H396 C493 H397 109.5 .
N38 C494 H398 109.5 .
N38 C494 H399 109.5 .
H398 C494 H399 109.5 .
N38 C494 H400 109.5 .
H398 C494 H400 109.5 .
H399 C494 H400 109.5 .
O55 C495 N39 113(2) .
O55 C495 H401 123.5 .
N39 C495 H401 123.5 .
C496 N39 C495 130(2) .
C496 N39 C497 118(2) .
C495 N39 C497 111.7(19) .
N39 C496 H402 109.5 .
N39 C496 H403 109.5 .
H402 C496 H403 109.5 .
N39 C496 H404 109.5 .
H402 C496 H404 109.5 .
H403 C496 H404 109.5 .
N39 C497 H405 109.5 .
N39 C497 H406 109.5 .
H405 C497 H406 109.5 .
N39 C497 H407 109.5 .
H405 C497 H407 109.5 .
H406 C497 H407 109.5 .
O56 C498 N40 138(2) .
O56 C498 H408 110.8 .
N40 C498 H408 110.8 .
C498 N40 C500 136(2) .
C498 N40 C499 113.1(14) .
C500 N40 C499 109.2(15) .
N40 C499 H409 109.5 .
N40 C499 H410 109.5 .
H409 C499 H410 109.5 .
N40 C499 H411 109.5 .
H409 C499 H411 109.5 .
H410 C499 H411 109.5 .
N40 C500 H412 109.5 .
N40 C500 H413 109.5 .
H412 C500 H413 109.5 .
N40 C500 H414 109.5 .
H412 C500 H414 109.5 .
H413 C500 H414 109.5 .
O57 C501 N41 96.5(13) .
O57 C501 H415 131.8 .
N41 C501 H415 131.8 .
C502 N41 C503 120.4(16) .
C502 N41 C501 123.8(16) .
C503 N41 C501 115.8(14) .
N41 C502 H416 109.5 .
N41 C502 H417 109.5 .
H416 C502 H417 109.5 .
N41 C502 H418 109.5 .
H416 C502 H418 109.5 .
H417 C502 H418 109.5 .
N41 C503 H419 109.5 .
N41 C503 H420 109.5 .
H419 C503 H420 109.5 .
N41 C503 H421 109.5 .
H419 C503 H421 109.5 .
H420 C503 H421 109.5 .
O58 C504 N42 129(2) .
O58 C504 H422 115.7 .
N42 C504 H422 115.7 .
C504 N42 C505 124.6(15) .
C504 N42 C506 123.2(16) .
C505 N42 C506 112.0(14) .
N42 C505 H423 109.5 .
N42 C505 H424 109.5 .
H423 C505 H424 109.5 .
N42 C505 H425 109.5 .
H423 C505 H425 109.5 .
H424 C505 H425 109.5 .
N42 C506 H426 109.5 .
N42 C506 H427 109.5 .
H426 C506 H427 109.5 .
N42 C506 H428 109.5 .
H426 C506 H428 109.5 .
H427 C506 H428 109.5 .
O59 C507 N43 128.4(17) .
O59 C507 H429 115.8 .
N43 C507 H429 115.8 .
C507 N43 C509 119.8(14) .
C507 N43 C508 121.7(13) .
C509 N43 C508 116.6(13) .
N43 C508 H430 109.5 .
N43 C508 H431 109.5 .
H430 C508 H431 109.5 .
N43 C508 H432 109.5 .
H430 C508 H432 109.5 .
H431 C508 H432 109.5 .
N43 C509 H433 109.5 .
N43 C509 H434 109.5 .
H433 C509 H434 109.5 .
N43 C509 H435 109.5 .
H433 C509 H435 109.5 .
H434 C509 H435 109.5 .
O60 C510 N44 119.5(16) .
O60 C510 H436 120.3 .
N44 C510 H436 120.3 .
C510 N44 C511 122.5(14) .
C510 N44 C512 119.3(14) .
C511 N44 C512 118.1(14) .
N44 C511 H437 109.5 .
N44 C511 H438 109.5 .
H437 C511 H438 109.5 .
N44 C511 H439 109.5 .
H437 C511 H439 109.5 .
H438 C511 H439 109.5 .
N44 C512 H440 109.5 .
N44 C512 H441 109.5 .
H440 C512 H441 109.5 .
N44 C512 H442 109.5 .
H440 C512 H442 109.5 .
H441 C512 H442 109.5 .
O61 C513 N45 122(2) .
O61 C513 H443 119.1 .
N45 C513 H443 119.1 .
C513 N45 C514 122.0(17) .
C513 N45 C515 124.3(18) .
C514 N45 C515 113.6(16) .
N45 C514 H444 109.5 .
N45 C514 H445 109.5 .
H444 C514 H445 109.5 .
N45 C514 H446 109.5 .
H444 C514 H446 109.5 .
H445 C514 H446 109.5 .
N45 C515 H447 109.5 .
N45 C515 H448 109.5 .
H447 C515 H448 109.5 .
N45 C515 H449 109.5 .
H447 C515 H449 109.5 .
H448 C515 H449 109.5 .
O62 C516 N46 124(2) .
O62 C516 H450 117.8 .
N46 C516 H450 117.8 .
C516 N46 C518 123.4(16) .
C516 N46 C517 119.3(14) .
C518 N46 C517 117.2(15) .
N46 C517 H451 109.5 .
N46 C517 H452 109.5 .
H451 C517 H452 109.5 .
N46 C517 H453 109.5 .
H451 C517 H453 109.5 .
H452 C517 H453 109.5 .
N46 C518 H454 109.5 .
N46 C518 H455 109.5 .
H454 C518 H455 109.5 .
N46 C518 H456 109.5 .
H454 C518 H456 109.5 .
H455 C518 H456 109.5 .
O63 C519 N47 126(2) .
O63 C519 H457 117.0 .
N47 C519 H457 117.0 .
C519 N47 C521 123.2(16) .
C519 N47 C520 120.5(14) .
C521 N47 C520 115.6(15) .
N47 C520 H458 109.5 .
N47 C520 H459 109.5 .
H458 C520 H459 109.5 .
N47 C520 H460 109.5 .
H458 C520 H460 109.5 .
H459 C520 H460 109.5 .
N47 C521 H461 109.5 .
N47 C521 H462 109.5 .
H461 C521 H462 109.5 .
N47 C521 H463 109.5 .
H461 C521 H463 109.5 .
H462 C521 H463 109.5 .
O64 C522 N48 123.4(17) .
O64 C522 H464 118.3 .
N48 C522 H464 118.3 .
C522 N48 C523 122.4(13) .
C522 N48 C524 121.1(14) .
C523 N48 C524 116.4(13) .
N48 C523 H465 109.5 .
N48 C523 H466 109.5 .
H465 C523 H466 109.5 .
N48 C523 H467 109.5 .
H465 C523 H467 109.5 .
H466 C523 H467 109.5 .
N48 C524 H468 109.5 .
N48 C524 H469 109.5 .
H468 C524 H469 109.5 .
N48 C524 H470 109.5 .
H468 C524 H470 109.5 .
H469 C524 H470 109.5 .
O65 C525 N49 126.4(18) .
O65 C525 H471 116.8 .
N49 C525 H471 116.8 .
C525 N49 C527 123.1(15) .
C525 N49 C526 122.1(14) .
C527 N49 C526 114.7(13) .
N49 C526 H472 109.5 .
N49 C526 H473 109.5 .
H472 C526 H473 109.5 .
N49 C526 H474 109.5 .
H472 C526 H474 109.5 .
H473 C526 H474 109.5 .
N49 C527 H475 109.5 .
N49 C527 H476 109.5 .
H475 C527 H476 109.5 .
N49 C527 H477 109.5 .
H475 C527 H477 109.5 .
H476 C527 H477 109.5 .
O66 C528 N50 123.5(19) .
O66 C528 H478 118.2 .
N50 C528 H478 118.2 .
C528 N50 C529 125.0(15) .
C528 N50 C530 116.9(15) .
C529 N50 C530 117.2(14) .
N50 C529 H479 109.5 .
N50 C529 H480 109.5 .
H479 C529 H480 109.5 .
N50 C529 H481 109.5 .
H479 C529 H481 109.5 .
H480 C529 H481 109.5 .
N50 C530 H482 109.5 .
N50 C530 H483 109.5 .
H482 C530 H483 109.5 .
N50 C530 H484 109.5 .
H482 C530 H484 109.5 .
H483 C530 H484 109.5 .
O67 C531 N51 148(3) .
O67 C531 H485 105.9 .
N51 C531 H485 105.9 .
C531 N51 C532 127.1(17) .
C531 N51 C533 122.8(17) .
C532 N51 C533 110.0(14) .
N51 C532 H486 109.5 .
N51 C532 H487 109.5 .
H486 C532 H487 109.5 .
N51 C532 H488 109.5 .
H486 C532 H488 109.5 .
H487 C532 H488 109.5 .
N51 C533 H489 109.5 .
N51 C533 H490 109.5 .
H489 C533 H490 109.5 .
N51 C533 H491 109.5 .
H489 C533 H491 109.5 .
H490 C533 H491 109.5 .
O68 C534 N52 122.2(16) .
O68 C534 H492 118.9 .
N52 C534 H492 118.9 .
C534 N52 C535 120.0(13) .
C534 N52 C536 122.2(14) .
C535 N52 C536 117.8(13) .
N52 C535 H493 109.5 .
N52 C535 H494 109.5 .
H493 C535 H494 109.5 .
N52 C535 H495 109.5 .
H493 C535 H495 109.5 .
H494 C535 H495 109.5 .
N52 C536 H496 109.5 .
N52 C536 H497 109.5 .
H496 C536 H497 109.5 .
N52 C536 H498 109.5 .
H496 C536 H498 109.5 .
H497 C536 H498 109.5 .
O69 C537 N53 111.9(15) .
O69 C537 H499 124.1 .
N53 C537 H499 124.1 .
C537 N53 C539 123.7(15) .
C537 N53 C538 116.2(13) .
C539 N53 C538 120.0(14) .
N53 C538 H500 109.5 .
N53 C538 H501 109.5 .
H500 C538 H501 109.5 .
N53 C538 H502 109.5 .
H500 C538 H502 109.5 .
H501 C538 H502 109.5 .
N53 C539 H503 109.5 .
N53 C539 H504 109.5 .
H503 C539 H504 109.5 .
N53 C539 H505 109.5 .
H503 C539 H505 109.5 .
H504 C539 H505 109.5 .
O70 C540 N54 127.5(19) .
O70 C540 H506 116.2 .
N54 C540 H506 116.3 .
C540 N54 C542 122.3(15) .
C540 N54 C541 120.3(14) .
C542 N54 C541 116.6(14) .
N54 C541 H507 109.5 .
N54 C541 H508 109.5 .
H507 C541 H508 109.5 .
N54 C541 H509 109.5 .
H507 C541 H509 109.5 .
H508 C541 H509 109.5 .
N54 C542 H510 109.5 .
N54 C542 H511 109.5 .
H510 C542 H511 109.5 .
N54 C542 H512 109.5 .
H510 C542 H512 109.5 .
H511 C542 H512 109.5 .
O71 C543 N55 129(2) .
O71 C543 H513 115.7 .
N55 C543 H513 115.7 .
C543 N55 C544 122.6(15) .
C543 N55 C545 122.1(16) .
C544 N55 C545 115.2(14) .
N55 C544 H514 109.5 .
N55 C544 H515 109.5 .
H514 C544 H515 109.5 .
N55 C544 H516 109.5 .
H514 C544 H516 109.5 .
H515 C544 H516 109.5 .
N55 C545 H517 109.5 .
N55 C545 H518 109.5 .
H517 C545 H518 109.5 .
N55 C545 H519 109.5 .
H517 C545 H519 109.5 .
H518 C545 H519 109.5 .
O72 C546 N56 120.9(18) .
O72 C546 H520 119.5 .
N56 C546 H520 119.5 .
C546 N56 C548 124.1(15) .
C546 N56 C547 119.8(14) .
C548 N56 C547 116.0(14) .
N56 C547 H521 109.5 .
N56 C547 H522 109.5 .
H521 C547 H522 109.5 .
N56 C547 H523 109.5 .
H521 C547 H523 109.5 .
H522 C547 H523 109.5 .
N56 C548 H524 109.5 .
N56 C548 H525 109.5 .
H524 C548 H525 109.5 .
N56 C548 H526 109.5 .
H524 C548 H526 109.5 .
H525 C548 H526 109.5 .
O73 C549 N57 115.9(19) .
O73 C549 H527 122.0 .
N57 C549 H527 122.0 .
C549 N57 C551 124.6(17) .
C549 N57 C550 118.3(15) .
C551 N57 C550 117.0(15) .
N57 C550 H528 109.5 .
N57 C550 H529 109.5 .
H528 C550 H529 109.5 .
N57 C550 H530 109.5 .
H528 C550 H530 109.5 .
H529 C550 H530 109.5 .
N57 C551 H531 109.5 .
N57 C551 H532 109.5 .
H531 C551 H532 109.5 .
N57 C551 H533 109.5 .
H531 C551 H533 109.5 .
H532 C551 H533 109.5 .
O74 C552 N58 121.2(15) .
O74 C552 H534 119.4 .
N58 C552 H534 119.4 .
C552 N58 C554 120.7(14) .
C552 N58 C553 120.1(13) .
C554 N58 C553 118.7(13) .
N58 C553 H535 109.5 .
N58 C553 H536 109.5 .
H535 C553 H536 109.5 .
N58 C553 H537 109.5 .
H535 C553 H537 109.5 .
H536 C553 H537 109.5 .
N58 C554 H538 109.5 .
N58 C554 H539 109.5 .
H538 C554 H539 109.5 .
N58 C554 H540 109.5 .
H538 C554 H540 109.5 .
H539 C554 H540 109.5 .
O75 C555 N59 129(2) .
O75 C555 H541 115.3 .
N59 C555 H541 115.3 .
C555 N59 C556 123.2(17) .
C555 N59 C557 119.1(16) .
C556 N59 C557 115.5(16) .
N59 C556 H542 109.5 .
N59 C556 H543 109.5 .
H542 C556 H543 109.5 .
N59 C556 H544 109.5 .
H542 C556 H544 109.5 .
H543 C556 H544 109.5 .
N59 C557 H545 109.5 .
N59 C557 H546 109.5 .
H545 C557 H546 109.5 .
N59 C557 H547 109.5 .
H545 C557 H547 109.5 .
H546 C557 H547 109.5 .
O76 C558 N60 136(3) .
O76 C558 H548 112.0 .
N60 C558 H548 112.0 .
C558 N60 C559 123.6(16) .
C558 N60 C560 121.4(17) .
C559 N60 C560 114.9(15) .
N60 C559 H549 109.5 .
N60 C559 H550 109.5 .
H549 C559 H550 109.5 .
N60 C559 H551 109.5 .
H549 C559 H551 109.5 .
H550 C559 H551 109.5 .
N60 C560 H552 109.5 .
N60 C560 H553 109.5 .
H552 C560 H553 109.5 .
N60 C560 H554 109.5 .
H552 C560 H554 109.5 .
H553 C560 H554 109.5 .
C561 O77 H635 93(8) .
O77 C561 N61 123(3) .
O77 C561 H555 118.4 .
N61 C561 H555 118.4 .
C561 N61 C562 123.0(17) .
C561 N61 C563 120.5(17) .
C562 N61 C563 116.5(17) .
N61 C562 H556 109.5 .
N61 C562 H557 109.5 .
H556 C562 H557 109.5 .
N61 C562 H558 109.5 .
H556 C562 H558 109.5 .
H557 C562 H558 109.5 .
N61 C563 H559 109.5 .
N61 C563 H560 109.5 .
H559 C563 H560 109.5 .
N61 C563 H561 109.5 .
H559 C563 H561 109.5 .
H560 C563 H561 109.5 .
O78 C564 N62 136(3) .
O78 C564 H562 112.0 .
N62 C564 H562 112.0 .
C564 N62 C565 125.6(17) .
C564 N62 C566 119.8(17) .
C565 N62 C566 114.4(16) .
N62 C565 H563 109.5 .
N62 C565 H564 109.5 .
H563 C565 H564 109.5 .
N62 C565 H565 109.5 .
H563 C565 H565 109.5 .
H564 C565 H565 109.5 .
N62 C566 H566 109.5 .
N62 C566 H567 109.5 .
H566 C566 H567 109.5 .
N62 C566 H568 109.5 .
H566 C566 H568 109.5 .
H567 C566 H568 109.5 .
O79 C567 N63 120(2) .
O79 C567 H569 120.1 .
N63 C567 H569 120.1 .
C567 N63 C569 122.6(17) .
C567 N63 C568 119.5(16) .
C569 N63 C568 117.8(16) .
N63 C568 H570 109.5 .
N63 C568 H571 109.5 .
H570 C568 H571 109.5 .
N63 C568 H572 109.5 .
H570 C568 H572 109.5 .
H571 C568 H572 109.5 .
N63 C569 H573 109.5 .
N63 C569 H574 109.5 .
H573 C569 H574 109.5 .
N63 C569 H575 109.5 .
H573 C569 H575 109.5 .
H574 C569 H575 109.5 .
O80 C570 N64 122(2) .
O80 C570 H576 118.8 .
N64 C570 H576 118.9 .
C570 N64 C572 122.2(17) .
C570 N64 C571 120.4(16) .
C572 N64 C571 117.2(16) .
N64 C571 H577 109.5 .
N64 C571 H578 109.5 .
H577 C571 H578 109.5 .
N64 C571 H579 109.5 .
H577 C571 H579 109.5 .
H578 C571 H579 109.5 .
N64 C572 H580 109.5 .
N64 C572 H581 109.5 .
H580 C572 H581 109.5 .
N64 C572 H582 109.5 .
H580 C572 H582 109.5 .
H581 C572 H582 109.5 .
O81 C573 N65 129(2) .
O81 C573 H583 115.3 .
N65 C573 H583 115.3 .
C573 N65 C574 124.8(16) .
C573 N65 C575 121.6(17) .
C574 N65 C575 113.6(15) .
N65 C574 H584 109.5 .
N65 C574 H585 109.5 .
H584 C574 H585 109.5 .
N65 C574 H586 109.5 .
H584 C574 H586 109.5 .
H585 C574 H586 109.5 .
N65 C575 H587 109.5 .
N65 C575 H588 109.5 .
H587 C575 H588 109.5 .
N65 C575 H589 109.5 .
H587 C575 H589 109.5 .
H588 C575 H589 109.5 .
O82 C576 N66 128(2) .
O82 C576 H590 116.1 .
N66 C576 H590 116.1 .
C576 N66 C578 119.4(16) .
C576 N66 C577 123.4(15) .
C578 N66 C577 117.0(15) .
N66 C577 H591 109.5 .
N66 C577 H592 109.5 .
H591 C577 H592 109.5 .
N66 C577 H593 109.5 .
H591 C577 H593 109.5 .
H592 C577 H593 109.5 .
N66 C578 H594 109.5 .
N66 C578 H595 109.5 .
H594 C578 H595 109.5 .
N66 C578 H596 109.5 .
H594 C578 H596 109.5 .
H595 C578 H596 109.5 .
O83 C579 N67 122(2) .
O83 C579 H597 119.1 .
N67 C579 H597 119.1 .
C579 N67 C581 123.1(17) .
C579 N67 C580 120.7(16) .
C581 N67 C580 116.1(16) .
N67 C580 H598 109.5 .
N67 C580 H599 109.5 .
H598 C580 H599 109.5 .
N67 C580 H600 109.5 .
H598 C580 H600 109.5 .
H599 C580 H600 109.5 .
N67 C581 H601 109.5 .
N67 C581 H602 109.5 .
H601 C581 H602 109.5 .
N67 C581 H603 109.5 .
H601 C581 H603 109.5 .
H602 C581 H603 109.5 .
C583 C582 H604 109.5 .
C583 C582 H605 109.5 .
H604 C582 H605 109.5 .
C583 C582 H606 109.5 .
H604 C582 H606 109.5 .
H605 C582 H606 109.5 .
C582 C583 O84 108.9(12) .
C582 C583 H607 109.9 .
O84 C583 H607 109.9 .
C582 C583 H608 109.9 .
O84 C583 H608 109.9 .
H607 C583 H608 108.3 .
C583 O84 C584 109.5(14) .
C585 C584 O84 108.3(17) .
C585 C584 H609 110.0 .
O84 C584 H609 110.0 .
C585 C584 H610 110.0 .
O84 C584 H610 110.0 .
H609 C584 H610 108.4 .
C584 C585 H611 109.5 .
C584 C585 H612 109.5 .
H611 C585 H612 109.5 .
C584 C585 H613 109.5 .
H611 C585 H613 109.5 .
H612 C585 H613 109.5 .
H614 O85 H615 140(10) .
H616 O86 H617 127(10) .
H618 O87 H619 98(10) .
H620 O88 H621 114(10) .
H622 O89 H623 109(10) .
H624 O90 H625 141(10) .
H626 O91 H627 107(10) .
H628 O92 H629 123(10) .
H630 O93 H631 110(10) .
H632 O94 H633 101(10) .
H634 O95 H635 101(3) .
H636 O96 H637 113(10) .
H638 O97 H639 99(3) .
H640 O98 H641 85(10) .
H642 O99 H643 102(3) .
H644 O100 H645 101(3) .
H646 O101 H647 102(2) .
H648 O102 H649 101(2) .
H650 O103 H651 126(10) .

loop_
_geom_bond_atom_site_label_1
_geom_bond_atom_site_label_2
_geom_bond_distance
_geom_bond_site_symmetry_2
Pd1 O1 1.951(6) .
Pd1 O3 1.968(5) .
Pd1 N2 1.969(7) .
Pd1 N1 1.984(7) .
Pd1 Pd16 3.2317(7) 1_456
Pd2 O5 1.933(7) .
Pd2 N4 1.960(6) .
Pd2 N3 1.971(7) .
Pd2 O4 1.976(5) .
C1 O1 1.323(9) .
C1 C2 1.411(12) .
C1 C6 1.447(12) .
C2 C3 1.419(12) .
C2 C12 1.437(13) .
C3 C4 1.428(16) .
C3 H1 0.9500 .
C4 C5 1.353(14) .
C4 C8 1.574(12) .
C5 C6 1.399(11) .
C5 H2 0.9500 .
C6 C7 1.459(12) .
C7 O2 1.217(11) .
C7 H3 0.9500 .
C8 C9 1.46(2) .
C8 C11 1.516(17) .
C8 C10 1.583(15) .
C9 H4 0.9800 .
C9 H5 0.9800 .
C9 H6 0.9800 .
C10 H7 0.9800 .
C10 H8 0.9800 .
C10 H9 0.9800 .
C11 H10 0.9800 .
C11 H11 0.9800 .
C11 H12 0.9800 .
N1 C12 1.360(12) .
N1 C16 1.366(12) .
C12 C13 1.408(11) .
C13 C14 1.400(17) .
C13 H13 0.9500 .
C14 C15 1.357(18) .
C14 H14 0.9500 .
C15 C16 1.381(14) .
C15 H15 0.9500 .
C16 C17 1.434(15) .
N2 C17 1.328(12) .
N2 C21 1.365(12) .
C17 C18 1.380(15) .
C18 C19 1.43(2) .
C18 H16 0.9500 .
C19 C20 1.376(19) .
C19 H17 0.9500 .
C20 C21 1.427(14) .
C20 H18 0.9500 .
C21 C24 1.478(13) .
C22 C23 1.402(12) .
C22 C31 1.433(11) .
C22 C32 1.459(13) .
C23 O3 1.349(9) .
C23 C24 1.430(12) .
C24 C25 1.386(12) .
C25 C26 1.377(16) .
C25 H19 0.9500 .
C26 C31 1.416(16) .
C26 C27 1.423(12) .
C27 C28 1.306(19) .
C27 H20 0.9500 .
C28 C29 1.44(2) .
C28 H21 0.9500 .
C29 C30 1.387(13) .
C29 H22 0.9500 .
C30 C31 1.413(14) .
C30 H23 0.9500 .
C32 C41 1.424(12) .
C32 C33 1.428(10) .
C33 O4 1.298(9) .
C33 C34 1.457(12) .
C34 C35 1.388(11) .
C34 C42 1.461(11) .
C35 C36 1.404(11) .
C35 H24 0.9500 .
C36 C41 1.390(13) .
C36 C37 1.395(12) .
C37 C38 1.349(14) .
C37 H25 0.9500 .
C38 C39 1.409(17) .
C38 H26 0.9500 .
C39 C40 1.336(14) .
C39 H27 0.9500 .
C40 C41 1.409(12) .
C40 H28 0.9500 .
N3 C42 1.343(10) .
N3 C46 1.386(10) .
C42 C43 1.391(12) .
C43 C44 1.378(13) .
C43 H29 0.9500 .
C44 C45 1.394(14) .
C44 H30 0.9500 .
C45 C46 1.345(13) .
C45 H31 0.9500 .
C46 C47 1.463(12) .
N4 C47 1.332(10) .
N4 C51 1.366(10) .
C47 C48 1.395(11) .
C48 C49 1.362(13) .
C48 H32 0.9500 .
C49 C50 1.380(13) .
C49 H33 0.9500 .
C50 C51 1.408(10) .
C50 H34 0.9500 .
C51 C53 1.488(12) .
C52 O5 1.318(9) .
C52 C53 1.431(10) .
C52 C57 1.450(12) .
C53 C54 1.398(11) .
C54 C55 1.384(14) .
C54 H35 0.9500 .
C55 C56 1.378(14) .
C55 C59 1.552(14) .
C56 C57 1.398(13) .
C56 H36 0.9500 .
C57 C58 1.419(12) .
C58 O6 1.234(11) .
C58 H37 0.9500 .
C59 C60 1.483(19) .
C59 C62 1.530(19) .
C59 C61 1.547(17) .
C60 H38 0.9800 .
C60 H39 0.9800 .
C60 H40 0.9800 .
C61 H41 0.9800 .
C61 H42 0.9800 .
C61 H43 0.9800 .
C62 H44 0.9800 .
C62 H45 0.9800 .
C62 H46 0.9800 .
Pd3 N6 1.952(7) .
Pd3 N5 1.963(7) .
Pd3 O9 1.966(5) .
Pd3 O7 1.996(5) .
Pd4 N7 1.954(6) .
Pd4 N8 1.976(8) .
Pd4 O11 1.983(5) .
Pd4 O10 1.991(6) .
Pd4 Pd5 3.160(2) .
C63 O7 1.268(10) .
C63 C64 1.415(11) .
C63 C68 1.495(12) .
C64 C65 1.439(13) .
C64 C74 1.502(12) .
C65 C66 1.366(15) .
C65 H47 0.9500 .
C66 C67 1.389(15) .
C66 C70 1.522(15) .
C67 C68 1.375(13) .
C67 H48 0.9500 .
C68 C69 1.430(12) .
C69 O8 1.206(9) .
C69 H49 0.9500 .
C70 C71 1.51(2) .
C70 C73 1.529(19) .
C70 C72 1.56(2) .
C71 H50 0.9800 .
C71 H51 0.9800 .
C71 H52 0.9800 .
C72 H53 0.9800 .
C72 H54 0.9800 .
C72 H55 0.9800 .
C73 H56 0.9800 .
C73 H57 0.9800 .
C73 H58 0.9800 .
N5 C78 1.333(10) .
N5 C74 1.363(11) .
C74 C75 1.421(12) .
C75 C76 1.373(15) .
C75 H59 0.9500 .
C76 C77 1.368(15) .
C76 H60 0.9500 .
C77 C78 1.377(12) .
C77 H61 0.9500 .
C78 C79 1.495(13) .
N6 C79 1.323(10) .
N6 C83 1.365(11) .
C79 C80 1.346(12) .
C80 C81 1.324(15) .
C80 H62 0.9500 .
C81 C82 1.403(15) .
C81 H63 0.9500 .
C82 C83 1.403(11) .
C82 H64 0.9500 .
C83 C86 1.495(11) .
C84 C85 1.418(11) .
C84 C93 1.420(10) .
C84 C94 1.486(10) .
C85 O9 1.321(9) .
C85 C86 1.442(10) .
C86 C87 1.366(11) .
C87 C88 1.425(13) .
C87 H65 0.9500 .
C88 C93 1.402(12) .
C88 C89 1.442(12) .
C89 C90 1.362(15) .
C89 H66 0.9500 .
C90 C91 1.402(14) .
C90 H67 0.9500 .
C91 C92 1.378(12) .
C91 H68 0.9500 .
C92 C93 1.437(11) .
C92 H69 0.9500 .
C94 C103 1.404(11) .
C94 C95 1.409(11) .
C95 O10 1.293(9) .
C95 C96 1.435(10) .
C96 C97 1.354(11) .
C96 C104 1.488(11) .
C97 C98 1.391(11) .
C97 H70 0.9500 .
C98 C103 1.436(10) .
C98 C99 1.445(12) .
C99 C100 1.381(13) .
C99 H71 0.9500 .
C100 C101 1.399(13) .
C100 H72 0.9500 .
C101 C102 1.400(13) .
C101 H73 0.9500 .
C102 C103 1.423(11) .
C102 H74 0.9500 .
N7 C104 1.355(10) .
N7 C108 1.358(10) .
C104 C105 1.391(10) .
C105 C106 1.371(13) .
C105 H75 0.9500 .
C106 C107 1.386(13) .
C106 H76 0.9500 .
C107 C108 1.381(11) .
C107 H77 0.9500 .
C108 C109 1.447(13) .
N8 C113 1.319(11) .
N8 C109 1.394(12) .
C109 C110 1.392(14) .
C110 C111 1.384(15) .
C110 H78 0.9500 .
C111 C112 1.407(16) .
C111 H79 0.9500 .
C112 C113 1.404(15) .
C112 H80 0.9500 .
C113 C115 1.450(13) .
C114 O11 1.318(11) .
C114 C115 1.419(15) .
C114 C119 1.443(12) .
C115 C116 1.448(13) .
C116 C117 1.418(16) .
C116 H81 0.9500 .
C117 C118 1.343(18) .
C117 C121 1.566(17) .
C118 C119 1.423(14) .
C118 H82 0.9500 .
C119 C120 1.464(16) .
C120 O12 1.234(11) .
C120 H83 0.9500 .
C121 C123 1.494(18) .
C121 C122 1.577(19) .
C121 C124 1.58(2) .
C122 H84 0.9800 .
C122 H85 0.9800 .
C122 H86 0.9800 .
C123 H87 0.9800 .
C123 H88 0.9800 .
C123 H89 0.9800 .
C124 H90 0.9800 .
C124 H91 0.9800 .
C124 H92 0.9800 .
Pd5 N9 1.964(9) .
Pd5 O15 1.968(8) .
Pd5 O13 1.986(7) .
Pd5 N10 1.986(9) .
C125 O13 1.319(11) .
C125 C130 1.408(16) .
C125 C126 1.419(17) .
C126 C127 1.444(13) .
C126 C136 1.455(17) .
C127 C128 1.38(2) .
C127 H93 0.9500 .
C128 C129 1.29(2) .
C128 C132 1.600(16) .
C129 C130 1.370(15) .
C129 H94 0.9500 .
C130 C131 1.529(19) .
C131 O14 1.209(14) .
C131 H95 0.9500 .
C132 C134 1.42(2) .
C132 C133 1.558(18) .
C132 C135 1.57(3) .
C133 H96 0.9800 .
C133 H97 0.9800 .
C133 H98 0.9800 .
C134 H99 0.9800 .
C134 H100 0.9800 .
C134 H101 0.9800 .
C135 H102 0.9800 .
C135 H103 0.9800 .
C135 H104 0.9800 .
N9 C136 1.324(13) .
N9 C140 1.376(15) .
C136 C137 1.493(17) .
C137 C138 1.320(19) .
C137 H105 0.9500 .
C138 C139 1.348(18) .
C138 H106 0.9500 .
C139 C140 1.382(16) .
C139 H107 0.9500 .
C140 C141 1.411(15) .
N10 C145 1.323(13) .
N10 C141 1.401(14) .
C141 C142 1.387(16) .
C142 C143 1.400(18) .
C142 H108 0.9500 .
C143 C144 1.378(17) .
C143 H109 0.9500 .
C144 C145 1.438(13) .
C144 H110 0.9500 .
C145 C169 1.568(15) .
O15 C168 1.351(12) .
Pd6 O18 1.966(12) .
Pd6 O16 1.971(11) .
Pd6 N11 1.977(13) .
Pd6 N12 2.002(12) .
C146 O16 1.323(16) .
C146 C151 1.393(19) .
C146 C147 1.41(2) .
C147 C148 1.447(17) .
C147 C157 1.45(2) .
C148 C149 1.40(3) .
C148 H111 0.9500 .
C149 C150 1.27(3) .
C149 C153 1.61(2) .
C150 C151 1.376(19) .
C150 H112 0.9500 .
C151 C152 1.54(2) .
C152 O17 1.218(19) .
C152 H113 0.9500 .
C153 C155 1.40(3) .
C153 C154 1.54(2) .
C153 C156 1.59(3) .
C154 H114 0.9800 .
C154 H115 0.9800 .
C154 H116 0.9800 .
C155 H117 0.9800 .
C155 H118 0.9800 .
C155 H119 0.9800 .
C156 H120 0.9800 .
C156 H121 0.9800 .
C156 H122 0.9800 .
N11 C157 1.350(17) .
N11 C161 1.368(18) .
C157 C158 1.49(2) .
C158 C159 1.32(2) .
C158 H123 0.9500 .
C159 C160 1.35(2) .
C159 H124 0.9500 .
C160 C161 1.383(19) .
C160 H125 0.9500 .
C161 C162 1.403(19) .
N12 C166 1.316(17) .
N12 C162 1.410(17) .
C162 C163 1.39(2) .
C163 C164 1.40(2) .
C163 H126 0.9500 .
C164 C165 1.37(2) .
C164 H127 0.9500 .
C165 C166 1.437(17) .
C165 H128 0.9500 .
C166 C169 1.38(2) .
O18 C168 1.268(19) .
Pd7 O19 1.952(6) .
Pd7 O20 1.967(6) .
Pd7 N13 1.967(7) .
Pd7 N14 1.985(6) .
C167 C168 1.396(12) .
C167 C176 1.447(11) .
C167 C177 1.463(14) .
C168 C169 1.414(12) .
C169 C170 1.407(10) .
C170 C171 1.385(15) .
C170 H129 0.9500 .
C171 C176 1.406(15) .
C171 C172 1.413(12) .
C172 C173 1.36(2) .
C172 H130 0.9500 .
C173 C174 1.37(2) .
C173 H131 0.9500 .
C174 C175 1.365(16) .
C174 H132 0.9500 .
C175 C176 1.430(14) .
C175 H133 0.9500 .
C177 C186 1.409(16) .
C177 C178 1.433(14) .
C178 O19 1.302(12) .
C178 C179 1.468(13) .
C179 C180 1.392(16) .
C179 C187 1.477(13) .
C180 C181 1.428(15) .
C180 H134 0.9500 .
C181 C182 1.382(18) .
C181 C186 1.411(15) .
C182 C183 1.376(19) .
C182 H135 0.9500 .
C183 C184 1.45(2) .
C183 H136 0.9500 .
C184 C185 1.338(18) .
C184 H137 0.9500 .
C185 C186 1.400(14) .
C185 H138 0.9500 .
N13 C191 1.292(11) .
N13 C187 1.372(13) .
C187 C188 1.406(12) .
C188 C189 1.369(14) .
C188 H139 0.9500 .
C189 C190 1.383(15) .
C189 H140 0.9500 .
C190 C191 1.410(13) .
C190 H141 0.9500 .
C191 C192 1.472(14) .
N14 C196 1.355(11) .
N14 C192 1.377(11) .
C192 C193 1.405(12) .
C193 C194 1.355(15) .
C193 H142 0.9500 .
C194 C195 1.390(13) .
C194 H143 0.9500 .
C195 C196 1.391(11) .
C195 H144 0.9500 .
C196 C198 1.459(11) .
C197 O20 1.306(11) .
C197 C202 1.425(13) .
C197 C198 1.443(12) .
C198 C199 1.384(13) .
C199 C200 1.434(13) .
C199 H145 0.9500 .
C200 C201 1.363(13) .
C200 C204 1.534(15) .
C201 C202 1.381(14) .
C201 H146 0.9500 .
C202 C203 1.450(13) .
C203 O21 1.230(12) .
C203 H147 0.9500 .
C204 C205 1.467(16) .
C204 C206 1.517(16) .
C204 C207 1.525(17) .
C205 H148 0.9800 .
C205 H149 0.9800 .
C205 H150 0.9800 .
C206 H151 0.9800 .
C206 H152 0.9800 .
C206 H153 0.9800 .
C207 H154 0.9800 .
C207 H155 0.9800 .
C207 H156 0.9800 .
Pd8 O22 1.955(6) .
Pd8 N16 1.958(6) .
Pd8 O24 1.964(5) .
Pd8 N15 1.968(6) .
C208 O22 1.353(9) .
C208 C209 1.385(13) .
C208 C213 1.466(14) .
C209 C219 1.388(14) .
C209 C210 1.433(13) .
C210 C211 1.394(15) .
C210 H157 0.9500 .
C211 C212 1.336(16) .
C211 C215 1.550(14) .
C212 C213 1.460(13) .
C212 H158 0.9500 .
C213 C214 1.434(15) .
C214 O23 1.229(12) .
C214 H159 0.9500 .
C215 C217 1.507(18) .
C215 C216 1.53(2) .
C215 C218 1.539(19) .
C216 H160 0.9800 .
C216 H161 0.9800 .
C216 H162 0.9800 .
C217 H163 0.9800 .
C217 H164 0.9800 .
C217 H165 0.9800 .
C218 H166 0.9800 .
C218 H167 0.9800 .
C218 H168 0.9800 .
N15 C219 1.346(12) .
N15 C223 1.347(12) .
C219 C220 1.449(13) .
C220 C221 1.382(16) .
C220 H169 0.9500 .
C221 C222 1.357(16) .
C221 H170 0.9500 .
C222 C223 1.382(11) .
C222 H171 0.9500 .
C223 C224 1.460(14) .
N16 C228 1.379(10) .
N16 C224 1.389(10) .
C224 C225 1.376(13) .
C225 C226 1.363(14) .
C225 H172 0.9500 .
C226 C227 1.385(14) .
C226 H173 0.9500 .
C227 C228 1.400(12) .
C227 H174 0.9500 .
C228 C231 1.454(10) .
C229 C238 1.402(10) .
C229 C230 1.413(9) .
C229 C239 1.477(10) .
C230 O24 1.304(8) .
C230 C231 1.427(10) .
C231 C232 1.425(11) .
C232 C233 1.346(12) .
C232 H175 0.9500 .
C233 C238 1.400(12) .
C233 C234 1.437(11) .
C234 C235 1.348(15) .
C234 H176 0.9500 .
C235 C236 1.379(15) .
C235 H177 0.9500 .
C236 C237 1.372(12) .
C236 H178 0.9500 .
C237 C238 1.435(11) .
C237 H179 0.9500 .
C239 C240 1.402(10) .
C239 C248 1.437(9) .
C240 O25 1.315(11) .
C240 O28 1.41(2) .
C240 C241 1.437(10) .
C241 C242 1.346(10) .
C241 C249 1.438(13) .
C241 C270 1.64(2) .
C242 C243 1.413(13) .
C242 H180 0.9500 .
C243 C244 1.396(12) .
C243 C248 1.422(12) .
C244 C245 1.322(15) .
C244 H181 0.9500 .
C245 C246 1.413(16) .
C245 H182 0.9500 .
C246 C247 1.356(12) .
C246 H183 0.9500 .
C247 C248 1.429(12) .
C247 H184 0.9500 .
Pd9 O26 1.942(7) .
Pd9 N18 1.952(8) .
Pd9 N17 1.968(8) .
Pd9 O25 1.977(6) .
Pd9 Pd11 3.2461(13) .
N17 C249 1.356(12) .
N17 C253 1.360(12) .
C249 C250 1.397(13) .
C250 C251 1.378(16) .
C250 H185 0.9500 .
C251 C252 1.392(17) .
C251 H186 0.9500 .
C252 C253 1.359(16) .
C252 H187 0.9500 .
C253 C254 1.511(15) .
N18 C258 1.358(13) .
N18 C254 1.386(14) .
C254 C255 1.344(14) .
C255 C256 1.388(18) .
C255 H188 0.9500 .
C256 C257 1.265(19) .
C256 H189 0.9500 .
C257 C258 1.411(15) .
C257 H190 0.9500 .
C258 C260 1.517(16) .
C259 O26 1.351(9) .
C259 C264 1.385(14) .
C259 C260 1.399(15) .
C260 C261 1.396(12) .
C261 C262 1.264(18) .
C261 H191 0.9500 .
C262 C263 1.421(19) .
C262 C266 1.587(14) .
C263 C264 1.382(12) .
C263 H192 0.9500 .
C264 C265 1.552(16) .
C265 O27 1.206(13) .
C265 H193 0.9500 .
C266 C269 1.45(2) .
C266 C268 1.515(19) .
C266 C267 1.53(2) .
C267 H194 0.9800 .
C267 H195 0.9800 .
C267 H196 0.9800 .
C268 H197 0.9800 .
C268 H198 0.9800 .
C268 H199 0.9800 .
C269 H200 0.9800 .
C269 H201 0.9800 .
C269 H202 0.9800 .
Pd10 O29 1.942(14) .
Pd10 N20 1.947(14) .
Pd10 O28 1.968(14) .
Pd10 N19 1.984(14) .
N19 C274 1.352(18) .
N19 C270 1.353(19) .
C270 C271 1.40(2) .
C271 C272 1.39(2) .
C271 H203 0.9500 .
C272 C273 1.39(2) .
C272 H204 0.9500 .
C273 C274 1.36(2) .
C273 H205 0.9500 .
C274 C275 1.51(2) .
N20 C275 1.38(2) .
N20 C279 1.381(19) .
C275 C276 1.35(2) .
C276 C277 1.38(2) .
C276 H206 0.9500 .
C277 C278 1.28(3) .
C277 H207 0.9500 .
C278 C279 1.42(2) .
C278 H208 0.9500 .
C279 C281 1.52(2) .
C280 O29 1.343(16) .
C280 C281 1.38(2) .
C280 C285 1.39(2) .
C281 C282 1.416(19) .
C282 C283 1.26(2) .
C282 H209 0.9500 .
C283 C284 1.43(2) .
C283 C287 1.589(19) .
C284 C285 1.379(18) .
C284 H210 0.9500 .
C285 C286 1.55(2) .
C286 O30 1.21(2) .
C286 H211 0.9500 .
C287 C290 1.45(3) .
C287 C289 1.51(2) .
C287 C288 1.53(3) .
C288 H212 0.9800 .
C288 H213 0.9800 .
C288 H214 0.9800 .
C289 H215 0.9800 .
C289 H216 0.9800 .
C289 H217 0.9800 .
C290 H218 0.9800 .
C290 H219 0.9800 .
C290 H220 0.9800 .
Pd11 N21 1.972(8) .
Pd11 O33 1.973(6) .
Pd11 N22 1.979(6) .
Pd11 O31 1.995(5) .
Pd12 N23 1.963(6) .
Pd12 O34 1.972(5) .
Pd12 N24 1.976(6) .
Pd12 O35 1.976(4) .
Pd12 Pd13 3.2589(7) .
C291 O31 1.298(11) .
C291 C296 1.427(12) .
C291 C292 1.435(14) .
C292 C293 1.424(14) .
C292 C302 1.484(13) .
C293 C294 1.391(14) .
C293 H221 0.9500 .
C294 C295 1.367(16) .
C294 C298 1.559(15) .
C295 C296 1.366(15) .
C295 H222 0.9500 .
C296 C297 1.400(15) .
C297 O32 1.256(10) .
C297 H223 0.9500 .
C298 C301 1.497(18) .
C298 C300 1.546(16) .
C298 C299 1.570(16) .
C299 H224 0.9800 .
C299 H225 0.9800 .
C299 H226 0.9800 .
C300 H227 0.9800 .
C300 H228 0.9800 .
C300 H229 0.9800 .
C301 H230 0.9800 .
C301 H231 0.9800 .
C301 H232 0.9800 .
N21 C302 1.351(11) .
N21 C306 1.378(10) .
C302 C303 1.378(13) .
C303 C304 1.346(14) .
C303 H233 0.9500 .
C304 C305 1.386(13) .
C304 H234 0.9500 .
C305 C306 1.357(13) .
C305 H235 0.9500 .
C306 C307 1.444(12) .
N22 C311 1.326(10) .
N22 C307 1.370(10) .
C307 C308 1.401(11) .
C308 C309 1.338(13) .
C308 H236 0.9500 .
C309 C310 1.383(13) .
C309 H237 0.9500 .
C310 C311 1.392(11) .
C310 H238 0.9500 .
C311 C314 1.501(11) .
C312 C313 1.405(12) .
C312 C321 1.410(12) .
C312 C322 1.500(11) .
C313 O33 1.316(9) .
C313 C314 1.431(10) .
C314 C315 1.382(11) .
C315 C316 1.401(12) .
C315 H239 0.9500 .
C316 C321 1.419(12) .
C316 C317 1.438(12) .
C317 C318 1.354(15) .
C317 H240 0.9500 .
C318 C319 1.392(16) .
C318 H241 0.9500 .
C319 C320 1.337(14) .
C319 H242 0.9500 .
C320 C321 1.432(13) .
C320 H243 0.9500 .
C322 C323 1.382(11) .
C322 C331 1.437(11) .
C323 O34 1.350(9) .
C323 C324 1.444(11) .
C324 C325 1.397(11) .
C324 C332 1.476(11) .
C325 C326 1.406(13) .
C325 H244 0.9500 .
C326 C331 1.393(12) .
C326 C327 1.418(12) .
C327 C328 1.359(15) .
C327 H245 0.9500 .
C328 C329 1.414(15) .
C328 H246 0.9500 .
C329 C330 1.345(12) .
C329 H247 0.9500 .
C330 C331 1.436(12) .
C330 H248 0.9500 .
N23 C332 1.333(10) .
N23 C336 1.374(10) .
C332 C333 1.422(11) .
C333 C334 1.372(14) .
C333 H249 0.9500 .
C334 C335 1.389(14) .
C334 H250 0.9500 .
C335 C336 1.369(11) .
C335 H251 0.9500 .
C336 C337 1.464(12) .
N24 C341 1.340(10) .
N24 C337 1.384(9) .
C337 C338 1.366(12) .
C338 C339 1.385(13) .
C338 H252 0.9500 .
C339 C340 1.359(12) .
C339 H253 0.9500 .
C340 C341 1.413(11) .
C340 H254 0.9500 .
C341 C343 1.456(11) .
C342 O35 1.370(9) .
C342 C343 1.383(10) .
C342 C347 1.425(10) .
C343 C344 1.424(11) .
C344 C345 1.435(13) .
C344 H255 0.9500 .
C345 C346 1.402(13) .
C345 C349 1.526(12) .
C346 C347 1.365(11) .
C346 H256 0.9500 .
C347 C348 1.446(11) .
C348 O36 1.214(9) .
C348 H257 0.9500 .
C349 C352 1.504(13) .
C349 C351 1.541(13) .
C349 C350 1.559(15) .
C350 H258 0.9800 .
C350 H259 0.9800 .
C350 H260 0.9800 .
C351 H261 0.9800 .
C351 H262 0.9800 .
C351 H263 0.9800 .
C352 H264 0.9800 .
C352 H265 0.9800 .
C352 H266 0.9800 .
Pd13 N26 1.960(7) .
Pd13 O39 1.973(5) .
Pd13 O37 1.983(5) .
Pd13 N25 1.983(6) .
Pd14 O41 1.962(6) .
Pd14 N27 1.975(8) .
Pd14 O40 1.978(5) .
Pd14 N28 1.992(6) .
Pd14 Pd15 3.2234(7) .
C353 O37 1.360(8) .
C353 C354 1.383(9) .
C353 C358 1.398(10) .
C354 C355 1.367(10) .
C354 C364 1.499(11) .
C355 C356 1.427(11) .
C355 H267 0.9500 .
C356 C357 1.371(11) .
C356 C360 1.519(11) .
C357 C358 1.444(11) .
C357 H268 0.9500 .
C358 C359 1.427(11) .
C359 O38 1.228(10) .
C359 H269 0.9500 .
C360 C363 1.510(12) .
C360 C362 1.527(12) .
C360 C361 1.547(13) .
C361 H270 0.9800 .
C361 H271 0.9800 .
C361 H272 0.9800 .
C362 H273 0.9800 .
C362 H274 0.9800 .
C362 H275 0.9800 .
C363 H276 0.9800 .
C363 H277 0.9800 .
C363 H278 0.9800 .
N25 C364 1.337(9) .
N25 C368 1.357(10) .
C364 C365 1.428(10) .
C365 C366 1.368(11) .
C365 H279 0.9500 .
C366 C367 1.401(12) .
C366 H280 0.9500 .
C367 C368 1.387(11) .
C367 H281 0.9500 .
C368 C369 1.466(11) .
N26 C373 1.356(11) .
N26 C369 1.395(11) .
C369 C370 1.351(12) .
C370 C371 1.375(13) .
C370 H282 0.9500 .
C371 C372 1.383(15) .
C371 H283 0.9500 .
C372 C373 1.392(13) .
C372 H284 0.9500 .
C373 C376 1.479(13) .
C374 C375 1.400(11) .
C374 C383 1.416(10) .
C374 C384 1.482(13) .
C375 O39 1.326(9) .
C375 C376 1.451(13) .
C376 C377 1.380(11) .
C377 C378 1.373(13) .
C377 H285 0.9500 .
C378 C379 1.433(12) .
C378 C383 1.448(14) .
C379 C380 1.328(15) .
C379 H286 0.9500 .
C380 C381 1.385(16) .
C380 H287 0.9500 .
C381 C382 1.396(14) .
C381 H288 0.9500 .
C382 C383 1.420(12) .
C382 H289 0.9500 .
C384 C393 1.397(11) .
C384 C385 1.426(11) .
C385 O40 1.307(9) .
C385 C386 1.448(12) .
C386 C387 1.393(11) .
C386 C394 1.461(11) .
C387 C388 1.395(13) .
C387 H290 0.9500 .
C388 C389 1.416(12) .
C388 C393 1.420(14) .
C389 C390 1.383(14) .
C389 H291 0.9500 .
C390 C391 1.365(16) .
C390 H292 0.9500 .
C391 C392 1.374(13) .
C391 H293 0.9500 .
C392 C393 1.466(12) .
C392 H294 0.9500 .
N27 C394 1.310(10) .
N27 C398 1.380(11) .
C394 C395 1.434(13) .
C395 C396 1.374(14) .
C395 H295 0.9500 .
C396 C397 1.355(13) .
C396 H296 0.9500 .
C397 C398 1.353(13) .
C397 H297 0.9500 .
C398 C399 1.466(12) .
N28 C403 1.306(10) .
N28 C399 1.375(11) .
C399 C400 1.408(11) .
C400 C401 1.416(13) .
C400 H298 0.9500 .
C401 C402 1.338(15) .
C401 H299 0.9500 .
C402 C403 1.425(11) .
C402 H300 0.9500 .
C403 C405 1.482(13) .
C404 O41 1.321(8) .
C404 C409 1.389(12) .
C404 C405 1.423(10) .
C405 C406 1.382(12) .
C406 C407 1.361(14) .
C406 H301 0.9500 .
C407 C408 1.413(14) .
C407 C411 1.537(12) .
C408 C409 1.375(12) .
C408 H302 0.9500 .
C409 C410 1.471(14) .
C410 O42 1.230(12) .
C410 H303 0.9500 .
C411 C413 1.483(14) .
C411 C414 1.515(16) .
C411 C412 1.541(17) .
C412 H304 0.9800 .
C412 H305 0.9800 .
C412 H306 0.9800 .
C413 H307 0.9800 .
C413 H308 0.9800 .
C413 H309 0.9800 .
C414 H310 0.9800 .
C414 H311 0.9800 .
C414 H312 0.9800 .
Pd15 N30 1.953(6) .
Pd15 O45 1.961(5) .
Pd15 N29 1.979(7) .
Pd15 O43 1.996(5) .
Pd16 N31 1.963(5) .
Pd16 N32 1.980(6) .
Pd16 O46 1.982(5) .
Pd16 O47 1.996(5) .
Pd16 Pd1 3.2317(7) 1_654
C415 O43 1.303(9) .
C415 C416 1.388(10) .
C415 C420 1.438(10) .
C416 C417 1.368(11) .
C416 C426 1.514(11) .
C417 C418 1.411(12) .
C417 H313 0.9500 .
C418 C419 1.392(14) .
C418 C422 1.518(12) .
C419 C420 1.384(12) .
C419 H314 0.9500 .
C420 C421 1.469(12) .
C421 O44 1.206(10) .
C421 H315 0.9500 .
C422 C424 1.499(15) .
C422 C425 1.542(15) .
C422 C423 1.561(16) .
C423 H316 0.9800 .
C423 H317 0.9800 .
C423 H318 0.9800 .
C424 H319 0.9800 .
C424 H320 0.9800 .
C424 H321 0.9800 .
C425 H322 0.9800 .
C425 H323 0.9800 .
C425 H324 0.9800 .
N29 C426 1.352(10) .
N29 C430 1.386(10) .
C426 C427 1.405(11) .
C427 C428 1.383(13) .
C427 H325 0.9500 .
C428 C429 1.380(14) .
C428 H326 0.9500 .
C429 C430 1.357(13) .
C429 H327 0.9500 .
C430 C431 1.451(13) .
N30 C435 1.340(11) .
N30 C431 1.398(11) .
C431 C432 1.382(12) .
C432 C433 1.344(16) .
C432 H328 0.9500 .
C433 C434 1.368(14) .
C433 H329 0.9500 .
C434 C435 1.365(11) .
C434 H330 0.9500 .
C435 C438 1.491(13) .
C436 C437 1.397(12) .
C436 C445 1.405(11) .
C436 C446 1.494(11) .
C437 O45 1.320(9) .
C437 C438 1.452(11) .
C438 C439 1.383(11) .
C439 C440 1.399(13) .
C439 H331 0.9500 .
C440 C445 1.400(13) .
C440 C441 1.442(13) .
C441 C442 1.308(15) .
C441 H332 0.9500 .
C442 C443 1.395(15) .
C442 H333 0.9500 .
C443 C444 1.381(13) .
C443 H334 0.9500 .
C444 C445 1.441(12) .
C444 H335 0.9500 .
C446 C447 1.410(11) .
C446 C455 1.425(11) .
C447 O46 1.324(9) .
C447 C448 1.427(11) .
C448 C449 1.413(12) .
C448 C456 1.460(11) .
C449 C450 1.393(13) .
C449 H336 0.9500 .
C450 C455 1.403(12) .
C450 C451 1.430(12) .
C451 C452 1.358(15) .
C451 H337 0.9500 .
C452 C453 1.383(16) .
C452 H338 0.9500 .
C453 C454 1.380(14) .
C453 H339 0.9500 .
C454 C455 1.440(13) .
C454 H340 0.9500 .
N31 C456 1.342(10) .
N31 C460 1.369(10) .
C456 C457 1.410(11) .
C457 C458 1.360(14) .
C457 H341 0.9500 .
C458 C459 1.347(14) .
C458 H342 0.9500 .
C459 C460 1.392(12) .
C459 H343 0.9500 .
C460 C461 1.471(11) .
N32 C465 1.364(10) .
N32 C461 1.369(9) .
C461 C462 1.361(12) .
C462 C463 1.373(13) .
C462 H344 0.9500 .
C463 C464 1.380(11) .
C463 H345 0.9500 .
C464 C465 1.448(11) .
C464 H346 0.9500 .
C465 C467 1.415(11) .
C466 O47 1.333(9) .
C466 C471 1.414(10) .
C466 C467 1.467(11) .
C467 C468 1.405(11) .
C468 C469 1.346(13) .
C468 H347 0.9500 .
C469 C470 1.388(13) .
C469 C473 1.508(12) .
C470 C471 1.391(12) .
C470 H348 0.9500 .
C471 C472 1.437(12) .
C472 O48 1.237(9) .
C472 H349 0.9500 .
C473 C474 1.489(14) .
C473 C476 1.531(15) .
C473 C475 1.560(13) .
C474 H350 0.9800 .
C474 H351 0.9800 .
C474 H352 0.9800 .
C475 H353 0.9800 .
C475 H354 0.9800 .
C475 H355 0.9800 .
C476 H356 0.9800 .
C476 H357 0.9800 .
C476 H358 0.9800 .
O49 C477 1.28(2) .
C477 N33 1.37(2) .
C477 H359 0.9500 .
N33 C478 1.366(19) .
N33 C479 1.437(18) .
C478 H360 0.9800 .
C478 H361 0.9800 .
C478 H362 0.9800 .
C479 H363 0.9800 .
C479 H364 0.9800 .
C479 H365 0.9800 .
O50 C480 1.249(16) .
C480 N34 1.302(15) .
C480 H366 0.9500 .
N34 C482 1.419(17) .
N34 C481 1.426(15) .
C481 H367 0.9800 .
C481 H368 0.9800 .
C481 H369 0.9800 .
C482 H370 0.9800 .
C482 H371 0.9800 .
C482 H372 0.9800 .
O51 C483 1.224(17) .
C483 N35 1.361(18) .
C483 H373 0.9500 .
N35 C484 1.374(17) .
N35 C485 1.50(2) .
C484 H374 0.9800 .
C484 H375 0.9800 .
C484 H376 0.9800 .
C485 H377 0.9800 .
C485 H378 0.9800 .
C485 H379 0.9800 .
O52 C486 1.25(2) .
C486 N36 1.31(2) .
C486 H380 0.9500 .
N36 C488 1.24(2) .
N36 C487 1.45(2) .
C487 H381 0.9800 .
C487 H382 0.9800 .
C487 H383 0.9800 .
C488 H384 0.9800 .
C488 H385 0.9800 .
C488 H386 0.9800 .
O53 C489 1.27(3) .
C489 N37 1.29(3) .
C489 H387 0.9500 .
N37 C490 1.45(2) .
N37 C491 1.74(3) .
C490 H388 0.9800 .
C490 H389 0.9800 .
C490 H390 0.9800 .
C491 H391 0.9800 .
C491 H392 0.9800 .
C491 H393 0.9800 .
O54 C492 1.33(2) .
C492 N38 1.31(2) .
C492 H394 0.9500 .
N38 C494 1.35(3) .
N38 C493 1.64(2) .
C493 H395 0.9800 .
C493 H396 0.9800 .
C493 H397 0.9800 .
C494 H398 0.9800 .
C494 H399 0.9800 .
C494 H400 0.9800 .
O55 C495 1.47(3) .
C495 N39 1.51(3) .
C495 H401 0.9500 .
N39 C496 1.34(3) .
N39 C497 1.60(3) .
C496 H402 0.9800 .
C496 H403 0.9800 .
C496 H404 0.9800 .
C497 H405 0.9800 .
C497 H406 0.9800 .
C497 H407 0.9800 .
O56 C498 1.058(16) .
C498 N40 1.391(15) .
C498 H408 0.9500 .
N40 C500 1.444(17) .
N40 C499 1.495(17) .
C499 H409 0.9800 .
C499 H410 0.9800 .
C499 H411 0.9800 .
C500 H412 0.9800 .
C500 H413 0.9800 .
C500 H414 0.9800 .
O57 C501 1.374(18) .
C501 N41 1.469(16) .
C501 H415 0.9500 .
N41 C502 1.400(16) .
N41 C503 1.463(17) .
C502 H416 0.9800 .
C502 H417 0.9800 .
C502 H418 0.9800 .
C503 H419 0.9800 .
C503 H420 0.9800 .
C503 H421 0.9800 .
O58 C504 1.183(17) .
C504 N42 1.340(15) .
C504 H422 0.9500 .
N42 C505 1.443(16) .
N42 C506 1.491(16) .
C505 H423 0.9800 .
C505 H424 0.9800 .
C505 H425 0.9800 .
C506 H426 0.9800 .
C506 H427 0.9800 .
C506 H428 0.9800 .
O59 C507 1.197(15) .
C507 N43 1.379(14) .
C507 H429 0.9500 .
N43 C509 1.451(15) .
N43 C508 1.463(15) .
C508 H430 0.9800 .
C508 H431 0.9800 .
C508 H432 0.9800 .
C509 H433 0.9800 .
C509 H434 0.9800 .
C509 H435 0.9800 .
O60 C510 1.251(16) .
C510 N44 1.394(15) .
C510 H436 0.9500 .
N44 C511 1.448(16) .
N44 C512 1.457(15) .
C511 H437 0.9800 .
C511 H438 0.9800 .
C511 H439 0.9800 .
C512 H440 0.9800 .
C512 H441 0.9800 .
C512 H442 0.9800 .
O61 C513 1.232(19) .
C513 N45 1.360(16) .
C513 H443 0.9500 .
N45 C514 1.455(17) .
N45 C515 1.468(17) .
C514 H444 0.9800 .
C514 H445 0.9800 .
C514 H446 0.9800 .
C515 H447 0.9800 .
C515 H448 0.9800 .
C515 H449 0.9800 .
O62 C516 1.216(17) .
C516 N46 1.371(15) .
C516 H450 0.9500 .
N46 C518 1.449(16) .
N46 C517 1.467(17) .
C517 H451 0.9800 .
C517 H452 0.9800 .
C517 H453 0.9800 .
C518 H454 0.9800 .
C518 H455 0.9800 .
C518 H456 0.9800 .
O63 C519 1.214(17) .
C519 N47 1.372(15) .
C519 H457 0.9500 .
N47 C521 1.435(16) .
N47 C520 1.492(17) .
C520 H458 0.9800 .
C520 H459 0.9800 .
C520 H460 0.9800 .
C521 H461 0.9800 .
C521 H462 0.9800 .
C521 H463 0.9800 .
O64 C522 1.220(16) .
C522 N48 1.369(15) .
C522 H464 0.9500 .
N48 C523 1.455(16) .
N48 C524 1.457(15) .
C523 H465 0.9800 .
C523 H466 0.9800 .
C523 H467 0.9800 .
C524 H468 0.9800 .
C524 H469 0.9800 .
C524 H470 0.9800 .
O65 C525 1.196(16) .
C525 N49 1.365(15) .
C525 H471 0.9500 .
N49 C527 1.453(15) .
N49 C526 1.474(16) .
C526 H472 0.9800 .
C526 H473 0.9800 .
C526 H474 0.9800 .
C527 H475 0.9800 .
C527 H476 0.9800 .
C527 H477 0.9800 .
O66 C528 1.189(16) .
C528 N50 1.374(15) .
C528 H478 0.9500 .
N50 C529 1.400(16) .
N50 C530 1.483(16) .
C529 H479 0.9800 .
C529 H480 0.9800 .
C529 H481 0.9800 .
C530 H482 0.9800 .
C530 H483 0.9800 .
C530 H484 0.9800 .
O67 C531 1.181(17) .
C531 N51 1.308(15) .
C531 H485 0.9500 .
N51 C532 1.476(17) .
N51 C533 1.495(16) .
C532 H486 0.9800 .
C532 H487 0.9800 .
C532 H488 0.9800 .
C533 H489 0.9800 .
C533 H490 0.9800 .
C533 H491 0.9800 .
O68 C534 1.235(16) .
C534 N52 1.375(15) .
C534 H492 0.9500 .
N52 C535 1.449(15) .
N52 C536 1.450(15) .
C535 H493 0.9800 .
C535 H494 0.9800 .
C535 H495 0.9800 .
C536 H496 0.9800 .
C536 H497 0.9800 .
C536 H498 0.9800 .
O69 C537 1.289(16) .
C537 N53 1.401(15) .
C537 H499 0.9500 .
N53 C539 1.418(15) .
N53 C538 1.475(16) .
C538 H500 0.9800 .
C538 H501 0.9800 .
C538 H502 0.9800 .
C539 H503 0.9800 .
C539 H504 0.9800 .
C539 H505 0.9800 .
O70 C540 1.203(16) .
C540 N54 1.354(15) .
C540 H506 0.9500 .
N54 C542 1.443(15) .
N54 C541 1.481(16) .
C541 H507 0.9800 .
C541 H508 0.9800 .
C541 H509 0.9800 .
C542 H510 0.9800 .
C542 H511 0.9800 .
C542 H512 0.9800 .
O71 C543 1.216(17) .
C543 N55 1.366(15) .
C543 H513 0.9500 .
N55 C544 1.455(16) .
N55 C545 1.459(16) .
C544 H514 0.9800 .
C544 H515 0.9800 .
C544 H516 0.9800 .
C545 H517 0.9800 .
C545 H518 0.9800 .
C545 H519 0.9800 .
O72 C546 1.239(17) .
C546 N56 1.364(15) .
C546 H520 0.9500 .
N56 C548 1.454(15) .
N56 C547 1.456(16) .
C547 H521 0.9800 .
C547 H522 0.9800 .
C547 H523 0.9800 .
C548 H524 0.9800 .
C548 H525 0.9800 .
C548 H526 0.9800 .
O73 C549 1.241(18) .
C549 N57 1.384(16) .
C549 H527 0.9500 .
N57 C551 1.426(16) .
N57 C550 1.466(17) .
C550 H528 0.9800 .
C550 H529 0.9800 .
C550 H530 0.9800 .
C551 H531 0.9800 .
C551 H532 0.9800 .
C551 H533 0.9800 .
O74 C552 1.232(15) .
C552 N58 1.391(14) .
C552 H534 0.9500 .
N58 C554 1.417(14) .
N58 C553 1.458(15) .
C553 H535 0.9800 .
C553 H536 0.9800 .
C553 H537 0.9800 .
C554 H538 0.9800 .
C554 H539 0.9800 .
C554 H540 0.9800 .
O75 C555 1.194(18) .
C555 N59 1.366(16) .
C555 H541 0.9500 .
N59 C556 1.449(17) .
N59 C557 1.462(17) .
C556 H542 0.9800 .
C556 H543 0.9800 .
C556 H544 0.9800 .
C557 H545 0.9800 .
C557 H546 0.9800 .
C557 H547 0.9800 .
O76 C558 1.173(18) .
C558 N60 1.344(16) .
C558 H548 0.9500 .
N60 C559 1.467(17) .
N60 C560 1.468(17) .
C559 H549 0.9800 .
C559 H550 0.9800 .
C559 H551 0.9800 .
C560 H552 0.9800 .
C560 H553 0.9800 .
C560 H554 0.9800 .
O77 C561 1.21(2) .
O77 H635 1.39(11) .
C561 N61 1.379(17) .
C561 H555 0.9500 .
N61 C562 1.448(18) .
N61 C563 1.454(17) .
C562 H556 0.9800 .
C562 H557 0.9800 .
C562 H558 0.9800 .
C563 H559 0.9800 .
C563 H560 0.9800 .
C563 H561 0.9800 .
O78 C564 1.165(18) .
C564 N62 1.349(16) .
C564 H562 0.9500 .
N62 C565 1.458(17) .
N62 C566 1.470(17) .
C565 H563 0.9800 .
C565 H564 0.9800 .
C565 H565 0.9800 .
C566 H566 0.9800 .
C566 H567 0.9800 .
C566 H568 0.9800 .
O79 C567 1.210(19) .
C567 N63 1.391(17) .
C567 H569 0.9500 .
N63 C569 1.441(17) .
N63 C568 1.453(18) .
C568 H570 0.9800 .
C568 H571 0.9800 .
C568 H572 0.9800 .
C569 H573 0.9800 .
C569 H574 0.9800 .
C569 H575 0.9800 .
O80 C570 1.215(19) .
C570 N64 1.385(17) .
C570 H576 0.9500 .
N64 C572 1.451(17) .
N64 C571 1.460(17) .
C571 H577 0.9800 .
C571 H578 0.9800 .
C571 H579 0.9800 .
C572 H580 0.9800 .
C572 H581 0.9800 .
C572 H582 0.9800 .
O81 C573 1.210(18) .
C573 N65 1.367(16) .
C573 H583 0.9500 .
N65 C574 1.446(17) .
N65 C575 1.476(17) .
C574 H584 0.9800 .
C574 H585 0.9800 .
C574 H586 0.9800 .
C575 H587 0.9800 .
C575 H588 0.9800 .
C575 H589 0.9800 .
O82 C576 1.164(17) .
C576 N66 1.375(15) .
C576 H590 0.9500 .
N66 C578 1.439(16) .
N66 C577 1.452(16) .
C577 H591 0.9800 .
C577 H592 0.9800 .
C577 H593 0.9800 .
C578 H594 0.9800 .
C578 H595 0.9800 .
C578 H596 0.9800 .
O83 C579 1.205(19) .
C579 N67 1.376(16) .
C579 H597 0.9500 .
N67 C581 1.448(17) .
N67 C580 1.453(17) .
C580 H598 0.9800 .
C580 H599 0.9800 .
C580 H600 0.9800 .
C581 H601 0.9800 .
C581 H602 0.9800 .
C581 H603 0.9800 .
C582 C583 1.463(15) .
C582 H604 0.9800 .
C582 H605 0.9800 .
C582 H606 0.9800 .
C583 O84 1.472(15) .
C583 H607 0.9900 .
C583 H608 0.9900 .
O84 C584 1.479(17) .
C584 C585 1.479(18) .
C584 H609 0.9900 .
C584 H610 0.9900 .
C585 H611 0.9800 .
C585 H612 0.9800 .
C585 H613 0.9800 .
O85 H614 0.859(19) .
O85 H615 0.86(2) .
O86 H616 0.86(2) .
O86 H617 0.856(17) .
O87 H618 0.854(18) .
O87 H619 0.866(19) .
O88 H620 0.849(19) .
O88 H621 0.85(2) .
O89 H622 0.85(2) .
O89 H623 0.848(19) .
O90 H624 0.856(19) .
O90 H625 0.85(2) .
O91 H626 0.85(2) .
O91 H627 0.852(19) .
O92 H628 0.86(2) .
O92 H629 0.85(2) .
O93 H630 0.85(2) .
O93 H631 0.852(19) .
O94 H632 0.86(2) .
O94 H633 0.848(19) .
O95 H634 0.845(19) .
O95 H635 0.84(2) .
O96 H636 0.851(19) .
O96 H637 0.86(2) .
O97 H638 0.85(2) .
O97 H639 0.85(2) .
O98 H640 0.85(2) .
O98 H641 0.85(2) .
O99 H642 0.85(2) .
O99 H643 0.84(2) .
O100 H644 0.843(19) .
O100 H645 0.843(19) .
O101 H646 0.838(19) .
O101 H647 0.84(2) .
O102 H648 0.846(19) .
O102 H649 0.84(2) .
O103 H650 0.85(2) .
O103 H651 0.849(19) .

loop_
_geom_torsion_atom_site_label_1
_geom_torsion_atom_site_label_2
_geom_torsion_atom_site_label_3
_geom_torsion_atom_site_label_4
_geom_torsion
_geom_torsion_site_symmetry_1
O1 C1 C2 C3 173.5(7) .
C6 C1 C2 C3 -3.9(11) .
O1 C1 C2 C12 -9.1(13) .
C6 C1 C2 C12 173.5(7) .
C1 C2 C3 C4 4.0(13) .
C12 C2 C3 C4 -173.6(8) .
C2 C3 C4 C5 -3.2(14) .
C2 C3 C4 C8 175.7(8) .
C3 C4 C5 C6 2.5(13) .
C8 C4 C5 C6 -176.4(8) .
C4 C5 C6 C1 -2.7(12) .
C4 C5 C6 C7 178.0(8) .
O1 C1 C6 C5 -174.4(6) .
C2 C1 C6 C5 3.4(10) .
O1 C1 C6 C7 4.9(10) .
C2 C1 C6 C7 -177.3(7) .
C2 C1 O1 Pd1 -9.1(10) .
C6 C1 O1 Pd1 168.3(4) .
O3 Pd1 O1 C1 -171.3(5) .
N1 Pd1 O1 C1 13.2(5) .
Pd16 Pd1 O1 C1 96.7(5) 1_456
C5 C6 C7 O2 -7.6(12) .
C1 C6 C7 O2 173.1(8) .
C5 C4 C8 C9 -14.6(15) .
C3 C4 C8 C9 166.7(10) .
C5 C4 C8 C11 -135.8(11) .
C3 C4 C8 C11 45.4(14) .
C5 C4 C8 C10 106.1(12) .
C3 C4 C8 C10 -72.7(13) .
O1 Pd1 N1 C12 -4.3(6) .
N2 Pd1 N1 C12 177.9(7) .
Pd16 Pd1 N1 C12 -91.5(6) 1_456
O1 Pd1 N1 C16 167.1(5) .
N2 Pd1 N1 C16 -10.7(5) .
Pd16 Pd1 N1 C16 79.8(5) 1_456
C16 N1 C12 C13 -1.3(11) .
Pd1 N1 C12 C13 169.2(6) .
C16 N1 C12 C2 179.8(7) .
Pd1 N1 C12 C2 -9.7(10) .
C1 C2 C12 N1 19.0(12) .
C3 C2 C12 N1 -163.6(7) .
C1 C2 C12 C13 -159.8(8) .
C3 C2 C12 C13 17.6(11) .
N1 C12 C13 C14 3.9(12) .
C2 C12 C13 C14 -177.2(8) .
C12 C13 C14 C15 -3.5(15) .
C13 C14 C15 C16 0.4(15) .
C12 N1 C16 C15 -1.9(12) .
Pd1 N1 C16 C15 -173.6(7) .
C12 N1 C16 C17 179.8(7) .
Pd1 N1 C16 C17 8.1(9) .
C14 C15 C16 N1 2.3(14) .
C14 C15 C16 C17 -179.5(9) .
O3 Pd1 N2 C17 -163.6(6) .
N1 Pd1 N2 C17 11.9(6) .
Pd16 Pd1 N2 C17 -71.8(6) 1_456
O3 Pd1 N2 C21 8.6(7) .
N1 Pd1 N2 C21 -175.9(7) .
Pd16 Pd1 N2 C21 100.4(6) 1_456
C21 N2 C17 C18 -2.9(14) .
Pd1 N2 C17 C18 169.2(7) .
C21 N2 C17 C16 177.1(8) .
Pd1 N2 C17 C16 -10.8(10) .
N1 C16 C17 N2 1.7(11) .
C15 C16 C17 N2 -176.6(8) .
N1 C16 C17 C18 -178.3(9) .
C15 C16 C17 C18 3.4(15) .
N2 C17 C18 C19 -1.6(15) .
C16 C17 C18 C19 178.3(10) .
C17 C18 C19 C20 2.9(18) .
C18 C19 C20 C21 0.2(18) .
C17 N2 C21 C20 6.1(13) .
Pd1 N2 C21 C20 -165.3(7) .
C17 N2 C21 C24 -170.1(8) .
Pd1 N2 C21 C24 18.5(11) .
C19 C20 C21 N2 -4.5(15) .
C19 C20 C21 C24 171.8(10) .
C31 C22 C23 O3 -179.0(6) .
C32 C22 C23 O3 6.5(10) .
C31 C22 C23 C24 -4.5(11) .
C32 C22 C23 C24 -178.9(7) .
O3 C23 C24 C25 -178.8(7) .
C22 C23 C24 C25 7.1(12) .
O3 C23 C24 C21 -3.6(12) .
C22 C23 C24 C21 -177.8(7) .
N2 C21 C24 C25 148.0(9) .
C20 C21 C24 C25 -28.2(12) .
N2 C21 C24 C23 -27.2(13) .
C20 C21 C24 C23 156.6(8) .
C23 C24 C25 C26 -4.8(13) .
C21 C24 C25 C26 179.9(8) .
C24 C25 C26 C31 -0.2(14) .
C24 C25 C26 C27 176.5(9) .
C25 C26 C27 C28 -176.6(11) .
C31 C26 C27 C28 0.2(16) .
C26 C27 C28 C29 -0.1(18) .
C27 C28 C29 C30 -1.4(16) .
C28 C29 C30 C31 3.0(13) .
C29 C30 C31 C26 -2.9(12) .
C29 C30 C31 C22 172.2(8) .
C25 C26 C31 C30 178.2(8) .
C27 C26 C31 C30 1.3(13) .
C25 C26 C31 C22 2.9(13) .
C27 C26 C31 C22 -174.0(8) .
C23 C22 C31 C30 -175.6(7) .
C32 C22 C31 C30 -1.3(12) .
C23 C22 C31 C26 -0.5(11) .
C32 C22 C31 C26 173.8(8) .
C22 C23 O3 Pd1 -148.8(5) .
C24 C23 O3 Pd1 36.9(9) .
O1 Pd1 O3 C23 147.1(5) .
N2 Pd1 O3 C23 -35.2(5) .
Pd16 Pd1 O3 C23 -125.1(5) 1_456
C23 C22 C32 C41 -110.7(9) .
C31 C22 C32 C41 75.0(10) .
C23 C22 C32 C33 66.5(9) .
C31 C22 C32 C33 -107.8(8) .
C41 C32 C33 O4 -176.9(6) .
C22 C32 C33 O4 5.9(10) .
C41 C32 C33 C34 -0.7(10) .
C22 C32 C33 C34 -178.0(7) .
O4 C33 C34 C35 -179.2(7) .
C32 C33 C34 C35 4.9(10) .
O4 C33 C34 C42 -3.6(11) .
C32 C33 C34 C42 -179.5(7) .
C33 C34 C35 C36 -5.2(11) .
C42 C34 C35 C36 178.9(7) .
C34 C35 C36 C41 1.0(12) .
C34 C35 C36 C37 -179.9(8) .
C41 C36 C37 C38 0.0(14) .
C35 C36 C37 C38 -179.1(9) .
C36 C37 C38 C39 -3.2(16) .
C37 C38 C39 C40 3.6(16) .
C38 C39 C40 C41 -0.9(14) .
C37 C36 C41 C40 2.6(12) .
C35 C36 C41 C40 -178.3(7) .
C37 C36 C41 C32 -175.8(7) .
C35 C36 C41 C32 3.4(11) .
C39 C40 C41 C36 -2.2(12) .
C39 C40 C41 C32 176.2(8) .
C33 C32 C41 C36 -3.4(11) .
C22 C32 C41 C36 173.6(7) .
C33 C32 C41 C40 178.2(7) .
C22 C32 C41 C40 -4.7(12) .
C32 C33 O4 Pd2 -149.0(5) .
C34 C33 O4 Pd2 35.1(9) .
O5 Pd2 O4 C33 149.7(6) .
N3 Pd2 O4 C33 -33.6(6) .
N4 Pd2 N3 C42 -176.2(6) .
O4 Pd2 N3 C42 8.8(6) .
N4 Pd2 N3 C46 12.7(5) .
O4 Pd2 N3 C46 -162.2(5) .
C46 N3 C42 C43 7.4(12) .
Pd2 N3 C42 C43 -162.6(6) .
C46 N3 C42 C34 -174.2(7) .
Pd2 N3 C42 C34 15.8(11) .
C35 C34 C42 N3 151.2(7) .
C33 C34 C42 N3 -24.4(12) .
C35 C34 C42 C43 -30.5(12) .
C33 C34 C42 C43 153.9(8) .
N3 C42 C43 C44 -5.4(14) .
C34 C42 C43 C44 176.3(9) .
C42 C43 C44 C45 -1.4(16) .
C43 C44 C45 C46 6.4(16) .
C44 C45 C46 N3 -4.6(14) .
C44 C45 C46 C47 176.9(9) .
C42 N3 C46 C45 -2.6(12) .
Pd2 N3 C46 C45 168.7(7) .
C42 N3 C46 C47 176.1(7) .
Pd2 N3 C46 C47 -12.7(8) .
O5 Pd2 N4 C47 166.1(5) .
N3 Pd2 N4 C47 -10.6(5) .
O5 Pd2 N4 C51 -5.9(6) .
N3 Pd2 N4 C51 177.4(6) .
C51 N4 C47 C48 -0.0(11) .
Pd2 N4 C47 C48 -172.5(6) .
C51 N4 C47 C46 178.9(7) .
Pd2 N4 C47 C46 6.5(8) .
C45 C46 C47 N4 -177.2(9) .
N3 C46 C47 N4 4.3(10) .
C45 C46 C47 C48 1.7(14) .
N3 C46 C47 C48 -176.8(7) .
N4 C47 C48 C49 1.7(12) .
C46 C47 C48 C49 -177.2(8) .
C47 C48 C49 C50 -0.8(13) .
C48 C49 C50 C51 -1.6(12) .
C47 N4 C51 C50 -2.4(10) .
Pd2 N4 C51 C50 169.0(5) .
C47 N4 C51 C53 -179.4(7) .
Pd2 N4 C51 C53 -8.0(10) .
C49 C50 C51 N4 3.2(11) .
C49 C50 C51 C53 -179.7(7) .
O5 C52 C53 C54 175.7(7) .
C57 C52 C53 C54 -5.7(10) .
O5 C52 C53 C51 -2.7(11) .
C57 C52 C53 C51 176.0(7) .
N4 C51 C53 C54 -163.1(7) .
C50 C51 C53 C54 19.9(11) .
N4 C51 C53 C52 15.2(11) .
C50 C51 C53 C52 -161.8(7) .
C52 C53 C54 C55 4.2(13) .
C51 C53 C54 C55 -177.4(8) .
C53 C54 C55 C56 0.5(15) .
C53 C54 C55 C59 174.4(9) .
C54 C55 C56 C57 -3.3(14) .
C59 C55 C56 C57 -177.0(9) .
C55 C56 C57 C58 -177.5(8) .
C55 C56 C57 C52 1.4(13) .
O5 C52 C57 C56 -178.1(7) .
C53 C52 C57 C56 3.1(11) .
O5 C52 C57 C58 0.8(10) .
C53 C52 C57 C58 -178.0(7) .
C53 C52 O5 Pd2 -15.5(9) .
C57 C52 O5 Pd2 165.8(5) .
N4 Pd2 O5 C52 17.2(5) .
O4 Pd2 O5 C52 -168.0(5) .
C56 C57 C58 O6 -6.2(14) .
C52 C57 C58 O6 174.9(8) .
C56 C55 C59 C60 -13.1(17) .
C54 C55 C59 C60 173.3(12) .
C56 C55 C59 C62 -134.8(11) .
C54 C55 C59 C62 51.6(14) .
C56 C55 C59 C61 106.0(12) .
C54 C55 C59 C61 -67.7(13) .
O7 C63 C64 C65 -179.7(8) .
C68 C63 C64 C65 -5.0(11) .
O7 C63 C64 C74 0.7(13) .
C68 C63 C64 C74 175.4(7) .
C63 C64 C65 C66 3.7(15) .
C74 C64 C65 C66 -176.7(9) .
C64 C65 C66 C67 -2.3(15) .
C64 C65 C66 C70 176.4(11) .
C65 C66 C67 C68 2.8(15) .
C70 C66 C67 C68 -175.8(11) .
C66 C67 C68 C69 178.9(9) .
C66 C67 C68 C63 -4.6(14) .
O7 C63 C68 C67 -179.0(8) .
C64 C63 C68 C67 5.5(11) .
O7 C63 C68 C69 -2.5(11) .
C64 C63 C68 C69 -178.0(7) .
C64 C63 O7 Pd3 -19.0(11) .
C68 C63 O7 Pd3 166.2(5) .
N5 Pd3 O7 C63 18.0(6) .
O9 Pd3 O7 C63 -165.3(6) .
C67 C68 C69 O8 -5.3(14) .
C63 C68 C69 O8 178.3(8) .
C65 C66 C70 C71 171.2(11) .
C67 C66 C70 C71 -10.2(18) .
C65 C66 C70 C73 49.0(16) .
C67 C66 C70 C73 -132.4(13) .
C65 C66 C70 C72 -67.6(15) .
C67 C66 C70 C72 111.0(13) .
N6 Pd3 N5 C78 -11.0(5) .
O7 Pd3 N5 C78 166.4(5) .
N6 Pd3 N5 C74 179.1(6) .
O7 Pd3 N5 C74 -3.5(6) .
C78 N5 C74 C75 -2.4(11) .
Pd3 N5 C74 C75 167.0(5) .
C78 N5 C74 C64 179.7(7) .
Pd3 N5 C74 C64 -10.9(10) .
C63 C64 C74 N5 16.0(12) .
C65 C64 C74 N5 -163.6(8) .
C63 C64 C74 C75 -161.9(8) .
C65 C64 C74 C75 18.5(12) .
N5 C74 C75 C76 4.3(12) .
C64 C74 C75 C76 -177.7(8) .
C74 C75 C76 C77 -2.1(13) .
C75 C76 C77 C78 -2.0(14) .
C74 N5 C78 C77 -1.9(11) .
Pd3 N5 C78 C77 -172.3(6) .
C74 N5 C78 C79 -178.7(6) .
Pd3 N5 C78 C79 10.8(8) .
C76 C77 C78 N5 4.1(13) .
C76 C77 C78 C79 -179.3(8) .
N5 Pd3 N6 C79 9.4(5) .
O9 Pd3 N6 C79 -167.5(5) .
N5 Pd3 N6 C83 -178.9(7) .
O9 Pd3 N6 C83 4.2(6) .
C83 N6 C79 C80 -1.3(12) .
Pd3 N6 C79 C80 170.9(7) .
C83 N6 C79 C78 -178.2(6) .
Pd3 N6 C79 C78 -6.0(8) .
N5 C78 C79 N6 -3.3(9) .
C77 C78 C79 N6 179.9(7) .
N5 C78 C79 C80 179.7(8) .
C77 C78 C79 C80 2.9(12) .
N6 C79 C80 C81 -0.9(14) .
C78 C79 C80 C81 175.7(9) .
C79 C80 C81 C82 0.4(17) .
C80 C81 C82 C83 2.1(17) .
C79 N6 C83 C82 3.8(11) .
Pd3 N6 C83 C82 -167.7(7) .
C79 N6 C83 C86 -171.2(7) .
Pd3 N6 C83 C86 17.3(10) .
C81 C82 C83 N6 -4.2(14) .
C81 C82 C83 C86 170.9(9) .
C93 C84 C85 O9 -177.0(7) .
C94 C84 C85 O9 6.0(10) .
C93 C84 C85 C86 1.8(11) .
C94 C84 C85 C86 -175.3(7) .
O9 C85 C86 C87 179.6(7) .
C84 C85 C86 C87 1.0(11) .
O9 C85 C86 C83 -3.5(12) .
C84 C85 C86 C83 177.9(7) .
N6 C83 C86 C87 154.6(8) .
C82 C83 C86 C87 -20.4(12) .
N6 C83 C86 C85 -22.3(12) .
C82 C83 C86 C85 162.7(8) .
C85 C86 C87 C88 -3.8(12) .
C83 C86 C87 C88 179.2(8) .
C86 C87 C88 C93 3.8(13) .
C86 C87 C88 C89 -179.5(9) .
C93 C88 C89 C90 -1.6(15) .
C87 C88 C89 C90 -178.2(9) .
C88 C89 C90 C91 0.4(17) .
C89 C90 C91 C92 0.4(17) .
C90 C91 C92 C93 0.0(15) .
C87 C88 C93 C84 -0.8(13) .
C89 C88 C93 C84 -177.5(8) .
C87 C88 C93 C92 178.6(8) .
C89 C88 C93 C92 1.9(13) .
C85 C84 C93 C88 -1.8(12) .
C94 C84 C93 C88 175.1(8) .
C85 C84 C93 C92 178.7(8) .
C94 C84 C93 C92 -4.3(12) .
C91 C92 C93 C88 -1.2(13) .
C91 C92 C93 C84 178.3(9) .
C84 C85 O9 Pd3 -151.3(5) .
C86 C85 O9 Pd3 30.0(9) .
N6 Pd3 O9 C85 -27.4(5) .
O7 Pd3 O9 C85 155.4(5) .
C85 C84 C94 C103 -110.2(9) .
C93 C84 C94 C103 72.8(10) .
C85 C84 C94 C95 63.5(9) .
C93 C84 C94 C95 -113.5(9) .
C103 C94 C95 O10 179.4(7) .
C84 C94 C95 O10 5.8(10) .
C103 C94 C95 C96 -3.0(11) .
C84 C94 C95 C96 -176.6(7) .
O10 C95 C96 C97 -177.6(8) .
C94 C95 C96 C97 5.0(11) .
O10 C95 C96 C104 0.7(12) .
C94 C95 C96 C104 -176.7(7) .
C95 C96 C97 C98 -3.8(12) .
C104 C96 C97 C98 177.7(7) .
C96 C97 C98 C103 0.6(12) .
C96 C97 C98 C99 178.3(8) .
C97 C98 C99 C100 -179.7(9) .
C103 C98 C99 C100 -2.0(13) .
C98 C99 C100 C101 0.7(14) .
C99 C100 C101 C102 0.1(15) .
C100 C101 C102 C103 0.6(14) .
C95 C94 C103 C102 -179.0(7) .
C84 C94 C103 C102 -5.5(11) .
C95 C94 C103 C98 -0.1(11) .
C84 C94 C103 C98 173.4(7) .
C101 C102 C103 C94 177.0(8) .
C101 C102 C103 C98 -1.9(11) .
C97 C98 C103 C94 1.4(11) .
C99 C98 C103 C94 -176.3(7) .
C97 C98 C103 C102 -179.7(7) .
C99 C98 C103 C102 2.6(11) .
C94 C95 O10 Pd4 -148.9(5) .
C96 C95 O10 Pd4 33.7(10) .
N7 Pd4 O10 C95 -34.5(5) .
O11 Pd4 O10 C95 149.3(5) .
Pd5 Pd4 O10 C95 -123.0(5) .
N8 Pd4 N7 C104 -174.8(7) .
O10 Pd4 N7 C104 9.6(7) .
Pd5 Pd4 N7 C104 100.9(6) .
N8 Pd4 N7 C108 12.0(6) .
O10 Pd4 N7 C108 -163.5(6) .
Pd5 Pd4 N7 C108 -72.2(6) .
C108 N7 C104 C105 7.5(12) .
Pd4 N7 C104 C105 -165.1(6) .
C108 N7 C104 C96 -170.7(7) .
Pd4 N7 C104 C96 16.7(11) .
C97 C96 C104 N7 150.2(8) .
C95 C96 C104 N7 -28.2(12) .
C97 C96 C104 C105 -27.9(12) .
C95 C96 C104 C105 153.7(8) .
N7 C104 C105 C106 -4.6(14) .
C96 C104 C105 C106 173.5(9) .
C104 C105 C106 C107 -0.5(16) .
C105 C106 C107 C108 2.9(16) .
C104 N7 C108 C107 -5.1(13) .
Pd4 N7 C108 C107 168.4(7) .
C104 N7 C108 C109 173.5(8) .
Pd4 N7 C108 C109 -12.9(10) .
C106 C107 C108 N7 -0.2(14) .
C106 C107 C108 C109 -178.7(10) .
N7 Pd4 N8 C113 173.5(8) .
O11 Pd4 N8 C113 -10.1(8) .
Pd5 Pd4 N8 C113 -97.4(7) .
N7 Pd4 N8 C109 -8.6(6) .
O11 Pd4 N8 C109 167.8(6) .
Pd5 Pd4 N8 C109 80.5(6) .
C113 N8 C109 C110 3.0(15) .
Pd4 N8 C109 C110 -175.0(8) .
C113 N8 C109 C108 -178.0(8) .
Pd4 N8 C109 C108 4.0(10) .
N7 C108 C109 C110 -175.1(10) .
C107 C108 C109 C110 3.5(16) .
N7 C108 C109 N8 5.9(12) .
C107 C108 C109 N8 -175.5(9) .
N8 C109 C110 C111 -0.4(17) .
C108 C109 C110 C111 -179.4(11) .
C109 C110 C111 C112 1.2(18) .
C110 C111 C112 C113 -4.3(18) .
C109 N8 C113 C112 -6.0(14) .
Pd4 N8 C113 C112 171.6(7) .
C109 N8 C113 C115 -179.3(8) .
Pd4 N8 C113 C115 -1.7(13) .
C111 C112 C113 N8 6.8(16) .
C111 C112 C113 C115 -179.9(10) .
O11 C114 C115 C116 175.4(8) .
C119 C114 C115 C116 -6.7(12) .
O11 C114 C115 C113 -3.6(15) .
C119 C114 C115 C113 174.3(8) .
N8 C113 C115 C114 11.8(14) .
C112 C113 C115 C114 -161.4(10) .
N8 C113 C115 C116 -167.3(9) .
C112 C113 C115 C116 19.6(13) .
C114 C115 C116 C117 6.3(14) .
C113 C115 C116 C117 -174.6(9) .
C115 C116 C117 C118 -3.3(15) .
C115 C116 C117 C121 173.7(9) .
C116 C117 C118 C119 1.0(14) .
C121 C117 C118 C119 -175.7(9) .
C117 C118 C119 C114 -1.8(13) .
C117 C118 C119 C120 174.6(9) .
O11 C114 C119 C118 -177.1(7) .
C115 C114 C119 C118 4.7(12) .
O11 C114 C119 C120 6.4(11) .
C115 C114 C119 C120 -171.8(8) .
C115 C114 O11 Pd4 -13.0(11) .
C119 C114 O11 Pd4 169.1(5) .
N8 Pd4 O11 C114 16.6(6) .
O10 Pd4 O11 C114 -168.1(5) .
Pd5 Pd4 O11 C114 100.5(5) .
C118 C119 C120 O12 0.8(13) .
C114 C119 C120 O12 177.3(8) .
C118 C117 C121 C123 102.7(17) .
C116 C117 C121 C123 -74.0(18) .
C118 C117 C121 C122 -23.0(16) .
C116 C117 C121 C122 160.3(10) .
C118 C117 C121 C124 -138.3(13) .
C116 C117 C121 C124 44.9(15) .
N7 Pd4 Pd5 N9 -137.8(3) .
N8 Pd4 Pd5 N9 137.9(4) .
O11 Pd4 Pd5 N9 43.3(3) .
O10 Pd4 Pd5 N9 -45.4(3) .
N7 Pd4 Pd5 O15 37.8(3) .
N8 Pd4 Pd5 O15 -46.6(4) .
O11 Pd4 Pd5 O15 -141.2(3) .
O10 Pd4 Pd5 O15 130.1(3) .
N7 Pd4 Pd5 O13 125.5(3) .
N8 Pd4 Pd5 O13 41.2(3) .
O11 Pd4 Pd5 O13 -53.4(3) .
O10 Pd4 Pd5 O13 -142.2(3) .
N7 Pd4 Pd5 N10 -55.7(4) .
N8 Pd4 Pd5 N10 -140.0(4) .
O11 Pd4 Pd5 N10 125.4(4) .
O10 Pd4 Pd5 N10 36.6(3) .
O13 C125 C126 C127 174.9(12) .
C130 C125 C126 C127 1.6(16) .
O13 C125 C126 C136 -15(2) .
C130 C125 C126 C136 171.4(12) .
C125 C126 C127 C128 -1.7(19) .
C136 C126 C127 C128 -172.3(14) .
C126 C127 C128 C129 2(2) .
C126 C127 C128 C132 179.5(12) .
C127 C128 C129 C130 -1(2) .
C132 C128 C129 C130 -179.0(13) .
C128 C129 C130 C125 1(2) .
C128 C129 C130 C131 -179.5(13) .
O13 C125 C130 C129 -175.5(12) .
C126 C125 C130 C129 -1.5(19) .
O13 C125 C130 C131 5.3(16) .
C126 C125 C130 C131 179.3(11) .
C130 C125 O13 Pd5 167.7(9) .
C126 C125 O13 Pd5 -5.6(17) .
N9 Pd5 O13 C125 14.3(10) .
O15 Pd5 O13 C125 -169.9(10) .
Pd4 Pd5 O13 C125 97.5(9) .
C129 C130 C131 O14 -7(2) .
C125 C130 C131 O14 172.6(13) .
C129 C128 C132 C134 -24(2) .
C127 C128 C132 C134 158.2(15) .
C129 C128 C132 C133 89.2(19) .
C127 C128 C132 C133 -88.6(18) .
C129 C128 C132 C135 -148.4(15) .
C127 C128 C132 C135 33.8(18) .
O13 Pd5 N9 C136 -7.6(12) .
N10 Pd5 N9 C136 173.3(13) .
Pd4 Pd5 N9 C136 -91.0(12) .
O13 Pd5 N9 C140 164.7(9) .
N10 Pd5 N9 C140 -14.4(10) .
Pd4 Pd5 N9 C140 81.3(9) .
C140 N9 C136 C126 -179.9(12) .
Pd5 N9 C136 C126 -8(2) .
C140 N9 C136 C137 -0(2) .
Pd5 N9 C136 C137 171.2(10) .
C125 C126 C136 N9 23(2) .
C127 C126 C136 N9 -167.4(13) .
C125 C126 C136 C137 -156.5(13) .
C127 C126 C136 C137 13(2) .
N9 C136 C137 C138 1(2) .
C126 C136 C137 C138 -179.0(13) .
C136 C137 C138 C139 0(2) .
C137 C138 C139 C140 -3(2) .
C136 N9 C140 C139 -3(2) .
Pd5 N9 C140 C139 -174.9(10) .
C136 N9 C140 C141 -177.9(13) .
Pd5 N9 C140 C141 9.7(14) .
C138 C139 C140 N9 4(2) .
C138 C139 C140 C141 179.3(13) .
N9 Pd5 N10 C145 -177.7(16) .
O15 Pd5 N10 C145 6.4(16) .
Pd4 Pd5 N10 C145 99.1(15) .
N9 Pd5 N10 C141 16.1(11) .
O15 Pd5 N10 C141 -159.7(11) .
Pd4 Pd5 N10 C141 -67.0(11) .
C145 N10 C141 C142 -0(2) .
Pd5 N10 C141 C142 166.3(11) .
C145 N10 C141 C140 177.8(16) .
Pd5 N10 C141 C140 -15.6(16) .
N9 C140 C141 C142 -177.9(14) .
C139 C140 C141 C142 7(2) .
N9 C140 C141 N10 4.2(18) .
C139 C140 C141 N10 -170.9(14) .
N10 C141 C142 C143 -7(2) .
C140 C141 C142 C143 175.1(14) .
C141 C142 C143 C144 6(2) .
C142 C143 C144 C145 1(3) .
C141 N10 C145 C144 8(3) .
Pd5 N10 C145 C144 -156.7(13) .
C141 N10 C145 C169 -173.7(14) .
Pd5 N10 C145 C169 22(2) .
C143 C144 C145 N10 -8(3) .
C143 C144 C145 C169 173.2(15) .
O13 Pd5 O15 C168 143.3(7) .
N10 Pd5 O15 C168 -37.7(8) .
Pd4 Pd5 O15 C168 -132.6(7) .
O16 C146 C147 C148 172(2) .
C151 C146 C147 C148 -10(3) .
O16 C146 C147 C157 -2(4) .
C151 C146 C147 C157 175(2) .
C146 C147 C148 C149 10(4) .
C157 C147 C148 C149 -175(2) .
C147 C148 C149 C150 -2(4) .
C147 C148 C149 C153 174(2) .
C148 C149 C150 C151 -5(4) .
C153 C149 C150 C151 -180(2) .
C149 C150 C151 C146 4(4) .
C149 C150 C151 C152 172(3) .
O16 C146 C151 C150 -178(2) .
C147 C146 C151 C150 4(4) .
O16 C146 C151 C152 14(3) .
C147 C146 C151 C152 -164(2) .
C151 C146 O16 Pd6 165.6(18) .
C147 C146 O16 Pd6 -17(4) .
O18 Pd6 O16 C146 -166(2) .
N11 Pd6 O16 C146 18(2) .
C150 C151 C152 O17 13(4) .
C146 C151 C152 O17 -178(3) .
C150 C149 C153 C155 -43(4) .
C148 C149 C153 C155 141(3) .
C150 C149 C153 C154 70(3) .
C148 C149 C153 C154 -106(3) .
C150 C149 C153 C156 -170(3) .
C148 C149 C153 C156 14(3) .
O16 Pd6 N11 C157 -5(2) .
N12 Pd6 N11 C157 -176(3) .
O16 Pd6 N11 C161 169.6(19) .
N12 Pd6 N11 C161 -2(2) .
C161 N11 C157 C147 176(3) .
Pd6 N11 C157 C147 -10(4) .
C161 N11 C157 C158 3(4) .
Pd6 N11 C157 C158 177(2) .
C146 C147 C157 N11 17(4) .
C148 C147 C157 N11 -157(3) .
C146 C147 C157 C158 -170(2) .
C148 C147 C157 C158 15(4) .
N11 C157 C158 C159 1(4) .
C147 C157 C158 C159 -172(3) .
C157 C158 C159 C160 -9(4) .
C158 C159 C160 C161 14(4) .
C157 N11 C161 C160 1(4) .
Pd6 N11 C161 C160 -174(2) .
C157 N11 C161 C162 175(3) .
Pd6 N11 C161 C162 1(3) .
C159 C160 C161 N11 -9(4) .
C159 C160 C161 C162 177(3) .
O18 Pd6 N12 C166 9(3) .
N11 Pd6 N12 C166 -174(3) .
O18 Pd6 N12 C162 -175(2) .
N11 Pd6 N12 C162 2(2) .
N11 C161 C162 C163 -168(3) .
C160 C161 C162 C163 6(5) .
N11 C161 C162 N12 1(4) .
C160 C161 C162 N12 175(3) .
C166 N12 C162 C163 -15(5) .
Pd6 N12 C162 C163 168(2) .
C166 N12 C162 C161 174(3) .
Pd6 N12 C162 C161 -2(3) .
C161 C162 C163 C164 -179(3) .
N12 C162 C163 C164 12(4) .
C162 C163 C164 C165 -2(5) .
C163 C164 C165 C166 -6(5) .
C162 N12 C166 C169 -157(3) .
Pd6 N12 C166 C169 19(5) .
C162 N12 C166 C165 8(6) .
Pd6 N12 C166 C165 -177(3) .
C164 C165 C166 N12 3(6) .
C164 C165 C166 C169 168(3) .
O16 Pd6 O18 C168 164.7(18) .
N12 Pd6 O18 C168 -24.3(19) .
Pd6 O18 C168 O15 100(4) .
Pd6 O18 C168 C167 -155.3(11) .
Pd6 O18 C168 C169 13(2) .
Pd5 O15 C168 O18 -62(3) .
Pd5 O15 C168 C167 -145.5(7) .
Pd5 O15 C168 C169 41.6(11) .
C176 C167 C168 O18 168.7(13) .
C177 C167 C168 O18 -7.9(17) .
C176 C167 C168 O15 -173.7(8) .
C177 C167 C168 O15 9.8(13) .
C176 C167 C168 C169 -0.4(13) .
C177 C167 C168 C169 -176.9(9) .
N12 C166 C169 C170 154(3) .
C165 C166 C169 C170 -11(4) .
N12 C166 C169 C168 -41(4) .
C165 C166 C169 C168 154(3) .
N12 C166 C169 C145 35(7) .
C165 C166 C169 C145 -129(13) .
O18 C168 C169 C166 25(3) .
O15 C168 C169 C166 5(2) .
C167 C168 C169 C166 -167(2) .
O18 C168 C169 C170 -171.5(15) .
O15 C168 C169 C170 169.2(8) .
C167 C168 C169 C170 -3.7(13) .
O18 C168 C169 C145 13(2) .
O15 C168 C169 C145 -6.3(15) .
C167 C168 C169 C145 -179.1(10) .
N10 C145 C169 C166 -138(11) .
C144 C145 C169 C166 40(9) .
N10 C145 C169 C170 156.0(14) .
C144 C145 C169 C170 -26(2) .
N10 C145 C169 C168 -28(2) .
C144 C145 C169 C168 150.0(14) .
C166 C169 C170 C171 172.2(19) .
C168 C169 C170 C171 6.4(14) .
C145 C169 C170 C171 -177.9(10) .
C169 C170 C171 C176 -4.9(14) .
C169 C170 C171 C172 174.3(9) .
C170 C171 C172 C173 179.4(11) .
C176 C171 C172 C173 -1.4(16) .
C171 C172 C173 C174 5(2) .
C172 C173 C174 C175 -6(2) .
C173 C174 C175 C176 2.8(19) .
C170 C171 C176 C175 177.4(9) .
C172 C171 C176 C175 -1.8(15) .
C170 C171 C176 C167 0.8(14) .
C172 C171 C176 C167 -178.3(9) .
C174 C175 C176 C171 1.1(16) .
C174 C175 C176 C167 177.6(10) .
C168 C167 C176 C171 1.8(14) .
C177 C167 C176 C171 178.2(10) .
C168 C167 C176 C175 -174.6(9) .
C177 C167 C176 C175 1.8(16) .
C168 C167 C177 C186 -111.1(11) .
C176 C167 C177 C186 72.4(13) .
C168 C167 C177 C178 66.4(12) .
C176 C167 C177 C178 -110.1(10) .
C186 C177 C178 O19 -176.7(8) .
C167 C177 C178 O19 5.8(12) .
C186 C177 C178 C179 3.6(13) .
C167 C177 C178 C179 -173.9(8) .
O19 C178 C179 C180 178.4(9) .
C177 C178 C179 C180 -1.9(13) .
O19 C178 C179 C187 -0.8(13) .
C177 C178 C179 C187 179.0(8) .
C178 C179 C180 C181 1.4(16) .
C187 C179 C180 C181 -179.4(10) .
C179 C180 C181 C182 -179.4(12) .
C179 C180 C181 C186 -2.5(17) .
C186 C181 C182 C183 8(2) .
C180 C181 C182 C183 -175.3(14) .
C181 C182 C183 C184 -10(2) .
C182 C183 C184 C185 7(2) .
C183 C184 C185 C186 -2(2) .
C184 C185 C186 C177 176.2(11) .
C184 C185 C186 C181 -0.2(17) .
C178 C177 C186 C185 179.0(9) .
C167 C177 C186 C185 -3.6(15) .
C178 C177 C186 C181 -4.6(14) .
C167 C177 C186 C181 172.8(9) .
C182 C181 C186 C185 -2.5(17) .
C180 C181 C186 C185 -179.5(10) .
C182 C181 C186 C177 -179.0(11) .
C180 C181 C186 C177 4.0(16) .
C177 C178 O19 Pd7 -146.8(6) .
C179 C178 O19 Pd7 32.9(11) .
O20 Pd7 O19 C178 151.0(6) .
N13 Pd7 O19 C178 -33.1(7) .
O19 Pd7 N13 C191 -164.9(6) .
N14 Pd7 N13 C191 10.4(6) .
O19 Pd7 N13 C187 7.8(7) .
N14 Pd7 N13 C187 -176.9(7) .
C191 N13 C187 C188 3.0(13) .
Pd7 N13 C187 C188 -169.0(7) .
C191 N13 C187 C179 -172.0(8) .
Pd7 N13 C187 C179 16.0(11) .
C180 C179 C187 N13 155.8(9) .
C178 C179 C187 N13 -25.0(13) .
C180 C179 C187 C188 -19.1(14) .
C178 C179 C187 C188 160.0(9) .
N13 C187 C188 C189 1.4(14) .
C179 C187 C188 C189 176.5(9) .
C187 C188 C189 C190 -4.8(16) .
C188 C189 C190 C191 3.7(15) .
C187 N13 C191 C190 -4.1(13) .
Pd7 N13 C191 C190 168.7(7) .
C187 N13 C191 C192 178.4(7) .
Pd7 N13 C191 C192 -8.7(9) .
C189 C190 C191 N13 0.8(13) .
C189 C190 C191 C192 178.1(8) .
O20 Pd7 N14 C196 -4.7(6) .
N13 Pd7 N14 C196 179.3(6) .
O20 Pd7 N14 C192 166.2(5) .
N13 Pd7 N14 C192 -9.7(5) .
C196 N14 C192 C193 -0.4(11) .
Pd7 N14 C192 C193 -171.6(6) .
C196 N14 C192 C191 179.1(7) .
Pd7 N14 C192 C191 7.9(8) .
N13 C191 C192 N14 0.4(11) .
C190 C191 C192 N14 -177.1(7) .
N13 C191 C192 C193 179.9(8) .
C190 C191 C192 C193 2.4(13) .
N14 C192 C193 C194 0.9(12) .
C191 C192 C193 C194 -178.6(8) .
C192 C193 C194 C195 1.5(13) .
C193 C194 C195 C196 -4.4(13) .
C192 N14 C196 C195 -2.3(11) .
Pd7 N14 C196 C195 167.5(5) .
C192 N14 C196 C198 177.5(7) .
Pd7 N14 C196 C198 -12.7(10) .
C194 C195 C196 N14 4.6(12) .
C194 C195 C196 C198 -175.1(8) .
O20 C197 C198 C199 178.7(8) .
C202 C197 C198 C199 -3.9(11) .
O20 C197 C198 C196 -3.2(13) .
C202 C197 C198 C196 174.2(7) .
N14 C196 C198 C199 -161.5(7) .
C195 C196 C198 C199 18.2(12) .
N14 C196 C198 C197 20.3(12) .
C195 C196 C198 C197 -160.0(8) .
C197 C198 C199 C200 1.5(12) .
C196 C198 C199 C200 -176.7(7) .
C198 C199 C200 C201 1.4(13) .
C198 C199 C200 C204 178.0(8) .
C199 C200 C201 C202 -1.8(13) .
C204 C200 C201 C202 -178.3(9) .
C200 C201 C202 C197 -0.8(13) .
C200 C201 C202 C203 179.6(8) .
O20 C197 C202 C201 -178.7(7) .
C198 C197 C202 C201 3.6(11) .
O20 C197 C202 C203 1.0(11) .
C198 C197 C202 C203 -176.7(7) .
C202 C197 O20 Pd7 163.7(5) .
C198 C197 O20 Pd7 -18.9(10) .
O19 Pd7 O20 C197 -165.2(6) .
N14 Pd7 O20 C197 19.7(6) .
C201 C202 C203 O21 -1.1(14) .
C197 C202 C203 O21 179.2(9) .
C201 C200 C204 C205 -26.1(14) .
C199 C200 C204 C205 157.5(9) .
C201 C200 C204 C206 94.8(12) .
C199 C200 C204 C206 -81.5(12) .
C201 C200 C204 C207 -143.4(11) .
C199 C200 C204 C207 40.2(13) .
O22 C208 C209 C219 -3.1(14) .
C213 C208 C209 C219 176.9(8) .
O22 C208 C209 C210 178.2(7) .
C213 C208 C209 C210 -1.8(11) .
C208 C209 C210 C211 3.5(14) .
C219 C209 C210 C211 -175.3(9) .
C209 C210 C211 C212 -2.7(15) .
C209 C210 C211 C215 176.0(9) .
C210 C211 C212 C213 0.3(15) .
C215 C211 C212 C213 -178.4(9) .
C211 C212 C213 C214 178.4(9) .
C211 C212 C213 C208 1.1(14) .
O22 C208 C213 C214 2.6(11) .
C209 C208 C213 C214 -177.4(8) .
O22 C208 C213 C212 179.7(7) .
C209 C208 C213 C212 -0.3(12) .
C209 C208 O22 Pd8 -12.4(10) .
C213 C208 O22 Pd8 167.6(5) .
O24 Pd8 O22 C208 -170.1(5) .
N15 Pd8 O22 C208 14.2(5) .
C212 C213 C214 O23 3.4(14) .
C208 C213 C214 O23 -179.5(9) .
C212 C211 C215 C217 116.4(14) .
C210 C211 C215 C217 -62.3(14) .
C212 C211 C215 C216 -6.4(15) .
C210 C211 C215 C216 175.0(11) .
C212 C211 C215 C218 -128.5(15) .
C210 C211 C215 C218 52.8(17) .
O22 Pd8 N15 C219 -6.5(6) .
N16 Pd8 N15 C219 176.6(7) .
O22 Pd8 N15 C223 167.9(5) .
N16 Pd8 N15 C223 -9.1(5) .
C223 N15 C219 C209 -179.4(8) .
Pd8 N15 C219 C209 -5.7(11) .
C223 N15 C219 C220 -3.6(11) .
Pd8 N15 C219 C220 170.1(6) .
C208 C209 C219 N15 13.1(13) .
C210 C209 C219 N15 -168.2(8) .
C208 C209 C219 C220 -162.5(8) .
C210 C209 C219 C220 16.2(12) .
N15 C219 C220 C221 4.1(13) .
C209 C219 C220 C221 -179.9(9) .
C219 C220 C221 C222 -1.9(14) .
C220 C221 C222 C223 -1.1(14) .
C219 N15 C223 C222 0.8(12) .
Pd8 N15 C223 C222 -173.7(6) .
C219 N15 C223 C224 -179.2(7) .
Pd8 N15 C223 C224 6.3(8) .
C221 C222 C223 N15 1.7(12) .
C221 C222 C223 C224 -178.3(8) .
O24 Pd8 N16 C228 4.1(6) .
N15 Pd8 N16 C228 179.9(6) .
O24 Pd8 N16 C224 -165.6(5) .
N15 Pd8 N16 C224 10.2(5) .
C228 N16 C224 C225 0.9(12) .
Pd8 N16 C224 C225 170.9(6) .
C228 N16 C224 C223 -179.4(7) .
Pd8 N16 C224 C223 -9.4(8) .
N15 C223 C224 C225 -178.2(8) .
C222 C223 C224 C225 1.8(13) .
N15 C223 C224 N16 2.1(10) .
C222 C223 C224 N16 -177.9(7) .
N16 C224 C225 C226 -2.1(13) .
C223 C224 C225 C226 178.2(9) .
C224 C225 C226 C227 2.2(15) .
C225 C226 C227 C228 -1.1(15) .
C224 N16 C228 C227 0.2(12) .
Pd8 N16 C228 C227 -168.4(6) .
C224 N16 C228 C231 -174.3(7) .
Pd8 N16 C228 C231 17.1(10) .
C226 C227 C228 N16 -0.1(13) .
C226 C227 C228 C231 174.2(9) .
C238 C229 C230 O24 -175.9(6) .
C239 C229 C230 O24 7.4(9) .
C238 C229 C230 C231 2.9(10) .
C239 C229 C230 C231 -173.7(6) .
O24 C230 C231 C232 176.9(6) .
C229 C230 C231 C232 -1.8(10) .
O24 C230 C231 C228 -5.4(11) .
C229 C230 C231 C228 175.8(7) .
N16 C228 C231 C232 156.2(7) .
C227 C228 C231 C232 -17.9(12) .
N16 C228 C231 C230 -21.5(12) .
C227 C228 C231 C230 164.4(8) .
C230 C231 C232 C233 -1.0(11) .
C228 C231 C232 C233 -178.8(8) .
C231 C232 C233 C238 2.8(12) .
C231 C232 C233 C234 180.0(8) .
C232 C233 C234 C235 -174.9(9) .
C238 C233 C234 C235 2.3(13) .
C233 C234 C235 C236 -1.4(16) .
C234 C235 C236 C237 0.1(16) .
C235 C236 C237 C238 0.2(15) .
C232 C233 C238 C229 -1.7(12) .
C234 C233 C238 C229 -179.0(7) .
C232 C233 C238 C237 175.3(8) .
C234 C233 C238 C237 -1.9(12) .
C230 C229 C238 C233 -1.1(11) .
C239 C229 C238 C233 175.3(7) .
C230 C229 C238 C237 -178.1(7) .
C239 C229 C238 C237 -1.7(12) .
C236 C237 C238 C233 0.7(13) .
C236 C237 C238 C229 177.7(8) .
C229 C230 O24 Pd8 -148.4(5) .
C231 C230 O24 Pd8 32.8(9) .
O22 Pd8 O24 C230 154.4(5) .
N16 Pd8 O24 C230 -28.7(5) .
C238 C229 C239 C240 -111.6(8) .
C230 C229 C239 C240 65.0(8) .
C238 C229 C239 C248 67.4(10) .
C230 C229 C239 C248 -116.0(7) .
C248 C239 C240 O25 -172.6(7) .
C229 C239 C240 O25 6.4(10) .
C248 C239 C240 O28 178(2) .
C229 C239 C240 O28 -3(2) .
C248 C239 C240 C241 4.0(10) .
C229 C239 C240 C241 -177.0(6) .
O25 C240 C241 C242 174.4(8) .
C239 C240 C241 C242 -1.9(10) .
O28 C240 C241 C242 -175(2) .
O25 C240 C241 C249 -7.5(13) .
C239 C240 C241 C249 176.1(8) .
O28 C240 C241 C249 3(3) .
O25 C240 C241 C270 -13.6(19) .
C239 C240 C241 C270 170.0(17) .
O28 C240 C241 C270 -3(3) .
C240 C241 C242 C243 -2.4(12) .
C249 C241 C242 C243 179.3(9) .
C270 C241 C242 C243 -173.1(19) .
C241 C242 C243 C244 -180.0(8) .
C241 C242 C243 C248 4.3(12) .
C242 C243 C244 C245 -175.2(9) .
C248 C243 C244 C245 0.3(14) .
C243 C244 C245 C246 -2.2(16) .
C244 C245 C246 C247 2.1(16) .
C245 C246 C247 C248 -0.2(14) .
C244 C243 C248 C247 1.5(11) .
C242 C243 C248 C247 177.4(7) .
C244 C243 C248 C239 -177.9(7) .
C242 C243 C248 C239 -1.9(11) .
C246 C247 C248 C243 -1.5(12) .
C246 C247 C248 C239 177.8(8) .
C240 C239 C248 C243 -2.0(10) .
C229 C239 C248 C243 179.0(7) .
C240 C239 C248 C247 178.7(7) .
C229 C239 C248 C247 -0.3(11) .
C239 C240 O25 Pd9 -144.7(6) .
O28 C240 O25 Pd9 -78(6) .
C241 C240 O25 Pd9 38.8(11) .
O26 Pd9 O25 C240 152.3(8) .
N17 Pd9 O25 C240 -34.0(8) .
Pd11 Pd9 O25 C240 -128.0(8) .
N18 Pd9 N17 C249 -176.2(10) .
O25 Pd9 N17 C249 6.4(10) .
Pd11 Pd9 N17 C249 101.0(9) .
N18 Pd9 N17 C253 14.7(7) .
O25 Pd9 N17 C253 -162.6(8) .
Pd11 Pd9 N17 C253 -68.1(7) .
C253 N17 C249 C250 1.7(17) .
Pd9 N17 C249 C250 -166.4(9) .
C253 N17 C249 C241 -173.3(10) .
Pd9 N17 C249 C241 18.6(15) .
C242 C241 C249 N17 153.9(9) .
C240 C241 C249 N17 -24.2(15) .
C270 C241 C249 N17 2(8) .
C242 C241 C249 C250 -21.0(15) .
C240 C241 C249 C250 161.0(10) .
C270 C241 C249 C250 -173(9) .
N17 C249 C250 C251 -0.5(19) .
C241 C249 C250 C251 174.4(12) .
C249 C250 C251 C252 -2(2) .
C250 C251 C252 C253 4(2) .
C251 C252 C253 N17 -2.5(18) .
C251 C252 C253 C254 -179.1(11) .
C249 N17 C253 C252 -0.2(17) .
Pd9 N17 C253 C252 169.3(10) .
C249 N17 C253 C254 176.6(10) .
Pd9 N17 C253 C254 -13.9(11) .
O26 Pd9 N18 C258 -5.5(10) .
N17 Pd9 N18 C258 -179.2(10) .
Pd11 Pd9 N18 C258 -84.8(9) .
O26 Pd9 N18 C254 161.3(7) .
N17 Pd9 N18 C254 -12.4(7) .
Pd11 Pd9 N18 C254 82.0(7) .
C258 N18 C254 C255 -7.6(16) .
Pd9 N18 C254 C255 -175.8(9) .
C258 N18 C254 C253 176.2(9) .
Pd9 N18 C254 C253 8.0(11) .
C252 C253 C254 C255 4.7(18) .
N17 C253 C254 C255 -172.1(11) .
C252 C253 C254 N18 -179.3(11) .
N17 C253 C254 N18 4.0(13) .
N18 C254 C255 C256 6.7(17) .
C253 C254 C255 C256 -177.5(11) .
C254 C255 C256 C257 -0.3(19) .
C255 C256 C257 C258 -5(2) .
C254 N18 C258 C257 2.3(16) .
Pd9 N18 C258 C257 168.4(9) .
C254 N18 C258 C260 -176.4(9) .
Pd9 N18 C258 C260 -10.4(15) .
C256 C257 C258 N18 4(2) .
C256 C257 C258 C260 -177.3(12) .
O26 C259 C260 C261 -178.8(10) .
C264 C259 C260 C261 -4.4(14) .
O26 C259 C260 C258 -3.0(17) .
C264 C259 C260 C258 171.5(9) .
N18 C258 C260 C261 -166.5(10) .
C257 C258 C260 C261 14.8(16) .
N18 C258 C260 C259 17.7(15) .
C257 C258 C260 C259 -161.0(12) .
C259 C260 C261 C262 -1.2(18) .
C258 C260 C261 C262 -177.2(12) .
C260 C261 C262 C263 4.8(19) .
C260 C261 C262 C266 175.6(11) .
C261 C262 C263 C264 -2.4(17) .
C266 C262 C263 C264 -173.8(11) .
C262 C263 C264 C259 -3.6(18) .
C262 C263 C264 C265 -176.6(11) .
O26 C259 C264 C263 -178.0(10) .
C260 C259 C264 C263 6.9(16) .
O26 C259 C264 C265 -5.2(14) .
C260 C259 C264 C265 179.7(10) .
C264 C259 O26 Pd9 168.5(7) .
C260 C259 O26 Pd9 -17.3(14) .
N18 Pd9 O26 C259 18.6(7) .
O25 Pd9 O26 C259 -164.3(8) .
Pd11 Pd9 O26 C259 100.7(7) .
C263 C264 C265 O27 -7.3(19) .
C259 C264 C265 O27 178.9(13) .
C261 C262 C266 C269 25.2(18) .
C263 C262 C266 C269 -164.1(13) .
C261 C262 C266 C268 -95.6(18) .
C263 C262 C266 C268 75.0(17) .
C261 C262 C266 C267 144.6(14) .
C263 C262 C266 C267 -44.7(17) .
O25 C240 O28 Pd10 95(6) .
C239 C240 O28 Pd10 -148(3) .
C241 C240 O28 Pd10 25(5) .
O29 Pd10 O28 C240 160(4) .
N19 Pd10 O28 C240 -20(4) .
N20 Pd10 N19 C274 6(3) .
O28 Pd10 N19 C274 -170(3) .
N20 Pd10 N19 C270 173(3) .
O28 Pd10 N19 C270 -3(3) .
C274 N19 C270 C271 10(6) .
Pd10 N19 C270 C271 -156(3) .
C274 N19 C270 C241 -170(3) .
Pd10 N19 C270 C241 24(5) .
C242 C241 C270 N19 148(3) .
C240 C241 C270 N19 -23(4) .
C249 C241 C270 N19 180(100) .
C242 C241 C270 C271 -32(4) .
C240 C241 C270 C271 157(3) .
C249 C241 C270 C271 -0(6) .
N19 C270 C271 C272 -14(6) .
C241 C270 C271 C272 166(4) .
C270 C271 C272 C273 8(7) .
C271 C272 C273 C274 1(7) .
C270 N19 C274 C273 -1(6) .
Pd10 N19 C274 C273 166(3) .
C270 N19 C274 C275 179(3) .
Pd10 N19 C274 C275 -13(4) .
C272 C273 C274 N19 -4(6) .
C272 C273 C274 C275 175(4) .
O29 Pd10 N20 C275 -177(2) .
N19 Pd10 N20 C275 4(3) .
O29 Pd10 N20 C279 -18(3) .
N19 Pd10 N20 C279 162(3) .
C279 N20 C275 C276 19(5) .
Pd10 N20 C275 C276 179(3) .
C279 N20 C275 C274 -171(3) .
Pd10 N20 C275 C274 -11(4) .
N19 C274 C275 C276 -174(4) .
C273 C274 C275 C276 6(6) .
N19 C274 C275 N20 16(4) .
C273 C274 C275 N20 -163(4) .
N20 C275 C276 C277 -0(6) .
C274 C275 C276 C277 -169(4) .
C275 C276 C277 C278 -10(7) .
C276 C277 C278 C279 1(7) .
C275 N20 C279 C278 -26(5) .
Pd10 N20 C279 C278 176(3) .
C275 N20 C279 C281 173(3) .
Pd10 N20 C279 C281 16(5) .
C277 C278 C279 N20 17(6) .
C277 C278 C279 C281 177(4) .
O29 C280 C281 C282 164(3) .
C285 C280 C281 C282 -8(5) .
O29 C280 C281 C279 -8(6) .
C285 C280 C281 C279 -180(3) .
N20 C279 C281 C280 -1(5) .
C278 C279 C281 C280 -159(4) .
N20 C279 C281 C282 -173(3) .
C278 C279 C281 C282 28(5) .
C280 C281 C282 C283 14(6) .
C279 C281 C282 C283 -173(4) .
C281 C282 C283 C284 -2(6) .
C281 C282 C283 C287 167(3) .
C282 C283 C284 C285 -14(5) .
C287 C283 C284 C285 176(3) .
C283 C284 C285 C280 21(5) .
C283 C284 C285 C286 -174(3) .
O29 C280 C285 C284 178(3) .
C281 C280 C285 C284 -9(5) .
O29 C280 C285 C286 13(5) .
C281 C280 C285 C286 -174(3) .
C281 C280 O29 Pd10 1(5) .
C285 C280 O29 Pd10 172(2) .
N20 Pd10 O29 C280 10(3) .
O28 Pd10 O29 C280 -174(3) .
C284 C285 C286 O30 9(6) .
C280 C285 C286 O30 175(4) .
C282 C283 C287 C290 29(4) .
C284 C283 C287 C290 -161(3) .
C282 C283 C287 C289 -96(4) .
C284 C283 C287 C289 73(4) .
C282 C283 C287 C288 144(4) .
C284 C283 C287 C288 -46(4) .
O26 Pd9 Pd11 N21 47.9(3) .
N18 Pd9 Pd11 N21 144.1(3) .
N17 Pd9 Pd11 N21 -131.8(3) .
O25 Pd9 Pd11 N21 -38.1(3) .
O26 Pd9 Pd11 O33 -135.6(3) .
N18 Pd9 Pd11 O33 -39.4(3) .
N17 Pd9 Pd11 O33 44.7(3) .
O25 Pd9 Pd11 O33 138.5(3) .
O26 Pd9 Pd11 N22 131.7(3) .
N18 Pd9 Pd11 N22 -132.1(3) .
N17 Pd9 Pd11 N22 -48.0(3) .
O25 Pd9 Pd11 N22 45.8(3) .
O26 Pd9 Pd11 O31 -46.7(3) .
N18 Pd9 Pd11 O31 49.5(3) .
N17 Pd9 Pd11 O31 133.6(3) .
O25 Pd9 Pd11 O31 -132.6(3) .
O31 C291 C292 C293 177.9(7) .
C296 C291 C292 C293 -0.5(11) .
O31 C291 C292 C302 -10.6(13) .
C296 C291 C292 C302 171.0(7) .
C291 C292 C293 C294 -3.1(13) .
C302 C292 C293 C294 -175.4(8) .
C292 C293 C294 C295 7.0(13) .
C292 C293 C294 C298 177.7(8) .
C293 C294 C295 C296 -7.5(14) .
C298 C294 C295 C296 -177.6(9) .
C294 C295 C296 C297 179.8(9) .
C294 C295 C296 C291 4.3(15) .
O31 C291 C296 C295 -178.6(8) .
C292 C291 C296 C295 -0.0(12) .
O31 C291 C296 C297 5.7(10) .
C292 C291 C296 C297 -175.8(7) .
C296 C291 O31 Pd11 165.2(5) .
C292 C291 O31 Pd11 -13.2(10) .
N21 Pd11 O31 C291 17.9(6) .
O33 Pd11 O31 C291 -165.7(5) .
Pd9 Pd11 O31 C291 102.1(5) .
C295 C296 C297 O32 3.8(14) .
C291 C296 C297 O32 179.5(8) .
C295 C294 C298 C301 -143.4(11) .
C293 C294 C298 C301 46.7(13) .
C295 C294 C298 C300 96.2(13) .
C293 C294 C298 C300 -73.8(13) .
C295 C294 C298 C299 -22.0(13) .
C293 C294 C298 C299 168.1(9) .
N22 Pd11 N21 C302 179.0(6) .
O31 Pd11 N21 C302 -4.1(6) .
Pd9 Pd11 N21 C302 -93.0(6) .
N22 Pd11 N21 C306 -14.4(5) .
O31 Pd11 N21 C306 162.5(5) .
Pd9 Pd11 N21 C306 73.6(5) .
C306 N21 C302 C303 3.2(11) .
Pd11 N21 C302 C303 168.8(6) .
C306 N21 C302 C292 -179.4(7) .
Pd11 N21 C302 C292 -13.9(10) .
C293 C292 C302 N21 -163.4(7) .
C291 C292 C302 N21 25.1(12) .
C293 C292 C302 C303 13.8(12) .
C291 C292 C302 C303 -157.8(8) .
N21 C302 C303 C304 -0.7(13) .
C292 C302 C303 C304 -177.9(8) .
C302 C303 C304 C305 0.9(14) .
C303 C304 C305 C306 -3.5(13) .
C304 C305 C306 N21 6.2(12) .
C304 C305 C306 C307 -178.6(8) .
C302 N21 C306 C305 -6.1(11) .
Pd11 N21 C306 C305 -173.6(6) .
C302 N21 C306 C307 178.2(7) .
Pd11 N21 C306 C307 10.7(8) .
N21 Pd11 N22 C311 -175.1(6) .
O33 Pd11 N22 C311 8.3(6) .
Pd9 Pd11 N22 C311 100.3(6) .
N21 Pd11 N22 C307 15.3(5) .
O33 Pd11 N22 C307 -161.3(5) .
Pd9 Pd11 N22 C307 -69.3(5) .
C311 N22 C307 C308 -3.5(10) .
Pd11 N22 C307 C308 166.5(5) .
C311 N22 C307 C306 176.2(7) .
Pd11 N22 C307 C306 -13.9(8) .
C305 C306 C307 N22 -173.2(7) .
N21 C306 C307 N22 2.3(10) .
C305 C306 C307 C308 6.4(13) .
N21 C306 C307 C308 -178.1(7) .
N22 C307 C308 C309 0.4(12) .
C306 C307 C308 C309 -179.2(8) .
C307 C308 C309 C310 1.3(13) .
C308 C309 C310 C311 -0.2(13) .
C307 N22 C311 C310 4.7(11) .
Pd11 N22 C311 C310 -163.7(6) .
C307 N22 C311 C314 -173.4(6) .
Pd11 N22 C311 C314 18.2(10) .
C309 C310 C311 N22 -2.8(12) .
C309 C310 C311 C314 175.4(7) .
C321 C312 C313 O33 -178.9(7) .
C322 C312 C313 O33 6.5(10) .
C321 C312 C313 C314 -1.4(11) .
C322 C312 C313 C314 -176.0(6) .
O33 C313 C314 C315 -177.1(7) .
C312 C313 C314 C315 5.6(10) .
O33 C313 C314 C311 -1.3(11) .
C312 C313 C314 C311 -178.6(7) .
N22 C311 C314 C315 147.9(7) .
C310 C311 C314 C315 -30.2(11) .
N22 C311 C314 C313 -28.0(11) .
C310 C311 C314 C313 153.9(8) .
C313 C314 C315 C316 -5.7(11) .
C311 C314 C315 C316 178.2(7) .
C314 C315 C316 C321 1.5(12) .
C314 C315 C316 C317 178.2(8) .
C315 C316 C317 C318 178.7(9) .
C321 C316 C317 C318 -4.6(14) .
C316 C317 C318 C319 2.4(17) .
C317 C318 C319 C320 -0.4(18) .
C318 C319 C320 C321 0.5(16) .
C313 C312 C321 C316 -2.7(11) .
C322 C312 C321 C316 171.6(7) .
C313 C312 C321 C320 178.6(7) .
C322 C312 C321 C320 -7.0(12) .
C315 C316 C321 C312 2.7(11) .
C317 C316 C321 C312 -174.0(8) .
C315 C316 C321 C320 -178.5(7) .
C317 C316 C321 C320 4.7(12) .
C319 C320 C321 C312 176.0(9) .
C319 C320 C321 C316 -2.7(13) .
C312 C313 O33 Pd11 -147.3(5) .
C314 C313 O33 Pd11 35.4(9) .
N22 Pd11 O33 C313 -34.6(6) .
O31 Pd11 O33 C313 148.6(5) .
Pd9 Pd11 O33 C313 -122.1(5) .
C313 C312 C322 C323 67.1(10) .
C321 C312 C322 C323 -107.5(9) .
C313 C312 C322 C331 -112.7(9) .
C321 C312 C322 C331 72.7(11) .
C331 C322 C323 O34 -176.8(7) .
C312 C322 C323 O34 3.3(11) .
C331 C322 C323 C324 1.6(12) .
C312 C322 C323 C324 -178.3(7) .
O34 C323 C324 C325 177.2(8) .
C322 C323 C324 C325 -1.1(12) .
O34 C323 C324 C332 -5.0(13) .
C322 C323 C324 C332 176.7(8) .
C323 C324 C325 C326 -0.6(14) .
C332 C324 C325 C326 -178.5(8) .
C324 C325 C326 C331 1.7(15) .
C324 C325 C326 C327 178.4(10) .
C331 C326 C327 C328 -0.1(17) .
C325 C326 C327 C328 -176.8(11) .
C326 C327 C328 C329 0.3(18) .
C327 C328 C329 C330 -0.5(19) .
C328 C329 C330 C331 0.4(17) .
C325 C326 C331 C330 176.7(9) .
C327 C326 C331 C330 0.0(14) .
C325 C326 C331 C322 -1.2(14) .
C327 C326 C331 C322 -177.8(9) .
C329 C330 C331 C326 -0.2(14) .
C329 C330 C331 C322 177.7(9) .
C323 C322 C331 C326 -0.4(13) .
C312 C322 C331 C326 179.4(8) .
C323 C322 C331 C330 -178.2(8) .
C312 C322 C331 C330 1.6(13) .
C322 C323 O34 Pd12 -149.7(6) .
C324 C323 O34 Pd12 31.9(10) .
N23 Pd12 O34 C323 -29.0(6) .
O35 Pd12 O34 C323 153.1(5) .
Pd13 Pd12 O34 C323 -121.0(5) .
O34 Pd12 N23 C332 6.2(7) .
N24 Pd12 N23 C332 -177.7(7) .
Pd13 Pd12 N23 C332 101.3(6) .
O34 Pd12 N23 C336 -165.0(5) .
N24 Pd12 N23 C336 11.1(5) .
Pd13 Pd12 N23 C336 -69.9(5) .
C336 N23 C332 C333 2.4(12) .
Pd12 N23 C332 C333 -168.1(7) .
C336 N23 C332 C324 -174.1(7) .
Pd12 N23 C332 C324 15.5(11) .
C325 C324 C332 N23 156.7(8) .
C323 C324 C332 N23 -21.1(12) .
C325 C324 C332 C333 -19.7(12) .
C323 C324 C332 C333 162.5(9) .
N23 C332 C333 C334 -5.1(15) .
C324 C332 C333 C334 171.4(10) .
C332 C333 C334 C335 3.5(18) .
C333 C334 C335 C336 0.8(18) .
C334 C335 C336 N23 -3.5(15) .
C334 C335 C336 C337 -179.5(9) .
C332 N23 C336 C335 1.9(12) .
Pd12 N23 C336 C335 173.6(7) .
C332 N23 C336 C337 178.1(7) .
Pd12 N23 C336 C337 -10.1(8) .
N23 Pd12 N24 C341 177.3(6) .
O35 Pd12 N24 C341 -4.7(6) .
Pd13 Pd12 N24 C341 -90.3(6) .
N23 Pd12 N24 C337 -10.1(5) .
O35 Pd12 N24 C337 167.9(4) .
Pd13 Pd12 N24 C337 82.3(4) .
C341 N24 C337 C338 1.5(10) .
Pd12 N24 C337 C338 -171.6(6) .
C341 N24 C337 C336 -179.6(6) .
Pd12 N24 C337 C336 7.3(7) .
C335 C336 C337 C338 -3.1(13) .
N23 C336 C337 C338 -179.2(7) .
C335 C336 C337 N24 178.0(8) .
N23 C336 C337 N24 1.9(10) .
N24 C337 C338 C339 2.2(12) .
C336 C337 C338 C339 -176.5(8) .
C337 C338 C339 C340 -2.8(13) .
C338 C339 C340 C341 -0.2(14) .
C337 N24 C341 C340 -4.4(10) .
Pd12 N24 C341 C340 167.6(5) .
C337 N24 C341 C343 177.3(6) .
Pd12 N24 C341 C343 -10.6(9) .
C339 C340 C341 N24 3.9(12) .
C339 C340 C341 C343 -177.9(8) .
O35 C342 C343 C344 174.3(6) .
C347 C342 C343 C344 -3.2(10) .
O35 C342 C343 C341 -7.9(11) .
C347 C342 C343 C341 174.5(7) .
N24 C341 C343 C342 20.4(11) .
C340 C341 C343 C342 -157.8(8) .
N24 C341 C343 C344 -161.8(6) .
C340 C341 C343 C344 20.0(10) .
C342 C343 C344 C345 2.3(11) .
C341 C343 C344 C345 -175.7(7) .
C343 C344 C345 C346 1.7(12) .
C343 C344 C345 C349 174.9(7) .
C344 C345 C346 C347 -5.1(12) .
C349 C345 C346 C347 -177.7(8) .
C345 C346 C347 C342 4.4(12) .
C345 C346 C347 C348 -177.3(7) .
O35 C342 C347 C346 -177.8(6) .
C343 C342 C347 C346 0.1(10) .
O35 C342 C347 C348 4.0(9) .
C343 C342 C347 C348 -178.2(6) .
C343 C342 O35 Pd12 -12.4(9) .
C347 C342 O35 Pd12 165.3(4) .
O34 Pd12 O35 C342 -168.0(5) .
N24 Pd12 O35 C342 15.9(5) .
Pd13 Pd12 O35 C342 96.8(5) .
C346 C347 C348 O36 -6.8(12) .
C342 C347 C348 O36 171.4(7) .
C346 C345 C349 C352 -140.6(10) .
C344 C345 C349 C352 46.9(12) .
C346 C345 C349 C351 98.0(11) .
C344 C345 C349 C351 -74.4(10) .
C346 C345 C349 C350 -21.0(13) .
C344 C345 C349 C350 166.6(8) .
N23 Pd12 Pd13 N26 -57.3(3) .
O34 Pd12 Pd13 N26 37.2(3) .
N24 Pd12 Pd13 N26 -141.2(3) .
O35 Pd12 Pd13 N26 123.9(3) .
N23 Pd12 Pd13 O39 35.6(3) .
O34 Pd12 Pd13 O39 130.2(2) .
N24 Pd12 Pd13 O39 -48.3(2) .
O35 Pd12 Pd13 O39 -143.1(2) .
N23 Pd12 Pd13 O37 123.9(2) .
O34 Pd12 Pd13 O37 -141.5(2) .
N24 Pd12 Pd13 O37 40.0(2) .
O35 Pd12 Pd13 O37 -54.8(2) .
N23 Pd12 Pd13 N25 -141.4(3) .
O34 Pd12 Pd13 N25 -46.9(2) .
N24 Pd12 Pd13 N25 134.7(2) .
O35 Pd12 Pd13 N25 39.8(2) .
O37 C353 C354 C355 178.7(6) .
C358 C353 C354 C355 -4.3(10) .
O37 C353 C354 C364 -2.2(11) .
C358 C353 C354 C364 174.8(7) .
C353 C354 C355 C356 2.2(11) .
C364 C354 C355 C356 -177.0(7) .
C354 C355 C356 C357 1.1(11) .
C354 C355 C356 C360 174.8(7) .
C355 C356 C357 C358 -2.3(11) .
C360 C356 C357 C358 -175.8(7) .
O37 C353 C358 C359 0.7(10) .
C354 C353 C358 C359 -176.7(7) .
O37 C353 C358 C357 -179.5(6) .
C354 C353 C358 C357 3.1(10) .
C356 C357 C358 C353 0.3(11) .
C356 C357 C358 C359 -179.9(7) .
C354 C353 O37 Pd13 -16.6(9) .
C358 C353 O37 Pd13 166.2(5) .
O39 Pd13 O37 C353 -166.5(5) .
N25 Pd13 O37 C353 18.4(5) .
Pd12 Pd13 O37 C353 100.5(5) .
C353 C358 C359 O38 175.1(8) .
C357 C358 C359 O38 -4.7(12) .
C357 C356 C360 C363 -136.0(8) .
C355 C356 C360 C363 50.8(10) .
C357 C356 C360 C362 104.4(9) .
C355 C356 C360 C362 -68.9(10) .
C357 C356 C360 C361 -15.3(12) .
C355 C356 C360 C361 171.4(8) .
N26 Pd13 N25 C364 176.5(6) .
O37 Pd13 N25 C364 -6.9(6) .
Pd12 Pd13 N25 C364 -94.4(6) .
N26 Pd13 N25 C368 -10.2(5) .
O37 Pd13 N25 C368 166.4(5) .
Pd12 Pd13 N25 C368 78.9(5) .
C368 N25 C364 C365 -1.7(10) .
Pd13 N25 C364 C365 170.9(5) .
C368 N25 C364 C354 -179.9(6) .
Pd13 N25 C364 C354 -7.3(10) .
C355 C354 C364 N25 -165.5(7) .
C353 C354 C364 N25 15.4(11) .
C355 C354 C364 C365 16.4(10) .
C353 C354 C364 C365 -162.7(7) .
N25 C364 C365 C366 3.1(11) .
C354 C364 C365 C366 -178.7(7) .
C364 C365 C366 C367 -2.4(12) .
C365 C366 C367 C368 0.4(11) .
C364 N25 C368 C367 -0.2(11) .
Pd13 N25 C368 C367 -173.7(6) .
C364 N25 C368 C369 -179.7(6) .
Pd13 N25 C368 C369 6.8(8) .
C366 C367 C368 N25 1.0(11) .
C366 C367 C368 C369 -179.6(7) .
O39 Pd13 N26 C373 11.1(7) .
N25 Pd13 N26 C373 -173.7(7) .
Pd12 Pd13 N26 C373 104.0(7) .
O39 Pd13 N26 C369 -163.4(5) .
N25 Pd13 N26 C369 11.8(5) .
Pd12 Pd13 N26 C369 -70.5(5) .
C373 N26 C369 C370 -5.7(12) .
Pd13 N26 C369 C370 169.2(7) .
C373 N26 C369 C368 173.9(7) .
Pd13 N26 C369 C368 -11.2(8) .
N25 C368 C369 C370 -177.5(8) .
C367 C368 C369 C370 3.0(12) .
N25 C368 C369 N26 2.9(10) .
C367 C368 C369 N26 -176.6(7) .
N26 C369 C370 C371 -1.0(13) .
C368 C369 C370 C371 179.4(8) .
C369 C370 C371 C372 3.0(15) .
C370 C371 C372 C373 1.6(16) .
C369 N26 C373 C372 10.0(12) .
Pd13 N26 C373 C372 -164.1(7) .
C369 N26 C373 C376 -171.8(7) .
Pd13 N26 C373 C376 14.1(11) .
C371 C372 C373 N26 -8.1(14) .
C371 C372 C373 C376 173.8(9) .
C383 C374 C375 O39 -178.0(6) .
C384 C374 C375 O39 3.7(10) .
C383 C374 C375 C376 2.9(11) .
C384 C374 C375 C376 -175.4(6) .
O39 C375 C376 C377 -179.0(7) .
C374 C375 C376 C377 0.0(11) .
O39 C375 C376 C373 1.8(11) .
C374 C375 C376 C373 -179.1(7) .
N26 C373 C376 C377 154.4(8) .
C372 C373 C376 C377 -27.5(12) .
N26 C373 C376 C375 -26.5(12) .
C372 C373 C376 C375 151.6(9) .
C375 C376 C377 C378 -3.0(12) .
C373 C376 C377 C378 176.2(8) .
C376 C377 C378 C379 178.7(8) .
C376 C377 C378 C383 3.0(13) .
C377 C378 C379 C380 -177.6(9) .
C383 C378 C379 C380 -1.8(13) .
C378 C379 C380 C381 -2.6(15) .
C379 C380 C381 C382 4.6(15) .
C380 C381 C382 C383 -2.0(13) .
C375 C374 C383 C382 176.8(7) .
C384 C374 C383 C382 -4.9(11) .
C375 C374 C383 C378 -2.9(11) .
C384 C374 C383 C378 175.4(7) .
C381 C382 C383 C374 177.8(8) .
C381 C382 C383 C378 -2.5(11) .
C377 C378 C383 C374 -0.0(12) .
C379 C378 C383 C374 -176.0(7) .
C377 C378 C383 C382 -179.7(8) .
C379 C378 C383 C382 4.3(12) .
C374 C375 O39 Pd13 -147.5(5) .
C376 C375 O39 Pd13 31.5(9) .
N26 Pd13 O39 C375 -33.3(5) .
O37 Pd13 O39 C375 150.2(5) .
Pd12 Pd13 O39 C375 -121.8(5) .
C375 C374 C384 C393 -107.3(8) .
C383 C374 C384 C393 74.3(10) .
C375 C374 C384 C385 66.1(9) .
C383 C374 C384 C385 -112.2(8) .
C393 C384 C385 O40 178.5(7) .
C374 C384 C385 O40 4.9(10) .
C393 C384 C385 C386 -4.4(10) .
C374 C384 C385 C386 -178.0(6) .
O40 C385 C386 C387 -179.2(7) .
C384 C385 C386 C387 3.9(11) .
O40 C385 C386 C394 0.3(12) .
C384 C385 C386 C394 -176.5(7) .
C385 C386 C387 C388 0.5(12) .
C394 C386 C387 C388 -179.0(7) .
C386 C387 C388 C389 172.9(8) .
C386 C387 C388 C393 -4.5(12) .
C387 C388 C389 C390 -178.8(9) .
C393 C388 C389 C390 -1.4(13) .
C388 C389 C390 C391 -2.8(15) .
C389 C390 C391 C392 5.6(16) .
C390 C391 C392 C393 -3.7(14) .
C385 C384 C393 C388 0.5(11) .
C374 C384 C393 C388 173.7(7) .
C385 C384 C393 C392 -176.0(7) .
C374 C384 C393 C392 -2.8(11) .
C387 C388 C393 C384 4.0(12) .
C389 C388 C393 C384 -173.4(7) .
C387 C388 C393 C392 -179.4(7) .
C389 C388 C393 C392 3.1(12) .
C391 C392 C393 C384 175.8(8) .
C391 C392 C393 C388 -0.7(12) .
C384 C385 O40 Pd14 -152.4(5) .
C386 C385 O40 Pd14 30.7(9) .
O41 Pd14 O40 C385 152.0(6) .
N27 Pd14 O40 C385 -31.1(6) .
Pd15 Pd14 O40 C385 -124.2(5) .
O40 Pd14 N27 C394 8.5(7) .
N28 Pd14 N27 C394 -175.2(7) .
Pd15 Pd14 N27 C394 102.9(6) .
O40 Pd14 N27 C398 -165.7(5) .
N28 Pd14 N27 C398 10.6(5) .
Pd15 Pd14 N27 C398 -71.3(5) .
C398 N27 C394 C395 7.9(11) .
Pd14 N27 C394 C395 -165.8(6) .
C398 N27 C394 C386 -170.5(7) .
Pd14 N27 C394 C386 15.8(11) .
C387 C386 C394 N27 153.6(8) .
C385 C386 C394 N27 -25.9(11) .
C387 C386 C394 C395 -24.7(11) .
C385 C386 C394 C395 155.8(8) .
N27 C394 C395 C396 -4.4(13) .
C386 C394 C395 C396 174.0(8) .
C394 C395 C396 C397 -1.6(15) .
C395 C396 C397 C398 4.1(15) .
C396 C397 C398 N27 -0.7(14) .
C396 C397 C398 C399 179.5(9) .
C394 N27 C398 C397 -5.6(12) .
Pd14 N27 C398 C397 168.9(7) .
C394 N27 C398 C399 174.2(7) .
Pd14 N27 C398 C399 -11.3(8) .
O41 Pd14 N28 C403 -6.5(7) .
N27 Pd14 N28 C403 176.5(7) .
Pd15 Pd14 N28 C403 -89.9(6) .
O41 Pd14 N28 C399 169.5(5) .
N27 Pd14 N28 C399 -7.5(5) .
Pd15 Pd14 N28 C399 86.1(5) .
C403 N28 C399 C400 0.6(12) .
Pd14 N28 C399 C400 -175.6(6) .
C403 N28 C399 C398 179.7(7) .
Pd14 N28 C399 C398 3.4(9) .
C397 C398 C399 N28 -175.0(8) .
N27 C398 C399 N28 5.2(11) .
C397 C398 C399 C400 4.1(13) .
N27 C398 C399 C400 -175.7(7) .
N28 C399 C400 C401 2.3(12) .
C398 C399 C400 C401 -176.8(8) .
C399 C400 C401 C402 -0.1(13) .
C400 C401 C402 C403 -4.7(14) .
C399 N28 C403 C402 -5.4(12) .
Pd14 N28 C403 C402 170.1(6) .
C399 N28 C403 C405 177.9(7) .
Pd14 N28 C403 C405 -6.5(11) .
C401 C402 C403 N28 7.5(13) .
C401 C402 C403 C405 -175.7(8) .
O41 C404 C405 C406 177.1(7) .
C409 C404 C405 C406 -3.7(10) .
O41 C404 C405 C403 -4.1(12) .
C409 C404 C405 C403 175.1(7) .
N28 C403 C405 C406 -166.5(8) .
C402 C403 C405 C406 16.9(11) .
N28 C403 C405 C404 14.8(12) .
C402 C403 C405 C404 -161.8(8) .
C404 C405 C406 C407 1.6(13) .
C403 C405 C406 C407 -177.2(8) .
C405 C406 C407 C408 1.6(13) .
C405 C406 C407 C411 178.1(8) .
C406 C407 C408 C409 -2.6(12) .
C411 C407 C408 C409 -179.1(8) .
C407 C408 C409 C404 0.4(13) .
C407 C408 C409 C410 -179.3(7) .
O41 C404 C409 C408 -178.0(8) .
C405 C404 C409 C408 2.8(12) .
O41 C404 C409 C410 1.8(11) .
C405 C404 C409 C410 -177.4(7) .
C409 C404 O41 Pd14 167.5(5) .
C405 C404 O41 Pd14 -13.4(10) .
O40 Pd14 O41 C404 -167.6(5) .
N28 Pd14 O41 C404 16.1(5) .
Pd15 Pd14 O41 C404 98.0(5) .
C408 C409 C410 O42 -5.6(13) .
C404 C409 C410 O42 174.6(8) .
C406 C407 C411 C413 -74.1(13) .
C408 C407 C411 C413 102.1(12) .
C406 C407 C411 C414 46.6(13) .
C408 C407 C411 C414 -137.2(10) .
C406 C407 C411 C412 166.4(9) .
C408 C407 C411 C412 -17.4(13) .
O41 Pd14 Pd15 N30 128.8(3) .
N27 Pd14 Pd15 N30 -53.0(3) .
O40 Pd14 Pd15 N30 40.0(3) .
N28 Pd14 Pd15 N30 -137.1(3) .
O41 Pd14 Pd15 O45 -138.8(2) .
N27 Pd14 Pd15 O45 39.5(2) .
O40 Pd14 Pd15 O45 132.5(2) .
N28 Pd14 Pd15 O45 -44.7(3) .
O41 Pd14 Pd15 N29 43.9(2) .
N27 Pd14 Pd15 N29 -137.9(3) .
O40 Pd14 Pd15 N29 -44.9(2) .
N28 Pd14 Pd15 N29 138.0(3) .
O41 Pd14 Pd15 O43 -50.7(2) .
N27 Pd14 Pd15 O43 127.5(2) .
O40 Pd14 Pd15 O43 -139.5(2) .
N28 Pd14 Pd15 O43 43.4(3) .
O43 C415 C416 C417 176.9(7) .
C420 C415 C416 C417 -1.4(10) .
O43 C415 C416 C426 -6.4(12) .
C420 C415 C416 C426 175.4(6) .
C415 C416 C417 C418 2.6(12) .
C426 C416 C417 C418 -174.3(7) .
C416 C417 C418 C419 -0.6(12) .
C416 C417 C418 C422 173.9(8) .
C417 C418 C419 C420 -2.6(12) .
C422 C418 C419 C420 -176.9(8) .
C418 C419 C420 C415 3.8(12) .
C418 C419 C420 C421 178.6(8) .
O43 C415 C420 C419 179.8(7) .
C416 C415 C420 C419 -1.7(10) .
O43 C415 C420 C421 5.0(10) .
C416 C415 C420 C421 -176.4(7) .
C416 C415 O43 Pd15 -12.5(10) .
C420 C415 O43 Pd15 165.8(5) .
O45 Pd15 O43 C415 -168.3(5) .
N29 Pd15 O43 C415 15.8(6) .
Pd14 Pd15 O43 C415 99.8(5) .
C419 C420 C421 O44 -1.1(13) .
C415 C420 C421 O44 173.7(8) .
C419 C418 C422 C424 101.2(12) .
C417 C418 C422 C424 -72.7(12) .
C419 C418 C422 C425 -137.5(10) .
C417 C418 C422 C425 48.5(12) .
C419 C418 C422 C423 -21.1(13) .
C417 C418 C422 C423 164.9(9) .
N30 Pd15 N29 C426 177.3(6) .
O43 Pd15 N29 C426 -5.7(6) .
Pd14 Pd15 N29 C426 -94.6(6) .
N30 Pd15 N29 C430 -10.5(5) .
O43 Pd15 N29 C430 166.5(5) .
Pd14 Pd15 N29 C430 77.6(5) .
C430 N29 C426 C427 -0.9(11) .
Pd15 N29 C426 C427 170.5(5) .
C430 N29 C426 C416 179.6(7) .
Pd15 N29 C426 C416 -8.9(10) .
C417 C416 C426 N29 -165.2(7) .
C415 C416 C426 N29 18.0(11) .
C417 C416 C426 C427 15.4(11) .
C415 C416 C426 C427 -161.4(7) .
N29 C426 C427 C428 3.7(12) .
C416 C426 C427 C428 -176.9(7) .
C426 C427 C428 C429 -2.0(13) .
C427 C428 C429 C430 -2.4(13) .
C428 C429 C430 N29 5.2(12) .
C428 C429 C430 C431 -177.9(8) .
C426 N29 C430 C429 -3.5(11) .
Pd15 N29 C430 C429 -176.2(6) .
C426 N29 C430 C431 179.3(7) .
Pd15 N29 C430 C431 6.6(8) .
O45 Pd15 N30 C435 6.0(7) .
N29 Pd15 N30 C435 -178.0(7) .
Pd14 Pd15 N30 C435 97.8(6) .
O45 Pd15 N30 C431 -163.7(5) .
N29 Pd15 N30 C431 12.4(5) .
Pd14 Pd15 N30 C431 -71.9(5) .
C435 N30 C431 C432 -3.6(11) .
Pd15 N30 C431 C432 166.9(6) .
C435 N30 C431 C430 177.4(7) .
Pd15 N30 C431 C430 -12.1(8) .
C429 C430 C431 C432 7.6(13) .
N29 C430 C431 C432 -175.3(8) .
C429 C430 C431 N30 -173.4(7) .
N29 C430 C431 N30 3.6(10) .
N30 C431 C432 C433 0.9(13) .
C430 C431 C432 C433 179.8(9) .
C431 C432 C433 C434 0.1(15) .
C432 C433 C434 C435 1.4(15) .
C431 N30 C435 C434 5.2(12) .
Pd15 N30 C435 C434 -163.6(6) .
C431 N30 C435 C438 -173.3(7) .
Pd15 N30 C435 C438 17.9(10) .
C433 C434 C435 N30 -4.1(13) .
C433 C434 C435 C438 174.3(8) .
C445 C436 C437 O45 -177.3(7) .
C446 C436 C437 O45 5.4(11) .
C445 C436 C437 C438 -1.8(11) .
C446 C436 C437 C438 -179.1(7) .
O45 C437 C438 C439 179.8(7) .
C436 C437 C438 C439 4.4(12) .
O45 C437 C438 C435 -4.0(12) .
C436 C437 C438 C435 -179.4(8) .
N30 C435 C438 C439 152.0(8) .
C434 C435 C438 C439 -26.5(12) .
N30 C435 C438 C437 -24.3(12) .
C434 C435 C438 C437 157.3(8) .
C437 C438 C439 C440 -4.4(13) .
C435 C438 C439 C440 179.0(8) .
C438 C439 C440 C445 1.7(13) .
C438 C439 C440 C441 -179.8(9) .
C439 C440 C441 C442 -177.7(10) .
C445 C440 C441 C442 0.8(15) .
C440 C441 C442 C443 -3.5(18) .
C441 C442 C443 C444 3.6(17) .
C442 C443 C444 C445 -1.1(14) .
C439 C440 C445 C436 1.2(12) .
C441 C440 C445 C436 -177.4(8) .
C439 C440 C445 C444 -179.9(8) .
C441 C440 C445 C444 1.5(12) .
C437 C436 C445 C440 -1.0(12) .
C446 C436 C445 C440 176.1(7) .
C437 C436 C445 C444 -179.9(8) .
C446 C436 C445 C444 -2.8(12) .
C443 C444 C445 C440 -1.4(13) .
C443 C444 C445 C436 177.6(8) .
C436 C437 O45 Pd15 -149.1(6) .
C438 C437 O45 Pd15 35.6(10) .
N30 Pd15 O45 C437 -33.2(6) .
O43 Pd15 O45 C437 149.8(6) .
Pd14 Pd15 O45 C437 -120.9(5) .
C437 C436 C446 C447 66.9(10) .
C445 C436 C446 C447 -110.4(9) .
C437 C436 C446 C455 -110.1(9) .
C445 C436 C446 C455 72.6(10) .
C455 C446 C447 O46 -179.6(7) .
C436 C446 C447 O46 3.3(10) .
C455 C446 C447 C448 -1.7(11) .
C436 C446 C447 C448 -178.8(7) .
O46 C447 C448 C449 -178.8(7) .
C446 C447 C448 C449 3.4(11) .
O46 C447 C448 C456 2.1(12) .
C446 C447 C448 C456 -175.7(7) .
C447 C448 C449 C450 -0.7(12) .
C456 C448 C449 C450 178.5(8) .
C448 C449 C450 C455 -3.8(13) .
C448 C449 C450 C451 175.7(8) .
C449 C450 C451 C452 -178.5(9) .
C455 C450 C451 C452 1.1(14) .
C450 C451 C452 C453 -4.7(15) .
C451 C452 C453 C454 5.3(16) .
C452 C453 C454 C455 -2.1(14) .
C449 C450 C455 C446 5.5(12) .
C451 C450 C455 C446 -174.0(8) .
C449 C450 C455 C454 -178.4(8) .
C451 C450 C455 C454 2.1(12) .
C447 C446 C455 C450 -2.7(12) .
C436 C446 C455 C450 174.2(7) .
C447 C446 C455 C454 -178.7(7) .
C436 C446 C455 C454 -1.8(12) .
C453 C454 C455 C450 -1.6(12) .
C453 C454 C455 C446 174.5(8) .
C446 C447 O46 Pd16 -149.5(5) .
C448 C447 O46 Pd16 32.8(9) .
N31 Pd16 O46 C447 -33.3(5) .
O47 Pd16 O46 C447 150.4(5) .
Pd1 Pd16 O46 C447 -123.4(5) 1_654
N32 Pd16 N31 C456 -176.3(6) .
O46 Pd16 N31 C456 8.2(6) .
Pd1 Pd16 N31 C456 100.3(6) 1_654
N32 Pd16 N31 C460 11.3(5) .
O46 Pd16 N31 C460 -164.2(5) .
Pd1 Pd16 N31 C460 -72.0(5) 1_654
C460 N31 C456 C457 7.9(11) .
Pd16 N31 C456 C457 -163.9(6) .
C460 N31 C456 C448 -169.5(7) .
Pd16 N31 C456 C448 18.7(10) .
C449 C448 C456 N31 150.7(7) .
C447 C448 C456 N31 -30.1(11) .
C449 C448 C456 C457 -26.6(11) .
C447 C448 C456 C457 152.6(8) .
N31 C456 C457 C458 -4.0(13) .
C448 C456 C457 C458 173.4(8) .
C456 C457 C458 C459 -3.7(14) .
C457 C458 C459 C460 7.4(15) .
C456 N31 C460 C459 -4.3(11) .
Pd16 N31 C460 C459 168.6(6) .
C456 N31 C460 C461 176.0(6) .
Pd16 N31 C460 C461 -11.2(8) .
C458 C459 C460 N31 -3.6(13) .
C458 C459 C460 C461 176.1(8) .
N31 Pd16 N32 C465 176.3(5) .
O47 Pd16 N32 C465 -7.4(5) .
Pd1 Pd16 N32 C465 -93.0(5) 1_654
N31 Pd16 N32 C461 -9.5(4) .
O47 Pd16 N32 C461 166.8(4) .
Pd1 Pd16 N32 C461 81.2(4) 1_654
C465 N32 C461 C462 0.6(10) .
Pd16 N32 C461 C462 -173.7(6) .
C465 N32 C461 C460 -179.7(6) .
Pd16 N32 C461 C460 6.0(7) .
N31 C460 C461 C462 -176.9(7) .
C459 C460 C461 C462 3.4(12) .
N31 C460 C461 N32 3.5(9) .
C459 C460 C461 N32 -176.3(7) .
N32 C461 C462 C463 1.9(11) .
C460 C461 C462 C463 -177.7(7) .
C461 C462 C463 C464 -2.4(12) .
C462 C463 C464 C465 0.5(12) .
C461 N32 C465 C467 179.9(6) .
Pd16 N32 C465 C467 -6.5(9) .
C461 N32 C465 C464 -2.4(9) .
Pd16 N32 C465 C464 171.2(5) .
C463 C464 C465 N32 1.8(11) .
C463 C464 C465 C467 179.6(7) .
N32 C465 C467 C468 -165.3(7) .
C464 C465 C467 C468 17.1(11) .
N32 C465 C467 C466 15.0(11) .
C464 C465 C467 C466 -162.5(7) .
O47 C466 C467 C468 177.3(7) .
C471 C466 C467 C468 -4.6(10) .
O47 C466 C467 C465 -3.0(11) .
C471 C466 C467 C465 175.1(7) .
C465 C467 C468 C469 -174.7(8) .
C466 C467 C468 C469 5.0(13) .
C467 C468 C469 C470 -2.3(14) .
C467 C468 C469 C473 175.6(8) .
C468 C469 C470 C471 -1.0(12) .
C473 C469 C470 C471 -178.9(8) .
C469 C470 C471 C466 1.0(11) .
C469 C470 C471 C472 -179.7(7) .
O47 C466 C471 C470 -179.7(6) .
C467 C466 C471 C470 2.0(10) .
O47 C466 C471 C472 1.0(9) .
C467 C466 C471 C472 -177.3(6) .
C471 C466 O47 Pd16 166.8(5) .
C467 C466 O47 Pd16 -15.1(9) .
N32 Pd16 O47 C466 17.5(5) .
O46 Pd16 O47 C466 -167.3(5) .
Pd1 Pd16 O47 C466 100.5(5) 1_654
C470 C471 C472 O48 -3.2(12) .
C466 C471 C472 O48 176.1(7) .
C468 C469 C473 C474 168.3(9) .
C470 C469 C473 C474 -14.0(13) .
C468 C469 C473 C476 47.2(12) .
C470 C469 C473 C476 -135.2(9) .
C468 C469 C473 C475 -70.3(12) .
C470 C469 C473 C475 107.3(10) .
O49 C477 N33 C478 10(3) .
O49 C477 N33 C479 -177.0(17) .
O50 C480 N34 C482 175.5(13) .
O50 C480 N34 C481 -1.6(18) .
O51 C483 N35 C484 -6(3) .
O51 C483 N35 C485 169.8(17) .
O52 C486 N36 C488 -177(2) .
O52 C486 N36 C487 -7(3) .
O53 C489 N37 C490 2(4) .
O53 C489 N37 C491 -179(2) .
O54 C492 N38 C494 178(2) .
O54 C492 N38 C493 -9(3) .
O55 C495 N39 C496 20(4) .
O55 C495 N39 C497 -164(2) .
O56 C498 N40 C500 165(3) .
O56 C498 N40 C499 -33(4) .
O57 C501 N41 C502 -176(2) .
O57 C501 N41 C503 5(2) .
O58 C504 N42 C505 -1(3) .
O58 C504 N42 C506 174(3) .
O59 C507 N43 C509 -172(2) .
O59 C507 N43 C508 -8(3) .
O60 C510 N44 C511 3(3) .
O60 C510 N44 C512 -175(2) .
O61 C513 N45 C514 0(3) .
O61 C513 N45 C515 176(3) .
O62 C516 N46 C518 -175(3) .
O62 C516 N46 C517 2(3) .
O63 C519 N47 C521 173(3) .
O63 C519 N47 C520 3(3) .
O64 C522 N48 C523 0(3) .
O64 C522 N48 C524 -177(2) .
O65 C525 N49 C527 -171(2) .
O65 C525 N49 C526 6(3) .
O66 C528 N50 C529 10(3) .
O66 C528 N50 C530 179(2) .
O67 C531 N51 C532 2(5) .
O67 C531 N51 C533 -174(4) .
O68 C534 N52 C535 -2(3) .
O68 C534 N52 C536 177.8(19) .
O69 C537 N53 C539 174(2) .
O69 C537 N53 C538 -2(2) .
O70 C540 N54 C542 -171(2) .
O70 C540 N54 C541 -2(3) .
O71 C543 N55 C544 2(3) .
O71 C543 N55 C545 -175(3) .
O72 C546 N56 C548 176(2) .
O72 C546 N56 C547 0(3) .
O73 C549 N57 C551 179(3) .
O73 C549 N57 C550 -1(3) .
O74 C552 N58 C554 -173.6(19) .
O74 C552 N58 C553 -1(2) .
O75 C555 N59 C556 -5(3) .
O75 C555 N59 C557 -167(3) .
O76 C558 N60 C559 1(4) .
O76 C558 N60 C560 -176(3) .
O77 C561 N61 C562 -1(3) .
O77 C561 N61 C563 -180(3) .
O78 C564 N62 C565 2(4) .
O78 C564 N62 C566 176(3) .
O79 C567 N63 C569 -175(3) .
O79 C567 N63 C568 1(3) .
O80 C570 N64 C572 177(3) .
O80 C570 N64 C571 2(3) .
O81 C573 N65 C574 1(3) .
O81 C573 N65 C575 179(3) .
O82 C576 N66 C578 -179(3) .
O82 C576 N66 C577 6(3) .
O83 C579 N67 C581 179(3) .
O83 C579 N67 C580 0(3) .
C582 C583 O84 C584 -163.1(18) .
C583 O84 C584 C585 -125(2) .
